data_1518257
loop_
_publ_author_name
'Wise, Matthew D.'
'Holstein, Julian J.'
'Pattison, Philip'
'Besnard, Celine'
'Solari, Euro'
'Scopelliti, Rosario'
'Bricogne, Gerard'
'Severin, Kay'

_publ_section_title
;
 Large, heterometallic coordination cages based on ditopic metallo-ligands
 with 3-pyridyl donor groups
;
_journal_issue 2
_journal_name_full 'Chem. Sci.'
_journal_page_first 1004
_journal_paper_doi 10.1039/C4SC03046J
_journal_volume 6
_journal_year 2015
_chemical_formula_moiety 'C336 H384 B24 Fe12 N96 O72 Pd6, 2(C7 H8), 9(N O3)'
_chemical_formula_sum 'C350 H400 B24 Fe12 N105 O99 Pd6'
_chemical_formula_weight 9229.77
_chemical_properties_physical Air-sensitive
_space_group_crystal_system triclinic
_space_group_IT_number 2
_space_group_name_Hall '-P 1'
_space_group_name_H-M_alt 'P -1'
_symmetry_space_group_name_Hall '-P 1'
_symmetry_space_group_name_H-M 'P -1'
_atom_sites_solution_hydrogens geom
_audit_creation_method SHELXL-2014/6
_cell_angle_alpha 113.826(3)
_cell_angle_beta 96.680(2)
_cell_angle_gamma 90.021(2)
_cell_formula_units_Z 2
_cell_length_a 26.3697(6)
_cell_length_b 37.7311(9)
_cell_length_c 41.4010(16)
_cell_measurement_reflns_used 17180
_cell_measurement_temperature 140(2)
_cell_measurement_theta_max 69.2500
_cell_measurement_theta_min 3.7000
_cell_volume 37375(2)
_computing_cell_refinement
;
CrysAlisPro, Agilent Technologies,
Version 1.171.36.28 (release 01-02-2013 CrysAlis171 .NET)
(compiled Feb  1 2013,16:14:44)
;
_computing_data_collection
;
CrysAlisPro, Agilent Technologies,
Version 1.171.36.28 (release 01-02-2013 CrysAlis171 .NET)
(compiled Feb  1 2013,16:14:44)
;
_computing_data_reduction
;
CrysAlisPro, Agilent Technologies,
Version 1.171.36.28 (release 01-02-2013 CrysAlis171 .NET)
(compiled Feb  1 2013,16:14:44)
;
_computing_molecular_graphics 'shelXle (Huebschle, 2014)'
_computing_publication_material 'enCIFer 1.3, CCDC, 2008'
_computing_structure_refinement 'SHELXL-2014/6 (Sheldrick, 2014)'
_computing_structure_solution 'SHELXT (Sheldrick, 2014)'
_diffrn_ambient_temperature 140(2)
_diffrn_detector_area_resol_mean 10.2665
_diffrn_measured_fraction_theta_full 0.999
_diffrn_measured_fraction_theta_max 0.999
_diffrn_measurement_device_type 'SuperNova, Dual, Cu at zero, Atlas'
_diffrn_measurement_method '\w scans'
_diffrn_radiation_monochromator mirror
_diffrn_radiation_type CuK\a
_diffrn_radiation_wavelength 1.54178
_diffrn_reflns_av_R_equivalents 0.0836
_diffrn_reflns_av_unetI/netI 0.1029
_diffrn_reflns_Laue_measured_fraction_full 0.999
_diffrn_reflns_Laue_measured_fraction_max 0.999
_diffrn_reflns_limit_h_max 21
_diffrn_reflns_limit_h_min -22
_diffrn_reflns_limit_k_max 32
_diffrn_reflns_limit_k_min -32
_diffrn_reflns_limit_l_max 35
_diffrn_reflns_limit_l_min -35
_diffrn_reflns_number 117057
_diffrn_reflns_point_group_measured_fraction_full 0.999
_diffrn_reflns_point_group_measured_fraction_max 0.999
_diffrn_reflns_theta_full 42.000
_diffrn_reflns_theta_max 42.094
_diffrn_reflns_theta_min 3.259
_diffrn_source 'SuperNova (Cu) X-ray Source'
_exptl_absorpt_coefficient_mu 3.362
_exptl_absorpt_correction_T_max 1.00000
_exptl_absorpt_correction_T_min 0.55382
_exptl_absorpt_correction_type multi-scan
_exptl_absorpt_process_details
;
CrysAlisPro, Agilent Technologies,
Version 1.171.36.28 (release 01-02-2013 CrysAlis171 .NET)
(compiled Feb  1 2013,16:14:44)
Empirical absorption correction using spherical harmonics,
 implemented in SCALE3 ABSPACK scaling algorithm.
;
_exptl_crystal_colour 'clear intense red'
_exptl_crystal_density_diffrn 0.820
_exptl_crystal_description plate
_exptl_crystal_F_000 9470
_exptl_crystal_recrystallization_method 'by layering a solution of complex 6 in MeCN onto toluene'
_exptl_crystal_size_max 0.150
_exptl_crystal_size_mid 0.100
_exptl_crystal_size_min 0.060
_refine_diff_density_max 1.163
_refine_diff_density_min -0.722
_refine_diff_density_rms 0.078
_refine_ls_extinction_method none
_refine_ls_goodness_of_fit_ref 1.299
_refine_ls_hydrogen_treatment constr
_refine_ls_matrix_type full
_refine_ls_number_parameters 5365
_refine_ls_number_reflns 51393
_refine_ls_number_restraints 15269
_refine_ls_restrained_S_all 1.202
_refine_ls_R_factor_all 0.1500
_refine_ls_R_factor_gt 0.1105
_refine_ls_shift/su_max 0.032
_refine_ls_shift/su_mean 0.000
_refine_ls_structure_factor_coef Fsqd
_refine_ls_weighting_details 'w=1/[\s^2^(Fo^2^)+(0.1838P)^2^] where P=(Fo^2^+2Fc^2^)/3'
_refine_ls_weighting_scheme calc
_refine_ls_wR_factor_gt 0.3243
_refine_ls_wR_factor_ref 0.3519
_reflns_Friedel_coverage 0.000
_reflns_number_gt 31350
_reflns_number_total 51393
_reflns_threshold_expression 'I > 2\s(I)'
_cod_data_source_file c4sc03046j2.cif
_cod_data_source_block cage6
_cod_depositor_comments 'Adding full bibliography for 1518252--1518257.cif.'
_cod_database_code 1518257
_shelx_space_group_comment
;
The symmetry employed for this shelxl refinement is uniquely defined
by the following loop, which should always be used as a source of
symmetry information in preference to the above space-group names.
They are only intended as comments.
;
_shelx_estimated_absorpt_t_min 0.633
_shelx_estimated_absorpt_t_max 0.824
_computing_refinement_gui 'shelXle (Huebschle, 2014)'
_shelxl_version_number 2014/6

loop_
_space_group_symop_operation_xyz
'x, y, z'
'-x, -y, -z'

loop_
_atom_site_label
_atom_site_type_symbol
_atom_site_fract_x
_atom_site_fract_y
_atom_site_fract_z
_atom_site_U_iso_or_equiv
_atom_site_adp_type
_atom_site_occupancy
_atom_site_site_symmetry_order
_atom_site_calc_flag
_atom_site_refinement_flags_posn
_atom_site_refinement_flags_adp
Fe1 Fe -0.09647(9) 0.39435(8) 0.17509(9) 0.1098(11) Uani 1 1 d . .
Fe2 Fe 0.35820(12) 0.47756(8) 0.43548(9) 0.1257(13) Uani 1 1 d . .
Fe3 Fe 0.64615(13) 0.22334(10) 0.16696(11) 0.1434(13) Uani 1 1 d . .
Fe4 Fe 0.22694(14) 0.20338(10) -0.10333(11) 0.1486(14) Uani 1 1 d . .
Fe5 Fe 0.01408(9) 0.11451(6) 0.01278(8) 0.0913(9) Uani 1 1 d . .
Fe6 Fe 0.61177(10) 0.49144(7) 0.27296(9) 0.1115(11) Uani 1 1 d . .
Fe7 Fe 0.38340(8) 0.04805(7) 0.06600(8) 0.0909(9) Uani 1 1 d . .
Fe8 Fe 0.48752(10) 0.39682(7) 0.01157(8) 0.0992(9) Uani 1 1 d . .
Fe9 Fe 0.03307(12) 0.25503(8) 0.30678(10) 0.1219(11) Uani 1 1 d . .
Fe10 Fe 0.13832(8) 0.51016(6) 0.06797(7) 0.0884(9) Uani 1 1 d . .
Fe11 Fe 0.22481(11) 0.61866(9) 0.31197(9) 0.1189(11) Uani 1 1 d . .
Fe12 Fe 0.36525(11) 0.18131(8) 0.33318(9) 0.1124(10) Uani 1 1 d . .
Pd1_1 Pd -0.04681(5) 0.30396(3) -0.04009(4) 0.0984(5) Uani 1 1 d . .
Pd2_1 Pd 0.04341(5) 0.49566(4) 0.38561(4) 0.1114(5) Uani 1 1 d . .
Pd3_1 Pd 0.61166(5) 0.34177(4) 0.37768(4) 0.1115(6) Uani 1 1 d . .
Pd4_1 Pd 0.52387(6) 0.15930(4) -0.04362(4) 0.1173(6) Uani 1 1 d . .
Pd5_1 Pd 0.13713(5) 0.04729(3) 0.17404(4) 0.0936(4) Uani 1 1 d . .
Pd6_1 Pd 0.42745(4) 0.60769(3) 0.17255(3) 0.0795(4) Uani 1 1 d . .
C1_10 C -0.0737(5) 0.4439(4) 0.2965(3) 0.142(4) Uani 1 1 d D U
C2_10 C -0.0280(5) 0.4575(5) 0.3189(4) 0.142(4) Uani 1 1 d D U
H2_10 H 0.0014 0.4559 0.3080 0.170 Uiso 1 1 calc R U
N3_10 N -0.0220(5) 0.4725(4) 0.3545(4) 0.139(4) Uani 1 1 d D U
C4_10 C -0.0645(6) 0.4740(5) 0.3699(4) 0.151(5) Uani 1 1 d D U
H4_10 H -0.0617 0.4841 0.3946 0.182 Uiso 1 1 calc R U
C5_10 C -0.1115(5) 0.4614(5) 0.3511(4) 0.159(5) Uani 1 1 d D U
H5_10 H -0.1399 0.4625 0.3627 0.191 Uiso 1 1 calc R U
C6_10 C -0.1164(5) 0.4468(5) 0.3143(4) 0.157(5) Uani 1 1 d D U
H6_10 H -0.1486 0.4389 0.3013 0.189 Uiso 1 1 calc R U
B7_10 B -0.0789(7) 0.4268(6) 0.2541(4) 0.140(3) Uani 1 1 d D U
O8_10 O -0.0302(5) 0.4176(4) 0.2416(4) 0.158(4) Uani 1 1 d D U
N9_10 N -0.0359(5) 0.4009(5) 0.2063(4) 0.153(4) Uani 1 1 d D U
C10_10 C 0.0051(5) 0.3874(5) 0.1927(4) 0.141(4) Uani 1 1 d D U
C11_10 C -0.0039(5) 0.3689(4) 0.1532(4) 0.134(4) Uani 1 1 d D U
N12_10 N -0.0515(5) 0.3692(4) 0.1418(4) 0.132(4) Uani 1 1 d D U
O13_10 O -0.0629(4) 0.3520(4) 0.1054(4) 0.138(3) Uani 1 1 d D U
B14_10 B -0.1144(7) 0.3627(5) 0.0954(3) 0.125(3) Uani 1 1 d D U
O15_10 O -0.1001(5) 0.4577(4) 0.2443(4) 0.158(3) Uani 1 1 d D U
N16_10 N -0.1073(6) 0.4457(4) 0.2087(5) 0.153(4) Uani 1 1 d D U
C17_10 C -0.1174(6) 0.4720(4) 0.1972(5) 0.156(4) Uani 1 1 d D U
C18_10 C -0.1218(6) 0.4558(4) 0.1585(5) 0.156(4) Uani 1 1 d D U
N19_10 N -0.1130(6) 0.4197(4) 0.1436(4) 0.145(4) Uani 1 1 d D U
O20_10 O -0.1183(5) 0.4032(4) 0.1077(4) 0.144(3) Uani 1 1 d D U
O21_10 O -0.1140(5) 0.3931(4) 0.2408(4) 0.140(3) Uani 1 1 d D U
N22_10 N -0.1264(5) 0.3769(4) 0.2053(4) 0.117(3) Uani 1 1 d D U
C23_10 C -0.1629(5) 0.3503(4) 0.1932(4) 0.114(3) Uani 1 1 d D U
C24_10 C -0.1721(5) 0.3362(4) 0.1548(4) 0.124(3) Uani 1 1 d D U
N25_10 N -0.1446(5) 0.3549(4) 0.1429(4) 0.137(3) Uani 1 1 d D U
O26_10 O -0.1548(5) 0.3465(4) 0.1072(4) 0.146(3) Uani 1 1 d D U
C27_10 C -0.1269(5) 0.3447(4) 0.0528(3) 0.119(3) Uani 1 1 d D U
C28_10 C -0.0909(5) 0.3309(4) 0.0292(3) 0.100(3) Uani 1 1 d D U
H28_10 H -0.0571 0.3310 0.0387 0.120 Uiso 1 1 calc R U
N29_10 N -0.1013(4) 0.3174(3) -0.0061(3) 0.097(3) Uani 1 1 d D U
C30_10 C -0.1498(5) 0.3161(4) -0.0202(4) 0.113(4) Uani 1 1 d D U
H30_10 H -0.1575 0.3057 -0.0449 0.136 Uiso 1 1 calc R U
C31_10 C -0.1892(5) 0.3295(4) 0.0004(4) 0.127(4) Uani 1 1 d D U
H31_10 H -0.2225 0.3291 -0.0101 0.152 Uiso 1 1 calc R U
C32_10 C -0.1773(5) 0.3435(4) 0.0370(4) 0.128(4) Uani 1 1 d D U
H32_10 H -0.2031 0.3524 0.0514 0.154 Uiso 1 1 calc R U
C10A_10 C 0.0573(5) 0.3884(6) 0.2122(5) 0.149(5) Uani 1 1 d D U
H10A_10 H 0.0540 0.3807 0.2315 0.179 Uiso 1 1 calc R U
H10B_10 H 0.0722 0.4147 0.2223 0.179 Uiso 1 1 calc R U
C11A_10 C 0.0379(5) 0.3520(6) 0.1314(4) 0.143(4) Uani 1 1 d D U
H11A_10 H 0.0378 0.3628 0.1138 0.171 Uiso 1 1 calc R U
H11B_10 H 0.0303 0.3243 0.1187 0.171 Uiso 1 1 calc R U
C17A_10 C -0.1244(9) 0.5136(4) 0.2200(5) 0.165(5) Uani 1 1 d D U
H17A_10 H -0.0910 0.5262 0.2310 0.197 Uiso 1 1 calc R U
H17B_10 H -0.1438 0.5147 0.2388 0.197 Uiso 1 1 calc R U
C18A_10 C -0.1379(9) 0.4823(5) 0.1403(5) 0.164(5) Uani 1 1 d D U
H18A_10 H -0.1735 0.4762 0.1302 0.197 Uiso 1 1 calc R U
H18B_10 H -0.1178 0.4776 0.1209 0.197 Uiso 1 1 calc R U
C23A_10 C -0.1916(6) 0.3355(5) 0.2145(4) 0.121(4) Uani 1 1 d D U
H23A_10 H -0.2041 0.3573 0.2336 0.145 Uiso 1 1 calc R U
H23B_10 H -0.1687 0.3221 0.2253 0.145 Uiso 1 1 calc R U
C24A_10 C -0.2117(6) 0.3041(5) 0.1330(5) 0.133(4) Uani 1 1 d D U
H24A_10 H -0.1972 0.2853 0.1129 0.159 Uiso 1 1 calc R U
H24B_10 H -0.2405 0.3148 0.1238 0.159 Uiso 1 1 calc R U
C10B_10 C 0.0916(6) 0.3623(6) 0.1884(5) 0.154(5) Uani 1 1 d D U
H10C_10 H 0.1263 0.3705 0.2000 0.184 Uiso 1 1 calc R U
H10D_10 H 0.0850 0.3366 0.1874 0.184 Uiso 1 1 calc R U
C11B_10 C 0.0908(5) 0.3583(7) 0.1514(5) 0.152(5) Uani 1 1 d D U
H11C_10 H 0.1109 0.3365 0.1388 0.182 Uiso 1 1 calc R U
H11D_10 H 0.1069 0.3815 0.1516 0.182 Uiso 1 1 calc R U
C17B_10 C -0.1512(9) 0.5363(6) 0.2006(6) 0.171(5) Uani 1 1 d D U
H17C_10 H -0.1448 0.5639 0.2146 0.205 Uiso 1 1 calc R U
H17D_10 H -0.1878 0.5305 0.1968 0.205 Uiso 1 1 calc R U
C18B_10 C -0.1311(10) 0.5249(5) 0.1655(6) 0.173(5) Uani 1 1 d D U
H18C_10 H -0.0949 0.5323 0.1702 0.208 Uiso 1 1 calc R U
H18D_10 H -0.1478 0.5399 0.1534 0.208 Uiso 1 1 calc R U
C23B_10 C -0.2356(7) 0.3085(5) 0.1922(5) 0.138(4) Uani 1 1 d D U
H23C_10 H -0.2427 0.2911 0.2033 0.165 Uiso 1 1 calc R U
H23D_10 H -0.2654 0.3237 0.1928 0.165 Uiso 1 1 calc R U
C24B_10 C -0.2298(7) 0.2844(5) 0.1541(5) 0.141(4) Uani 1 1 d D U
H24C_10 H -0.2063 0.2645 0.1535 0.169 Uiso 1 1 calc R U
H24D_10 H -0.2627 0.2714 0.1423 0.169 Uiso 1 1 calc R U
C1_11 C 0.1954(4) 0.5221(4) 0.4412(4) 0.154(4) Uani 1 1 d D U
C2_11 C 0.1521(5) 0.5065(4) 0.4165(4) 0.138(5) Uani 1 1 d D U
H2_11 H 0.1556 0.4840 0.3965 0.165 Uiso 1 1 calc R U
N3_11 N 0.1060(4) 0.5212(4) 0.4194(4) 0.138(4) Uani 1 1 d D U
C4_11 C 0.1004(6) 0.5537(5) 0.4478(4) 0.154(5) Uani 1 1 d D U
H4_11 H 0.0687 0.5647 0.4496 0.184 Uiso 1 1 calc R U
C5_11 C 0.1401(6) 0.5717(5) 0.4745(4) 0.169(6) Uani 1 1 d D U
H5_11 H 0.1353 0.5942 0.4941 0.203 Uiso 1 1 calc R U
C6_11 C 0.1873(5) 0.5553(5) 0.4713(4) 0.168(5) Uani 1 1 d D U
H6_11 H 0.2142 0.5666 0.4894 0.202 Uiso 1 1 calc R U
B7_11 B 0.2512(6) 0.5056(6) 0.4367(6) 0.159(3) Uani 1 1 d D U
O8_11 O 0.2862(5) 0.5377(4) 0.4536(4) 0.172(4) Uani 1 1 d D U
N9_11 N 0.3364(5) 0.5276(4) 0.4536(5) 0.167(4) Uani 1 1 d D U
C10_11 C 0.3698(6) 0.5565(4) 0.4647(4) 0.160(4) Uani 1 1 d D U
C11_11 C 0.4217(6) 0.5439(4) 0.4613(4) 0.155(4) Uani 1 1 d D U
N12_11 N 0.4236(6) 0.5068(4) 0.4479(4) 0.151(4) Uani 1 1 d D U
O13_11 O 0.4677(5) 0.4914(4) 0.4450(4) 0.158(4) Uani 1 1 d D U
B14_11 B 0.4663(5) 0.4498(6) 0.4332(6) 0.154(3) Uani 1 1 d D U
O15_11 O 0.2568(5) 0.4834(4) 0.4592(4) 0.173(4) Uani 1 1 d D U
N16_11 N 0.3036(7) 0.4696(5) 0.4603(5) 0.172(4) Uani 1 1 d D U
C17_11 C 0.3126(7) 0.4499(5) 0.4796(4) 0.178(4) Uani 1 1 d D U
C18_11 C 0.3665(6) 0.4381(5) 0.4792(4) 0.178(4) Uani 1 1 d D U
N19_11 N 0.3917(6) 0.4509(5) 0.4610(4) 0.173(4) Uani 1 1 d D U
O20_11 O 0.4416(5) 0.4401(4) 0.4584(4) 0.170(3) Uani 1 1 d D U
O21_11 O 0.2581(5) 0.4821(4) 0.4005(4) 0.169(4) Uani 1 1 d D U
N22_11 N 0.3041(5) 0.4661(5) 0.3979(4) 0.157(4) Uani 1 1 d D U
C23_11 C 0.3116(5) 0.4417(5) 0.3666(4) 0.153(4) Uani 1 1 d D U
C24_11 C 0.3626(6) 0.4267(4) 0.3654(4) 0.143(4) Uani 1 1 d D U
N25_11 N 0.3889(5) 0.4422(4) 0.3966(4) 0.145(4) Uani 1 1 d D U
O26_11 O 0.4376(5) 0.4314(4) 0.3984(4) 0.164(4) Uani 1 1 d D U
C27_11 C 0.5239(4) 0.4371(4) 0.4340(4) 0.142(4) Uani 1 1 d D U
C28_11 C 0.5405(5) 0.4019(4) 0.4111(4) 0.129(4) Uani 1 1 d D U
H28_11 H 0.5160 0.3840 0.3946 0.155 Uiso 1 1 calc R U
N29_11 N 0.5890(4) 0.3918(3) 0.4112(3) 0.129(4) Uani 1 1 d D U
C30_11 C 0.6253(5) 0.4168(4) 0.4340(4) 0.135(5) Uani 1 1 d D U
H30_11 H 0.6591 0.4099 0.4338 0.161 Uiso 1 1 calc R U
C31_11 C 0.6137(5) 0.4533(4) 0.4583(4) 0.141(5) Uani 1 1 d D U
H31_11 H 0.6392 0.4707 0.4742 0.170 Uiso 1 1 calc R U
C32_11 C 0.5632(5) 0.4625(4) 0.4581(4) 0.143(5) Uani 1 1 d D U
H32_11 H 0.5548 0.4865 0.4744 0.171 Uiso 1 1 calc R U
C10A_11 C 0.3573(6) 0.5983(4) 0.4778(6) 0.161(5) Uani 1 1 d D U
H10A_11 H 0.3447 0.6063 0.5007 0.193 Uiso 1 1 calc R U
H10B_11 H 0.3308 0.6017 0.4612 0.193 Uiso 1 1 calc R U
C11A_11 C 0.4678(6) 0.5717(4) 0.4737(6) 0.160(5) Uani 1 1 d D U
H11A_11 H 0.4809 0.5734 0.4534 0.192 Uiso 1 1 calc R U
H11B_11 H 0.4945 0.5625 0.4862 0.192 Uiso 1 1 calc R U
C17A_11 C 0.2754(7) 0.4384(7) 0.4987(6) 0.185(4) Uani 1 1 d D U
H17A_11 H 0.2529 0.4170 0.4817 0.222 Uiso 1 1 calc R U
H17B_11 H 0.2544 0.4600 0.5100 0.222 Uiso 1 1 calc R U
C18A_11 C 0.3846(8) 0.4138(7) 0.4988(6) 0.185(5) Uani 1 1 d D U
H18A_11 H 0.4076 0.4297 0.5198 0.222 Uiso 1 1 calc R U
H18B_11 H 0.4039 0.3930 0.4837 0.222 Uiso 1 1 calc R U
C23A_11 C 0.2741(7) 0.4316(6) 0.3336(4) 0.167(5) Uani 1 1 d D U
H23A_11 H 0.2611 0.4553 0.3326 0.201 Uiso 1 1 calc R U
H23B_11 H 0.2454 0.4161 0.3346 0.201 Uiso 1 1 calc R U
C24A_11 C 0.3817(6) 0.3986(6) 0.3324(4) 0.154(5) Uani 1 1 d D U
H24A_11 H 0.4092 0.4113 0.3267 0.184 Uiso 1 1 calc R U
H24B_11 H 0.3957 0.3770 0.3370 0.184 Uiso 1 1 calc R U
C10B_11 C 0.4059(6) 0.6235(5) 0.4816(6) 0.164(5) Uani 1 1 d D U
H10C_11 H 0.4121 0.6211 0.4581 0.196 Uiso 1 1 calc R U
H10D_11 H 0.4000 0.6505 0.4956 0.196 Uiso 1 1 calc R U
C11B_11 C 0.4524(7) 0.6120(5) 0.4989(6) 0.164(5) Uani 1 1 d D U
H11C_11 H 0.4452 0.6113 0.5211 0.197 Uiso 1 1 calc R U
H11D_11 H 0.4804 0.6310 0.5043 0.197 Uiso 1 1 calc R U
C17B_11 C 0.3032(8) 0.4261(7) 0.5272(6) 0.192(5) Uani 1 1 d D U
H17C_11 H 0.2787 0.4149 0.5366 0.231 Uiso 1 1 calc R U
H17D_11 H 0.3205 0.4486 0.5467 0.231 Uiso 1 1 calc R U
C18B_11 C 0.3422(8) 0.3962(7) 0.5099(6) 0.191(5) Uani 1 1 d D U
H18C_11 H 0.3567 0.3858 0.5267 0.230 Uiso 1 1 calc R U
H18D_11 H 0.3248 0.3749 0.4892 0.230 Uiso 1 1 calc R U
C23B_11 C 0.2982(7) 0.4092(7) 0.3002(5) 0.174(5) Uani 1 1 d D U
H23C_11 H 0.2712 0.3933 0.2821 0.209 Uiso 1 1 calc R U
H23D_11 H 0.3108 0.4280 0.2920 0.209 Uiso 1 1 calc R U
C24B_11 C 0.3410(7) 0.3834(6) 0.3013(5) 0.172(6) Uani 1 1 d D U
H24C_11 H 0.3261 0.3595 0.3004 0.207 Uiso 1 1 calc R U
H24D_11 H 0.3571 0.3769 0.2799 0.207 Uiso 1 1 calc R U
C1_12 C 0.6593(5) 0.2526(4) 0.2861(3) 0.144(3) Uani 1 1 d D U
C2_12 C 0.6365(5) 0.2835(4) 0.3105(4) 0.122(4) Uani 1 1 d D U
H2_12 H 0.6162 0.2984 0.3015 0.146 Uiso 1 1 calc R U
N3_12 N 0.6409(5) 0.2937(3) 0.3456(4) 0.118(3) Uani 1 1 d D U
C4_12 C 0.6700(6) 0.2725(4) 0.3589(4) 0.125(4) Uani 1 1 d D U
H4_12 H 0.6741 0.2796 0.3834 0.150 Uiso 1 1 calc R U
C5_12 C 0.6942(6) 0.2404(4) 0.3376(4) 0.142(4) Uani 1 1 d D U
H5_12 H 0.7137 0.2258 0.3474 0.171 Uiso 1 1 calc R U
C6_12 C 0.6884(6) 0.2309(4) 0.3014(4) 0.151(4) Uani 1 1 d D U
H6_12 H 0.7044 0.2094 0.2868 0.181 Uiso 1 1 calc R U
B7_12 B 0.6548(8) 0.2432(6) 0.2448(4) 0.159(3) Uani 1 1 d D U
O8_12 O 0.7060(6) 0.2347(4) 0.2348(5) 0.166(4) Uani 1 1 d D U
N9_12 N 0.7024(7) 0.2212(5) 0.1999(5) 0.165(4) Uani 1 1 d D U
C10_12 C 0.7419(7) 0.2044(5) 0.1856(5) 0.175(4) Uani 1 1 d D U
C11_12 C 0.7385(7) 0.1904(5) 0.1472(5) 0.177(4) Uani 1 1 d D U
N12_12 N 0.6941(7) 0.1964(5) 0.1342(6) 0.181(4) Uani 1 1 d D U
O13_12 O 0.6835(6) 0.1878(5) 0.1001(5) 0.182(4) Uani 1 1 d D U
B14_12 B 0.6384(9) 0.2043(7) 0.0906(4) 0.173(3) Uani 1 1 d D U
O15_12 O 0.6375(6) 0.2771(4) 0.2401(4) 0.169(4) Uani 1 1 d D U
N16_12 N 0.6373(7) 0.2700(5) 0.2045(5) 0.166(4) Uani 1 1 d D U
C17_12 C 0.6269(6) 0.3005(5) 0.1991(5) 0.164(4) Uani 1 1 d D U
C18_12 C 0.6298(6) 0.2924(5) 0.1617(5) 0.164(4) Uani 1 1 d D U
N19_12 N 0.6424(7) 0.2573(5) 0.1446(5) 0.163(4) Uani 1 1 d D U
O20_12 O 0.6409(6) 0.2463(4) 0.1091(4) 0.171(4) Uani 1 1 d D U
O21_12 O 0.6181(6) 0.2114(5) 0.2274(5) 0.188(4) Uani 1 1 d D U
N22_12 N 0.6058(7) 0.2029(6) 0.1927(5) 0.199(5) Uani 1 1 d D U
C23_12 C 0.5628(7) 0.1843(5) 0.1766(5) 0.213(5) Uani 1 1 d D U
C24_12 C 0.5571(6) 0.1769(5) 0.1379(5) 0.215(5) Uani 1 1 d D U
N25_12 N 0.5951(7) 0.1947(6) 0.1329(5) 0.203(5) Uani 1 1 d D U
O26_12 O 0.5929(6) 0.1879(5) 0.0978(5) 0.195(4) Uani 1 1 d D U
C27_12 C 0.6376(6) 0.1930(4) 0.0489(4) 0.166(4) Uani 1 1 d D U
C28_12 C 0.5927(6) 0.1860(5) 0.0256(4) 0.157(4) Uani 1 1 d D U
H28_12 H 0.5619 0.1863 0.0346 0.188 Uiso 1 1 calc R U
N29_12 N 0.5910(5) 0.1787(4) -0.0088(4) 0.155(4) Uani 1 1 d D U
C30_12 C 0.6349(7) 0.1790(5) -0.0219(4) 0.168(5) Uani 1 1 d D U
H30_12 H 0.6335 0.1747 -0.0457 0.201 Uiso 1 1 calc R U
C31_12 C 0.6826(6) 0.1853(5) -0.0017(5) 0.175(5) Uani 1 1 d D U
H31_12 H 0.7126 0.1854 -0.0115 0.210 Uiso 1 1 calc R U
C32_12 C 0.6829(6) 0.1915(5) 0.0338(5) 0.177(5) Uani 1 1 d D U
H32_12 H 0.7141 0.1947 0.0479 0.213 Uiso 1 1 calc R U
C10A_12 C 0.7905(8) 0.1998(7) 0.2059(6) 0.186(5) Uani 1 1 d D U
H10A_12 H 0.7823 0.1895 0.2228 0.223 Uiso 1 1 calc R U
H10B_12 H 0.8079 0.2251 0.2192 0.223 Uiso 1 1 calc R U
C11A_12 C 0.7822(8) 0.1738(7) 0.1269(6) 0.186(5) Uani 1 1 d D U
H11A_12 H 0.7845 0.1851 0.1098 0.223 Uiso 1 1 calc R U
H11B_12 H 0.7751 0.1461 0.1136 0.223 Uiso 1 1 calc R U
C17A_12 C 0.6155(9) 0.3403(5) 0.2239(5) 0.169(5) Uani 1 1 d D U
H17A_12 H 0.6464 0.3533 0.2393 0.203 Uiso 1 1 calc R U
H17B_12 H 0.5906 0.3385 0.2387 0.203 Uiso 1 1 calc R U
C18A_12 C 0.6186(9) 0.3220(5) 0.1470(5) 0.169(5) Uani 1 1 d D U
H18A_12 H 0.5833 0.3183 0.1361 0.202 Uiso 1 1 calc R U
H18B_12 H 0.6402 0.3187 0.1286 0.202 Uiso 1 1 calc R U
C23A_12 C 0.5210(9) 0.1701(8) 0.1910(6) 0.226(5) Uani 1 1 d D U
H23A_12 H 0.4992 0.1912 0.2021 0.272 Uiso 1 1 calc R U
H23B_12 H 0.5360 0.1617 0.2091 0.272 Uiso 1 1 calc R U
C24A_12 C 0.5131(9) 0.1524(8) 0.1120(6) 0.231(6) Uani 1 1 d D U
H24A_12 H 0.5243 0.1266 0.0985 0.277 Uiso 1 1 calc R U
H24B_12 H 0.5018 0.1638 0.0953 0.277 Uiso 1 1 calc R U
C10B_12 C 0.8264(9) 0.1730(7) 0.1819(6) 0.193(5) Uani 1 1 d D U
H10C_12 H 0.8136 0.1464 0.1743 0.231 Uiso 1 1 calc R U
H10D_12 H 0.8597 0.1759 0.1956 0.231 Uiso 1 1 calc R U
C11B_12 C 0.8328(8) 0.1802(7) 0.1493(6) 0.191(5) Uani 1 1 d D U
H11C_12 H 0.8570 0.1627 0.1358 0.230 Uiso 1 1 calc R U
H11D_12 H 0.8460 0.2066 0.1564 0.230 Uiso 1 1 calc R U
C17B_12 C 0.5950(9) 0.3639(6) 0.2040(6) 0.174(5) Uani 1 1 d D U
H17C_12 H 0.5929 0.3905 0.2207 0.208 Uiso 1 1 calc R U
H17D_12 H 0.5607 0.3539 0.1925 0.208 Uiso 1 1 calc R U
C18B_12 C 0.6278(9) 0.3632(5) 0.1760(6) 0.173(5) Uani 1 1 d D U
H18C_12 H 0.6636 0.3685 0.1858 0.208 Uiso 1 1 calc R U
H18D_12 H 0.6174 0.3823 0.1666 0.208 Uiso 1 1 calc R U
C23B_12 C 0.4885(10) 0.1361(8) 0.1610(7) 0.237(6) Uani 1 1 d D U
H23C_12 H 0.5093 0.1139 0.1514 0.285 Uiso 1 1 calc R U
H23D_12 H 0.4603 0.1285 0.1703 0.285 Uiso 1 1 calc R U
C24B_12 C 0.4680(8) 0.1492(9) 0.1317(7) 0.237(6) Uani 1 1 d D U
H24C_12 H 0.4418 0.1306 0.1152 0.284 Uiso 1 1 calc R U
H24D_12 H 0.4530 0.1742 0.1420 0.284 Uiso 1 1 calc R U
C1_13 C 0.3775(5) 0.1413(4) -0.1065(4) 0.149(4) Uani 1 1 d D U
C2_13 C 0.4189(5) 0.1544(4) -0.0799(4) 0.139(4) Uani 1 1 d D U
H2_13 H 0.4154 0.1770 -0.0599 0.167 Uiso 1 1 calc R U
N3_13 N 0.4633(5) 0.1373(4) -0.0807(4) 0.134(4) Uani 1 1 d D U
C4_13 C 0.4683(6) 0.1047(5) -0.1089(4) 0.145(5) Uani 1 1 d D U
H4_13 H 0.4985 0.0918 -0.1092 0.174 Uiso 1 1 calc R U
C5_13 C 0.4306(6) 0.0891(4) -0.1377(4) 0.156(5) Uani 1 1 d D U
H5_13 H 0.4356 0.0669 -0.1576 0.187 Uiso 1 1 calc R U
C6_13 C 0.3851(6) 0.1075(4) -0.1360(4) 0.155(5) Uani 1 1 d D U
H6_13 H 0.3590 0.0973 -0.1548 0.186 Uiso 1 1 calc R U
B7_13 B 0.3257(6) 0.1635(6) -0.1038(6) 0.160(3) Uani 1 1 d D U
O8_13 O 0.3125(6) 0.1645(5) -0.1378(4) 0.186(4) Uani 1 1 d D U
N9_13 N 0.2645(7) 0.1777(6) -0.1410(6) 0.218(5) Uani 1 1 d D U
C10_13 C 0.2347(7) 0.1595(6) -0.1708(5) 0.250(6) Uani 1 1 d D U
C11_13 C 0.1804(7) 0.1719(6) -0.1706(5) 0.248(6) Uani 1 1 d D U
N12_13 N 0.1734(7) 0.1952(6) -0.1387(5) 0.221(5) Uani 1 1 d D U
O13_13 O 0.1257(6) 0.2087(5) -0.1365(4) 0.193(4) Uani 1 1 d D U
B14_13 B 0.1283(6) 0.2435(6) -0.1023(6) 0.161(3) Uani 1 1 d D U
O15_13 O 0.3354(5) 0.2036(4) -0.0790(4) 0.151(3) Uani 1 1 d D U
N16_13 N 0.2952(6) 0.2242(4) -0.0803(5) 0.152(4) Uani 1 1 d D U
C17_13 C 0.3031(6) 0.2616(4) -0.0674(5) 0.174(4) Uani 1 1 d D U
C18_13 C 0.2551(6) 0.2809(4) -0.0715(5) 0.172(4) Uani 1 1 d D U
N19_13 N 0.2169(6) 0.2568(5) -0.0884(5) 0.164(4) Uani 1 1 d D U
O20_13 O 0.1708(5) 0.2716(4) -0.0924(4) 0.161(3) Uani 1 1 d D U
O21_13 O 0.2872(5) 0.1437(4) -0.0939(4) 0.158(3) Uani 1 1 d D U
N22_13 N 0.2434(5) 0.1637(4) -0.0867(4) 0.155(4) Uani 1 1 d D U
C23_13 C 0.2127(6) 0.1552(4) -0.0686(4) 0.156(4) Uani 1 1 d D U
C24_13 C 0.1678(6) 0.1798(4) -0.0641(4) 0.156(4) Uani 1 1 d D U
N25_13 N 0.1695(5) 0.2053(4) -0.0774(5) 0.147(4) Uani 1 1 d D U
O26_13 O 0.1298(5) 0.2266(4) -0.0757(4) 0.148(3) Uani 1 1 d D U
C27_13 C 0.0749(5) 0.2631(4) -0.1036(4) 0.153(4) Uani 1 1 d D U
C28_13 C 0.0438(5) 0.2741(4) -0.0767(4) 0.136(4) Uani 1 1 d D U
H28_13 H 0.0548 0.2693 -0.0567 0.163 Uiso 1 1 calc R U
N29_13 N -0.0009(4) 0.2912(3) -0.0772(4) 0.131(4) Uani 1 1 d D U
C30_13 C -0.0166(6) 0.2978(4) -0.1059(4) 0.140(4) Uani 1 1 d D U
H30_13 H -0.0473 0.3099 -0.1065 0.168 Uiso 1 1 calc R U
C31_13 C 0.0103(6) 0.2878(5) -0.1350(4) 0.151(5) Uani 1 1 d D U
H31_13 H -0.0020 0.2928 -0.1546 0.182 Uiso 1 1 calc R U
C32_13 C 0.0563(6) 0.2701(5) -0.1338(4) 0.156(4) Uani 1 1 d D U
H32_13 H 0.0750 0.2628 -0.1530 0.187 Uiso 1 1 calc R U
C10A_13 C 0.2474(11) 0.1265(9) -0.2036(6) 0.277(7) Uani 1 1 d D U
H10A_13 H 0.2466 0.1027 -0.1999 0.333 Uiso 1 1 calc R U
H10B_13 H 0.2818 0.1312 -0.2076 0.333 Uiso 1 1 calc R U
C11A_13 C 0.1379(9) 0.1607(9) -0.2014(6) 0.268(7) Uani 1 1 d D U
H11A_13 H 0.1245 0.1839 -0.2029 0.322 Uiso 1 1 calc R U
H11B_13 H 0.1103 0.1467 -0.1972 0.322 Uiso 1 1 calc R U
C17A_13 C 0.3539(6) 0.2831(5) -0.0507(7) 0.193(5) Uani 1 1 d D U
H17A_13 H 0.3761 0.2791 -0.0688 0.232 Uiso 1 1 calc R U
H17B_13 H 0.3702 0.2736 -0.0337 0.232 Uiso 1 1 calc R U
C18A_13 C 0.2545(7) 0.3243(5) -0.0573(7) 0.188(5) Uani 1 1 d D U
H18A_13 H 0.2435 0.3346 -0.0338 0.226 Uiso 1 1 calc R U
H18B_13 H 0.2308 0.3318 -0.0729 0.226 Uiso 1 1 calc R U
C23A_13 C 0.2208(6) 0.1235(6) -0.0554(7) 0.166(4) Uani 1 1 d D U
H23A_13 H 0.2406 0.1337 -0.0320 0.200 Uiso 1 1 calc R U
H23B_13 H 0.2391 0.1029 -0.0715 0.200 Uiso 1 1 calc R U
C24A_13 C 0.1245(6) 0.1714(6) -0.0475(6) 0.167(4) Uani 1 1 d D U
H24A_13 H 0.0946 0.1620 -0.0652 0.200 Uiso 1 1 calc R U
H24B_13 H 0.1161 0.1952 -0.0286 0.200 Uiso 1 1 calc R U
C10B_13 C 0.2101(11) 0.1216(10) -0.2365(7) 0.290(7) Uani 1 1 d D U
H10C_13 H 0.2069 0.0940 -0.2512 0.348 Uiso 1 1 calc R U
H10D_13 H 0.2276 0.1333 -0.2494 0.348 Uiso 1 1 calc R U
C11B_13 C 0.1570(10) 0.1352(10) -0.2367(7) 0.285(7) Uani 1 1 d D U
H11C_13 H 0.1537 0.1495 -0.2517 0.342 Uiso 1 1 calc R U
H11D_13 H 0.1339 0.1124 -0.2482 0.342 Uiso 1 1 calc R U
C17B_13 C 0.3449(8) 0.3265(5) -0.0317(7) 0.202(6) Uani 1 1 d D U
H17C_13 H 0.3305 0.3312 -0.0099 0.242 Uiso 1 1 calc R U
H17D_13 H 0.3773 0.3413 -0.0254 0.242 Uiso 1 1 calc R U
C18B_13 C 0.3085(7) 0.3402(6) -0.0554(8) 0.201(5) Uani 1 1 d D U
H18C_13 H 0.3188 0.3309 -0.0791 0.241 Uiso 1 1 calc R U
H18D_13 H 0.3095 0.3683 -0.0456 0.241 Uiso 1 1 calc R U
C23B_13 C 0.1672(7) 0.1080(5) -0.0537(7) 0.178(5) Uani 1 1 d D U
H23C_13 H 0.1494 0.0946 -0.0776 0.213 Uiso 1 1 calc R U
H23D_13 H 0.1707 0.0897 -0.0426 0.213 Uiso 1 1 calc R U
C24B_13 C 0.1372(8) 0.1415(6) -0.0324(6) 0.175(4) Uani 1 1 d D U
H24C_13 H 0.1564 0.1548 -0.0090 0.210 Uiso 1 1 calc R U
H24D_13 H 0.1054 0.1311 -0.0293 0.210 Uiso 1 1 calc R U
C1_14 C -0.0458(5) 0.1871(3) -0.0476(4) 0.126(3) Uani 1 1 d D U
C2_14 C -0.0375(6) 0.2268(3) -0.0371(4) 0.124(4) Uani 1 1 d D U
H2_14 H -0.0155 0.2404 -0.0164 0.149 Uiso 1 1 calc R U
N3_14 N -0.0589(5) 0.2466(3) -0.0548(4) 0.126(4) Uani 1 1 d D U
C4_14 C -0.0909(6) 0.2277(4) -0.0847(4) 0.136(5) Uani 1 1 d D U
H4_14 H -0.1065 0.2419 -0.0966 0.163 Uiso 1 1 calc R U
C5_14 C -0.1019(6) 0.1883(4) -0.0985(4) 0.141(5) Uani 1 1 d D U
H5_14 H -0.1239 0.1757 -0.1195 0.169 Uiso 1 1 calc R U
C6_14 C -0.0786(6) 0.1682(4) -0.0796(4) 0.141(4) Uani 1 1 d D U
H6_14 H -0.0849 0.1415 -0.0883 0.169 Uiso 1 1 calc R U
B7_14 B -0.0213(7) 0.1641(5) -0.0253(5) 0.122(3) Uani 1 1 d D U
O8_14 O -0.0096(5) 0.1260(3) -0.0515(3) 0.134(3) Uani 1 1 d D U
N9_14 N 0.0104(5) 0.1028(4) -0.0356(4) 0.117(3) Uani 1 1 d D U
C10_14 C 0.0305(5) 0.0728(4) -0.0568(4) 0.113(3) Uani 1 1 d D U
C11_14 C 0.0530(5) 0.0504(3) -0.0377(4) 0.110(3) Uani 1 1 d D U
N12_14 N 0.0504(5) 0.0680(4) -0.0042(4) 0.113(3) Uani 1 1 d D U
O13_14 O 0.0690(4) 0.0490(3) 0.0161(3) 0.117(3) Uani 1 1 d D U
B14_14 B 0.0515(6) 0.0654(4) 0.0518(5) 0.104(3) Uani 1 1 d D U
O15_14 O -0.0631(4) 0.1602(3) -0.0063(3) 0.126(3) Uani 1 1 d D U
N16_14 N -0.0512(5) 0.1347(4) 0.0094(4) 0.115(3) Uani 1 1 d D U
C17_14 C -0.0889(5) 0.1229(4) 0.0202(4) 0.114(3) Uani 1 1 d D U
C18_14 C -0.0720(5) 0.0961(4) 0.0357(4) 0.109(3) Uani 1 1 d D U
N19_14 N -0.0246(4) 0.0884(3) 0.0328(4) 0.105(3) Uani 1 1 d D U
O20_14 O -0.0047(4) 0.0634(3) 0.0462(3) 0.111(3) Uani 1 1 d D U
O21_14 O 0.0230(4) 0.1836(3) -0.0009(3) 0.129(3) Uani 1 1 d D U
N22_14 N 0.0381(5) 0.1651(3) 0.0198(4) 0.125(4) Uani 1 1 d D U
C23_14 C 0.0700(5) 0.1846(3) 0.0478(4) 0.123(3) Uani 1 1 d D U
C24_14 C 0.0844(5) 0.1615(3) 0.0688(4) 0.118(3) Uani 1 1 d D U
N25_14 N 0.0607(5) 0.1281(3) 0.0551(4) 0.111(3) Uani 1 1 d D U
O26_14 O 0.0719(4) 0.1051(3) 0.0727(3) 0.113(3) Uani 1 1 d D U
C27_14 C 0.0705(4) 0.0369(3) 0.0703(3) 0.092(3) Uani 1 1 d D U
C28_14 C 0.0904(5) 0.0504(3) 0.1060(3) 0.088(3) Uani 1 1 d D U
H28_14 H 0.0926 0.0770 0.1193 0.106 Uiso 1 1 calc R U
N29_14 N 0.1064(4) 0.0278(3) 0.1225(3) 0.088(3) Uani 1 1 d D U
C30_14 C 0.1041(5) -0.0104(3) 0.1029(3) 0.089(3) Uani 1 1 d D U
H30_14 H 0.1165 -0.0266 0.1137 0.106 Uiso 1 1 calc R U
C31_14 C 0.0843(5) -0.0270(3) 0.0676(3) 0.090(3) Uani 1 1 d D U
H31_14 H 0.0825 -0.0538 0.0551 0.108 Uiso 1 1 calc R U
C32_14 C 0.0670(5) -0.0034(3) 0.0506(3) 0.090(3) Uani 1 1 d D U
H32_14 H 0.0532 -0.0141 0.0268 0.108 Uiso 1 1 calc R U
C10A_14 C 0.0320(7) 0.0611(4) -0.0956(4) 0.122(4) Uani 1 1 d D U
H10A_14 H 0.0463 0.0825 -0.0995 0.147 Uiso 1 1 calc R U
H10B_14 H -0.0025 0.0548 -0.1080 0.147 Uiso 1 1 calc R U
C11A_14 C 0.0727(6) 0.0107(4) -0.0559(4) 0.114(4) Uani 1 1 d D U
H11A_14 H 0.0592 -0.0070 -0.0469 0.137 Uiso 1 1 calc R U
H11B_14 H 0.1098 0.0119 -0.0512 0.137 Uiso 1 1 calc R U
C17A_14 C -0.1432(5) 0.1348(5) 0.0182(5) 0.125(4) Uani 1 1 d D U
H17A_14 H -0.1552 0.1317 -0.0059 0.150 Uiso 1 1 calc R U
H17B_14 H -0.1448 0.1619 0.0340 0.150 Uiso 1 1 calc R U
C18A_14 C -0.1077(5) 0.0800(4) 0.0526(5) 0.115(3) Uani 1 1 d D U
H18A_14 H -0.0903 0.0809 0.0749 0.138 Uiso 1 1 calc R U
H18B_14 H -0.1168 0.0531 0.0371 0.138 Uiso 1 1 calc R U
C23A_14 C 0.0905(7) 0.2253(4) 0.0598(5) 0.129(4) Uani 1 1 d D U
H23A_14 H 0.0627 0.2413 0.0574 0.155 Uiso 1 1 calc R U
H23B_14 H 0.1151 0.2261 0.0445 0.155 Uiso 1 1 calc R U
C24A_14 C 0.1221(6) 0.1772(4) 0.1015(4) 0.125(4) Uani 1 1 d D U
H24A_14 H 0.1467 0.1579 0.1007 0.150 Uiso 1 1 calc R U
H24B_14 H 0.1043 0.1823 0.1221 0.150 Uiso 1 1 calc R U
C10B_14 C 0.0645(7) 0.0257(4) -0.1106(5) 0.124(4) Uani 1 1 d D U
H10C_14 H 0.1004 0.0343 -0.1051 0.149 Uiso 1 1 calc R U
H10D_14 H 0.0564 0.0137 -0.1363 0.149 Uiso 1 1 calc R U
C11B_14 C 0.0560(7) -0.0039(4) -0.0959(4) 0.123(4) Uani 1 1 d D U
H11C_14 H 0.0746 -0.0267 -0.1082 0.148 Uiso 1 1 calc R U
H11D_14 H 0.0199 -0.0118 -0.1007 0.148 Uiso 1 1 calc R U
C17B_14 C -0.1764(6) 0.1108(5) 0.0285(5) 0.135(4) Uani 1 1 d D U
H17C_14 H -0.2079 0.1238 0.0341 0.162 Uiso 1 1 calc R U
H17D_14 H -0.1850 0.0864 0.0081 0.162 Uiso 1 1 calc R U
C18B_14 C -0.1553(6) 0.1017(5) 0.0595(5) 0.130(4) Uani 1 1 d D U
H18C_14 H -0.1808 0.0864 0.0641 0.156 Uiso 1 1 calc R U
H18D_14 H -0.1480 0.1257 0.0806 0.156 Uiso 1 1 calc R U
C23B_14 C 0.1160(7) 0.2424(4) 0.0984(5) 0.134(4) Uani 1 1 d D U
H23C_14 H 0.1356 0.2661 0.1030 0.161 Uiso 1 1 calc R U
H23D_14 H 0.0899 0.2490 0.1143 0.161 Uiso 1 1 calc R U
C24B_14 C 0.1505(6) 0.2147(4) 0.1059(6) 0.132(4) Uani 1 1 d D U
H24C_14 H 0.1676 0.2272 0.1301 0.159 Uiso 1 1 calc R U
H24D_14 H 0.1764 0.2081 0.0900 0.159 Uiso 1 1 calc R U
C1_15 C 0.2244(5) 0.0991(4) 0.2771(4) 0.140(4) Uani 1 1 d D U
C2_15 C 0.2038(5) 0.0881(4) 0.2418(4) 0.126(4) Uani 1 1 d D U
H2_15 H 0.2192 0.0988 0.2284 0.151 Uiso 1 1 calc R U
N3_15 N 0.1640(5) 0.0636(4) 0.2259(3) 0.124(4) Uani 1 1 d D U
C4_15 C 0.1412(6) 0.0474(4) 0.2442(4) 0.137(4) Uani 1 1 d D U
H4_15 H 0.1128 0.0305 0.2329 0.164 Uiso 1 1 calc R U
C5_15 C 0.1588(6) 0.0553(4) 0.2795(4) 0.146(4) Uani 1 1 d D U
H5_15 H 0.1433 0.0433 0.2919 0.175 Uiso 1 1 calc R U
C6_15 C 0.2002(6) 0.0814(4) 0.2955(4) 0.145(4) Uani 1 1 d D U
H6_15 H 0.2123 0.0875 0.3192 0.174 Uiso 1 1 calc R U
B7_15 B 0.2740(6) 0.1276(6) 0.2955(6) 0.160(3) Uani 1 1 d D U
O8_15 O 0.3159(5) 0.1053(4) 0.3038(4) 0.174(4) Uani 1 1 d D U
N9_15 N 0.3606(6) 0.1271(5) 0.3160(5) 0.174(4) Uani 1 1 d D U
C10_15 C 0.4014(6) 0.1078(5) 0.3180(5) 0.181(5) Uani 1 1 d D U
C11_15 C 0.4474(6) 0.1341(5) 0.3317(5) 0.179(4) Uani 1 1 d D U
N12_15 N 0.4344(6) 0.1690(4) 0.3385(5) 0.166(4) Uani 1 1 d D U
O13_15 O 0.4741(5) 0.1963(4) 0.3552(4) 0.163(4) Uani 1 1 d D U
B14_15 B 0.4571(7) 0.2358(6) 0.3694(5) 0.154(3) Uani 1 1 d D U
O15_15 O 0.2626(5) 0.1547(5) 0.3303(5) 0.190(4) Uani 1 1 d D U
N16_15 N 0.3052(6) 0.1779(5) 0.3493(5) 0.195(5) Uani 1 1 d D U
C17_15 C 0.3012(7) 0.1936(5) 0.3825(5) 0.218(5) Uani 1 1 d D U
C18_15 C 0.3478(7) 0.2200(5) 0.4011(5) 0.214(5) Uani 1 1 d D U
N19_15 N 0.3799(6) 0.2180(5) 0.3794(5) 0.185(5) Uani 1 1 d D U
O20_15 O 0.4232(5) 0.2400(4) 0.3951(4) 0.171(4) Uani 1 1 d D U
O21_15 O 0.2870(5) 0.1479(4) 0.2757(4) 0.174(4) Uani 1 1 d D U
N22_15 N 0.3257(6) 0.1745(5) 0.2910(5) 0.175(4) Uani 1 1 d D U
C23_15 C 0.3356(6) 0.1956(5) 0.2743(4) 0.182(4) Uani 1 1 d D U
C24_15 C 0.3771(6) 0.2249(5) 0.2943(4) 0.180(4) Uani 1 1 d D U
N25_15 N 0.3954(6) 0.2215(5) 0.3229(4) 0.161(4) Uani 1 1 d D U
O26_15 O 0.4336(5) 0.2458(4) 0.3412(4) 0.161(4) Uani 1 1 d D U
C27_15 C 0.5059(5) 0.2637(4) 0.3912(4) 0.146(4) Uani 1 1 d D U
C28_15 C 0.5297(5) 0.2890(4) 0.3801(4) 0.139(4) Uani 1 1 d D U
H28_15 H 0.5151 0.2912 0.3595 0.167 Uiso 1 1 calc R U
N29_15 N 0.5724(5) 0.3102(4) 0.3977(4) 0.133(4) Uani 1 1 d D U
C30_15 C 0.5945(5) 0.3081(4) 0.4274(4) 0.140(4) Uani 1 1 d D U
H30_15 H 0.6240 0.3234 0.4394 0.168 Uiso 1 1 calc R U
C31_15 C 0.5747(5) 0.2835(4) 0.4407(4) 0.145(4) Uani 1 1 d D U
H31_15 H 0.5907 0.2818 0.4612 0.175 Uiso 1 1 calc R U
C32_15 C 0.5303(6) 0.2618(4) 0.4225(4) 0.149(4) Uani 1 1 d D U
H32_15 H 0.5161 0.2454 0.4312 0.179 Uiso 1 1 calc R U
C10A_15 C 0.4042(7) 0.0650(5) 0.3082(7) 0.192(5) Uani 1 1 d D U
H10A_15 H 0.3893 0.0510 0.2836 0.230 Uiso 1 1 calc R U
H10B_15 H 0.3840 0.0577 0.3229 0.230 Uiso 1 1 calc R U
C11A_15 C 0.4990(6) 0.1203(6) 0.3388(7) 0.193(5) Uani 1 1 d D U
H11A_15 H 0.5177 0.1398 0.3602 0.232 Uiso 1 1 calc R U
H11B_15 H 0.5182 0.1162 0.3191 0.232 Uiso 1 1 calc R U
C17A_15 C 0.2597(8) 0.1888(8) 0.4026(6) 0.240(6) Uani 1 1 d D U
H17A_15 H 0.2656 0.1668 0.4087 0.288 Uiso 1 1 calc R U
H17B_15 H 0.2267 0.1845 0.3882 0.288 Uiso 1 1 calc R U
C18A_15 C 0.3539(9) 0.2440(8) 0.4405(5) 0.235(6) Uani 1 1 d D U
H18A_15 H 0.3522 0.2712 0.4446 0.282 Uiso 1 1 calc R U
H18B_15 H 0.3876 0.2405 0.4507 0.282 Uiso 1 1 calc R U
C23A_15 C 0.3091(9) 0.1932(6) 0.2397(5) 0.197(5) Uani 1 1 d D U
H23A_15 H 0.3182 0.1697 0.2207 0.237 Uiso 1 1 calc R U
H23B_15 H 0.2724 0.1914 0.2399 0.237 Uiso 1 1 calc R U
C24A_15 C 0.3933(8) 0.2550(6) 0.2820(6) 0.193(5) Uani 1 1 d D U
H24A_15 H 0.4214 0.2459 0.2680 0.232 Uiso 1 1 calc R U
H24B_15 H 0.4052 0.2787 0.3024 0.232 Uiso 1 1 calc R U
C10B_15 C 0.4589(8) 0.0526(6) 0.3126(7) 0.200(6) Uani 1 1 d D U
H10C_15 H 0.4577 0.0283 0.3154 0.240 Uiso 1 1 calc R U
H10D_15 H 0.4739 0.0478 0.2911 0.240 Uiso 1 1 calc R U
C11B_15 C 0.4928(8) 0.0814(6) 0.3435(7) 0.202(6) Uani 1 1 d D U
H11C_15 H 0.5261 0.0710 0.3454 0.242 Uiso 1 1 calc R U
H11D_15 H 0.4783 0.0864 0.3653 0.242 Uiso 1 1 calc R U
C17B_15 C 0.2605(8) 0.2266(8) 0.4370(7) 0.253(7) Uani 1 1 d D U
H17C_15 H 0.2531 0.2484 0.4307 0.304 Uiso 1 1 calc R U
H17D_15 H 0.2343 0.2243 0.4508 0.304 Uiso 1 1 calc R U
C18B_15 C 0.3137(9) 0.2341(9) 0.4598(6) 0.251(6) Uani 1 1 d D U
H18C_15 H 0.3123 0.2553 0.4828 0.301 Uiso 1 1 calc R U
H18D_15 H 0.3228 0.2111 0.4638 0.301 Uiso 1 1 calc R U
C23B_15 C 0.3222(10) 0.2273(6) 0.2320(6) 0.206(5) Uani 1 1 d D U
H23C_15 H 0.2904 0.2351 0.2231 0.247 Uiso 1 1 calc R U
H23D_15 H 0.3426 0.2180 0.2124 0.247 Uiso 1 1 calc R U
C24B_15 C 0.3495(9) 0.2635(6) 0.2597(7) 0.205(5) Uani 1 1 d D U
H24C_15 H 0.3255 0.2788 0.2752 0.246 Uiso 1 1 calc R U
H24D_15 H 0.3625 0.2788 0.2481 0.246 Uiso 1 1 calc R U
C1_16 C 0.6694(5) 0.4142(4) 0.3300(4) 0.166(4) Uani 1 1 d D U
C2_16 C 0.6387(5) 0.3924(4) 0.3410(5) 0.162(4) Uani 1 1 d D U
H2_16 H 0.6036 0.3918 0.3350 0.194 Uiso 1 1 calc R U
N3_16 N 0.6561(5) 0.3721(4) 0.3596(4) 0.158(4) Uani 1 1 d D U
C4_16 C 0.7068(5) 0.3716(5) 0.3674(5) 0.174(5) Uani 1 1 d D U
H4_16 H 0.7192 0.3576 0.3805 0.209 Uiso 1 1 calc R U
C5_16 C 0.7416(5) 0.3912(5) 0.3568(5) 0.179(5) Uani 1 1 d D U
H5_16 H 0.7767 0.3898 0.3619 0.215 Uiso 1 1 calc R U
C6_16 C 0.7223(5) 0.4128(5) 0.3385(5) 0.179(4) Uani 1 1 d D U
H6_16 H 0.7447 0.4267 0.3316 0.215 Uiso 1 1 calc R U
B7_16 B 0.6473(7) 0.4407(6) 0.3105(6) 0.161(3) Uani 1 1 d D U
O8_16 O 0.6797(5) 0.4359(4) 0.2836(4) 0.174(3) Uani 1 1 d D U
N9_16 N 0.6690(6) 0.4576(5) 0.2656(5) 0.172(4) Uani 1 1 d D U
C10_16 C 0.6940(6) 0.4527(5) 0.2394(5) 0.178(4) Uani 1 1 d D U
C11_16 C 0.6755(6) 0.4757(5) 0.2202(5) 0.173(4) Uani 1 1 d D U
N12_16 N 0.6378(6) 0.4964(5) 0.2340(5) 0.160(4) Uani 1 1 d D U
O13_16 O 0.6163(5) 0.5176(4) 0.2180(4) 0.151(3) Uani 1 1 d D U
B14_16 B 0.5757(7) 0.5411(5) 0.2350(5) 0.130(3) Uani 1 1 d D U
O15_16 O 0.6550(6) 0.4813(4) 0.3347(4) 0.175(4) Uani 1 1 d D U
N16_16 N 0.6377(7) 0.5064(4) 0.3213(4) 0.176(4) Uani 1 1 d D U
C17_16 C 0.6449(6) 0.5428(4) 0.3419(4) 0.179(4) Uani 1 1 d D U
C18_16 C 0.6272(6) 0.5679(4) 0.3240(4) 0.170(4) Uani 1 1 d D U
N19_16 N 0.6102(6) 0.5466(4) 0.2916(4) 0.155(4) Uani 1 1 d D U
O20_16 O 0.5946(5) 0.5666(3) 0.2713(4) 0.144(3) Uani 1 1 d D U
O21_16 O 0.5942(4) 0.4308(4) 0.2968(4) 0.147(3) Uani 1 1 d D U
N22_16 N 0.5752(5) 0.4516(4) 0.2784(4) 0.131(4) Uani 1 1 d D U
C23_16 C 0.5283(5) 0.4418(4) 0.2640(4) 0.130(3) Uani 1 1 d D U
C24_16 C 0.5114(4) 0.4665(4) 0.2450(4) 0.131(3) Uani 1 1 d D U
N25_16 N 0.5466(5) 0.4914(4) 0.2473(4) 0.133(3) Uani 1 1 d D U
O26_16 O 0.5335(4) 0.5165(3) 0.2331(4) 0.135(3) Uani 1 1 d D U
C27_16 C 0.5609(4) 0.5692(4) 0.2154(4) 0.115(3) Uani 1 1 d D U
C28_16 C 0.5121(4) 0.5729(4) 0.2009(4) 0.102(3) Uani 1 1 d D U
H28_16 H 0.4859 0.5563 0.2007 0.123 Uiso 1 1 calc R U
N29_16 N 0.5001(4) 0.5986(3) 0.1871(3) 0.097(3) Uani 1 1 d D U
C30_16 C 0.5370(4) 0.6209(4) 0.1844(4) 0.107(4) Uani 1 1 d D U
H30_16 H 0.5286 0.6385 0.1743 0.128 Uiso 1 1 calc R U
C31_16 C 0.5880(4) 0.6185(4) 0.1964(4) 0.118(4) Uani 1 1 d D U
H31_16 H 0.6139 0.6334 0.1935 0.141 Uiso 1 1 calc R U
C32_16 C 0.5986(5) 0.5935(4) 0.2125(4) 0.118(4) Uani 1 1 d D U
H32_16 H 0.6321 0.5926 0.2219 0.142 Uiso 1 1 calc R U
C10A_16 C 0.7389(8) 0.4278(7) 0.2300(6) 0.198(5) Uani 1 1 d D U
H10A_16 H 0.7318 0.4030 0.2310 0.238 Uiso 1 1 calc R U
H10B_16 H 0.7688 0.4404 0.2469 0.238 Uiso 1 1 calc R U
C11A_16 C 0.6978(7) 0.4743(7) 0.1880(6) 0.186(4) Uani 1 1 d D U
H11A_16 H 0.7029 0.5006 0.1901 0.223 Uiso 1 1 calc R U
H11B_16 H 0.6732 0.4607 0.1671 0.223 Uiso 1 1 calc R U
C17A_16 C 0.6707(10) 0.5592(5) 0.3797(5) 0.194(5) Uani 1 1 d D U
H17A_16 H 0.7060 0.5520 0.3798 0.233 Uiso 1 1 calc R U
H17B_16 H 0.6540 0.5480 0.3932 0.233 Uiso 1 1 calc R U
C18A_16 C 0.6308(9) 0.6110(4) 0.3416(5) 0.185(5) Uani 1 1 d D U
H18A_16 H 0.5966 0.6203 0.3447 0.222 Uiso 1 1 calc R U
H18B_16 H 0.6448 0.6209 0.3260 0.222 Uiso 1 1 calc R U
C23A_16 C 0.4940(5) 0.4113(5) 0.2659(5) 0.139(4) Uani 1 1 d D U
H23A_16 H 0.5090 0.3864 0.2552 0.167 Uiso 1 1 calc R U
H23B_16 H 0.4922 0.4167 0.2907 0.167 Uiso 1 1 calc R U
C24A_16 C 0.4581(5) 0.4625(5) 0.2264(6) 0.140(4) Uani 1 1 d D U
H24A_16 H 0.4391 0.4843 0.2403 0.168 Uiso 1 1 calc R U
H24B_16 H 0.4595 0.4634 0.2035 0.168 Uiso 1 1 calc R U
C10B_16 C 0.7488(9) 0.4215(7) 0.1931(7) 0.208(5) Uani 1 1 d D U
H10C_16 H 0.7822 0.4108 0.1897 0.250 Uiso 1 1 calc R U
H10D_16 H 0.7239 0.4017 0.1765 0.250 Uiso 1 1 calc R U
C11B_16 C 0.7475(8) 0.4548(7) 0.1826(7) 0.201(5) Uani 1 1 d D U
H11C_16 H 0.7524 0.4456 0.1577 0.241 Uiso 1 1 calc R U
H11D_16 H 0.7753 0.4734 0.1966 0.241 Uiso 1 1 calc R U
C17B_16 C 0.6694(10) 0.6022(5) 0.3971(5) 0.198(5) Uani 1 1 d D U
H17C_16 H 0.6418 0.6077 0.4118 0.237 Uiso 1 1 calc R U
H17D_16 H 0.7009 0.6114 0.4133 0.237 Uiso 1 1 calc R U
C18B_16 C 0.6632(10) 0.6275(5) 0.3773(6) 0.199(5) Uani 1 1 d D U
H18C_16 H 0.6970 0.6344 0.3738 0.239 Uiso 1 1 calc R U
H18D_16 H 0.6486 0.6513 0.3921 0.239 Uiso 1 1 calc R U
C23B_16 C 0.4406(6) 0.4087(6) 0.2474(6) 0.149(4) Uani 1 1 d D U
H23C_16 H 0.4185 0.4205 0.2656 0.179 Uiso 1 1 calc R U
H23D_16 H 0.4298 0.3814 0.2353 0.179 Uiso 1 1 calc R U
C24B_16 C 0.4309(6) 0.4263(6) 0.2212(6) 0.148(4) Uani 1 1 d D U
H24C_16 H 0.4377 0.4069 0.1984 0.178 Uiso 1 1 calc R U
H24D_16 H 0.3947 0.4305 0.2190 0.178 Uiso 1 1 calc R U
C1_17 C 0.2679(3) 0.6001(3) 0.1334(3) 0.105(3) Uani 1 1 d D U
C2_17 C 0.3183(4) 0.5927(3) 0.1419(4) 0.096(4) Uani 1 1 d D U
H2_17 H 0.3266 0.5670 0.1351 0.116 Uiso 1 1 calc R U
N3_17 N 0.3553(4) 0.6201(3) 0.1590(3) 0.094(3) Uani 1 1 d D U
C4_17 C 0.3446(4) 0.6570(3) 0.1687(4) 0.102(4) Uani 1 1 d D U
H4_17 H 0.3707 0.6760 0.1803 0.122 Uiso 1 1 calc R U
C5_17 C 0.2955(4) 0.6685(3) 0.1623(4) 0.109(4) Uani 1 1 d D U
H5_17 H 0.2885 0.6946 0.1696 0.131 Uiso 1 1 calc R U
C6_17 C 0.2576(4) 0.6393(3) 0.1444(4) 0.113(4) Uani 1 1 d D U
H6_17 H 0.2245 0.6459 0.1397 0.135 Uiso 1 1 calc R U
B7_17 B 0.2238(5) 0.5674(4) 0.1120(5) 0.112(3) Uani 1 1 d D U
O8_17 O 0.2116(4) 0.5713(3) 0.0790(3) 0.127(3) Uani 1 1 d D U
N9_17 N 0.1777(5) 0.5427(4) 0.0551(4) 0.125(3) Uani 1 1 d D U
C10_17 C 0.1720(5) 0.5376(4) 0.0222(4) 0.131(3) Uani 1 1 d D U
C11_17 C 0.1359(5) 0.5054(4) -0.0008(4) 0.123(3) Uani 1 1 d D U
N12_17 N 0.1183(4) 0.4891(3) 0.0175(3) 0.099(3) Uani 1 1 d D U
O13_17 O 0.0807(3) 0.4625(3) 0.0003(3) 0.102(2) Uani 1 1 d D U
B14_17 B 0.0527(5) 0.4532(4) 0.0251(4) 0.094(3) Uani 1 1 d D U
O15_17 O 0.1778(4) 0.5766(3) 0.1331(3) 0.129(3) Uani 1 1 d D U
N16_17 N 0.1366(5) 0.5548(4) 0.1132(4) 0.130(4) Uani 1 1 d D U
C17_17 C 0.0928(5) 0.5679(4) 0.1225(4) 0.135(4) Uani 1 1 d D U
C18_17 C 0.0507(5) 0.5420(4) 0.0977(4) 0.123(4) Uani 1 1 d D U
N19_17 N 0.0666(4) 0.5143(3) 0.0712(3) 0.095(3) Uani 1 1 d D U
O20_17 O 0.0296(3) 0.4875(3) 0.0488(3) 0.095(3) Uani 1 1 d D U
O21_17 O 0.2378(4) 0.5307(3) 0.1091(3) 0.117(3) Uani 1 1 d D U
N22_17 N 0.2006(5) 0.5030(3) 0.0923(4) 0.118(4) Uani 1 1 d D U
C23_17 C 0.2062(5) 0.4702(4) 0.0950(4) 0.127(4) Uani 1 1 d D U
C24_17 C 0.1619(5) 0.4429(3) 0.0766(4) 0.127(4) Uani 1 1 d D U
N25_17 N 0.1257(4) 0.4586(3) 0.0636(4) 0.114(4) Uani 1 1 d D U
O26_17 O 0.0847(4) 0.4348(3) 0.0443(3) 0.111(3) Uani 1 1 d D U
C27_17 C 0.0065(4) 0.4238(3) 0.0001(3) 0.097(3) Uani 1 1 d D U
C28_17 C -0.0006(4) 0.3849(3) -0.0064(4) 0.098(4) Uani 1 1 d D U
H28_17 H 0.0222 0.3750 0.0063 0.117 Uiso 1 1 calc R U
N29_17 N -0.0377(4) 0.3608(3) -0.0293(3) 0.094(3) Uani 1 1 d D U
C30_17 C -0.0723(5) 0.3746(3) -0.0468(4) 0.106(4) Uani 1 1 d D U
H30_17 H -0.0984 0.3578 -0.0628 0.127 Uiso 1 1 calc R U
C31_17 C -0.0706(5) 0.4129(3) -0.0420(4) 0.109(4) Uani 1 1 d D U
H31_17 H -0.0956 0.4224 -0.0538 0.131 Uiso 1 1 calc R U
C32_17 C -0.0305(4) 0.4368(3) -0.0190(4) 0.104(4) Uani 1 1 d D U
H32_17 H -0.0280 0.4625 -0.0162 0.125 Uiso 1 1 calc R U
C10A_17 C 0.2001(7) 0.5611(5) 0.0077(4) 0.147(4) Uani 1 1 d D U
H10A_17 H 0.2365 0.5574 0.0108 0.176 Uiso 1 1 calc R U
H10B_17 H 0.1948 0.5884 0.0208 0.176 Uiso 1 1 calc R U
C11A_17 C 0.1205(7) 0.4955(6) -0.0397(4) 0.146(4) Uani 1 1 d D U
H11A_17 H 0.0915 0.5101 -0.0429 0.175 Uiso 1 1 calc R U
H11B_17 H 0.1109 0.4680 -0.0523 0.175 Uiso 1 1 calc R U
C17A_17 C 0.0857(6) 0.6043(5) 0.1540(5) 0.159(5) Uani 1 1 d D U
H17A_17 H 0.1082 0.6250 0.1549 0.190 Uiso 1 1 calc R U
H17B_17 H 0.0943 0.6003 0.1757 0.190 Uiso 1 1 calc R U
C18A_17 C -0.0038(5) 0.5493(5) 0.1047(5) 0.147(5) Uani 1 1 d D U
H18A_17 H -0.0212 0.5253 0.1017 0.177 Uiso 1 1 calc R U
H18B_17 H -0.0214 0.5582 0.0876 0.177 Uiso 1 1 calc R U
C23A_17 C 0.2503(6) 0.4596(4) 0.1153(5) 0.138(4) Uani 1 1 d D U
H23A_17 H 0.2821 0.4684 0.1107 0.166 Uiso 1 1 calc R U
H23B_17 H 0.2482 0.4726 0.1406 0.166 Uiso 1 1 calc R U
C24A_17 C 0.1600(6) 0.4020(4) 0.0735(5) 0.137(4) Uani 1 1 d D U
H24A_17 H 0.1655 0.3846 0.0496 0.164 Uiso 1 1 calc R U
H24B_17 H 0.1264 0.3955 0.0775 0.164 Uiso 1 1 calc R U
C10B_17 C 0.1816(8) 0.5493(5) -0.0315(5) 0.156(4) Uani 1 1 d D U
H10C_17 H 0.2082 0.5572 -0.0419 0.187 Uiso 1 1 calc R U
H10D_17 H 0.1520 0.5639 -0.0332 0.187 Uiso 1 1 calc R U
C11B_17 C 0.1670(8) 0.5060(5) -0.0544(5) 0.166(5) Uani 1 1 d D U
H11C_17 H 0.1954 0.4902 -0.0528 0.199 Uiso 1 1 calc R U
H11D_17 H 0.1581 0.5017 -0.0792 0.199 Uiso 1 1 calc R U
C17B_17 C 0.0299(6) 0.6154(5) 0.1513(6) 0.168(5) Uani 1 1 d D U
H17C_17 H 0.0235 0.6249 0.1327 0.201 Uiso 1 1 calc R U
H17D_17 H 0.0236 0.6360 0.1736 0.201 Uiso 1 1 calc R U
C18B_17 C -0.0059(6) 0.5800(5) 0.1427(5) 0.167(5) Uani 1 1 d D U
H18C_17 H 0.0037 0.5686 0.1596 0.200 Uiso 1 1 calc R U
H18D_17 H -0.0406 0.5882 0.1452 0.200 Uiso 1 1 calc R U
C23B_17 C 0.2504(6) 0.4173(4) 0.1051(6) 0.146(5) Uani 1 1 d D U
H23C_17 H 0.2730 0.4128 0.1232 0.175 Uiso 1 1 calc R U
H23D_17 H 0.2652 0.4057 0.0830 0.175 Uiso 1 1 calc R U
C24B_17 C 0.2006(6) 0.3963(5) 0.1003(6) 0.148(5) Uani 1 1 d D U
H24C_17 H 0.1877 0.4051 0.1231 0.178 Uiso 1 1 calc R U
H24D_17 H 0.2060 0.3688 0.0925 0.178 Uiso 1 1 calc R U
C1_18 C 0.0365(5) 0.3824(3) 0.3859(4) 0.139(4) Uani 1 1 d D U
C2_18 C 0.0410(6) 0.4138(4) 0.3768(4) 0.131(4) Uani 1 1 d D U
H2_18 H 0.0434 0.4083 0.3530 0.158 Uiso 1 1 calc R U
N3_18 N 0.0423(5) 0.4512(4) 0.3992(4) 0.134(4) Uani 1 1 d D U
C4_18 C 0.0388(6) 0.4587(4) 0.4332(4) 0.148(5) Uani 1 1 d D U
H4_18 H 0.0394 0.4845 0.4492 0.178 Uiso 1 1 calc R U
C5_18 C 0.0342(6) 0.4304(5) 0.4461(4) 0.152(4) Uani 1 1 d D U
H5_18 H 0.0319 0.4369 0.4700 0.182 Uiso 1 1 calc R U
C6_18 C 0.0333(6) 0.3922(4) 0.4219(4) 0.150(4) Uani 1 1 d D U
H6_18 H 0.0305 0.3725 0.4298 0.180 Uiso 1 1 calc R U
B7_18 B 0.0362(8) 0.3380(4) 0.3583(5) 0.140(3) Uani 1 1 d D U
O8_18 O 0.0243(5) 0.3369(3) 0.3223(3) 0.135(3) Uani 1 1 d D U
N9_18 N 0.0191(5) 0.3005(4) 0.2977(4) 0.130(4) Uani 1 1 d D U
C10_18 C -0.0035(6) 0.2954(4) 0.2667(4) 0.141(4) Uani 1 1 d D U
C11_18 C -0.0119(6) 0.2532(4) 0.2426(4) 0.149(4) Uani 1 1 d D U
N12_18 N 0.0041(6) 0.2312(4) 0.2585(4) 0.145(4) Uani 1 1 d D U
O13_18 O 0.0012(5) 0.1921(3) 0.2389(4) 0.146(4) Uani 1 1 d D U
B14_18 B 0.0335(8) 0.1724(4) 0.2555(5) 0.144(3) Uani 1 1 d D U
O15_18 O -0.0038(5) 0.3161(4) 0.3669(4) 0.149(3) Uani 1 1 d D U
N16_18 N -0.0012(6) 0.2774(5) 0.3473(5) 0.154(4) Uani 1 1 d D U
C17_18 C -0.0175(6) 0.2548(5) 0.3610(5) 0.165(4) Uani 1 1 d D U
C18_18 C -0.0098(6) 0.2134(5) 0.3397(5) 0.168(4) Uani 1 1 d D U
N19_18 N 0.0147(6) 0.2093(5) 0.3132(4) 0.161(4) Uani 1 1 d D U
O20_18 O 0.0232(5) 0.1724(4) 0.2892(4) 0.158(3) Uani 1 1 d D U
O21_18 O 0.0866(5) 0.3238(4) 0.3629(4) 0.146(3) Uani 1 1 d D U
N22_18 N 0.0906(6) 0.2875(4) 0.3387(4) 0.149(4) Uani 1 1 d D U
C23_18 C 0.1361(6) 0.2752(5) 0.3333(5) 0.172(5) Uani 1 1 d D U
C24_18 C 0.1365(6) 0.2370(5) 0.3033(5) 0.175(5) Uani 1 1 d D U
N25_18 N 0.0910(6) 0.2245(4) 0.2872(5) 0.155(4) Uani 1 1 d D U
O26_18 O 0.0858(5) 0.1886(4) 0.2621(4) 0.146(3) Uani 1 1 d D U
C27_18 C 0.0298(5) 0.1278(3) 0.2279(4) 0.133(4) Uani 1 1 d D U
C28_18 C 0.0714(5) 0.1091(4) 0.2119(4) 0.119(4) Uani 1 1 d D U
H28_18 H 0.1018 0.1240 0.2177 0.143 Uiso 1 1 calc R U
N29_18 N 0.0726(5) 0.0721(4) 0.1892(4) 0.116(3) Uani 1 1 d D U
C30_18 C 0.0291(6) 0.0506(4) 0.1799(4) 0.134(4) Uani 1 1 d D U
H30_18 H 0.0287 0.0248 0.1638 0.161 Uiso 1 1 calc R U
C31_18 C -0.0154(6) 0.0654(4) 0.1934(4) 0.146(5) Uani 1 1 d D U
H31_18 H -0.0454 0.0499 0.1866 0.176 Uiso 1 1 calc R U
C32_18 C -0.0148(5) 0.1041(4) 0.2175(4) 0.145(5) Uani 1 1 d D U
H32_18 H -0.0447 0.1142 0.2267 0.174 Uiso 1 1 calc R U
C10A_18 C -0.0208(8) 0.3268(4) 0.2552(5) 0.152(5) Uani 1 1 d D U
H10A_18 H 0.0066 0.3466 0.2620 0.183 Uiso 1 1 calc R U
H10B_18 H -0.0497 0.3388 0.2672 0.183 Uiso 1 1 calc R U
C11A_18 C -0.0345(8) 0.2397(5) 0.2044(4) 0.160(5) Uani 1 1 d D U
H11A_18 H -0.0555 0.2160 0.1973 0.193 Uiso 1 1 calc R U
H11B_18 H -0.0075 0.2344 0.1893 0.193 Uiso 1 1 calc R U
C17A_18 C -0.0412(9) 0.2679(6) 0.3948(5) 0.179(5) Uani 1 1 d D U
H17A_18 H -0.0738 0.2786 0.3913 0.215 Uiso 1 1 calc R U
H17B_18 H -0.0193 0.2885 0.4133 0.215 Uiso 1 1 calc R U
C18A_18 C -0.0298(9) 0.1825(5) 0.3499(6) 0.177(5) Uani 1 1 d D U
H18A_18 H -0.0012 0.1718 0.3593 0.212 Uiso 1 1 calc R U
H18B_18 H -0.0471 0.1617 0.3288 0.212 Uiso 1 1 calc R U
C23A_18 C 0.1849(6) 0.2979(5) 0.3535(7) 0.198(6) Uani 1 1 d D U
H23A_18 H 0.1803 0.3139 0.3780 0.238 Uiso 1 1 calc R U
H23B_18 H 0.1958 0.3146 0.3426 0.238 Uiso 1 1 calc R U
C24A_18 C 0.1851(6) 0.2163(6) 0.2954(7) 0.202(6) Uani 1 1 d D U
H24A_18 H 0.1859 0.2047 0.2699 0.243 Uiso 1 1 calc R U
H24B_18 H 0.1859 0.1955 0.3036 0.243 Uiso 1 1 calc R U
C10B_18 C -0.0361(8) 0.3108(5) 0.2150(5) 0.156(5) Uani 1 1 d D U
H10C_18 H -0.0054 0.3067 0.2034 0.188 Uiso 1 1 calc R U
H10D_18 H -0.0551 0.3300 0.2093 0.188 Uiso 1 1 calc R U
C11B_18 C -0.0685(8) 0.2728(5) 0.2001(6) 0.161(5) Uani 1 1 d D U
H11C_18 H -0.0807 0.2658 0.1751 0.193 Uiso 1 1 calc R U
H11D_18 H -0.0980 0.2759 0.2128 0.193 Uiso 1 1 calc R U
C17B_18 C -0.0497(10) 0.2364(6) 0.4073(6) 0.187(5) Uani 1 1 d D U
H17C_18 H -0.0181 0.2336 0.4204 0.225 Uiso 1 1 calc R U
H17D_18 H -0.0753 0.2443 0.4235 0.225 Uiso 1 1 calc R U
C18B_18 C -0.0668(9) 0.1978(6) 0.3778(6) 0.192(5) Uani 1 1 d D U
H18C_18 H -0.0999 0.2000 0.3660 0.230 Uiso 1 1 calc R U
H18D_18 H -0.0708 0.1790 0.3880 0.230 Uiso 1 1 calc R U
C23B_18 C 0.2247(8) 0.2674(7) 0.3519(7) 0.217(6) Uani 1 1 d D U
H23C_18 H 0.2571 0.2802 0.3651 0.260 Uiso 1 1 calc R U
H23D_18 H 0.2131 0.2506 0.3625 0.260 Uiso 1 1 calc R U
C24B_18 C 0.2313(7) 0.2435(7) 0.3132(7) 0.216(6) Uani 1 1 d D U
H24C_18 H 0.2353 0.2605 0.3012 0.259 Uiso 1 1 calc R U
H24D_18 H 0.2618 0.2288 0.3119 0.259 Uiso 1 1 calc R U
C1_19 C 0.2804(4) 0.0169(4) 0.1342(3) 0.118(3) Uani 1 1 d D U
C2_19 C 0.2338(4) 0.0327(4) 0.1430(4) 0.110(3) Uani 1 1 d D U
H2_19 H 0.2232 0.0522 0.1358 0.132 Uiso 1 1 calc R U
N3_19 N 0.2033(4) 0.0217(3) 0.1610(3) 0.107(3) Uani 1 1 d D U
C4_19 C 0.2179(5) -0.0060(4) 0.1718(4) 0.115(4) Uani 1 1 d D U
H4_19 H 0.1963 -0.0139 0.1841 0.138 Uiso 1 1 calc R U
C5_19 C 0.2640(5) -0.0235(4) 0.1654(4) 0.117(4) Uani 1 1 d D U
H5_19 H 0.2736 -0.0425 0.1735 0.140 Uiso 1 1 calc R U
C6_19 C 0.2953(5) -0.0115(4) 0.1464(4) 0.120(3) Uani 1 1 d D U
H6_19 H 0.3265 -0.0227 0.1417 0.144 Uiso 1 1 calc R U
B7_19 B 0.3150(6) 0.0291(6) 0.1108(5) 0.131(3) Uani 1 1 d D U
O8_19 O 0.2954(5) 0.0618(4) 0.1035(4) 0.137(3) Uani 1 1 d D U
N9_19 N 0.3272(6) 0.0745(4) 0.0867(5) 0.144(3) Uani 1 1 d D U
C10_19 C 0.3220(6) 0.1099(4) 0.0898(4) 0.152(3) Uani 1 1 d D U
C11_19 C 0.3605(6) 0.1214(4) 0.0718(4) 0.150(3) Uani 1 1 d D U
N12_19 N 0.3922(5) 0.0952(4) 0.0584(4) 0.129(3) Uani 1 1 d D U
O13_19 O 0.4258(4) 0.1020(3) 0.0396(3) 0.119(3) Uani 1 1 d D U
B14_19 B 0.4530(5) 0.0668(5) 0.0220(4) 0.105(3) Uani 1 1 d D U
O15_19 O 0.3160(4) -0.0049(4) 0.0775(4) 0.137(3) Uani 1 1 d D U
N16_19 N 0.3422(5) 0.0031(4) 0.0543(4) 0.136(3) Uani 1 1 d D U
C17_19 C 0.3387(5) -0.0232(4) 0.0221(4) 0.136(4) Uani 1 1 d D U
C18_19 C 0.3645(5) -0.0101(4) -0.0010(4) 0.133(3) Uani 1 1 d D U
N19_19 N 0.3852(4) 0.0239(4) 0.0165(4) 0.107(3) Uani 1 1 d D U
O20_19 O 0.4162(4) 0.0358(3) -0.0021(3) 0.103(2) Uani 1 1 d D U
O21_19 O 0.3670(4) 0.0381(4) 0.1301(4) 0.146(3) Uani 1 1 d D U
N22_19 N 0.4012(5) 0.0429(5) 0.1098(5) 0.143(3) Uani 1 1 d D U
C23_19 C 0.4481(5) 0.0380(5) 0.1189(4) 0.151(3) Uani 1 1 d D U
C24_19 C 0.4817(5) 0.0429(5) 0.0946(4) 0.149(3) Uani 1 1 d D U
N25_19 N 0.4565(5) 0.0463(4) 0.0672(4) 0.128(3) Uani 1 1 d D U
O26_19 O 0.4847(4) 0.0529(3) 0.0452(3) 0.112(3) Uani 1 1 d D U
C27_19 C 0.4900(4) 0.0743(3) -0.0026(3) 0.102(3) Uani 1 1 d D U
C28_19 C 0.4918(5) 0.1074(3) -0.0094(4) 0.101(3) Uani 1 1 d D U
H28_19 H 0.4702 0.1270 0.0016 0.121 Uiso 1 1 calc R U
N29_19 N 0.5220(4) 0.1134(3) -0.0305(3) 0.101(3) Uani 1 1 d D U
C30_19 C 0.5523(5) 0.0860(4) -0.0471(4) 0.110(3) Uani 1 1 d D U
H30_19 H 0.5742 0.0904 -0.0613 0.132 Uiso 1 1 calc R U
C31_19 C 0.5526(5) 0.0511(4) -0.0441(4) 0.120(4) Uani 1 1 d D U
H31_19 H 0.5728 0.0315 -0.0571 0.144 Uiso 1 1 calc R U
C32_19 C 0.5221(5) 0.0460(4) -0.0214(4) 0.115(3) Uani 1 1 d D U
H32_19 H 0.5228 0.0228 -0.0185 0.138 Uiso 1 1 calc R U
C10A_19 C 0.2833(8) 0.1369(5) 0.1092(6) 0.171(4) Uani 1 1 d D U
H10A_19 H 0.2493 0.1272 0.0969 0.206 Uiso 1 1 calc R U
H10B_19 H 0.2847 0.1378 0.1331 0.206 Uiso 1 1 calc R U
C11A_19 C 0.3588(8) 0.1594(5) 0.0684(6) 0.164(4) Uani 1 1 d D U
H11A_19 H 0.3886 0.1756 0.0827 0.197 Uiso 1 1 calc R U
H11B_19 H 0.3607 0.1548 0.0438 0.197 Uiso 1 1 calc R U
C17A_19 C 0.3109(7) -0.0623(5) 0.0093(5) 0.156(4) Uani 1 1 d D U
H17A_19 H 0.2757 -0.0588 0.0141 0.187 Uiso 1 1 calc R U
H17B_19 H 0.3268 -0.0768 0.0221 0.187 Uiso 1 1 calc R U
C18A_19 C 0.3675(7) -0.0365(5) -0.0388(5) 0.157(4) Uani 1 1 d D U
H18A_19 H 0.4009 -0.0326 -0.0449 0.189 Uiso 1 1 calc R U
H18B_19 H 0.3421 -0.0298 -0.0541 0.189 Uiso 1 1 calc R U
C23A_19 C 0.4684(6) 0.0270(7) 0.1486(5) 0.164(4) Uani 1 1 d D U
H23A_19 H 0.4481 0.0048 0.1470 0.196 Uiso 1 1 calc R U
H23B_19 H 0.4643 0.0484 0.1710 0.196 Uiso 1 1 calc R U
C24A_19 C 0.5384(5) 0.0438(7) 0.1035(5) 0.166(4) Uani 1 1 d D U
H24A_19 H 0.5536 0.0662 0.1016 0.200 Uiso 1 1 calc R U
H24B_19 H 0.5514 0.0208 0.0862 0.200 Uiso 1 1 calc R U
C10B_19 C 0.2933(9) 0.1777(5) 0.1116(6) 0.178(5) Uani 1 1 d D U
H10C_19 H 0.2620 0.1914 0.1161 0.214 Uiso 1 1 calc R U
H10D_19 H 0.3187 0.1912 0.1320 0.214 Uiso 1 1 calc R U
C11B_19 C 0.3112(8) 0.1811(6) 0.0800(7) 0.179(5) Uani 1 1 d D U
H11C_19 H 0.2839 0.1713 0.0603 0.215 Uiso 1 1 calc R U
H11D_19 H 0.3181 0.2083 0.0855 0.215 Uiso 1 1 calc R U
C17B_19 C 0.3120(8) -0.0853(6) -0.0308(6) 0.165(5) Uani 1 1 d D U
H17C_19 H 0.3077 -0.1127 -0.0360 0.198 Uiso 1 1 calc R U
H17D_19 H 0.2826 -0.0788 -0.0434 0.198 Uiso 1 1 calc R U
C18B_19 C 0.3588(8) -0.0797(5) -0.0461(6) 0.171(5) Uani 1 1 d D U
H18C_19 H 0.3545 -0.0952 -0.0716 0.205 Uiso 1 1 calc R U
H18D_19 H 0.3883 -0.0882 -0.0355 0.205 Uiso 1 1 calc R U
C23B_19 C 0.5239(6) 0.0172(7) 0.1488(7) 0.173(4) Uani 1 1 d D U
H23C_19 H 0.5372 0.0180 0.1719 0.207 Uiso 1 1 calc R U
H23D_19 H 0.5269 -0.0088 0.1310 0.207 Uiso 1 1 calc R U
C24B_19 C 0.5546(7) 0.0456(7) 0.1409(6) 0.179(5) Uani 1 1 d D U
H24C_19 H 0.5905 0.0403 0.1431 0.214 Uiso 1 1 calc R U
H24D_19 H 0.5506 0.0717 0.1582 0.214 Uiso 1 1 calc R U
C1_20 C 0.5232(6) 0.2704(3) -0.0497(4) 0.153(4) Uani 1 1 d D U
C2_20 C 0.5178(7) 0.2395(3) -0.0400(4) 0.154(4) Uani 1 1 d D U
H2_20 H 0.5056 0.2447 -0.0184 0.185 Uiso 1 1 calc R U
N3_20 N 0.5286(6) 0.2030(3) -0.0593(4) 0.157(4) Uani 1 1 d D U
C4_20 C 0.5449(8) 0.1957(4) -0.0905(4) 0.174(5) Uani 1 1 d D U
H4_20 H 0.5518 0.1702 -0.1045 0.209 Uiso 1 1 calc R U
C5_20 C 0.5519(8) 0.2234(4) -0.1035(4) 0.175(5) Uani 1 1 d D U
H5_20 H 0.5634 0.2171 -0.1255 0.210 Uiso 1 1 calc R U
C6_20 C 0.5413(7) 0.2611(4) -0.0825(4) 0.165(4) Uani 1 1 d D U
H6_20 H 0.5463 0.2806 -0.0904 0.198 Uiso 1 1 calc R U
B7_20 B 0.5110(9) 0.3140(4) -0.0261(5) 0.146(3) Uani 1 1 d D U
O8_20 O 0.4898(6) 0.3181(4) 0.0065(4) 0.172(3) Uani 1 1 d D U
N9_20 N 0.4730(6) 0.3553(4) 0.0230(4) 0.158(4) Uani 1 1 d D U
C10_20 C 0.4453(6) 0.3577(4) 0.0472(4) 0.139(3) Uani 1 1 d D U
C11_20 C 0.4323(5) 0.3988(4) 0.0648(4) 0.120(3) Uani 1 1 d D U
N12_20 N 0.4503(5) 0.4195(3) 0.0499(4) 0.109(3) Uani 1 1 d D U
O13_20 O 0.4428(4) 0.4570(3) 0.0655(3) 0.118(3) Uani 1 1 d D U
B14_20 B 0.4662(7) 0.4810(3) 0.0507(5) 0.113(3) Uani 1 1 d D U
O15_20 O 0.4806(5) 0.3262(3) -0.0509(4) 0.145(3) Uani 1 1 d D U
N16_20 N 0.4691(5) 0.3650(4) -0.0366(4) 0.127(4) Uani 1 1 d D U
C17_20 C 0.4455(5) 0.3775(4) -0.0587(4) 0.120(3) Uani 1 1 d D U
C18_20 C 0.4352(5) 0.4185(4) -0.0396(4) 0.117(3) Uani 1 1 d D U
N19_20 N 0.4514(6) 0.4306(3) -0.0066(4) 0.125(3) Uani 1 1 d D U
O20_20 O 0.4473(5) 0.4692(3) 0.0146(3) 0.134(3) Uani 1 1 d D U
O21_20 O 0.5576(5) 0.3358(4) -0.0137(4) 0.149(3) Uani 1 1 d D U
N22_20 N 0.5510(6) 0.3732(4) 0.0049(4) 0.133(4) Uani 1 1 d D U
C23_20 C 0.5932(6) 0.3937(4) 0.0186(4) 0.140(4) Uani 1 1 d D U
C24_20 C 0.5831(5) 0.4345(4) 0.0393(4) 0.144(4) Uani 1 1 d D U
N25_20 N 0.5346(5) 0.4401(4) 0.0362(4) 0.136(4) Uani 1 1 d D U
O26_20 O 0.5211(4) 0.4761(3) 0.0505(4) 0.138(3) Uani 1 1 d D U
C27_20 C 0.4544(4) 0.5257(3) 0.0703(3) 0.097(3) Uani 1 1 d D U
C28_20 C 0.4471(4) 0.5442(3) 0.1059(3) 0.087(3) Uani 1 1 d D U
H28_20 H 0.4493 0.5296 0.1195 0.104 Uiso 1 1 calc R U
N29_20 N 0.4373(4) 0.5814(3) 0.1216(3) 0.085(3) Uani 1 1 d D U
C30_20 C 0.4350(5) 0.6030(3) 0.1024(4) 0.091(3) Uani 1 1 d D U
H30_20 H 0.4297 0.6293 0.1136 0.109 Uiso 1 1 calc R U
C31_20 C 0.4403(5) 0.5873(3) 0.0666(4) 0.097(3) Uani 1 1 d D U
H31_20 H 0.4376 0.6026 0.0537 0.116 Uiso 1 1 calc R U
C32_20 C 0.4497(5) 0.5485(3) 0.0505(3) 0.100(3) Uani 1 1 d D U
H32_20 H 0.4529 0.5373 0.0263 0.120 Uiso 1 1 calc R U
C10A_20 C 0.4289(8) 0.3276(4) 0.0592(5) 0.144(4) Uani 1 1 d D U
H10A_20 H 0.4586 0.3199 0.0704 0.172 Uiso 1 1 calc R U
H10B_20 H 0.4143 0.3050 0.0386 0.172 Uiso 1 1 calc R U
C11A_20 C 0.4038(7) 0.4121(4) 0.0962(4) 0.125(4) Uani 1 1 d D U
H11A_20 H 0.3714 0.4213 0.0898 0.150 Uiso 1 1 calc R U
H11B_20 H 0.4230 0.4340 0.1152 0.150 Uiso 1 1 calc R U
C17A_20 C 0.4280(7) 0.3558(4) -0.0978(4) 0.125(4) Uani 1 1 d D U
H17A_20 H 0.4116 0.3311 -0.1020 0.149 Uiso 1 1 calc R U
H17B_20 H 0.4573 0.3508 -0.1108 0.149 Uiso 1 1 calc R U
C18A_20 C 0.4105(7) 0.4416(4) -0.0586(4) 0.116(4) Uani 1 1 d D U
H18A_20 H 0.4293 0.4664 -0.0507 0.139 Uiso 1 1 calc R U
H18B_20 H 0.3758 0.4465 -0.0530 0.139 Uiso 1 1 calc R U
C23A_20 C 0.6462(6) 0.3795(5) 0.0151(6) 0.158(5) Uani 1 1 d D U
H23A_20 H 0.6477 0.3607 -0.0091 0.190 Uiso 1 1 calc R U
H23B_20 H 0.6547 0.3667 0.0310 0.190 Uiso 1 1 calc R U
C24A_20 C 0.6265(6) 0.4637(5) 0.0582(6) 0.165(5) Uani 1 1 d D U
H24A_20 H 0.6194 0.4795 0.0822 0.198 Uiso 1 1 calc R U
H24B_20 H 0.6292 0.4807 0.0460 0.198 Uiso 1 1 calc R U
C10B_20 C 0.3904(8) 0.3417(4) 0.0848(5) 0.146(4) Uani 1 1 d D U
H10C_20 H 0.3922 0.3259 0.0985 0.175 Uiso 1 1 calc R U
H10D_20 H 0.3568 0.3362 0.0710 0.175 Uiso 1 1 calc R U
C11B_20 C 0.3933(8) 0.3827(4) 0.1103(5) 0.130(4) Uani 1 1 d D U
H11C_20 H 0.3611 0.3882 0.1202 0.156 Uiso 1 1 calc R U
H11D_20 H 0.4198 0.3860 0.1298 0.156 Uiso 1 1 calc R U
C17B_20 C 0.3911(7) 0.3788(4) -0.1109(5) 0.123(4) Uani 1 1 d D U
H17C_20 H 0.3862 0.3673 -0.1368 0.148 Uiso 1 1 calc R U
H17D_20 H 0.3583 0.3777 -0.1028 0.148 Uiso 1 1 calc R U
C18B_20 C 0.4099(7) 0.4199(4) -0.0979(4) 0.123(4) Uani 1 1 d D U
H18C_20 H 0.4442 0.4207 -0.1039 0.148 Uiso 1 1 calc R U
H18D_20 H 0.3882 0.4327 -0.1101 0.148 Uiso 1 1 calc R U
C23B_20 C 0.6846(7) 0.4133(5) 0.0240(6) 0.173(5) Uani 1 1 d D U
H23C_20 H 0.6794 0.4235 0.0060 0.207 Uiso 1 1 calc R U
H23D_20 H 0.7191 0.4044 0.0245 0.207 Uiso 1 1 calc R U
C24B_20 C 0.6778(7) 0.4447(6) 0.0600(6) 0.175(5) Uani 1 1 d D U
H24C_20 H 0.7057 0.4642 0.0675 0.210 Uiso 1 1 calc R U
H24D_20 H 0.6788 0.4336 0.0775 0.210 Uiso 1 1 calc R U
C1_21 C 0.3620(5) 0.6515(4) 0.2697(4) 0.125(3) Uani 1 1 d D U
C2_21 C 0.3780(5) 0.6297(4) 0.2368(4) 0.103(3) Uani 1 1 d D U
H2_21 H 0.3590 0.6068 0.2225 0.123 Uiso 1 1 calc R U
N3_21 N 0.4178(4) 0.6384(3) 0.2239(3) 0.103(3) Uani 1 1 d D U
C4_21 C 0.4466(5) 0.6703(4) 0.2437(4) 0.121(4) Uani 1 1 d D U
H4_21 H 0.4748 0.6763 0.2349 0.146 Uiso 1 1 calc R U
C5_21 C 0.4357(5) 0.6950(4) 0.2771(4) 0.140(5) Uani 1 1 d D U
H5_21 H 0.4558 0.7174 0.2909 0.168 Uiso 1 1 calc R U
C6_21 C 0.3934(5) 0.6847(4) 0.2891(4) 0.140(4) Uani 1 1 d D U
H6_21 H 0.3856 0.7011 0.3115 0.168 Uiso 1 1 calc R U
B7_21 B 0.3139(6) 0.6406(6) 0.2845(5) 0.143(3) Uani 1 1 d D U
O8_21 O 0.2822(5) 0.6733(4) 0.2969(4) 0.161(3) Uani 1 1 d D U
N9_21 N 0.2444(7) 0.6665(5) 0.3119(5) 0.181(4) Uani 1 1 d D U
C10_21 C 0.2172(7) 0.6958(5) 0.3272(5) 0.202(4) Uani 1 1 d D U
C11_21 C 0.1751(7) 0.6851(5) 0.3437(5) 0.208(4) Uani 1 1 d D U
N12_21 N 0.1812(7) 0.6505(5) 0.3427(6) 0.200(4) Uani 1 1 d D U
O13_21 O 0.1454(6) 0.6383(5) 0.3576(5) 0.195(4) Uani 1 1 d D U
B14_21 B 0.1352(6) 0.5963(7) 0.3400(6) 0.171(3) Uani 1 1 d D U
O15_21 O 0.2865(5) 0.6075(4) 0.2554(4) 0.150(3) Uani 1 1 d D U
N16_21 N 0.2429(6) 0.5974(5) 0.2655(5) 0.158(4) Uani 1 1 d D U
C17_21 C 0.2129(6) 0.5709(5) 0.2401(5) 0.166(4) Uani 1 1 d D U
C18_21 C 0.1659(6) 0.5629(5) 0.2532(5) 0.164(4) Uani 1 1 d D U
N19_21 N 0.1643(6) 0.5878(5) 0.2855(5) 0.166(4) Uani 1 1 d D U
O20_21 O 0.1232(5) 0.5847(5) 0.3015(4) 0.174(4) Uani 1 1 d D U
O21_21 O 0.3336(5) 0.6276(4) 0.3120(4) 0.154(3) Uani 1 1 d D U
N22_21 N 0.2949(6) 0.6142(5) 0.3230(5) 0.161(4) Uani 1 1 d D U
C23_21 C 0.3079(6) 0.5949(5) 0.3417(5) 0.175(4) Uani 1 1 d D U
C24_21 C 0.2640(6) 0.5795(5) 0.3519(5) 0.175(4) Uani 1 1 d D U
N25_21 N 0.2217(6) 0.5875(5) 0.3381(5) 0.164(4) Uani 1 1 d D U
O26_21 O 0.1789(5) 0.5751(4) 0.3459(4) 0.168(3) Uani 1 1 d D U
C27_21 C 0.0866(5) 0.5852(4) 0.3544(4) 0.163(4) Uani 1 1 d D U
C28_21 C 0.0830(6) 0.5518(4) 0.3606(5) 0.152(4) Uani 1 1 d D U
H28_21 H 0.1106 0.5359 0.3568 0.183 Uiso 1 1 calc R U
N29_21 N 0.0428(5) 0.5409(4) 0.3718(4) 0.149(4) Uani 1 1 d D U
C30_21 C 0.0031(6) 0.5635(5) 0.3788(5) 0.160(4) Uani 1 1 d D U
H30_21 H -0.0249 0.5557 0.3866 0.192 Uiso 1 1 calc R U
C31_21 C 0.0023(6) 0.5983(5) 0.3746(5) 0.169(5) Uani 1 1 d D U
H31_21 H -0.0251 0.6143 0.3801 0.203 Uiso 1 1 calc R U
C32_21 C 0.0443(6) 0.6082(5) 0.3618(5) 0.169(4) Uani 1 1 d D U
H32_21 H 0.0442 0.6309 0.3581 0.202 Uiso 1 1 calc R U
C10A_21 C 0.2237(9) 0.7361(6) 0.3297(8) 0.211(5) Uani 1 1 d D U
H10A_21 H 0.2180 0.7354 0.3059 0.253 Uiso 1 1 calc R U
H10B_21 H 0.2588 0.7455 0.3393 0.253 Uiso 1 1 calc R U
C11A_21 C 0.1348(8) 0.7135(6) 0.3583(8) 0.222(5) Uani 1 1 d D U
H11A_21 H 0.1388 0.7219 0.3840 0.266 Uiso 1 1 calc R U
H11B_21 H 0.1015 0.6999 0.3491 0.266 Uiso 1 1 calc R U
C17A_21 C 0.2218(7) 0.5499(6) 0.2021(5) 0.179(5) Uani 1 1 d D U
H17A_21 H 0.2244 0.5684 0.1915 0.214 Uiso 1 1 calc R U
H17B_21 H 0.2538 0.5371 0.2012 0.214 Uiso 1 1 calc R U
C18A_21 C 0.1255(7) 0.5317(6) 0.2322(6) 0.186(5) Uani 1 1 d D U
H18A_21 H 0.0948 0.5432 0.2263 0.223 Uiso 1 1 calc R U
H18B_21 H 0.1171 0.5180 0.2464 0.223 Uiso 1 1 calc R U
C23A_21 C 0.3621(6) 0.5872(7) 0.3516(7) 0.188(5) Uani 1 1 d D U
H23A_21 H 0.3838 0.6103 0.3577 0.225 Uiso 1 1 calc R U
H23B_21 H 0.3739 0.5666 0.3314 0.225 Uiso 1 1 calc R U
C24A_21 C 0.2720(7) 0.5572(7) 0.3748(6) 0.187(4) Uani 1 1 d D U
H24A_21 H 0.2473 0.5352 0.3658 0.225 Uiso 1 1 calc R U
H24B_21 H 0.2660 0.5737 0.3989 0.225 Uiso 1 1 calc R U
C10B_21 C 0.1883(9) 0.7650(6) 0.3526(9) 0.224(6) Uani 1 1 d D U
H10C_21 H 0.2036 0.7749 0.3773 0.269 Uiso 1 1 calc R U
H10D_21 H 0.1858 0.7867 0.3457 0.269 Uiso 1 1 calc R U
C11B_21 C 0.1352(9) 0.7488(7) 0.3501(9) 0.228(6) Uani 1 1 d D U
H11C_21 H 0.1179 0.7421 0.3263 0.274 Uiso 1 1 calc R U
H11D_21 H 0.1164 0.7686 0.3666 0.274 Uiso 1 1 calc R U
C17B_21 C 0.1792(9) 0.5204(7) 0.1813(6) 0.194(5) Uani 1 1 d D U
H17C_21 H 0.1946 0.4987 0.1639 0.232 Uiso 1 1 calc R U
H17D_21 H 0.1574 0.5318 0.1679 0.232 Uiso 1 1 calc R U
C18B_21 C 0.1444(9) 0.5033(7) 0.1981(6) 0.200(6) Uani 1 1 d D U
H18C_21 H 0.1148 0.4907 0.1808 0.240 Uiso 1 1 calc R U
H18D_21 H 0.1622 0.4834 0.2033 0.240 Uiso 1 1 calc R U
C23B_21 C 0.3666(8) 0.5755(8) 0.3834(7) 0.197(5) Uani 1 1 d D U
H23C_21 H 0.4007 0.5671 0.3871 0.237 Uiso 1 1 calc R U
H23D_21 H 0.3608 0.5976 0.4048 0.237 Uiso 1 1 calc R U
C24B_21 C 0.3268(7) 0.5423(7) 0.3756(7) 0.195(5) Uani 1 1 d D U
H24C_21 H 0.3304 0.5214 0.3528 0.234 Uiso 1 1 calc R U
H24D_21 H 0.3326 0.5323 0.3938 0.234 Uiso 1 1 calc R U
C1_50 C 0.2821(7) 0.4853(6) 0.2451(6) 0.263(9) Uani 1 1 d D U
C2_50 C 0.2705(9) 0.4484(6) 0.2186(6) 0.255(9) Uani 1 1 d D U
H2_50 H 0.2913 0.4380 0.2006 0.307 Uiso 1 1 calc R U
C3_50 C 0.2281(10) 0.4270(6) 0.2189(7) 0.256(9) Uani 1 1 d D U
H3_50 H 0.2209 0.4020 0.2015 0.307 Uiso 1 1 calc R U
C4_50 C 0.1965(8) 0.4426(8) 0.2450(8) 0.256(9) Uani 1 1 d D U
H4_50 H 0.1677 0.4281 0.2447 0.308 Uiso 1 1 calc R U
C5_50 C 0.2068(8) 0.4792(8) 0.2712(7) 0.258(9) Uani 1 1 d D U
H5_50 H 0.1852 0.4897 0.2886 0.310 Uiso 1 1 calc R U
C6_50 C 0.2500(9) 0.5000(6) 0.2713(5) 0.260(9) Uani 1 1 d D U
H6_50 H 0.2579 0.5245 0.2895 0.312 Uiso 1 1 calc R U
C7_50 C 0.3282(9) 0.5096(8) 0.2456(9) 0.278(11) Uani 1 1 d D U
H7A_50 H 0.3299 0.5341 0.2658 0.417 Uiso 1 1 calc R U
H7B_50 H 0.3587 0.4962 0.2473 0.417 Uiso 1 1 calc R U
H7C_50 H 0.3253 0.5139 0.2242 0.417 Uiso 1 1 calc R U
C1_51 C 0.1377(8) 0.6752(6) 0.2331(6) 0.295(9) Uani 1 1 d D U
C2_51 C 0.1105(10) 0.7044(7) 0.2279(7) 0.293(9) Uani 1 1 d D U
H2_51 H 0.1238 0.7177 0.2158 0.352 Uiso 1 1 calc R U
C3_51 C 0.0637(10) 0.7139(7) 0.2403(7) 0.298(9) Uani 1 1 d D U
H3_51 H 0.0459 0.7336 0.2368 0.357 Uiso 1 1 calc R U
C4_51 C 0.0436(9) 0.6940(9) 0.2580(7) 0.300(10) Uani 1 1 d D U
H4_51 H 0.0124 0.7006 0.2666 0.359 Uiso 1 1 calc R U
C5_51 C 0.0697(10) 0.6644(8) 0.2629(7) 0.300(9) Uani 1 1 d D U
H5_51 H 0.0560 0.6510 0.2747 0.360 Uiso 1 1 calc R U
C6_51 C 0.1163(10) 0.6550(7) 0.2501(7) 0.296(9) Uani 1 1 d D U
H6_51 H 0.1336 0.6348 0.2530 0.356 Uiso 1 1 calc R U
C7_51 C 0.1905(9) 0.6669(10) 0.2221(8) 0.289(11) Uani 1 1 d D U
H7A_51 H 0.1992 0.6834 0.2108 0.433 Uiso 1 1 calc R U
H7B_51 H 0.2148 0.6717 0.2428 0.433 Uiso 1 1 calc R U
H7C_51 H 0.1910 0.6402 0.2058 0.433 Uiso 1 1 calc R U
N1_60 N 0.0581(8) 0.3107(5) 0.0347(6) 0.168(5) Uani 1 1 d D U
O2_60 O 0.0945(6) 0.3164(4) 0.0596(5) 0.178(6) Uani 1 1 d D U
O3_60 O 0.0587(6) 0.3137(5) 0.0079(5) 0.175(5) Uani 1 1 d D U
O4_60 O 0.0203(6) 0.2959(5) 0.0412(5) 0.181(5) Uani 1 1 d D U
N1_61 N 0.3775(7) 0.5088(6) 0.1661(6) 0.180(5) Uani 1 1 d D U
O2_61 O 0.3614(6) 0.4785(4) 0.1686(4) 0.168(5) Uani 1 1 d D U
O3_61 O 0.3863(7) 0.5396(5) 0.1864(5) 0.187(6) Uani 1 1 d D U
O4_61 O 0.3647(7) 0.5044(4) 0.1325(5) 0.178(5) Uani 1 1 d D U
N1_62 N 0.1864(10) 0.1386(7) 0.1700(6) 0.236(7) Uani 1 1 d D U
O2_62 O 0.2114(9) 0.1230(6) 0.1839(7) 0.257(8) Uani 1 1 d D U
O3_62 O 0.1415(9) 0.1332(5) 0.1627(6) 0.247(8) Uani 1 1 d D U
O4_62 O 0.2097(7) 0.1676(5) 0.1695(6) 0.230(7) Uani 1 1 d D U
N1_63 N 0.1021(11) -0.0559(8) 0.1704(9) 0.319(10) Uani 1 1 d D U
O2_63 O 0.0715(11) -0.0316(8) 0.1730(6) 0.293(10) Uani 1 1 d D U
O3_63 O 0.1145(12) -0.0780(8) 0.1408(7) 0.317(11) Uani 1 1 d D U
O4_63 O 0.1290(12) -0.0560(8) 0.1985(7) 0.329(11) Uani 1 1 d D U
N1_64 N -0.1568(8) 0.2993(6) -0.1328(6) 0.180(6) Uani 1 1 d D U
O2_64 O -0.1457(6) 0.2964(4) -0.1053(5) 0.178(5) Uani 1 1 d D U
O3_64 O -0.1913(6) 0.2829(5) -0.1556(5) 0.188(6) Uani 1 1 d D U
O4_64 O -0.1293(6) 0.3251(5) -0.1357(5) 0.198(6) Uani 1 1 d D U
N1_65 N 0.4949(10) 0.3372(6) 0.3105(7) 0.233(8) Uani 1 1 d D U
O2_65 O 0.4753(7) 0.3378(5) 0.3354(5) 0.219(8) Uani 1 1 d D U
O3_65 O 0.4632(7) 0.3325(5) 0.2828(5) 0.229(8) Uani 1 1 d D U
O4_65 O 0.5367(8) 0.3331(7) 0.3065(6) 0.267(9) Uani 1 1 d D U
N1_66 N 0.6071(10) 0.0842(9) -0.1299(7) 0.257(8) Uani 1 1 d D U
O2_66 O 0.5827(9) 0.0527(7) -0.1360(7) 0.269(9) Uani 1 1 d D U
O3_66 O 0.6377(9) 0.0851(7) -0.1504(7) 0.260(8) Uani 1 1 d D U
O4_66 O 0.6022(8) 0.1134(7) -0.1055(6) 0.235(8) Uani 1 1 d D U
N1_67 N 0.4418(13) 0.2109(10) 0.0226(8) 0.320(11) Uani 1 1 d D U
O2_67 O 0.4850(11) 0.2192(8) 0.0296(8) 0.329(12) Uani 1 1 d D U
O3_67 O 0.4187(11) 0.1817(7) 0.0040(7) 0.285(10) Uani 1 1 d D U
O4_67 O 0.4147(11) 0.2353(8) 0.0407(8) 0.333(12) Uani 1 1 d D U
N1_68 N 0.1084(11) 0.4413(10) 0.3158(8) 0.342(12) Uani 1 1 d D U
O2_68 O 0.1033(11) 0.4684(8) 0.3087(8) 0.352(13) Uani 1 1 d D U
O3_68 O 0.0785(9) 0.4124(8) 0.2973(8) 0.338(12) Uani 1 1 d D U
O4_68 O 0.1367(10) 0.4364(8) 0.3375(8) 0.346(12) Uani 1 1 d D U

loop_
_atom_site_aniso_label
_atom_site_aniso_U_11
_atom_site_aniso_U_22
_atom_site_aniso_U_33
_atom_site_aniso_U_23
_atom_site_aniso_U_13
_atom_site_aniso_U_12
Fe1 0.0629(16) 0.097(2) 0.159(3) 0.053(2) -0.0301(18) -0.0077(14)
Fe2 0.112(2) 0.094(2) 0.133(3) 0.0265(19) -0.062(2) 0.0137(17)
Fe3 0.124(3) 0.123(3) 0.169(3) 0.041(3) 0.034(2) -0.034(2)
Fe4 0.158(3) 0.130(3) 0.188(4) 0.093(3) 0.035(3) 0.078(2)
Fe5 0.0808(17) 0.0500(15) 0.150(3) 0.0506(16) 0.0051(16) -0.0004(12)
Fe6 0.0795(18) 0.0863(19) 0.167(3) 0.0679(19) -0.0528(19) -0.0047(14)
Fe7 0.0632(15) 0.0803(17) 0.155(3) 0.0761(18) 0.0097(16) 0.0063(13)
Fe8 0.113(2) 0.0644(17) 0.152(3) 0.0725(18) 0.0319(19) 0.0155(15)
Fe9 0.115(2) 0.091(2) 0.163(3) 0.054(2) 0.022(2) 0.0114(17)
Fe10 0.0578(15) 0.0637(15) 0.144(2) 0.0559(16) -0.0368(15) 0.0002(12)
Fe11 0.101(2) 0.100(2) 0.153(3) 0.048(2) 0.018(2) 0.0089(17)
Fe12 0.092(2) 0.101(2) 0.148(3) 0.061(2) -0.0026(19) 0.0133(16)
Pd1_1 0.0947(9) 0.0558(8) 0.1427(12) 0.0511(8) -0.0331(9) -0.0024(6)
Pd2_1 0.0822(9) 0.1045(11) 0.1308(13) 0.0370(9) -0.0102(9) 0.0130(7)
Pd3_1 0.0934(10) 0.0837(9) 0.1411(13) 0.0441(9) -0.0416(9) 0.0063(7)
Pd4_1 0.1534(13) 0.0692(9) 0.1652(15) 0.0728(10) 0.0644(11) 0.0284(8)
Pd5_1 0.0884(9) 0.0687(8) 0.1343(12) 0.0520(8) 0.0146(8) -0.0063(7)
Pd6_1 0.0528(7) 0.0656(8) 0.1253(11) 0.0529(8) -0.0212(7) -0.0038(5)
C1_10 0.085(6) 0.162(8) 0.156(6) 0.047(6) -0.009(5) 0.010(6)
C2_10 0.086(6) 0.166(9) 0.154(7) 0.049(7) -0.005(6) 0.014(7)
N3_10 0.081(6) 0.166(9) 0.153(7) 0.052(7) -0.005(6) 0.015(7)
C4_10 0.087(7) 0.181(10) 0.158(8) 0.044(8) 0.000(6) 0.008(8)
C5_10 0.086(7) 0.193(10) 0.162(8) 0.038(8) 0.001(6) 0.004(8)
C6_10 0.088(7) 0.185(10) 0.162(7) 0.037(8) -0.004(6) 0.003(7)
B7_10 0.099(6) 0.145(6) 0.156(5) 0.048(5) -0.012(5) 0.008(5)
O8_10 0.094(5) 0.180(8) 0.152(6) 0.027(6) -0.017(5) 0.000(5)
N9_10 0.078(6) 0.182(8) 0.150(6) 0.028(7) -0.020(5) 0.000(6)
C10_10 0.078(6) 0.170(8) 0.149(6) 0.048(6) -0.019(5) 0.011(6)
C11_10 0.081(5) 0.154(8) 0.149(6) 0.051(6) -0.017(5) 0.011(6)
N12_10 0.089(6) 0.142(8) 0.151(7) 0.057(6) -0.024(5) 0.010(6)
O13_10 0.102(5) 0.146(7) 0.150(6) 0.055(6) -0.026(5) 0.006(5)
B14_10 0.102(5) 0.125(6) 0.146(5) 0.062(5) -0.021(4) -0.013(5)
O15_10 0.148(7) 0.137(6) 0.169(7) 0.050(6) -0.011(6) 0.014(5)
N16_10 0.160(8) 0.112(7) 0.171(7) 0.050(6) -0.012(7) 0.010(6)
C17_10 0.164(8) 0.111(6) 0.176(7) 0.053(5) -0.017(7) 0.011(6)
C18_10 0.169(8) 0.111(6) 0.176(7) 0.057(5) -0.017(7) 0.012(6)
N19_10 0.155(8) 0.113(6) 0.160(7) 0.060(5) -0.031(7) 0.014(6)
O20_10 0.146(7) 0.122(6) 0.155(6) 0.060(5) -0.027(6) 0.004(5)
O21_10 0.109(6) 0.145(6) 0.153(6) 0.059(5) -0.024(6) -0.001(5)
N22_10 0.094(6) 0.113(7) 0.150(6) 0.068(6) -0.016(6) -0.005(5)
C23_10 0.089(6) 0.104(7) 0.156(6) 0.067(5) -0.016(5) 0.001(5)
C24_10 0.095(7) 0.120(7) 0.156(6) 0.063(5) -0.014(5) -0.023(5)
N25_10 0.117(7) 0.136(7) 0.151(6) 0.059(6) -0.017(6) -0.045(6)
O26_10 0.127(6) 0.148(7) 0.148(6) 0.052(6) -0.012(5) -0.042(5)
C27_10 0.085(6) 0.121(7) 0.147(5) 0.061(5) -0.021(4) -0.019(6)
C28_10 0.076(6) 0.091(7) 0.144(6) 0.068(6) -0.026(5) -0.016(6)
N29_10 0.063(5) 0.093(7) 0.146(6) 0.070(6) -0.021(5) -0.021(5)
C30_10 0.067(6) 0.120(8) 0.149(7) 0.061(7) -0.023(6) -0.017(6)
C31_10 0.068(6) 0.145(9) 0.151(8) 0.052(7) -0.023(6) -0.015(6)
C32_10 0.081(6) 0.141(8) 0.149(7) 0.054(7) -0.021(5) -0.017(6)
C10A_10 0.077(6) 0.189(10) 0.153(8) 0.048(8) -0.018(6) 0.008(7)
C11A_10 0.081(6) 0.171(9) 0.147(7) 0.046(7) -0.020(5) 0.010(7)
C17A_10 0.181(10) 0.111(7) 0.186(8) 0.052(6) -0.009(8) 0.010(7)
C18A_10 0.193(10) 0.109(7) 0.183(8) 0.061(6) -0.008(8) 0.019(8)
C23A_10 0.105(7) 0.104(8) 0.161(7) 0.068(6) -0.006(6) 0.000(6)
C24A_10 0.103(8) 0.126(8) 0.162(8) 0.059(6) -0.010(6) -0.033(6)
C10B_10 0.081(7) 0.197(10) 0.154(8) 0.051(8) -0.020(6) 0.014(7)
C11B_10 0.082(6) 0.188(10) 0.151(8) 0.043(8) -0.022(6) 0.005(7)
C17B_10 0.196(10) 0.114(7) 0.189(9) 0.056(7) -0.003(9) 0.021(8)
C18B_10 0.205(11) 0.113(7) 0.192(9) 0.059(7) -0.001(9) 0.018(8)
C23B_10 0.119(8) 0.124(9) 0.166(8) 0.060(7) 0.000(7) -0.019(6)
C24B_10 0.119(8) 0.131(8) 0.167(8) 0.060(7) 0.001(7) -0.032(6)
C1_11 0.111(5) 0.145(8) 0.166(8) 0.036(6) -0.037(5) 0.029(5)
C2_11 0.105(6) 0.132(8) 0.152(9) 0.045(7) -0.031(6) 0.026(6)
N3_11 0.108(6) 0.127(9) 0.151(9) 0.041(7) -0.031(7) 0.027(6)
C4_11 0.120(7) 0.139(9) 0.160(10) 0.029(7) -0.025(7) 0.024(7)
C5_11 0.125(8) 0.151(9) 0.172(10) 0.019(8) -0.031(7) 0.024(7)
C6_11 0.122(7) 0.152(9) 0.174(9) 0.022(7) -0.036(7) 0.023(7)
B7_11 0.112(5) 0.155(6) 0.180(7) 0.052(5) -0.034(5) 0.034(5)
O8_11 0.112(5) 0.144(6) 0.222(8) 0.053(6) -0.045(6) 0.033(5)
N9_11 0.112(6) 0.127(7) 0.223(9) 0.050(7) -0.053(6) 0.026(5)
C10_11 0.116(6) 0.121(6) 0.211(9) 0.057(7) -0.057(6) 0.024(5)
C11_11 0.114(6) 0.118(6) 0.202(8) 0.055(6) -0.058(6) 0.024(5)
N12_11 0.110(6) 0.120(6) 0.196(8) 0.053(6) -0.049(7) 0.021(5)
O13_11 0.112(6) 0.129(6) 0.198(7) 0.048(5) -0.046(6) 0.029(5)
B14_11 0.118(5) 0.138(6) 0.176(6) 0.053(5) -0.059(5) 0.033(5)
O15_11 0.142(7) 0.171(7) 0.193(7) 0.069(6) -0.015(6) 0.052(6)
N16_11 0.144(7) 0.177(8) 0.186(8) 0.075(6) -0.020(7) 0.051(6)
C17_11 0.150(7) 0.186(8) 0.188(8) 0.081(6) -0.029(6) 0.044(6)
C18_11 0.147(7) 0.190(8) 0.190(8) 0.084(6) -0.038(6) 0.042(6)
N19_11 0.132(6) 0.186(8) 0.189(8) 0.084(6) -0.049(6) 0.039(6)
O20_11 0.129(6) 0.171(7) 0.193(7) 0.076(6) -0.054(5) 0.034(5)
O21_11 0.100(6) 0.190(8) 0.173(6) 0.045(6) -0.036(5) 0.029(5)
N22_11 0.099(6) 0.183(8) 0.151(7) 0.046(6) -0.045(6) 0.030(6)
C23_11 0.103(6) 0.177(8) 0.146(7) 0.049(6) -0.048(5) 0.032(6)
C24_11 0.107(6) 0.158(8) 0.142(7) 0.056(6) -0.047(5) 0.034(6)
N25_11 0.112(6) 0.142(8) 0.154(7) 0.050(6) -0.054(5) 0.054(6)
O26_11 0.119(6) 0.151(7) 0.174(6) 0.038(6) -0.062(5) 0.056(5)
C27_11 0.119(5) 0.121(7) 0.160(8) 0.051(6) -0.063(5) 0.025(5)
C28_11 0.110(6) 0.111(7) 0.152(8) 0.057(6) -0.058(6) 0.017(5)
N29_11 0.108(7) 0.111(7) 0.149(8) 0.052(6) -0.061(6) 0.012(5)
C30_11 0.113(7) 0.110(8) 0.153(9) 0.047(7) -0.059(7) 0.010(6)
C31_11 0.118(7) 0.115(8) 0.160(9) 0.045(7) -0.060(7) 0.014(6)
C32_11 0.121(6) 0.119(8) 0.161(9) 0.050(7) -0.062(6) 0.021(6)
C10A_11 0.121(7) 0.119(7) 0.214(10) 0.057(7) -0.052(8) 0.025(5)
C11A_11 0.122(7) 0.118(7) 0.211(10) 0.057(7) -0.061(7) 0.023(5)
C17A_11 0.160(8) 0.197(10) 0.193(9) 0.086(7) -0.024(7) 0.041(7)
C18A_11 0.157(9) 0.200(10) 0.196(9) 0.094(7) -0.035(7) 0.046(7)
C23A_11 0.111(8) 0.201(10) 0.147(8) 0.044(7) -0.053(6) 0.033(7)
C24A_11 0.110(7) 0.175(9) 0.140(8) 0.046(7) -0.049(6) 0.030(7)
C10B_11 0.122(8) 0.117(7) 0.219(11) 0.054(7) -0.050(8) 0.025(6)
C11B_11 0.125(8) 0.118(7) 0.216(11) 0.054(7) -0.055(8) 0.022(6)
C17B_11 0.172(10) 0.206(10) 0.200(10) 0.095(8) -0.022(8) 0.044(8)
C18B_11 0.169(10) 0.205(10) 0.199(10) 0.095(8) -0.027(8) 0.044(8)
C23B_11 0.117(8) 0.207(10) 0.145(8) 0.036(8) -0.054(7) 0.032(7)
C24B_11 0.117(8) 0.199(10) 0.147(8) 0.032(7) -0.049(7) 0.026(7)
C1_12 0.131(7) 0.128(7) 0.177(6) 0.066(6) 0.016(6) -0.001(6)
C2_12 0.111(8) 0.107(7) 0.165(7) 0.076(6) 0.006(7) -0.009(6)
N3_12 0.109(7) 0.098(7) 0.166(7) 0.077(6) 0.009(7) -0.006(5)
C4_12 0.121(8) 0.106(8) 0.168(8) 0.078(7) 0.011(7) 0.003(6)
C5_12 0.132(9) 0.120(8) 0.181(8) 0.070(7) 0.012(8) 0.014(6)
C6_12 0.139(8) 0.131(8) 0.181(8) 0.063(7) 0.018(7) 0.010(6)
B7_12 0.152(6) 0.150(6) 0.176(6) 0.067(5) 0.020(5) -0.016(5)
O8_12 0.160(6) 0.151(7) 0.190(7) 0.070(7) 0.034(6) -0.004(5)
N9_12 0.168(8) 0.141(8) 0.191(7) 0.068(7) 0.042(7) 0.002(7)
C10_12 0.178(8) 0.148(8) 0.196(7) 0.062(7) 0.046(6) 0.005(7)
C11_12 0.182(8) 0.149(8) 0.193(7) 0.055(7) 0.047(6) 0.000(7)
N12_12 0.185(8) 0.157(8) 0.188(8) 0.051(7) 0.045(7) -0.006(7)
O13_12 0.182(7) 0.165(7) 0.184(7) 0.050(7) 0.044(6) -0.022(6)
B14_12 0.170(6) 0.162(6) 0.183(6) 0.059(6) 0.042(6) -0.043(6)
O15_12 0.171(7) 0.159(7) 0.172(7) 0.065(6) 0.012(7) -0.001(6)
N16_12 0.167(8) 0.157(7) 0.172(7) 0.066(6) 0.016(7) 0.006(7)
C17_12 0.162(8) 0.157(7) 0.170(7) 0.064(6) 0.021(7) 0.012(7)
C18_12 0.165(8) 0.152(7) 0.172(7) 0.063(6) 0.026(7) 0.005(7)
N19_12 0.166(8) 0.146(7) 0.181(7) 0.064(6) 0.042(7) -0.005(7)
O20_12 0.174(7) 0.156(6) 0.178(7) 0.058(6) 0.041(7) -0.027(6)
O21_12 0.182(7) 0.185(7) 0.182(7) 0.060(7) 0.025(7) -0.058(6)
N22_12 0.186(8) 0.213(9) 0.184(7) 0.067(7) 0.025(7) -0.094(7)
C23_12 0.193(8) 0.241(9) 0.187(7) 0.068(7) 0.020(7) -0.111(7)
C24_12 0.193(8) 0.244(9) 0.187(7) 0.068(7) 0.021(7) -0.113(7)
N25_12 0.182(8) 0.226(9) 0.185(8) 0.067(8) 0.026(7) -0.095(7)
O26_12 0.180(7) 0.205(8) 0.186(7) 0.062(7) 0.037(7) -0.076(6)
C27_12 0.164(8) 0.144(7) 0.182(6) 0.052(6) 0.041(6) -0.058(7)
C28_12 0.164(8) 0.125(8) 0.179(8) 0.054(8) 0.043(7) -0.059(7)
N29_12 0.163(8) 0.119(8) 0.179(8) 0.052(8) 0.041(7) -0.067(7)
C30_12 0.171(9) 0.138(9) 0.180(9) 0.044(8) 0.048(8) -0.070(9)
C31_12 0.170(9) 0.152(9) 0.182(9) 0.041(8) 0.047(8) -0.072(8)
C32_12 0.170(8) 0.156(9) 0.183(8) 0.041(8) 0.044(7) -0.066(8)
C10A_12 0.183(9) 0.164(10) 0.200(9) 0.056(8) 0.047(7) 0.019(8)
C11A_12 0.188(9) 0.158(10) 0.197(9) 0.052(8) 0.048(7) 0.007(8)
C17A_12 0.174(10) 0.164(8) 0.165(9) 0.064(6) 0.016(8) 0.024(8)
C18A_12 0.179(10) 0.156(8) 0.170(9) 0.065(7) 0.027(8) 0.016(8)
C23A_12 0.201(10) 0.262(11) 0.191(9) 0.070(9) 0.017(8) -0.127(8)
C24A_12 0.202(10) 0.266(11) 0.194(9) 0.066(9) 0.014(8) -0.127(8)
C10B_12 0.186(9) 0.173(10) 0.202(10) 0.053(9) 0.051(8) 0.020(8)
C11B_12 0.187(9) 0.169(10) 0.201(10) 0.050(9) 0.049(8) 0.014(9)
C17B_12 0.184(10) 0.166(8) 0.167(10) 0.065(7) 0.018(8) 0.035(8)
C18B_12 0.187(11) 0.158(8) 0.172(10) 0.065(7) 0.020(9) 0.027(9)
C23B_12 0.210(10) 0.273(11) 0.201(10) 0.071(9) 0.012(9) -0.136(9)
C24B_12 0.206(10) 0.276(12) 0.197(10) 0.067(9) 0.012(8) -0.133(9)
C1_13 0.140(6) 0.137(7) 0.210(9) 0.107(6) 0.045(6) 0.065(6)
C2_13 0.139(7) 0.126(8) 0.200(9) 0.107(7) 0.050(7) 0.066(6)
N3_13 0.141(7) 0.122(8) 0.190(10) 0.108(7) 0.049(7) 0.069(6)
C4_13 0.146(8) 0.136(9) 0.191(11) 0.102(7) 0.043(7) 0.073(7)
C5_13 0.152(9) 0.148(9) 0.198(10) 0.096(8) 0.036(7) 0.073(7)
C6_13 0.148(8) 0.146(8) 0.204(9) 0.101(7) 0.037(7) 0.071(7)
B7_13 0.136(6) 0.147(6) 0.231(7) 0.108(5) 0.040(5) 0.067(5)
O8_13 0.172(7) 0.189(8) 0.231(7) 0.116(6) 0.046(6) 0.098(6)
N9_13 0.192(8) 0.226(9) 0.236(9) 0.094(7) 0.027(7) 0.121(7)
C10_13 0.210(8) 0.262(10) 0.243(9) 0.071(8) 0.020(7) 0.136(7)
C11_13 0.207(8) 0.262(10) 0.239(9) 0.069(8) 0.015(7) 0.131(7)
N12_13 0.186(8) 0.223(9) 0.234(9) 0.076(7) 0.014(7) 0.117(7)
O13_13 0.164(7) 0.183(7) 0.230(7) 0.082(6) 0.019(6) 0.087(6)
B14_13 0.133(5) 0.146(6) 0.227(7) 0.098(5) 0.025(5) 0.060(5)
O15_13 0.115(6) 0.142(6) 0.240(8) 0.117(5) 0.055(6) 0.059(5)
N16_13 0.114(7) 0.135(6) 0.260(9) 0.126(6) 0.057(7) 0.052(5)
C17_13 0.125(6) 0.139(6) 0.298(10) 0.121(7) 0.056(7) 0.046(5)
C18_13 0.128(6) 0.135(7) 0.295(10) 0.122(7) 0.055(7) 0.052(5)
N19_13 0.129(6) 0.139(7) 0.268(10) 0.122(7) 0.047(7) 0.056(5)
O20_13 0.134(6) 0.147(7) 0.239(8) 0.114(6) 0.039(6) 0.062(5)
O21_13 0.125(6) 0.140(6) 0.232(8) 0.100(6) 0.024(6) 0.054(5)
N22_13 0.117(6) 0.127(7) 0.237(9) 0.092(6) 0.018(6) 0.040(5)
C23_13 0.110(6) 0.132(7) 0.247(9) 0.100(6) 0.015(6) 0.034(5)
C24_13 0.106(6) 0.133(7) 0.248(9) 0.100(6) 0.015(6) 0.031(5)
N25_13 0.095(6) 0.127(7) 0.236(9) 0.094(6) 0.010(6) 0.033(5)
O26_13 0.103(6) 0.130(7) 0.229(7) 0.094(6) 0.016(6) 0.042(5)
C27_13 0.132(6) 0.124(7) 0.212(8) 0.082(6) 0.010(6) 0.055(5)
C28_13 0.121(7) 0.094(7) 0.203(9) 0.077(7) -0.002(6) 0.045(6)
N29_13 0.113(7) 0.082(7) 0.199(9) 0.069(7) -0.016(7) 0.040(6)
C30_13 0.123(8) 0.101(8) 0.198(10) 0.070(7) -0.010(7) 0.046(7)
C31_13 0.133(8) 0.122(8) 0.201(10) 0.073(8) 0.000(7) 0.051(7)
C32_13 0.138(8) 0.129(8) 0.206(9) 0.077(7) 0.007(7) 0.057(6)
C10A_13 0.232(10) 0.293(12) 0.251(10) 0.055(9) 0.022(8) 0.137(9)
C11A_13 0.223(10) 0.288(12) 0.242(10) 0.060(9) 0.008(8) 0.132(9)
C17A_13 0.128(7) 0.145(8) 0.330(12) 0.112(8) 0.060(8) 0.038(6)
C18A_13 0.132(8) 0.138(7) 0.328(12) 0.120(8) 0.065(9) 0.043(6)
C23A_13 0.115(8) 0.141(8) 0.270(10) 0.113(7) 0.017(8) 0.028(6)
C24A_13 0.114(7) 0.148(8) 0.262(10) 0.107(7) 0.023(7) 0.026(7)
C10B_13 0.242(11) 0.311(13) 0.252(10) 0.051(10) 0.019(9) 0.138(10)
C11B_13 0.238(11) 0.308(13) 0.247(10) 0.055(10) 0.014(9) 0.132(10)
C17B_13 0.134(9) 0.147(8) 0.346(12) 0.115(8) 0.062(9) 0.035(7)
C18B_13 0.138(9) 0.146(8) 0.346(13) 0.118(8) 0.066(9) 0.038(7)
C23B_13 0.121(8) 0.148(9) 0.283(11) 0.108(8) 0.027(8) 0.022(7)
C24B_13 0.124(8) 0.149(9) 0.277(11) 0.113(8) 0.027(8) 0.027(7)
C1_14 0.131(7) 0.071(5) 0.179(7) 0.069(5) -0.033(5) -0.011(5)
C2_14 0.127(8) 0.070(6) 0.176(8) 0.067(6) -0.038(7) -0.010(6)
N3_14 0.129(8) 0.073(6) 0.179(9) 0.071(6) -0.044(7) -0.016(6)
C4_14 0.138(9) 0.079(6) 0.184(9) 0.065(7) -0.049(7) -0.016(6)
C5_14 0.150(9) 0.078(6) 0.188(9) 0.065(6) -0.051(7) -0.012(6)
C6_14 0.149(9) 0.078(6) 0.191(8) 0.066(6) -0.043(7) -0.014(6)
B7_14 0.125(6) 0.074(5) 0.177(6) 0.071(4) -0.016(5) -0.002(5)
O8_14 0.153(7) 0.082(5) 0.178(7) 0.071(4) 0.000(5) 0.017(5)
N9_14 0.132(7) 0.076(6) 0.162(7) 0.070(5) 0.013(6) 0.012(5)
C10_14 0.124(7) 0.073(6) 0.162(6) 0.070(5) 0.017(6) 0.003(5)
C11_14 0.117(7) 0.071(6) 0.163(6) 0.068(5) 0.020(6) 0.005(5)
N12_14 0.119(7) 0.080(6) 0.161(6) 0.071(5) 0.018(6) 0.018(5)
O13_14 0.125(6) 0.087(5) 0.163(6) 0.076(4) 0.021(5) 0.028(5)
B14_14 0.097(5) 0.072(4) 0.164(5) 0.070(4) 0.012(5) 0.008(4)
O15_14 0.116(6) 0.090(6) 0.182(7) 0.075(5) -0.011(5) 0.007(5)
N16_14 0.100(6) 0.081(6) 0.178(7) 0.071(5) -0.001(6) 0.009(5)
C17_14 0.092(6) 0.081(6) 0.176(7) 0.064(5) -0.002(6) 0.008(5)
C18_14 0.088(5) 0.078(6) 0.170(7) 0.062(5) 0.005(5) 0.006(5)
N19_14 0.089(5) 0.078(6) 0.171(7) 0.077(5) 0.012(5) 0.009(5)
O20_14 0.092(5) 0.082(5) 0.182(7) 0.079(5) 0.017(5) 0.011(4)
O21_14 0.134(6) 0.074(5) 0.191(7) 0.082(5) -0.037(5) -0.012(5)
N22_14 0.127(7) 0.068(6) 0.191(7) 0.078(5) -0.038(6) -0.018(5)
C23_14 0.123(7) 0.075(5) 0.183(7) 0.079(5) -0.032(6) -0.020(5)
C24_14 0.115(7) 0.074(5) 0.177(7) 0.076(5) -0.027(6) -0.020(5)
N25_14 0.110(7) 0.071(5) 0.167(7) 0.072(5) -0.019(6) -0.015(5)
O26_14 0.114(6) 0.072(4) 0.167(6) 0.071(4) -0.006(5) -0.007(4)
C27_14 0.081(6) 0.062(5) 0.146(6) 0.057(5) 0.012(5) 0.001(5)
C28_14 0.073(7) 0.056(6) 0.144(7) 0.051(5) 0.010(6) 0.002(5)
N29_14 0.078(6) 0.055(5) 0.134(7) 0.044(5) 0.007(6) 0.000(5)
C30_14 0.082(7) 0.055(5) 0.134(7) 0.043(5) 0.012(6) 0.001(6)
C31_14 0.087(7) 0.053(6) 0.132(7) 0.041(5) 0.012(6) 0.005(5)
C32_14 0.080(7) 0.059(5) 0.138(7) 0.050(5) 0.013(6) 0.005(5)
C10A_14 0.135(8) 0.084(6) 0.165(7) 0.067(6) 0.021(7) -0.002(6)
C11A_14 0.119(8) 0.071(6) 0.168(7) 0.065(6) 0.020(7) 0.009(6)
C17A_14 0.090(6) 0.098(7) 0.189(9) 0.066(6) -0.005(6) 0.005(5)
C18A_14 0.089(6) 0.087(7) 0.177(8) 0.063(6) 0.010(6) 0.003(5)
C23A_14 0.133(8) 0.078(6) 0.186(8) 0.078(6) -0.031(7) -0.028(6)
C24A_14 0.121(8) 0.081(6) 0.181(8) 0.077(6) -0.035(6) -0.024(6)
C10B_14 0.135(8) 0.087(7) 0.167(8) 0.068(6) 0.022(7) 0.005(6)
C11B_14 0.131(8) 0.082(6) 0.170(7) 0.064(6) 0.025(7) 0.007(6)
C17B_14 0.096(7) 0.112(8) 0.198(9) 0.071(7) 0.001(7) 0.002(6)
C18B_14 0.091(7) 0.107(8) 0.194(9) 0.067(7) 0.010(6) 0.009(6)
C23B_14 0.140(9) 0.082(6) 0.190(9) 0.078(6) -0.033(7) -0.023(6)
C24B_14 0.130(8) 0.084(6) 0.190(9) 0.078(6) -0.033(7) -0.025(5)
C1_15 0.128(6) 0.124(7) 0.176(7) 0.077(6) -0.014(6) -0.022(5)
C2_15 0.112(8) 0.102(8) 0.175(8) 0.075(6) -0.008(6) -0.022(6)
N3_15 0.119(8) 0.096(7) 0.169(8) 0.072(6) -0.004(6) -0.025(5)
C4_15 0.137(8) 0.113(8) 0.172(9) 0.074(7) -0.002(7) -0.034(6)
C5_15 0.147(9) 0.127(8) 0.172(9) 0.076(7) -0.005(7) -0.028(6)
C6_15 0.141(8) 0.128(8) 0.172(8) 0.073(7) -0.007(7) -0.024(6)
B7_15 0.133(6) 0.149(6) 0.196(7) 0.082(5) -0.027(5) -0.036(5)
O8_15 0.138(6) 0.153(7) 0.224(8) 0.083(6) -0.032(6) -0.026(5)
N9_15 0.132(6) 0.139(7) 0.243(10) 0.084(7) -0.030(7) -0.011(5)
C10_15 0.138(6) 0.142(7) 0.250(10) 0.081(7) -0.031(7) -0.003(5)
C11_15 0.135(7) 0.143(6) 0.245(10) 0.080(7) -0.032(7) -0.002(5)
N12_15 0.127(7) 0.143(6) 0.223(9) 0.083(7) -0.033(7) -0.006(5)
O13_15 0.125(7) 0.149(6) 0.210(8) 0.083(6) -0.032(6) -0.011(5)
B14_15 0.120(6) 0.149(6) 0.197(7) 0.087(5) -0.032(5) -0.012(5)
O15_15 0.128(7) 0.194(8) 0.209(7) 0.052(6) -0.015(6) -0.047(6)
N16_15 0.121(7) 0.214(9) 0.205(8) 0.046(7) -0.007(7) -0.053(7)
C17_15 0.139(7) 0.245(9) 0.211(8) 0.038(7) 0.002(7) -0.062(7)
C18_15 0.143(7) 0.236(9) 0.207(8) 0.040(7) -0.003(6) -0.058(7)
N19_15 0.130(7) 0.194(9) 0.200(9) 0.058(7) -0.012(6) -0.035(7)
O20_15 0.132(6) 0.171(7) 0.198(7) 0.074(6) -0.021(5) -0.027(6)
O21_15 0.156(7) 0.162(7) 0.200(7) 0.090(6) -0.048(6) -0.063(5)
N22_15 0.166(8) 0.165(8) 0.202(8) 0.106(6) -0.062(7) -0.066(6)
C23_15 0.174(8) 0.174(8) 0.212(8) 0.118(6) -0.068(6) -0.070(6)
C24_15 0.166(8) 0.174(8) 0.215(8) 0.120(6) -0.065(6) -0.066(6)
N25_15 0.135(8) 0.158(8) 0.207(8) 0.112(6) -0.053(6) -0.045(6)
O26_15 0.125(7) 0.156(7) 0.207(7) 0.097(6) -0.044(6) -0.031(5)
C27_15 0.118(6) 0.135(7) 0.193(8) 0.089(6) -0.034(5) -0.001(5)
C28_15 0.111(7) 0.125(8) 0.190(9) 0.086(7) -0.031(6) 0.008(6)
N29_15 0.109(7) 0.117(7) 0.185(9) 0.088(7) -0.033(6) 0.013(6)
C30_15 0.120(8) 0.124(8) 0.188(9) 0.090(7) -0.038(7) 0.008(6)
C31_15 0.128(8) 0.134(9) 0.187(9) 0.094(7) -0.040(7) 0.002(7)
C32_15 0.130(8) 0.135(8) 0.192(9) 0.091(7) -0.034(6) -0.004(6)
C10A_15 0.149(8) 0.146(7) 0.264(11) 0.083(8) -0.036(9) 0.002(6)
C11A_15 0.142(7) 0.150(8) 0.262(11) 0.076(8) -0.038(8) 0.008(7)
C17A_15 0.158(9) 0.275(11) 0.217(10) 0.030(9) 0.014(8) -0.076(9)
C18A_15 0.156(9) 0.267(11) 0.212(9) 0.030(8) 0.007(7) -0.068(9)
C23A_15 0.195(10) 0.191(9) 0.220(9) 0.127(7) -0.078(7) -0.079(8)
C24A_15 0.193(10) 0.188(9) 0.219(10) 0.130(7) -0.072(8) -0.080(7)
C10B_15 0.155(9) 0.151(8) 0.271(12) 0.080(9) -0.042(9) 0.007(7)
C11B_15 0.155(9) 0.156(9) 0.271(12) 0.081(9) -0.043(9) 0.009(7)
C17B_15 0.166(9) 0.290(12) 0.221(10) 0.022(9) 0.016(8) -0.076(10)
C18B_15 0.168(10) 0.287(12) 0.220(10) 0.024(9) 0.016(8) -0.077(10)
C23B_15 0.212(11) 0.198(10) 0.225(10) 0.133(8) -0.084(8) -0.085(8)
C24B_15 0.209(11) 0.195(9) 0.229(10) 0.134(8) -0.084(9) -0.083(8)
C1_16 0.118(7) 0.158(7) 0.254(8) 0.144(6) -0.074(6) -0.024(6)
C2_16 0.114(7) 0.151(8) 0.249(9) 0.138(7) -0.079(7) -0.026(6)
N3_16 0.103(7) 0.151(8) 0.252(10) 0.142(7) -0.081(7) -0.029(7)
C4_16 0.111(7) 0.170(9) 0.275(11) 0.152(8) -0.081(8) -0.029(7)
C5_16 0.111(8) 0.181(9) 0.281(11) 0.158(8) -0.080(8) -0.031(7)
C6_16 0.120(7) 0.177(9) 0.276(10) 0.156(7) -0.077(7) -0.028(7)
B7_16 0.128(6) 0.151(6) 0.234(7) 0.131(5) -0.061(5) -0.006(5)
O8_16 0.138(6) 0.163(7) 0.269(7) 0.153(6) -0.030(6) 0.027(6)
N9_16 0.132(8) 0.168(8) 0.268(8) 0.151(6) -0.003(6) 0.045(6)
C10_16 0.137(8) 0.175(8) 0.274(9) 0.149(7) 0.010(6) 0.059(6)
C11_16 0.134(7) 0.176(8) 0.259(9) 0.142(7) 0.015(6) 0.061(6)
N12_16 0.129(7) 0.165(8) 0.229(8) 0.132(6) 0.001(6) 0.055(6)
O13_16 0.123(6) 0.157(7) 0.208(7) 0.117(5) -0.006(6) 0.046(5)
B14_16 0.096(6) 0.132(6) 0.186(6) 0.103(5) -0.029(5) 0.016(4)
O15_16 0.182(7) 0.152(6) 0.214(7) 0.127(5) -0.088(6) -0.015(5)
N16_16 0.204(9) 0.138(6) 0.197(8) 0.113(6) -0.098(7) -0.023(6)
C17_16 0.219(9) 0.138(6) 0.192(7) 0.109(6) -0.087(7) -0.028(7)
C18_16 0.202(9) 0.131(6) 0.189(7) 0.104(6) -0.072(7) -0.020(7)
N19_16 0.167(8) 0.127(7) 0.185(7) 0.100(5) -0.063(6) -0.006(6)
O20_16 0.144(7) 0.127(6) 0.183(6) 0.102(5) -0.044(5) 0.005(5)
O21_16 0.116(5) 0.142(6) 0.208(8) 0.118(5) -0.055(5) -0.001(5)
N22_16 0.096(6) 0.130(7) 0.193(8) 0.107(6) -0.038(6) 0.004(5)
C23_16 0.092(6) 0.130(7) 0.191(8) 0.102(6) -0.036(6) 0.006(5)
C24_16 0.088(6) 0.132(7) 0.195(8) 0.105(6) -0.040(6) 0.005(5)
N25_16 0.092(6) 0.130(7) 0.203(8) 0.109(6) -0.040(6) 0.007(5)
O26_16 0.098(5) 0.133(6) 0.202(7) 0.113(5) -0.038(5) 0.008(4)
C27_16 0.069(5) 0.124(6) 0.171(7) 0.092(5) -0.024(5) 0.009(5)
C28_16 0.064(6) 0.109(7) 0.157(8) 0.086(6) -0.023(6) 0.003(5)
N29_16 0.056(5) 0.101(7) 0.155(8) 0.084(6) -0.023(6) -0.004(5)
C30_16 0.059(6) 0.113(8) 0.169(9) 0.088(7) -0.016(6) -0.008(5)
C31_16 0.062(6) 0.133(8) 0.178(9) 0.092(7) -0.018(6) -0.003(6)
C32_16 0.067(6) 0.132(8) 0.175(8) 0.090(6) -0.020(6) 0.003(5)
C10A_16 0.154(9) 0.190(9) 0.295(11) 0.145(8) 0.019(8) 0.076(7)
C11A_16 0.146(9) 0.190(9) 0.273(10) 0.145(8) 0.033(7) 0.071(7)
C17A_16 0.241(11) 0.147(8) 0.195(8) 0.102(7) -0.092(8) -0.034(8)
C18A_16 0.228(11) 0.134(7) 0.195(9) 0.098(7) -0.074(8) -0.024(8)
C23A_16 0.099(7) 0.139(8) 0.199(9) 0.104(7) -0.036(7) -0.002(6)
C24A_16 0.088(6) 0.145(8) 0.207(9) 0.111(7) -0.046(7) 0.002(6)
C10B_16 0.166(9) 0.197(10) 0.301(11) 0.142(9) 0.034(8) 0.081(8)
C11B_16 0.156(9) 0.198(10) 0.292(11) 0.140(9) 0.039(8) 0.080(8)
C17B_16 0.250(11) 0.147(8) 0.197(9) 0.100(7) -0.084(9) -0.032(9)
C18B_16 0.252(11) 0.148(8) 0.198(9) 0.099(7) -0.080(9) -0.032(8)
C23B_16 0.102(7) 0.154(9) 0.211(10) 0.112(7) -0.043(7) -0.008(6)
C24B_16 0.095(7) 0.155(9) 0.214(10) 0.113(7) -0.047(7) -0.006(6)
C1_17 0.068(5) 0.082(5) 0.166(7) 0.066(5) -0.040(5) -0.001(4)
C2_17 0.066(5) 0.075(6) 0.159(8) 0.072(6) -0.033(6) -0.002(4)
N3_17 0.062(5) 0.074(5) 0.158(8) 0.070(6) -0.029(6) 0.000(4)
C4_17 0.072(6) 0.074(6) 0.167(9) 0.069(6) -0.032(6) -0.001(5)
C5_17 0.075(6) 0.074(6) 0.178(9) 0.063(6) -0.034(6) 0.004(5)
C6_17 0.073(6) 0.084(5) 0.176(9) 0.064(6) -0.040(6) 0.003(4)
B7_17 0.075(5) 0.092(4) 0.171(6) 0.073(4) -0.047(4) -0.011(4)
O8_17 0.105(6) 0.106(6) 0.174(6) 0.079(5) -0.058(5) -0.041(5)
N9_17 0.104(7) 0.115(6) 0.163(6) 0.082(5) -0.050(6) -0.044(5)
C10_17 0.110(7) 0.128(7) 0.162(6) 0.082(5) -0.047(6) -0.048(5)
C11_17 0.099(6) 0.117(6) 0.158(6) 0.077(5) -0.045(5) -0.035(5)
N12_17 0.065(5) 0.086(6) 0.146(7) 0.062(5) -0.042(5) -0.012(4)
O13_17 0.068(5) 0.084(5) 0.145(6) 0.052(4) -0.034(4) -0.012(4)
B14_17 0.065(5) 0.067(5) 0.153(6) 0.060(4) -0.033(4) 0.001(4)
O15_17 0.078(5) 0.110(6) 0.178(7) 0.053(5) -0.041(4) -0.015(4)
N16_17 0.073(5) 0.106(7) 0.178(8) 0.034(6) -0.029(5) -0.008(5)
C17_17 0.077(5) 0.107(7) 0.180(8) 0.029(6) -0.027(5) 0.002(5)
C18_17 0.068(5) 0.093(6) 0.177(7) 0.034(5) -0.023(5) 0.007(5)
N19_17 0.059(5) 0.069(5) 0.158(7) 0.057(4) -0.024(5) 0.005(4)
O20_17 0.067(5) 0.070(5) 0.153(6) 0.058(4) -0.022(4) -0.001(3)
O21_17 0.079(5) 0.093(5) 0.183(7) 0.080(5) -0.054(5) -0.015(4)
N22_17 0.080(6) 0.093(5) 0.192(8) 0.089(5) -0.062(6) -0.013(4)
C23_17 0.089(6) 0.098(5) 0.205(8) 0.096(5) -0.068(6) -0.014(4)
C24_17 0.093(6) 0.088(5) 0.204(8) 0.087(5) -0.065(6) -0.008(4)
N25_17 0.088(6) 0.071(6) 0.184(8) 0.073(5) -0.060(5) -0.004(4)
O26_17 0.088(5) 0.070(5) 0.170(7) 0.063(5) -0.051(5) 0.001(4)
C27_17 0.066(5) 0.063(5) 0.162(7) 0.060(5) -0.035(5) -0.001(4)
C28_17 0.070(6) 0.063(5) 0.160(8) 0.057(5) -0.031(6) 0.002(4)
N29_17 0.065(6) 0.057(5) 0.163(8) 0.059(5) -0.028(6) -0.001(4)
C30_17 0.072(7) 0.062(6) 0.176(9) 0.055(6) -0.044(6) -0.004(5)
C31_17 0.079(7) 0.062(6) 0.179(9) 0.059(6) -0.047(6) -0.001(5)
C32_17 0.075(6) 0.063(6) 0.173(8) 0.061(6) -0.043(6) -0.003(5)
C10A_17 0.134(8) 0.149(8) 0.166(8) 0.090(7) -0.044(7) -0.060(7)
C11A_17 0.128(8) 0.148(8) 0.162(7) 0.083(6) -0.046(6) -0.057(7)
C17A_17 0.089(6) 0.125(8) 0.196(9) 0.008(7) -0.020(7) -0.003(6)
C18A_17 0.072(5) 0.118(8) 0.190(9) 0.008(7) -0.018(6) 0.004(6)
C23A_17 0.101(7) 0.110(6) 0.218(9) 0.106(7) -0.078(7) -0.016(6)
C24A_17 0.103(7) 0.090(6) 0.223(9) 0.095(6) -0.075(7) -0.006(5)
C10B_17 0.144(9) 0.163(9) 0.164(8) 0.089(7) -0.044(7) -0.067(7)
C11B_17 0.153(9) 0.169(9) 0.173(8) 0.082(7) -0.034(7) -0.068(7)
C17B_17 0.090(7) 0.133(8) 0.200(10) -0.005(7) -0.021(7) -0.003(6)
C18B_17 0.090(7) 0.135(9) 0.198(10) -0.003(7) -0.014(7) -0.003(6)
C23B_17 0.108(7) 0.113(7) 0.230(10) 0.111(7) -0.083(7) -0.014(6)
C24B_17 0.109(7) 0.110(7) 0.232(10) 0.105(7) -0.083(7) -0.014(6)
C1_18 0.143(7) 0.109(5) 0.151(7) 0.046(5) -0.013(7) 0.022(5)
C2_18 0.126(8) 0.105(6) 0.146(8) 0.042(6) -0.017(7) 0.025(7)
N3_18 0.134(8) 0.107(6) 0.143(8) 0.043(6) -0.020(8) 0.021(7)
C4_18 0.163(9) 0.115(7) 0.146(8) 0.041(6) -0.017(8) 0.014(7)
C5_18 0.174(9) 0.117(7) 0.146(8) 0.044(6) -0.018(8) 0.014(8)
C6_18 0.166(9) 0.115(7) 0.150(7) 0.045(6) -0.015(7) 0.019(7)
B7_18 0.139(6) 0.109(5) 0.158(6) 0.048(5) -0.009(5) 0.024(5)
O8_18 0.131(7) 0.101(6) 0.158(6) 0.046(5) -0.011(5) 0.025(5)
N9_18 0.121(7) 0.098(6) 0.160(6) 0.050(5) -0.014(6) 0.024(6)
C10_18 0.134(8) 0.105(5) 0.163(7) 0.045(5) -0.021(6) 0.038(6)
C11_18 0.141(8) 0.107(5) 0.171(7) 0.040(5) -0.027(6) 0.039(6)
N12_18 0.133(8) 0.103(5) 0.172(8) 0.040(5) -0.024(7) 0.031(6)
O13_18 0.130(6) 0.099(5) 0.180(7) 0.035(5) -0.005(6) 0.031(5)
B14_18 0.130(6) 0.107(5) 0.182(6) 0.048(5) 0.010(5) 0.030(5)
O15_18 0.150(6) 0.117(6) 0.164(7) 0.045(5) 0.004(6) 0.019(5)
N16_18 0.155(8) 0.121(6) 0.172(8) 0.047(6) 0.013(7) 0.018(6)
C17_18 0.172(8) 0.127(6) 0.185(8) 0.053(6) 0.023(7) 0.020(6)
C18_18 0.174(8) 0.129(6) 0.190(8) 0.053(6) 0.029(6) 0.019(6)
N19_18 0.161(8) 0.125(7) 0.185(8) 0.052(6) 0.021(6) 0.019(7)
O20_18 0.152(7) 0.124(6) 0.181(7) 0.048(5) 0.011(6) 0.024(6)
O21_18 0.142(6) 0.116(6) 0.167(7) 0.053(5) -0.012(6) 0.030(5)
N22_18 0.139(7) 0.118(7) 0.176(8) 0.054(6) -0.016(7) 0.036(6)
C23_18 0.142(7) 0.126(7) 0.211(9) 0.039(6) -0.015(7) 0.036(6)
C24_18 0.139(7) 0.126(7) 0.217(9) 0.034(6) -0.010(7) 0.035(5)
N25_18 0.136(7) 0.108(6) 0.196(9) 0.042(6) -0.002(7) 0.029(6)
O26_18 0.127(6) 0.104(6) 0.188(8) 0.045(5) 0.004(5) 0.031(5)
C27_18 0.123(7) 0.101(5) 0.178(7) 0.059(5) 0.030(6) 0.021(5)
C28_18 0.123(7) 0.091(6) 0.168(9) 0.073(6) 0.033(7) 0.021(6)
N29_18 0.122(7) 0.089(6) 0.165(9) 0.075(6) 0.036(7) 0.016(5)
C30_18 0.130(8) 0.102(7) 0.181(10) 0.063(7) 0.046(8) 0.011(6)
C31_18 0.130(8) 0.113(7) 0.192(10) 0.051(7) 0.048(8) 0.009(6)
C32_18 0.127(7) 0.112(7) 0.190(9) 0.049(7) 0.041(7) 0.015(6)
C10A_18 0.161(9) 0.109(7) 0.166(8) 0.047(6) -0.026(8) 0.046(7)
C11A_18 0.160(9) 0.114(7) 0.174(8) 0.039(6) -0.035(7) 0.047(7)
C17A_18 0.194(10) 0.142(8) 0.193(9) 0.055(7) 0.036(8) 0.019(8)
C18A_18 0.192(10) 0.134(8) 0.200(10) 0.059(7) 0.041(8) 0.020(8)
C23A_18 0.145(8) 0.147(9) 0.238(11) 0.023(8) -0.019(8) 0.034(6)
C24A_18 0.140(7) 0.147(9) 0.247(11) 0.016(8) -0.013(8) 0.038(6)
C10B_18 0.165(10) 0.114(7) 0.166(8) 0.046(7) -0.029(8) 0.049(7)
C11B_18 0.165(10) 0.118(8) 0.172(9) 0.044(7) -0.031(8) 0.047(7)
C17B_18 0.209(11) 0.144(9) 0.201(10) 0.056(7) 0.045(8) 0.019(9)
C18B_18 0.210(11) 0.146(9) 0.207(10) 0.053(8) 0.051(8) 0.011(9)
C23B_18 0.149(8) 0.162(10) 0.257(12) 0.013(9) -0.020(9) 0.042(7)
C24B_18 0.142(8) 0.161(10) 0.259(12) 0.008(9) -0.015(9) 0.032(7)
C1_19 0.086(6) 0.110(6) 0.188(7) 0.093(5) 0.017(5) 0.003(5)
C2_19 0.080(6) 0.094(7) 0.178(8) 0.080(6) 0.007(6) -0.003(5)
N3_19 0.074(6) 0.091(7) 0.178(8) 0.081(6) 0.006(5) -0.001(5)
C4_19 0.083(7) 0.102(7) 0.187(9) 0.090(6) 0.011(6) 0.002(6)
C5_19 0.083(7) 0.111(7) 0.192(9) 0.100(6) 0.012(7) 0.006(6)
C6_19 0.083(7) 0.114(7) 0.195(8) 0.098(6) 0.015(6) 0.005(6)
B7_19 0.100(5) 0.129(6) 0.199(6) 0.102(5) 0.027(5) 0.004(5)
O8_19 0.121(6) 0.131(6) 0.204(7) 0.105(5) 0.048(6) 0.020(5)
N9_19 0.144(7) 0.119(6) 0.214(8) 0.103(6) 0.068(6) 0.034(6)
C10_19 0.156(7) 0.119(6) 0.231(8) 0.107(6) 0.085(6) 0.045(5)
C11_19 0.154(7) 0.116(6) 0.227(8) 0.104(6) 0.080(6) 0.040(5)
N12_19 0.124(7) 0.106(6) 0.205(8) 0.103(6) 0.060(6) 0.028(5)
O13_19 0.106(6) 0.101(5) 0.195(7) 0.100(5) 0.045(5) 0.022(4)
B14_19 0.080(5) 0.102(5) 0.177(6) 0.098(4) 0.025(4) 0.013(4)
O15_19 0.111(6) 0.125(6) 0.202(6) 0.091(5) 0.036(5) -0.007(5)
N16_19 0.110(7) 0.120(7) 0.200(7) 0.085(5) 0.033(6) -0.016(6)
C17_19 0.106(7) 0.120(7) 0.202(7) 0.081(5) 0.032(6) -0.013(6)
C18_19 0.096(7) 0.121(7) 0.198(7) 0.078(6) 0.032(6) -0.008(5)
N19_19 0.068(6) 0.106(6) 0.179(7) 0.087(5) 0.026(5) 0.008(5)
O20_19 0.070(5) 0.107(5) 0.171(6) 0.093(5) 0.023(4) 0.013(4)
O21_19 0.101(5) 0.174(7) 0.207(7) 0.122(6) 0.016(5) -0.009(5)
N22_19 0.091(5) 0.192(8) 0.205(8) 0.146(6) 0.005(5) 0.001(6)
C23_19 0.095(5) 0.215(8) 0.208(7) 0.157(6) 0.004(5) 0.000(6)
C24_19 0.094(6) 0.207(8) 0.210(7) 0.153(6) 0.004(5) -0.005(6)
N25_19 0.087(6) 0.157(7) 0.197(7) 0.133(6) 0.006(5) -0.010(6)
O26_19 0.079(5) 0.118(6) 0.185(6) 0.111(5) 0.011(4) -0.003(4)
C27_19 0.080(6) 0.093(6) 0.176(7) 0.097(5) 0.028(5) 0.022(4)
C28_19 0.088(7) 0.091(6) 0.165(8) 0.091(6) 0.031(6) 0.021(5)
N29_19 0.090(7) 0.094(6) 0.167(8) 0.097(6) 0.038(6) 0.029(5)
C30_19 0.100(7) 0.098(7) 0.183(9) 0.101(6) 0.048(6) 0.035(6)
C31_19 0.106(7) 0.103(7) 0.202(9) 0.105(6) 0.055(6) 0.039(6)
C32_19 0.097(7) 0.102(6) 0.194(8) 0.103(6) 0.044(6) 0.034(5)
C10A_19 0.180(9) 0.127(7) 0.254(10) 0.106(7) 0.101(7) 0.052(7)
C11A_19 0.179(9) 0.119(7) 0.246(10) 0.110(7) 0.096(8) 0.049(6)
C17A_19 0.126(8) 0.130(8) 0.216(9) 0.070(7) 0.036(8) -0.024(7)
C18A_19 0.117(8) 0.141(8) 0.210(8) 0.060(7) 0.048(7) -0.026(7)
C23A_19 0.104(7) 0.237(10) 0.216(9) 0.166(7) -0.003(7) 0.005(7)
C24A_19 0.096(6) 0.242(10) 0.222(9) 0.162(8) -0.002(6) -0.002(7)
C10B_19 0.194(10) 0.126(7) 0.262(11) 0.106(8) 0.108(8) 0.055(7)
C11B_19 0.194(10) 0.130(8) 0.261(11) 0.109(8) 0.104(8) 0.057(7)
C17B_19 0.128(9) 0.140(8) 0.220(9) 0.060(7) 0.041(8) -0.026(7)
C18B_19 0.135(9) 0.144(8) 0.224(9) 0.059(7) 0.047(8) -0.029(8)
C23B_19 0.104(7) 0.251(11) 0.223(10) 0.165(8) -0.007(7) 0.001(7)
C24B_19 0.109(7) 0.257(11) 0.225(9) 0.162(8) -0.005(7) -0.003(8)
C1_20 0.229(8) 0.082(5) 0.191(8) 0.083(5) 0.096(7) 0.039(5)
C2_20 0.238(10) 0.078(6) 0.194(9) 0.083(6) 0.108(8) 0.047(7)
N3_20 0.252(10) 0.076(6) 0.197(9) 0.087(7) 0.121(8) 0.046(7)
C4_20 0.273(11) 0.095(7) 0.200(10) 0.083(7) 0.125(9) 0.045(8)
C5_20 0.276(11) 0.100(7) 0.199(9) 0.085(6) 0.123(8) 0.044(8)
C6_20 0.257(10) 0.093(6) 0.194(8) 0.089(6) 0.105(8) 0.046(7)
B7_20 0.198(7) 0.081(5) 0.189(6) 0.073(5) 0.069(5) 0.032(5)
O8_20 0.240(8) 0.093(6) 0.209(7) 0.068(5) 0.100(6) 0.031(6)
N9_20 0.223(8) 0.084(6) 0.202(8) 0.074(6) 0.101(6) 0.025(6)
C10_20 0.193(8) 0.073(5) 0.189(8) 0.077(5) 0.080(6) 0.026(5)
C11_20 0.156(7) 0.069(5) 0.166(7) 0.072(5) 0.049(6) 0.020(5)
N12_20 0.140(7) 0.060(5) 0.152(7) 0.065(5) 0.027(6) 0.010(5)
O13_20 0.148(6) 0.059(4) 0.163(6) 0.060(5) 0.024(5) 0.007(5)
B14_20 0.128(5) 0.060(4) 0.165(5) 0.063(4) 0.014(5) 0.009(4)
O15_20 0.175(7) 0.070(5) 0.191(7) 0.054(5) 0.032(6) 0.008(5)
N16_20 0.146(8) 0.070(5) 0.172(7) 0.055(5) 0.021(6) 0.001(5)
C17_20 0.139(7) 0.069(5) 0.158(7) 0.053(5) 0.022(6) -0.007(5)
C18_20 0.146(7) 0.068(5) 0.148(6) 0.057(5) 0.015(6) -0.001(5)
N19_20 0.177(8) 0.061(5) 0.154(6) 0.063(5) 0.014(6) 0.016(6)
O20_20 0.181(7) 0.066(5) 0.159(6) 0.054(4) 0.009(5) 0.028(5)
O21_20 0.182(7) 0.099(5) 0.188(7) 0.075(5) 0.046(6) 0.037(5)
N22_20 0.153(7) 0.092(5) 0.187(8) 0.085(6) 0.035(7) 0.034(5)
C23_20 0.145(7) 0.093(6) 0.211(8) 0.088(6) 0.040(7) 0.034(5)
C24_20 0.129(6) 0.087(6) 0.238(9) 0.084(6) 0.042(7) 0.021(5)
N25_20 0.128(6) 0.061(5) 0.240(9) 0.081(6) 0.038(6) 0.013(5)
O26_20 0.124(5) 0.063(5) 0.233(8) 0.064(5) 0.022(5) 0.009(4)
C27_20 0.100(6) 0.057(4) 0.146(6) 0.058(4) 0.002(6) -0.004(4)
C28_20 0.072(6) 0.055(5) 0.142(6) 0.056(5) -0.010(6) -0.007(5)
N29_20 0.064(6) 0.054(5) 0.142(7) 0.054(5) -0.020(5) -0.007(5)
C30_20 0.078(7) 0.058(6) 0.147(7) 0.059(5) -0.005(7) -0.001(5)
C31_20 0.092(7) 0.063(6) 0.149(7) 0.061(6) 0.001(7) -0.003(6)
C32_20 0.103(7) 0.064(5) 0.146(7) 0.059(5) 0.004(6) -0.005(6)
C10A_20 0.198(9) 0.076(6) 0.196(9) 0.078(6) 0.086(7) 0.025(6)
C11A_20 0.159(9) 0.078(6) 0.170(8) 0.076(6) 0.053(6) 0.022(6)
C17A_20 0.139(9) 0.078(6) 0.159(7) 0.050(5) 0.021(7) -0.012(6)
C18A_20 0.143(8) 0.076(6) 0.140(7) 0.058(6) 0.010(7) -0.003(6)
C23A_20 0.146(7) 0.107(7) 0.236(10) 0.081(7) 0.041(8) 0.037(5)
C24A_20 0.127(7) 0.103(7) 0.261(11) 0.066(7) 0.043(8) 0.018(5)
C10B_20 0.189(10) 0.086(6) 0.194(9) 0.074(7) 0.080(7) 0.018(7)
C11B_20 0.168(9) 0.081(6) 0.177(9) 0.078(6) 0.062(7) 0.021(7)
C17B_20 0.140(9) 0.084(7) 0.149(8) 0.051(6) 0.018(7) -0.010(6)
C18B_20 0.146(9) 0.087(7) 0.143(7) 0.056(6) 0.014(8) -0.008(6)
C23B_20 0.142(8) 0.118(8) 0.259(11) 0.072(8) 0.047(8) 0.032(6)
C24B_20 0.132(7) 0.118(8) 0.264(11) 0.062(8) 0.042(8) 0.026(6)
C1_21 0.096(6) 0.117(7) 0.157(7) 0.054(5) 0.007(5) 0.002(5)
C2_21 0.079(7) 0.092(7) 0.143(7) 0.061(6) -0.010(5) 0.010(5)
N3_21 0.075(7) 0.091(7) 0.139(8) 0.048(6) -0.012(5) 0.001(5)
C4_21 0.089(7) 0.106(8) 0.151(9) 0.035(7) 0.004(7) -0.010(6)
C5_21 0.106(8) 0.123(8) 0.161(9) 0.027(7) 0.017(7) -0.013(6)
C6_21 0.108(8) 0.126(8) 0.165(8) 0.036(6) 0.019(6) -0.008(6)
B7_21 0.107(6) 0.144(6) 0.182(6) 0.071(5) 0.019(5) -0.002(4)
O8_21 0.128(7) 0.142(6) 0.222(8) 0.077(6) 0.048(6) 0.006(5)
N9_21 0.150(8) 0.148(7) 0.251(9) 0.075(7) 0.076(7) 0.014(6)
C10_21 0.174(8) 0.155(7) 0.282(9) 0.076(7) 0.097(7) 0.017(6)
C11_21 0.177(8) 0.159(7) 0.291(9) 0.074(7) 0.106(7) 0.017(6)
N12_21 0.165(8) 0.157(7) 0.281(9) 0.073(7) 0.100(7) 0.013(6)
O13_21 0.155(8) 0.171(6) 0.263(8) 0.079(6) 0.079(7) 0.003(6)
B14_21 0.127(6) 0.175(6) 0.229(7) 0.097(6) 0.037(5) 0.005(5)
O15_21 0.110(6) 0.155(7) 0.185(7) 0.070(5) 0.013(5) -0.010(5)
N16_21 0.113(7) 0.164(8) 0.198(8) 0.075(7) 0.012(6) -0.015(6)
C17_21 0.120(7) 0.179(8) 0.198(8) 0.082(7) 0.004(6) -0.017(6)
C18_21 0.115(7) 0.181(9) 0.204(8) 0.090(7) 0.003(6) -0.014(6)
N19_21 0.116(7) 0.183(9) 0.209(8) 0.091(6) 0.012(6) -0.014(7)
O20_21 0.123(7) 0.190(8) 0.224(7) 0.098(6) 0.026(6) -0.007(6)
O21_21 0.105(6) 0.179(7) 0.188(7) 0.088(6) 0.008(5) -0.010(6)
N22_21 0.110(7) 0.202(8) 0.196(8) 0.109(6) 0.001(6) -0.013(6)
C23_21 0.119(6) 0.226(9) 0.213(8) 0.130(6) 0.000(6) -0.009(6)
C24_21 0.121(6) 0.227(9) 0.218(8) 0.137(7) 0.005(6) -0.001(6)
N25_21 0.118(6) 0.205(9) 0.210(9) 0.129(7) 0.012(6) 0.001(6)
O26_21 0.120(6) 0.189(7) 0.221(8) 0.106(6) 0.030(6) 0.001(6)
C27_21 0.120(6) 0.165(8) 0.230(8) 0.101(7) 0.037(6) 0.016(6)
C28_21 0.103(8) 0.161(8) 0.214(9) 0.095(7) 0.028(7) 0.015(6)
N29_21 0.105(8) 0.157(9) 0.211(10) 0.097(8) 0.031(8) 0.018(6)
C30_21 0.118(8) 0.162(9) 0.228(10) 0.103(8) 0.042(8) 0.025(7)
C31_21 0.128(8) 0.164(9) 0.243(10) 0.105(8) 0.047(8) 0.027(7)
C32_21 0.130(7) 0.164(9) 0.243(10) 0.108(8) 0.046(7) 0.022(7)
C10A_21 0.190(10) 0.154(8) 0.294(11) 0.079(8) 0.097(9) 0.018(7)
C11A_21 0.187(9) 0.164(9) 0.306(11) 0.069(9) 0.107(9) 0.027(7)
C17A_21 0.134(9) 0.194(10) 0.200(8) 0.077(7) 0.005(7) -0.019(7)
C18A_21 0.130(8) 0.197(10) 0.217(10) 0.076(8) 0.003(8) -0.023(7)
C23A_21 0.127(7) 0.251(10) 0.226(10) 0.145(8) -0.006(8) -0.007(7)
C24A_21 0.135(8) 0.247(10) 0.227(10) 0.150(8) -0.001(8) -0.001(8)
C10B_21 0.196(10) 0.164(9) 0.307(12) 0.072(9) 0.097(10) 0.024(8)
C11B_21 0.197(10) 0.168(9) 0.312(12) 0.071(9) 0.102(10) 0.026(8)
C17B_21 0.148(10) 0.205(11) 0.213(9) 0.074(8) 0.005(8) -0.032(8)
C18B_21 0.147(10) 0.212(10) 0.221(10) 0.073(8) 0.011(8) -0.031(8)
C23B_21 0.137(8) 0.263(11) 0.232(10) 0.151(9) -0.008(8) -0.004(8)
C24B_21 0.138(8) 0.258(11) 0.234(11) 0.154(9) -0.009(9) -0.001(8)
C1_50 0.214(15) 0.234(16) 0.329(19) 0.129(13) -0.064(14) 0.017(12)
C2_50 0.210(15) 0.233(16) 0.319(19) 0.136(13) -0.073(15) 0.020(12)
C3_50 0.209(16) 0.234(16) 0.319(19) 0.135(13) -0.075(14) 0.019(12)
C4_50 0.211(15) 0.233(16) 0.32(2) 0.136(14) -0.074(14) 0.014(12)
C5_50 0.215(15) 0.231(16) 0.324(19) 0.134(14) -0.067(15) 0.016(12)
C6_50 0.214(15) 0.231(16) 0.327(19) 0.132(13) -0.064(14) 0.016(12)
C7_50 0.219(18) 0.236(19) 0.36(2) 0.120(17) -0.042(17) 0.021(14)
C1_51 0.258(18) 0.320(18) 0.326(19) 0.157(13) 0.012(16) 0.089(15)
C2_51 0.256(19) 0.319(18) 0.323(19) 0.156(14) 0.008(16) 0.089(15)
C3_51 0.257(19) 0.323(19) 0.324(19) 0.151(14) 0.009(16) 0.086(15)
C4_51 0.259(19) 0.323(19) 0.328(19) 0.151(14) 0.012(16) 0.085(15)
C5_51 0.261(19) 0.323(19) 0.330(19) 0.152(14) 0.015(16) 0.085(15)
C6_51 0.261(19) 0.321(18) 0.327(19) 0.158(14) 0.014(16) 0.089(15)
C7_51 0.25(2) 0.33(2) 0.31(2) 0.163(18) 0.001(17) 0.088(17)
N1_60 0.121(10) 0.157(11) 0.229(13) 0.099(9) -0.042(9) 0.008(8)
O2_60 0.140(10) 0.162(11) 0.238(13) 0.107(10) -0.047(10) -0.008(8)
O3_60 0.133(9) 0.165(11) 0.240(13) 0.113(10) -0.036(10) 0.033(8)
O4_60 0.140(10) 0.151(11) 0.240(14) 0.080(10) -0.023(10) 0.002(8)
N1_61 0.224(12) 0.141(10) 0.200(12) 0.103(10) -0.009(10) -0.030(10)
O2_61 0.173(11) 0.152(10) 0.208(12) 0.115(10) -0.026(10) -0.024(9)
O3_61 0.214(13) 0.148(10) 0.212(12) 0.091(9) 0.016(11) -0.043(10)
O4_61 0.215(13) 0.139(10) 0.207(11) 0.105(9) 0.005(10) 0.004(9)
N1_62 0.267(17) 0.147(12) 0.320(16) 0.139(11) -0.023(14) -0.056(11)
O2_62 0.307(18) 0.162(13) 0.322(18) 0.137(12) -0.027(15) -0.043(12)
O3_62 0.276(16) 0.144(12) 0.319(19) 0.108(12) -0.024(14) -0.070(12)
O4_62 0.237(16) 0.158(12) 0.318(18) 0.139(12) -0.032(14) -0.045(11)
N1_63 0.40(2) 0.33(2) 0.235(18) 0.138(16) 0.000(17) -0.050(17)
O2_63 0.38(2) 0.31(2) 0.220(17) 0.146(16) 0.007(16) -0.072(17)
O3_63 0.40(3) 0.32(2) 0.236(18) 0.127(17) -0.007(17) -0.063(18)
O4_63 0.42(3) 0.35(2) 0.238(18) 0.147(17) 0.009(18) -0.027(19)
N1_64 0.154(12) 0.184(12) 0.218(13) 0.118(10) -0.043(9) 0.004(9)
O2_64 0.168(12) 0.164(11) 0.213(12) 0.108(10) -0.044(10) 0.002(9)
O3_64 0.151(11) 0.201(13) 0.217(13) 0.107(11) -0.043(10) 0.009(9)
O4_64 0.175(12) 0.207(13) 0.239(14) 0.138(11) -0.048(10) -0.004(9)
N1_65 0.191(14) 0.234(12) 0.204(15) 0.040(12) -0.061(12) 0.071(12)
O2_65 0.212(14) 0.180(12) 0.184(15) 0.015(11) -0.068(11) 0.059(11)
O3_65 0.197(14) 0.227(15) 0.205(14) 0.050(11) -0.056(11) 0.061(12)
O4_65 0.188(14) 0.278(17) 0.223(15) 0.009(13) -0.063(12) 0.061(12)
N1_66 0.256(16) 0.280(18) 0.282(19) 0.149(15) 0.085(13) 0.019(14)
O2_66 0.264(18) 0.269(18) 0.31(2) 0.136(16) 0.101(15) 0.023(14)
O3_66 0.257(18) 0.301(19) 0.281(19) 0.164(16) 0.084(14) 0.031(14)
O4_66 0.247(16) 0.260(17) 0.261(18) 0.160(15) 0.075(14) 0.013(14)
N1_67 0.36(2) 0.29(2) 0.30(2) 0.094(17) 0.134(18) 0.132(18)
O2_67 0.37(2) 0.32(2) 0.29(2) 0.088(18) 0.133(19) 0.128(18)
O3_67 0.36(2) 0.27(2) 0.27(2) 0.128(16) 0.118(18) 0.146(18)
O4_67 0.38(3) 0.29(2) 0.33(2) 0.095(18) 0.132(19) 0.134(18)
N1_68 0.202(18) 0.33(2) 0.33(2) -0.033(17) 0.057(15) -0.001(15)
O2_68 0.221(19) 0.34(2) 0.35(2) -0.024(18) 0.076(16) 0.002(16)
O3_68 0.196(18) 0.33(2) 0.34(2) -0.013(18) 0.035(16) 0.010(15)
O4_68 0.20(2) 0.34(2) 0.32(2) -0.047(17) 0.052(15) -0.001(16)

loop_
_atom_type_symbol
_atom_type_description
_atom_type_scat_dispersion_real
_atom_type_scat_dispersion_imag
_atom_type_scat_source
C C 0.0181 0.0091 'International Tables Vol C Tables 4.2.6.8 and 6.1.1.4'
H H 0.0000 0.0000 'International Tables Vol C Tables 4.2.6.8 and 6.1.1.4'
B B 0.0090 0.0039 'International Tables Vol C Tables 4.2.6.8 and 6.1.1.4'
N N 0.0311 0.0180 'International Tables Vol C Tables 4.2.6.8 and 6.1.1.4'
O O 0.0492 0.0322 'International Tables Vol C Tables 4.2.6.8 and 6.1.1.4'
Fe Fe -1.1336 3.1974 'International Tables Vol C Tables 4.2.6.8 and 6.1.1.4'
Pd Pd 0.1215 3.9337 'International Tables Vol C Tables 4.2.6.8 and 6.1.1.4'

loop_
_geom_angle_atom_site_label_1
_geom_angle_atom_site_label_2
_geom_angle_atom_site_label_3
_geom_angle
N22_10 Fe1 N9_10 85.1(6)
N22_10 Fe1 N12_10 129.1(6)
N9_10 Fe1 N12_10 80.5(6)
N22_10 Fe1 N16_10 86.0(7)
N9_10 Fe1 N16_10 82.7(7)
N12_10 Fe1 N16_10 138.9(7)
N22_10 Fe1 N25_10 77.4(6)
N9_10 Fe1 N25_10 140.8(7)
N12_10 Fe1 N25_10 83.8(6)
N16_10 Fe1 N25_10 129.8(7)
N22_10 Fe1 N19_10 141.2(6)
N9_10 Fe1 N19_10 127.7(7)
N12_10 Fe1 N19_10 81.8(7)
N16_10 Fe1 N19_10 79.5(7)
N25_10 Fe1 N19_10 84.7(6)
N9_11 Fe2 N19_11 127.5(7)
N9_11 Fe2 N25_11 141.5(8)
N19_11 Fe2 N25_11 84.6(7)
N9_11 Fe2 N12_11 79.9(6)
N19_11 Fe2 N12_11 83.2(7)
N25_11 Fe2 N12_11 84.3(7)
N9_11 Fe2 N22_11 87.2(6)
N19_11 Fe2 N22_11 136.4(7)
N25_11 Fe2 N22_11 78.9(6)
N12_11 Fe2 N22_11 133.9(7)
N9_11 Fe2 N16_11 81.5(8)
N19_11 Fe2 N16_11 78.5(7)
N25_11 Fe2 N16_11 130.9(8)
N12_11 Fe2 N16_11 137.5(7)
N22_11 Fe2 N16_11 82.5(7)
N25_12 Fe3 N19_12 86.3(8)
N25_12 Fe3 N16_12 124.2(9)
N19_12 Fe3 N16_12 78.5(8)
N25_12 Fe3 N9_12 144.2(9)
N19_12 Fe3 N9_12 125.6(7)
N16_12 Fe3 N9_12 82.2(7)
N25_12 Fe3 N12_12 87.8(9)
N19_12 Fe3 N12_12 85.7(8)
N16_12 Fe3 N12_12 142.6(8)
N9_12 Fe3 N12_12 79.9(8)
N25_12 Fe3 N22_12 77.2(8)
N19_12 Fe3 N22_12 141.1(9)
N16_12 Fe3 N22_12 82.1(9)
N9_12 Fe3 N22_12 84.1(8)
N12_12 Fe3 N22_12 127.9(9)
N9_13 Fe4 N19_13 120.6(9)
N9_13 Fe4 N22_13 87.9(8)
N19_13 Fe4 N22_13 143.6(8)
N9_13 Fe4 N12_13 84.4(8)
N19_13 Fe4 N12_13 87.1(8)
N22_13 Fe4 N12_13 120.2(8)
N9_13 Fe4 N25_13 151.2(9)
N19_13 Fe4 N25_13 82.7(7)
N22_13 Fe4 N25_13 79.6(6)
N12_13 Fe4 N25_13 79.8(8)
N9_13 Fe4 N16_13 80.2(8)
N19_13 Fe4 N16_13 80.2(6)
N22_13 Fe4 N16_13 83.4(6)
N12_13 Fe4 N16_13 151.3(9)
N25_13 Fe4 N16_13 123.4(7)
N9_14 Fe5 N19_14 124.8(6)
N9_14 Fe5 N22_14 85.8(6)
N19_14 Fe5 N22_14 142.1(7)
N9_14 Fe5 N25_14 142.9(6)
N19_14 Fe5 N25_14 85.1(6)
N22_14 Fe5 N25_14 79.1(5)
N9_14 Fe5 N16_14 85.1(6)
N19_14 Fe5 N16_14 78.2(5)
N22_14 Fe5 N16_14 83.5(5)
N25_14 Fe5 N16_14 125.8(6)
N9_14 Fe5 N12_14 77.6(6)
N19_14 Fe5 N12_14 85.2(5)
N22_14 Fe5 N12_14 126.8(6)
N25_14 Fe5 N12_14 84.7(6)
N16_14 Fe5 N12_14 143.0(6)
N22_16 Fe6 N16_16 85.0(7)
N22_16 Fe6 N19_16 135.1(8)
N16_16 Fe6 N19_16 77.5(6)
N22_16 Fe6 N25_16 78.8(5)
N16_16 Fe6 N25_16 135.4(8)
N19_16 Fe6 N25_16 85.3(6)
N22_16 Fe6 N12_16 134.2(7)
N16_16 Fe6 N12_16 133.5(8)
N19_16 Fe6 N12_16 84.5(7)
N25_16 Fe6 N12_16 84.1(6)
N22_16 Fe6 N9_16 86.1(6)
N16_16 Fe6 N9_16 82.6(7)
N19_16 Fe6 N9_16 131.0(7)
N25_16 Fe6 N9_16 136.3(7)
N12_16 Fe6 N9_16 77.7(6)
N9_19 Fe7 N16_19 84.9(6)
N9_19 Fe7 N22_19 85.8(7)
N16_19 Fe7 N22_19 83.5(7)
N9_19 Fe7 N19_19 123.5(6)
N16_19 Fe7 N19_19 79.5(6)
N22_19 Fe7 N19_19 144.1(6)
N9_19 Fe7 N25_19 147.9(7)
N16_19 Fe7 N25_19 121.2(6)
N22_19 Fe7 N25_19 79.8(6)
N19_19 Fe7 N25_19 82.5(6)
N9_19 Fe7 N12_19 80.6(6)
N16_19 Fe7 N12_19 145.8(6)
N22_19 Fe7 N12_19 125.8(7)
N19_19 Fe7 N12_19 82.9(6)
N25_19 Fe7 N12_19 84.9(5)
N16_20 Fe8 N12_20 133.4(6)
N16_20 Fe8 N9_20 89.6(6)
N12_20 Fe8 N9_20 77.4(6)
N16_20 Fe8 N25_20 133.4(7)
N12_20 Fe8 N25_20 85.5(6)
N9_20 Fe8 N25_20 129.3(7)
N16_20 Fe8 N22_20 84.6(7)
N12_20 Fe8 N22_20 135.5(6)
N9_20 Fe8 N22_20 81.5(6)
N25_20 Fe8 N22_20 78.3(6)
N16_20 Fe8 N19_20 76.6(6)
N12_20 Fe8 N19_20 84.2(6)
N9_20 Fe8 N19_20 138.6(7)
N25_20 Fe8 N19_20 84.9(6)
N22_20 Fe8 N19_20 134.1(6)
N12_18 Fe9 N16_18 127.9(7)
N12_18 Fe9 N19_18 89.9(7)
N16_18 Fe9 N19_18 79.9(7)
N12_18 Fe9 N9_18 80.3(6)
N16_18 Fe9 N9_18 87.7(7)
N19_18 Fe9 N9_18 154.5(7)
N12_18 Fe9 N22_18 143.8(8)
N16_18 Fe9 N22_18 83.0(7)
N19_18 Fe9 N22_18 116.8(7)
N9_18 Fe9 N22_18 83.3(6)
N12_18 Fe9 N25_18 81.5(7)
N16_18 Fe9 N25_18 145.2(7)
N19_18 Fe9 N25_18 82.4(7)
N9_18 Fe9 N25_18 118.7(7)
N22_18 Fe9 N25_18 78.5(6)
N9_17 Fe10 N22_17 85.8(5)
N9_17 Fe10 N25_17 146.0(7)
N22_17 Fe10 N25_17 79.8(4)
N9_17 Fe10 N12_17 79.3(5)
N22_17 Fe10 N12_17 127.1(6)
N25_17 Fe10 N12_17 85.1(5)
N9_17 Fe10 N19_17 124.0(5)
N22_17 Fe10 N19_17 142.0(6)
N25_17 Fe10 N19_17 83.9(5)
N12_17 Fe10 N19_17 85.0(5)
N9_17 Fe10 N16_17 86.4(6)
N22_17 Fe10 N16_17 81.9(6)
N25_17 Fe10 N16_17 121.3(7)
N12_17 Fe10 N16_17 145.9(5)
N19_17 Fe10 N16_17 77.6(5)
N22_21 Fe11 N12_21 126.8(9)
N22_21 Fe11 N16_21 81.1(7)
N12_21 Fe11 N16_21 146.7(8)
N22_21 Fe11 N19_21 141.1(8)
N12_21 Fe11 N19_21 85.7(8)
N16_21 Fe11 N19_21 78.4(7)
N22_21 Fe11 N25_21 80.3(7)
N12_21 Fe11 N25_21 85.3(8)
N16_21 Fe11 N25_21 120.6(8)
N19_21 Fe11 N25_21 82.1(7)
N22_21 Fe11 N9_21 85.3(7)
N12_21 Fe11 N9_21 80.6(8)
N16_21 Fe11 N9_21 84.8(8)
N19_21 Fe11 N9_21 125.0(8)
N25_21 Fe11 N9_21 147.9(9)
N16_15 Fe12 N19_15 80.7(8)
N16_15 Fe12 N22_15 85.6(8)
N19_15 Fe12 N22_15 140.0(8)
N16_15 Fe12 N9_15 83.7(8)
N19_15 Fe12 N9_15 129.5(8)
N22_15 Fe12 N9_15 85.5(7)
N16_15 Fe12 N12_15 140.5(9)
N19_15 Fe12 N12_15 85.1(8)
N22_15 Fe12 N12_15 126.4(9)
N9_15 Fe12 N12_15 77.4(7)
N16_15 Fe12 N25_15 131.4(9)
N19_15 Fe12 N25_15 82.0(8)
N22_15 Fe12 N25_15 79.3(6)
N9_15 Fe12 N25_15 139.7(9)
N12_15 Fe12 N25_15 82.0(7)
N29_13 Pd1_1 N29_17 90.5(5)
N29_13 Pd1_1 N3_14 87.7(6)
N29_17 Pd1_1 N3_14 175.3(5)
N29_13 Pd1_1 N29_10 173.1(5)
N29_17 Pd1_1 N29_10 88.6(5)
N3_14 Pd1_1 N29_10 92.7(5)
N3_18 Pd2_1 N29_21 178.7(6)
N3_18 Pd2_1 N3_11 93.6(6)
N29_21 Pd2_1 N3_11 87.3(6)
N3_18 Pd2_1 N3_10 86.8(6)
N29_21 Pd2_1 N3_10 92.2(6)
N3_11 Pd2_1 N3_10 175.9(6)
N29_11 Pd3_1 N3_12 174.8(5)
N29_11 Pd3_1 N29_15 93.1(6)
N3_12 Pd3_1 N29_15 90.1(5)
N29_11 Pd3_1 N3_16 88.4(6)
N3_12 Pd3_1 N3_16 88.1(6)
N29_15 Pd3_1 N3_16 175.4(5)
N3_13 Pd4_1 N29_19 91.7(5)
N3_13 Pd4_1 N3_20 88.1(6)
N29_19 Pd4_1 N3_20 176.0(5)
N3_13 Pd4_1 N29_12 174.4(6)
N29_19 Pd4_1 N29_12 87.7(5)
N3_20 Pd4_1 N29_12 92.2(6)
N29_18 Pd5_1 N3_19 177.0(5)
N29_18 Pd5_1 N29_14 90.3(5)
N3_19 Pd5_1 N29_14 92.3(5)
N29_18 Pd5_1 N3_15 88.2(6)
N3_19 Pd5_1 N3_15 89.1(5)
N29_14 Pd5_1 N3_15 175.3(5)
N29_20 Pd6_1 N29_16 90.4(5)
N29_20 Pd6_1 N3_21 175.5(4)
N29_16 Pd6_1 N3_21 90.7(5)
N29_20 Pd6_1 N3_17 90.7(5)
N29_16 Pd6_1 N3_17 176.7(4)
N3_21 Pd6_1 N3_17 87.9(5)
C2_10 C1_10 C6_10 114.0(10)
C2_10 C1_10 B7_10 124.5(12)
C6_10 C1_10 B7_10 121.4(11)
N3_10 C2_10 C1_10 126.5(11)
N3_10 C2_10 H2_10 116.7
C1_10 C2_10 H2_10 116.7
C2_10 N3_10 C4_10 116.4(10)
C2_10 N3_10 Pd2_1 125.1(10)
C4_10 N3_10 Pd2_1 118.4(10)
N3_10 C4_10 C5_10 123.0(11)
N3_10 C4_10 H4_10 118.5
C5_10 C4_10 H4_10 118.5
C4_10 C5_10 C6_10 119.1(11)
C4_10 C5_10 H5_10 120.5
C6_10 C5_10 H5_10 120.5
C5_10 C6_10 C1_10 121.0(11)
C5_10 C6_10 H6_10 119.5
C1_10 C6_10 H6_10 119.5
O21_10 B7_10 O8_10 112.0(14)
O21_10 B7_10 O15_10 111.3(13)
O8_10 B7_10 O15_10 109.5(15)
O21_10 B7_10 C1_10 106.8(12)
O8_10 B7_10 C1_10 111.3(13)
O15_10 B7_10 C1_10 105.7(13)
N9_10 O8_10 B7_10 110.1(11)
C10_10 N9_10 O8_10 114.7(13)
C10_10 N9_10 Fe1 118.0(12)
O8_10 N9_10 Fe1 127.3(11)
N9_10 C10_10 C11_10 112.0(12)
N9_10 C10_10 C10A_10 127.5(14)
C11_10 C10_10 C10A_10 120.6(12)
N12_10 C11_10 C10_10 111.0(13)
N12_10 C11_10 C11A_10 127.1(14)
C10_10 C11_10 C11A_10 122.0(11)
C11_10 N12_10 O13_10 114.2(14)
C11_10 N12_10 Fe1 118.6(12)
O13_10 N12_10 Fe1 127.2(9)
N12_10 O13_10 B14_10 108.8(12)
O26_10 B14_10 O13_10 113.1(14)
O26_10 B14_10 O20_10 109.3(14)
O13_10 B14_10 O20_10 112.3(13)
O26_10 B14_10 C27_10 104.9(11)
O13_10 B14_10 C27_10 109.3(12)
O20_10 B14_10 C27_10 107.5(12)
N16_10 O15_10 B7_10 110.3(13)
C17_10 N16_10 O15_10 115.8(15)
C17_10 N16_10 Fe1 118.7(13)
O15_10 N16_10 Fe1 125.2(11)
N16_10 C17_10 C17A_10 125.2(16)
N16_10 C17_10 C18_10 110.7(14)
C17A_10 C17_10 C18_10 124.1(14)
N19_10 C18_10 C17_10 115.1(14)
N19_10 C18_10 C18A_10 127.3(15)
C17_10 C18_10 C18A_10 117.6(13)
C18_10 N19_10 O20_10 117.2(14)
C18_10 N19_10 Fe1 115.9(13)
O20_10 N19_10 Fe1 126.8(10)
N19_10 O20_10 B14_10 110.4(12)
N22_10 O21_10 B7_10 114.9(13)
C23_10 N22_10 O21_10 116.0(14)
C23_10 N22_10 Fe1 121.4(12)
O21_10 N22_10 Fe1 122.4(10)
N22_10 C23_10 C24_10 109.5(12)
N22_10 C23_10 C23A_10 126.5(14)
C24_10 C23_10 C23A_10 124.0(12)
N25_10 C24_10 C23_10 112.1(12)
N25_10 C24_10 C24A_10 126.2(14)
C23_10 C24_10 C24A_10 121.7(12)
C24_10 N25_10 O26_10 116.3(13)
C24_10 N25_10 Fe1 119.4(12)
O26_10 N25_10 Fe1 124.1(10)
N25_10 O26_10 B14_10 111.0(11)
C28_10 C27_10 C32_10 115.2(10)
C28_10 C27_10 B14_10 125.2(11)
C32_10 C27_10 B14_10 119.6(10)
N29_10 C28_10 C27_10 124.8(10)
N29_10 C28_10 H28_10 117.6
C27_10 C28_10 H28_10 117.6
C30_10 N29_10 C28_10 118.4(10)
C30_10 N29_10 Pd1_1 117.1(9)
C28_10 N29_10 Pd1_1 124.2(8)
N29_10 C30_10 C31_10 122.5(11)
N29_10 C30_10 H30_10 118.7
C31_10 C30_10 H30_10 118.7
C32_10 C31_10 C30_10 117.8(10)
C32_10 C31_10 H31_10 121.1
C30_10 C31_10 H31_10 121.1
C31_10 C32_10 C27_10 121.3(10)
C31_10 C32_10 H32_10 119.4
C27_10 C32_10 H32_10 119.4
C10_10 C10A_10 C10B_10 111.8(13)
C10_10 C10A_10 H10A_10 109.3
C10B_10 C10A_10 H10A_10 109.3
C10_10 C10A_10 H10B_10 109.3
C10B_10 C10A_10 H10B_10 109.2
H10A_10 C10A_10 H10B_10 107.9
C11_10 C11A_10 C11B_10 116.1(13)
C11_10 C11A_10 H11A_10 108.3
C11B_10 C11A_10 H11A_10 108.3
C11_10 C11A_10 H11B_10 108.3
C11B_10 C11A_10 H11B_10 108.3
H11A_10 C11A_10 H11B_10 107.4
C17_10 C17A_10 C17B_10 115.1(14)
C17_10 C17A_10 H17A_10 108.5
C17B_10 C17A_10 H17A_10 108.5
C17_10 C17A_10 H17B_10 108.5
C17B_10 C17A_10 H17B_10 108.5
H17A_10 C17A_10 H17B_10 107.5
C18_10 C18A_10 C18B_10 112.5(14)
C18_10 C18A_10 H18A_10 109.1
C18B_10 C18A_10 H18A_10 109.1
C18_10 C18A_10 H18B_10 109.1
C18B_10 C18A_10 H18B_10 109.1
H18A_10 C18A_10 H18B_10 107.8
C23_10 C23A_10 C23B_10 111.7(12)
C23_10 C23A_10 H23A_10 109.3
C23B_10 C23A_10 H23A_10 109.3
C23_10 C23A_10 H23B_10 109.3
C23B_10 C23A_10 H23B_10 109.3
H23A_10 C23A_10 H23B_10 107.9
C24_10 C24A_10 C24B_10 111.8(13)
C24_10 C24A_10 H24A_10 109.3
C24B_10 C24A_10 H24A_10 109.3
C24_10 C24A_10 H24B_10 109.3
C24B_10 C24A_10 H24B_10 109.3
H24A_10 C24A_10 H24B_10 107.9
C11B_10 C10B_10 C10A_10 121.2(16)
C11B_10 C10B_10 H10C_10 107.0
C10A_10 C10B_10 H10C_10 107.0
C11B_10 C10B_10 H10D_10 107.0
C10A_10 C10B_10 H10D_10 107.0
H10C_10 C10B_10 H10D_10 106.8
C10B_10 C11B_10 C11A_10 113.5(14)
C10B_10 C11B_10 H11C_10 108.9
C11A_10 C11B_10 H11C_10 108.9
C10B_10 C11B_10 H11D_10 108.9
C11A_10 C11B_10 H11D_10 108.9
H11C_10 C11B_10 H11D_10 107.7
C17A_10 C17B_10 C18B_10 108.3(16)
C17A_10 C17B_10 H17C_10 110.0
C18B_10 C17B_10 H17C_10 110.0
C17A_10 C17B_10 H17D_10 110.0
C18B_10 C17B_10 H17D_10 110.0
H17C_10 C17B_10 H17D_10 108.4
C17B_10 C18B_10 C18A_10 116.7(17)
C17B_10 C18B_10 H18C_10 108.1
C18A_10 C18B_10 H18C_10 108.1
C17B_10 C18B_10 H18D_10 108.1
C18A_10 C18B_10 H18D_10 108.1
H18C_10 C18B_10 H18D_10 107.3
C24B_10 C23B_10 C23A_10 117.2(15)
C24B_10 C23B_10 H23C_10 108.0
C23A_10 C23B_10 H23C_10 108.0
C24B_10 C23B_10 H23D_10 108.0
C23A_10 C23B_10 H23D_10 108.0
H23C_10 C23B_10 H23D_10 107.2
C24A_10 C24B_10 C23B_10 118.0(16)
C24A_10 C24B_10 H24C_10 107.8
C23B_10 C24B_10 H24C_10 107.8
C24A_10 C24B_10 H24D_10 107.8
C23B_10 C24B_10 H24D_10 107.8
H24C_10 C24B_10 H24D_10 107.2
C2_11 C1_11 C6_11 114.7(10)
C2_11 C1_11 B7_11 124.8(12)
C6_11 C1_11 B7_11 120.5(10)
N3_11 C2_11 C1_11 125.0(10)
N3_11 C2_11 H2_11 117.5
C1_11 C2_11 H2_11 117.5
C4_11 N3_11 C2_11 118.4(10)
C4_11 N3_11 Pd2_1 117.6(9)
C2_11 N3_11 Pd2_1 123.9(9)
N3_11 C4_11 C5_11 122.3(11)
N3_11 C4_11 H4_11 118.9
C5_11 C4_11 H4_11 118.9
C4_11 C5_11 C6_11 118.3(10)
C4_11 C5_11 H5_11 120.9
C6_11 C5_11 H5_11 120.9
C5_11 C6_11 C1_11 121.3(11)
C5_11 C6_11 H6_11 119.3
C1_11 C6_11 H6_11 119.3
O21_11 B7_11 O8_11 114.3(17)
O21_11 B7_11 O15_11 112.0(15)
O8_11 B7_11 O15_11 105.5(15)
O21_11 B7_11 C1_11 113.6(13)
O8_11 B7_11 C1_11 106.4(12)
O15_11 B7_11 C1_11 104.2(13)
N9_11 O8_11 B7_11 113.1(12)
C10_11 N9_11 O8_11 114.8(14)
C10_11 N9_11 Fe2 119.3(12)
O8_11 N9_11 Fe2 125.6(11)
N9_11 C10_11 C11_11 112.2(13)
N9_11 C10_11 C10A_11 125.0(14)
C11_11 C10_11 C10A_11 122.7(13)
N12_11 C11_11 C10_11 112.6(13)
N12_11 C11_11 C11A_11 124.4(14)
C10_11 C11_11 C11A_11 122.9(12)
C11_11 N12_11 O13_11 119.3(14)
C11_11 N12_11 Fe2 116.0(11)
O13_11 N12_11 Fe2 124.7(11)
N12_11 O13_11 B14_11 115.4(12)
O26_11 B14_11 O20_11 109.3(14)
O26_11 B14_11 O13_11 110.3(14)
O20_11 B14_11 O13_11 108.1(16)
O26_11 B14_11 C27_11 112.5(13)
O20_11 B14_11 C27_11 108.9(13)
O13_11 B14_11 C27_11 107.6(12)
N16_11 O15_11 B7_11 111.8(15)
C17_11 N16_11 O15_11 116.8(17)
C17_11 N16_11 Fe2 118.6(13)
O15_11 N16_11 Fe2 124.6(13)
N16_11 C17_11 C18_11 110.2(14)
N16_11 C17_11 C17A_11 127.0(16)
C18_11 C17_11 C17A_11 122.8(14)
N19_11 C18_11 C17_11 112.6(14)
N19_11 C18_11 C18A_11 128.4(17)
C17_11 C18_11 C18A_11 119.1(14)
C18_11 N19_11 O20_11 116.1(15)
C18_11 N19_11 Fe2 119.9(13)
O20_11 N19_11 Fe2 123.5(12)
N19_11 O20_11 B14_11 114.5(11)
N22_11 O21_11 B7_11 112.1(11)
C23_11 N22_11 O21_11 116.1(13)
C23_11 N22_11 Fe2 118.1(10)
O21_11 N22_11 Fe2 125.8(11)
N22_11 C23_11 C24_11 113.3(11)
N22_11 C23_11 C23A_11 124.6(14)
C24_11 C23_11 C23A_11 121.9(13)
N25_11 C24_11 C23_11 110.0(12)
N25_11 C24_11 C24A_11 125.5(13)
C23_11 C24_11 C24A_11 124.5(11)
C24_11 N25_11 O26_11 115.4(13)
C24_11 N25_11 Fe2 119.7(10)
O26_11 N25_11 Fe2 124.9(9)
N25_11 O26_11 B14_11 114.1(12)
C28_11 C27_11 C32_11 114.1(10)
C28_11 C27_11 B14_11 125.0(11)
C32_11 C27_11 B14_11 120.8(10)
N29_11 C28_11 C27_11 124.9(10)
N29_11 C28_11 H28_11 117.6
C27_11 C28_11 H28_11 117.6
C30_11 N29_11 C28_11 119.4(10)
C30_11 N29_11 Pd3_1 116.6(9)
C28_11 N29_11 Pd3_1 124.0(8)
N29_11 C30_11 C31_11 121.5(11)
N29_11 C30_11 H30_11 119.3
C31_11 C30_11 H30_11 119.3
C30_11 C31_11 C32_11 117.8(10)
C30_11 C31_11 H31_11 121.1
C32_11 C31_11 H31_11 121.1
C31_11 C32_11 C27_11 122.4(10)
C31_11 C32_11 H32_11 118.8
C27_11 C32_11 H32_11 118.8
C10_11 C10A_11 C10B_11 109.7(13)
C10_11 C10A_11 H10A_11 109.7
C10B_11 C10A_11 H10A_11 109.7
C10_11 C10A_11 H10B_11 109.7
C10B_11 C10A_11 H10B_11 109.7
H10A_11 C10A_11 H10B_11 108.2
C11_11 C11A_11 C11B_11 109.1(13)
C11_11 C11A_11 H11A_11 109.9
C11B_11 C11A_11 H11A_11 109.9
C11_11 C11A_11 H11B_11 109.9
C11B_11 C11A_11 H11B_11 109.9
H11A_11 C11A_11 H11B_11 108.3
C17_11 C17A_11 C17B_11 111.2(15)
C17_11 C17A_11 H17A_11 109.4
C17B_11 C17A_11 H17A_11 109.4
C17_11 C17A_11 H17B_11 109.4
C17B_11 C17A_11 H17B_11 109.4
H17A_11 C17A_11 H17B_11 108.0
C18_11 C18A_11 C18B_11 114.0(14)
C18_11 C18A_11 H18A_11 108.8
C18B_11 C18A_11 H18A_11 108.8
C18_11 C18A_11 H18B_11 108.8
C18B_11 C18A_11 H18B_11 108.8
H18A_11 C18A_11 H18B_11 107.7
C23_11 C23A_11 C23B_11 111.8(13)
C23_11 C23A_11 H23A_11 109.2
C23B_11 C23A_11 H23A_11 109.2
C23_11 C23A_11 H23B_11 109.2
C23B_11 C23A_11 H23B_11 109.2
H23A_11 C23A_11 H23B_11 107.9
C24B_11 C24A_11 C24_11 112.7(13)
C24B_11 C24A_11 H24A_11 109.1
C24_11 C24A_11 H24A_11 109.1
C24B_11 C24A_11 H24B_11 109.1
C24_11 C24A_11 H24B_11 109.1
H24A_11 C24A_11 H24B_11 107.8
C11B_11 C10B_11 C10A_11 112.5(15)
C11B_11 C10B_11 H10C_11 109.1
C10A_11 C10B_11 H10C_11 109.1
C11B_11 C10B_11 H10D_11 109.1
C10A_11 C10B_11 H10D_11 109.1
H10C_11 C10B_11 H10D_11 107.8
C10B_11 C11B_11 C11A_11 109.7(14)
C10B_11 C11B_11 H11C_11 109.7
C11A_11 C11B_11 H11C_11 109.7
C10B_11 C11B_11 H11D_11 109.7
C11A_11 C11B_11 H11D_11 109.7
H11C_11 C11B_11 H11D_11 108.2
C17A_11 C17B_11 C18B_11 108.5(16)
C17A_11 C17B_11 H17C_11 110.0
C18B_11 C17B_11 H17C_11 110.0
C17A_11 C17B_11 H17D_11 110.0
C18B_11 C17B_11 H17D_11 110.0
H17C_11 C17B_11 H17D_11 108.4
C18A_11 C18B_11 C17B_11 111.9(19)
C18A_11 C18B_11 H18C_11 109.2
C17B_11 C18B_11 H18C_11 109.2
C18A_11 C18B_11 H18D_11 109.2
C17B_11 C18B_11 H18D_11 109.2
H18C_11 C18B_11 H18D_11 107.9
C24B_11 C23B_11 C23A_11 119.6(16)
C24B_11 C23B_11 H23C_11 107.4
C23A_11 C23B_11 H23C_11 107.4
C24B_11 C23B_11 H23D_11 107.4
C23A_11 C23B_11 H23D_11 107.4
H23C_11 C23B_11 H23D_11 106.9
C24A_11 C24B_11 C23B_11 117.6(14)
C24A_11 C24B_11 H24C_11 107.9
C23B_11 C24B_11 H24C_11 107.9
C24A_11 C24B_11 H24D_11 107.9
C23B_11 C24B_11 H24D_11 107.9
H24C_11 C24B_11 H24D_11 107.2
C2_12 C1_12 C6_12 113.8(10)
C2_12 C1_12 B7_12 123.7(13)
C6_12 C1_12 B7_12 122.5(12)
N3_12 C2_12 C1_12 126.0(11)
N3_12 C2_12 H2_12 117.0
C1_12 C2_12 H2_12 117.0
C2_12 N3_12 C4_12 117.8(10)
C2_12 N3_12 Pd3_1 121.3(9)
C4_12 N3_12 Pd3_1 120.6(10)
N3_12 C4_12 C5_12 122.4(11)
N3_12 C4_12 H4_12 118.8
C5_12 C4_12 H4_12 118.8
C6_12 C5_12 C4_12 117.9(11)
C6_12 C5_12 H5_12 121.0
C4_12 C5_12 H5_12 121.0
C5_12 C6_12 C1_12 122.1(11)
C5_12 C6_12 H6_12 119.0
C1_12 C6_12 H6_12 119.0
O15_12 B7_12 O8_12 111.1(16)
O15_12 B7_12 O21_12 111.2(16)
O8_12 B7_12 O21_12 114.1(17)
O15_12 B7_12 C1_12 107.7(14)
O8_12 B7_12 C1_12 106.0(14)
O21_12 B7_12 C1_12 106.3(14)
N9_12 O8_12 B7_12 107.7(14)
C10_12 N9_12 O8_12 116.3(18)
C10_12 N9_12 Fe3 115.1(15)
O8_12 N9_12 Fe3 128.6(14)
N9_12 C10_12 C11_12 116.4(17)
N9_12 C10_12 C10A_12 124.9(18)
C11_12 C10_12 C10A_12 118.6(15)
N12_12 C11_12 C10_12 110.2(17)
N12_12 C11_12 C11A_12 126.4(19)
C10_12 C11_12 C11A_12 123.3(16)
C11_12 N12_12 O13_12 121(2)
C11_12 N12_12 Fe3 118.3(16)
O13_12 N12_12 Fe3 120.8(15)
N12_12 O13_12 B14_12 114.7(17)
O13_12 B14_12 O26_12 110.5(17)
O13_12 B14_12 O20_12 111.8(16)
O26_12 B14_12 O20_12 110.0(16)
O13_12 B14_12 C27_12 104.4(14)
O26_12 B14_12 C27_12 111.3(15)
O20_12 B14_12 C27_12 108.8(14)
N16_12 O15_12 B7_12 107.7(14)
C17_12 N16_12 O15_12 111.0(17)
C17_12 N16_12 Fe3 120.8(15)
O15_12 N16_12 Fe3 128.1(12)
N16_12 C17_12 C18_12 109.3(16)
N16_12 C17_12 C17A_12 131.5(18)
C18_12 C17_12 C17A_12 119.1(15)
N19_12 C18_12 C17_12 111.0(16)
N19_12 C18_12 C18A_12 126.9(17)
C17_12 C18_12 C18A_12 122.0(15)
C18_12 N19_12 O20_12 114.6(17)
C18_12 N19_12 Fe3 119.4(15)
O20_12 N19_12 Fe3 124.3(13)
N19_12 O20_12 B14_12 111.0(14)
N22_12 O21_12 B7_12 113.2(15)
C23_12 N22_12 O21_12 119.1(18)
C23_12 N22_12 Fe3 118.3(14)
O21_12 N22_12 Fe3 122.1(12)
N22_12 C23_12 C23A_12 129.8(17)
N22_12 C23_12 C24_12 110.6(15)
C23A_12 C23_12 C24_12 119.6(14)
N25_12 C24_12 C24A_12 130.3(17)
N25_12 C24_12 C23_12 107.6(15)
C24A_12 C24_12 C23_12 122.0(14)
C24_12 N25_12 O26_12 110.2(16)
C24_12 N25_12 Fe3 125.6(15)
O26_12 N25_12 Fe3 124.1(12)
N25_12 O26_12 B14_12 111.7(14)
C28_12 C27_12 C32_12 115.3(11)
C28_12 C27_12 B14_12 123.0(13)
C32_12 C27_12 B14_12 121.6(12)
N29_12 C28_12 C27_12 124.2(12)
N29_12 C28_12 H28_12 117.9
C27_12 C28_12 H28_12 117.9
C28_12 N29_12 C30_12 118.5(11)
C28_12 N29_12 Pd4_1 121.7(11)
C30_12 N29_12 Pd4_1 119.2(12)
N29_12 C30_12 C31_12 123.5(12)
N29_12 C30_12 H30_12 118.2
C31_12 C30_12 H30_12 118.2
C30_12 C31_12 C32_12 116.3(11)
C30_12 C31_12 H31_12 121.9
C32_12 C31_12 H31_12 121.9
C31_12 C32_12 C27_12 122.1(11)
C31_12 C32_12 H32_12 119.0
C27_12 C32_12 H32_12 119.0
C10_12 C10A_12 C10B_12 112.9(16)
C10_12 C10A_12 H10A_12 109.0
C10B_12 C10A_12 H10A_12 109.0
C10_12 C10A_12 H10B_12 109.0
C10B_12 C10A_12 H10B_12 109.0
H10A_12 C10A_12 H10B_12 107.8
C11_12 C11A_12 C11B_12 114.5(16)
C11_12 C11A_12 H11A_12 108.6
C11B_12 C11A_12 H11A_12 108.6
C11_12 C11A_12 H11B_12 108.6
C11B_12 C11A_12 H11B_12 108.6
H11A_12 C11A_12 H11B_12 107.6
C17_12 C17A_12 C17B_12 111.6(15)
C17_12 C17A_12 H17A_12 109.3
C17B_12 C17A_12 H17A_12 109.3
C17_12 C17A_12 H17B_12 109.3
C17B_12 C17A_12 H17B_12 109.3
H17A_12 C17A_12 H17B_12 108.0
C18_12 C18A_12 C18B_12 111.4(15)
C18_12 C18A_12 H18A_12 109.3
C18B_12 C18A_12 H18A_12 109.3
C18_12 C18A_12 H18B_12 109.3
C18B_12 C18A_12 H18B_12 109.3
H18A_12 C18A_12 H18B_12 108.0
C23_12 C23A_12 C23B_12 110.8(15)
C23_12 C23A_12 H23A_12 109.5
C23B_12 C23A_12 H23A_12 109.5
C23_12 C23A_12 H23B_12 109.5
C23B_12 C23A_12 H23B_12 109.5
H23A_12 C23A_12 H23B_12 108.1
C24_12 C24A_12 C24B_12 110.8(15)
C24_12 C24A_12 H24A_12 109.5
C24B_12 C24A_12 H24A_12 109.5
C24_12 C24A_12 H24B_12 109.5
C24B_12 C24A_12 H24B_12 109.5
H24A_12 C24A_12 H24B_12 108.1
C10A_12 C10B_12 C11B_12 114.5(19)
C10A_12 C10B_12 H10C_12 108.6
C11B_12 C10B_12 H10C_12 108.6
C10A_12 C10B_12 H10D_12 108.6
C11B_12 C10B_12 H10D_12 108.6
H10C_12 C10B_12 H10D_12 107.6
C10B_12 C11B_12 C11A_12 109.3(18)
C10B_12 C11B_12 H11C_12 109.8
C11A_12 C11B_12 H11C_12 109.8
C10B_12 C11B_12 H11D_12 109.8
C11A_12 C11B_12 H11D_12 109.8
H11C_12 C11B_12 H11D_12 108.3
C17A_12 C17B_12 C18B_12 112.8(17)
C17A_12 C17B_12 H17C_12 109.0
C18B_12 C17B_12 H17C_12 109.0
C17A_12 C17B_12 H17D_12 109.0
C18B_12 C17B_12 H17D_12 109.0
H17C_12 C17B_12 H17D_12 107.8
C17B_12 C18B_12 C18A_12 104.2(17)
C17B_12 C18B_12 H18C_12 110.9
C18A_12 C18B_12 H18C_12 110.9
C17B_12 C18B_12 H18D_12 110.9
C18A_12 C18B_12 H18D_12 110.9
H18C_12 C18B_12 H18D_12 108.9
C24B_12 C23B_12 C23A_12 108.7(19)
C24B_12 C23B_12 H23C_12 110.0
C23A_12 C23B_12 H23C_12 110.0
C24B_12 C23B_12 H23D_12 110.0
C23A_12 C23B_12 H23D_12 110.0
H23C_12 C23B_12 H23D_12 108.3
C24A_12 C24B_12 C23B_12 108.3(19)
C24A_12 C24B_12 H24C_12 110.0
C23B_12 C24B_12 H24C_12 110.0
C24A_12 C24B_12 H24D_12 110.0
C23B_12 C24B_12 H24D_12 110.0
H24C_12 C24B_12 H24D_12 108.4
C2_13 C1_13 C6_13 114.9(10)
C2_13 C1_13 B7_13 122.4(12)
C6_13 C1_13 B7_13 122.7(11)
N3_13 C2_13 C1_13 125.2(11)
N3_13 C2_13 H2_13 117.4
C1_13 C2_13 H2_13 117.4
C4_13 N3_13 C2_13 117.8(10)
C4_13 N3_13 Pd4_1 118.1(10)
C2_13 N3_13 Pd4_1 123.9(10)
N3_13 C4_13 C5_13 122.8(11)
N3_13 C4_13 H4_13 118.6
C5_13 C4_13 H4_13 118.6
C6_13 C5_13 C4_13 117.8(11)
C6_13 C5_13 H5_13 121.1
C4_13 C5_13 H5_13 121.1
C5_13 C6_13 C1_13 121.4(11)
C5_13 C6_13 H6_13 119.3
C1_13 C6_13 H6_13 119.3
O21_13 B7_13 O8_13 113.8(17)
O21_13 B7_13 O15_13 112.5(15)
O8_13 B7_13 O15_13 105.3(15)
O21_13 B7_13 C1_13 109.9(13)
O8_13 B7_13 C1_13 105.4(13)
O15_13 B7_13 C1_13 109.7(13)
N9_13 O8_13 B7_13 111.5(15)
C10_13 N9_13 O8_13 117.9(18)
C10_13 N9_13 Fe4 111.5(15)
O8_13 N9_13 Fe4 125.3(14)
N9_13 C10_13 C10A_13 127.6(18)
N9_13 C10_13 C11_13 114.9(17)
C10A_13 C10_13 C11_13 117.3(16)
N12_13 C11_13 C11A_13 121.7(17)
N12_13 C11_13 C10_13 109.5(16)
C11A_13 C11_13 C10_13 128.8(16)
C11_13 N12_13 O13_13 113.3(17)
C11_13 N12_13 Fe4 116.9(14)
O13_13 N12_13 Fe4 129.7(14)
N12_13 O13_13 B14_13 106.7(14)
O20_13 B14_13 O26_13 108.8(14)
O20_13 B14_13 O13_13 119.0(17)
O26_13 B14_13 O13_13 102.8(15)
O20_13 B14_13 C27_13 111.3(13)
O26_13 B14_13 C27_13 108.5(13)
O13_13 B14_13 C27_13 105.6(13)
N16_13 O15_13 B7_13 111.1(13)
C17_13 N16_13 O15_13 116.9(14)
C17_13 N16_13 Fe4 117.0(11)
O15_13 N16_13 Fe4 125.8(11)
N16_13 C17_13 C17A_13 125.1(14)
N16_13 C17_13 C18_13 111.1(13)
C17A_13 C17_13 C18_13 123.8(13)
N19_13 C18_13 C18A_13 126.1(15)
N19_13 C18_13 C17_13 113.2(13)
C18A_13 C18_13 C17_13 120.7(13)
C18_13 N19_13 O20_13 117.6(15)
C18_13 N19_13 Fe4 118.4(12)
O20_13 N19_13 Fe4 123.9(12)
N19_13 O20_13 B14_13 113.3(12)
N22_13 O21_13 B7_13 113.3(12)
C23_13 N22_13 O21_13 118.8(14)
C23_13 N22_13 Fe4 119.6(11)
O21_13 N22_13 Fe4 121.6(11)
N22_13 C23_13 C24_13 110.2(13)
N22_13 C23_13 C23A_13 124.1(15)
C24_13 C23_13 C23A_13 125.6(13)
N25_13 C24_13 C23_13 114.5(13)
N25_13 C24_13 C24A_13 126.5(14)
C23_13 C24_13 C24A_13 118.9(13)
C24_13 N25_13 O26_13 117.0(15)
C24_13 N25_13 Fe4 115.9(11)
O26_13 N25_13 Fe4 126.5(12)
N25_13 O26_13 B14_13 110.6(13)
C28_13 C27_13 C32_13 115.5(10)
C28_13 C27_13 B14_13 124.5(12)
C32_13 C27_13 B14_13 119.9(11)
N29_13 C28_13 C27_13 125.1(11)
N29_13 C28_13 H28_13 117.4
C27_13 C28_13 H28_13 117.4
C30_13 N29_13 C28_13 117.3(10)
C30_13 N29_13 Pd1_1 117.7(9)
C28_13 N29_13 Pd1_1 124.8(9)
N29_13 C30_13 C31_13 123.5(11)
N29_13 C30_13 H30_13 118.2
C31_13 C30_13 H30_13 118.2
C30_13 C31_13 C32_13 118.0(11)
C30_13 C31_13 H31_13 121.0
C32_13 C31_13 H31_13 121.0
C31_13 C32_13 C27_13 120.4(11)
C31_13 C32_13 H32_13 119.8
C27_13 C32_13 H32_13 119.8
C10_13 C10A_13 C10B_13 112.1(16)
C10_13 C10A_13 H10A_13 109.2
C10B_13 C10A_13 H10A_13 109.1
C10_13 C10A_13 H10B_13 109.2
C10B_13 C10A_13 H10B_13 109.2
H10A_13 C10A_13 H10B_13 107.9
C11_13 C11A_13 C11B_13 111.3(16)
C11_13 C11A_13 H11A_13 109.4
C11B_13 C11A_13 H11A_13 109.3
C11_13 C11A_13 H11B_13 109.4
C11B_13 C11A_13 H11B_13 109.4
H11A_13 C11A_13 H11B_13 108.0
C17_13 C17A_13 C17B_13 108.5(13)
C17_13 C17A_13 H17A_13 110.0
C17B_13 C17A_13 H17A_13 110.0
C17_13 C17A_13 H17B_13 110.0
C17B_13 C17A_13 H17B_13 110.0
H17A_13 C17A_13 H17B_13 108.4
C18_13 C18A_13 C18B_13 108.1(14)
C18_13 C18A_13 H18A_13 110.1
C18B_13 C18A_13 H18A_13 110.1
C18_13 C18A_13 H18B_13 110.1
C18B_13 C18A_13 H18B_13 110.1
H18A_13 C18A_13 H18B_13 108.4
C23_13 C23A_13 C23B_13 107.2(12)
C23_13 C23A_13 H23A_13 110.3
C23B_13 C23A_13 H23A_13 110.3
C23_13 C23A_13 H23B_13 110.3
C23B_13 C23A_13 H23B_13 110.3
H23A_13 C23A_13 H23B_13 108.5
C24_13 C24A_13 C24B_13 112.0(13)
C24_13 C24A_13 H24A_13 109.2
C24B_13 C24A_13 H24A_13 109.2
C24_13 C24A_13 H24B_13 109.2
C24B_13 C24A_13 H24B_13 109.2
H24A_13 C24A_13 H24B_13 107.9
C10A_13 C10B_13 C11B_13 126(2)
C10A_13 C10B_13 H10C_13 105.8
C11B_13 C10B_13 H10C_13 105.8
C10A_13 C10B_13 H10D_13 105.7
C11B_13 C10B_13 H10D_13 105.7
H10C_13 C10B_13 H10D_13 106.2
C11A_13 C11B_13 C10B_13 119.6(18)
C11A_13 C11B_13 H11C_13 107.4
C10B_13 C11B_13 H11C_13 107.5
C11A_13 C11B_13 H11D_13 107.4
C10B_13 C11B_13 H11D_13 107.4
H11C_13 C11B_13 H11D_13 107.0
C18B_13 C17B_13 C17A_13 111.2(17)
C18B_13 C17B_13 H17C_13 109.4
C17A_13 C17B_13 H17C_13 109.4
C18B_13 C17B_13 H17D_13 109.4
C17A_13 C17B_13 H17D_13 109.4
H17C_13 C17B_13 H17D_13 108.0
C17B_13 C18B_13 C18A_13 108.4(17)
C17B_13 C18B_13 H18C_13 110.0
C18A_13 C18B_13 H18C_13 110.0
C17B_13 C18B_13 H18D_13 110.0
C18A_13 C18B_13 H18D_13 110.0
H18C_13 C18B_13 H18D_13 108.4
C24B_13 C23B_13 C23A_13 109.1(16)
C24B_13 C23B_13 H23C_13 109.9
C23A_13 C23B_13 H23C_13 109.9
C24B_13 C23B_13 H23D_13 109.9
C23A_13 C23B_13 H23D_13 109.9
H23C_13 C23B_13 H23D_13 108.3
C23B_13 C24B_13 C24A_13 117.1(17)
C23B_13 C24B_13 H24C_13 108.0
C24A_13 C24B_13 H24C_13 108.0
C23B_13 C24B_13 H24D_13 108.0
C24A_13 C24B_13 H24D_13 108.0
H24C_13 C24B_13 H24D_13 107.3
C2_14 C1_14 C6_14 115.0(9)
C2_14 C1_14 B7_14 123.5(10)
C6_14 C1_14 B7_14 121.4(9)
N3_14 C2_14 C1_14 124.3(10)
N3_14 C2_14 H2_14 117.9
C1_14 C2_14 H2_14 117.9
C4_14 N3_14 C2_14 118.9(9)
C4_14 N3_14 Pd1_1 116.4(8)
C2_14 N3_14 Pd1_1 124.6(8)
N3_14 C4_14 C5_14 123.1(10)
N3_14 C4_14 H4_14 118.5
C5_14 C4_14 H4_14 118.5
C4_14 C5_14 C6_14 116.7(10)
C4_14 C5_14 H5_14 121.6
C6_14 C5_14 H5_14 121.6
C5_14 C6_14 C1_14 121.9(10)
C5_14 C6_14 H6_14 119.1
C1_14 C6_14 H6_14 119.1
O21_14 B7_14 O8_14 111.5(13)
O21_14 B7_14 O15_14 111.0(14)
O8_14 B7_14 O15_14 110.6(13)
O21_14 B7_14 C1_14 114.0(11)
O8_14 B7_14 C1_14 106.2(11)
O15_14 B7_14 C1_14 103.1(11)
N9_14 O8_14 B7_14 112.0(11)
C10_14 N9_14 O8_14 113.6(13)
C10_14 N9_14 Fe5 121.5(10)
O8_14 N9_14 Fe5 124.7(10)
N9_14 C10_14 C11_14 110.6(12)
N9_14 C10_14 C10A_14 126.7(13)
C11_14 C10_14 C10A_14 122.7(12)
N12_14 C11_14 C10_14 110.9(11)
N12_14 C11_14 C11A_14 125.6(13)
C10_14 C11_14 C11A_14 123.4(12)
C11_14 N12_14 O13_14 115.8(12)
C11_14 N12_14 Fe5 119.1(10)
O13_14 N12_14 Fe5 124.5(10)
N12_14 O13_14 B14_14 112.0(10)
O26_14 B14_14 O13_14 111.8(12)
O26_14 B14_14 O20_14 111.2(12)
O13_14 B14_14 O20_14 107.0(12)
O26_14 B14_14 C27_14 111.7(11)
O13_14 B14_14 C27_14 105.8(10)
O20_14 B14_14 C27_14 109.1(10)
N16_14 O15_14 B7_14 110.5(10)
C17_14 N16_14 O15_14 115.3(12)
C17_14 N16_14 Fe5 120.1(9)
O15_14 N16_14 Fe5 124.4(9)
N16_14 C17_14 C18_14 110.2(11)
N16_14 C17_14 C17A_14 126.7(13)
C18_14 C17_14 C17A_14 123.0(11)
N19_14 C18_14 C17_14 112.4(11)
N19_14 C18_14 C18A_14 126.5(12)
C17_14 C18_14 C18A_14 121.2(11)
C18_14 N19_14 O20_14 117.5(11)
C18_14 N19_14 Fe5 118.9(9)
O20_14 N19_14 Fe5 123.5(8)
N19_14 O20_14 B14_14 113.5(9)
N22_14 O21_14 B7_14 111.0(10)
C23_14 N22_14 O21_14 115.9(11)
C23_14 N22_14 Fe5 118.3(9)
O21_14 N22_14 Fe5 125.7(9)
N22_14 C23_14 C24_14 111.5(10)
N22_14 C23_14 C23A_14 127.3(12)
C24_14 C23_14 C23A_14 121.2(11)
N25_14 C24_14 C23_14 111.5(10)
N25_14 C24_14 C24A_14 127.1(11)
C23_14 C24_14 C24A_14 121.4(10)
C24_14 N25_14 O26_14 115.3(11)
C24_14 N25_14 Fe5 119.4(9)
O26_14 N25_14 Fe5 125.4(8)
N25_14 O26_14 B14_14 111.6(10)
C28_14 C27_14 C32_14 116.8(9)
C28_14 C27_14 B14_14 122.7(10)
C32_14 C27_14 B14_14 120.5(9)
N29_14 C28_14 C27_14 124.8(9)
N29_14 C28_14 H28_14 117.6
C27_14 C28_14 H28_14 117.6
C30_14 N29_14 C28_14 117.1(9)
C30_14 N29_14 Pd5_1 118.0(8)
C28_14 N29_14 Pd5_1 124.8(7)
N29_14 C30_14 C31_14 123.2(10)
N29_14 C30_14 H30_14 118.4
C31_14 C30_14 H30_14 118.4
C30_14 C31_14 C32_14 119.5(9)
C30_14 C31_14 H31_14 120.2
C32_14 C31_14 H31_14 120.2
C31_14 C32_14 C27_14 118.6(9)
C31_14 C32_14 H32_14 120.7
C27_14 C32_14 H32_14 120.7
C10_14 C10A_14 C10B_14 110.7(12)
C10_14 C10A_14 H10A_14 109.5
C10B_14 C10A_14 H10A_14 109.5
C10_14 C10A_14 H10B_14 109.5
C10B_14 C10A_14 H10B_14 109.5
H10A_14 C10A_14 H10B_14 108.1
C11_14 C11A_14 C11B_14 108.6(11)
C11_14 C11A_14 H11A_14 110.0
C11B_14 C11A_14 H11A_14 110.0
C11_14 C11A_14 H11B_14 110.0
C11B_14 C11A_14 H11B_14 110.0
H11A_14 C11A_14 H11B_14 108.3
C17_14 C17A_14 C17B_14 110.2(12)
C17_14 C17A_14 H17A_14 109.6
C17B_14 C17A_14 H17A_14 109.6
C17_14 C17A_14 H17B_14 109.6
C17B_14 C17A_14 H17B_14 109.6
H17A_14 C17A_14 H17B_14 108.1
C18_14 C18A_14 C18B_14 112.7(12)
C18_14 C18A_14 H18A_14 109.1
C18B_14 C18A_14 H18A_14 109.1
C18_14 C18A_14 H18B_14 109.1
C18B_14 C18A_14 H18B_14 109.1
H18A_14 C18A_14 H18B_14 107.8
C23_14 C23A_14 C23B_14 113.0(11)
C23_14 C23A_14 H23A_14 109.0
C23B_14 C23A_14 H23A_14 109.0
C23_14 C23A_14 H23B_14 109.0
C23B_14 C23A_14 H23B_14 109.0
H23A_14 C23A_14 H23B_14 107.8
C24_14 C24A_14 C24B_14 112.5(11)
C24_14 C24A_14 H24A_14 109.1
C24B_14 C24A_14 H24A_14 109.1
C24_14 C24A_14 H24B_14 109.1
C24B_14 C24A_14 H24B_14 109.1
H24A_14 C24A_14 H24B_14 107.8
C10A_14 C10B_14 C11B_14 112.7(13)
C10A_14 C10B_14 H10C_14 109.0
C11B_14 C10B_14 H10C_14 109.0
C10A_14 C10B_14 H10D_14 109.0
C11B_14 C10B_14 H10D_14 109.0
H10C_14 C10B_14 H10D_14 107.8
C10B_14 C11B_14 C11A_14 113.6(13)
C10B_14 C11B_14 H11C_14 108.9
C11A_14 C11B_14 H11C_14 108.9
C10B_14 C11B_14 H11D_14 108.9
C11A_14 C11B_14 H11D_14 108.9
H11C_14 C11B_14 H11D_14 107.7
C18B_14 C17B_14 C17A_14 117.0(14)
C18B_14 C17B_14 H17C_14 108.0
C17A_14 C17B_14 H17C_14 108.0
C18B_14 C17B_14 H17D_14 108.0
C17A_14 C17B_14 H17D_14 108.0
H17C_14 C17B_14 H17D_14 107.3
C17B_14 C18B_14 C18A_14 111.5(14)
C17B_14 C18B_14 H18C_14 109.3
C18A_14 C18B_14 H18C_14 109.3
C17B_14 C18B_14 H18D_14 109.3
C18A_14 C18B_14 H18D_14 109.3
H18C_14 C18B_14 H18D_14 108.0
C24B_14 C23B_14 C23A_14 111.6(14)
C24B_14 C23B_14 H23C_14 109.3
C23A_14 C23B_14 H23C_14 109.3
C24B_14 C23B_14 H23D_14 109.3
C23A_14 C23B_14 H23D_14 109.3
H23C_14 C23B_14 H23D_14 108.0
C23B_14 C24B_14 C24A_14 113.0(13)
C23B_14 C24B_14 H24C_14 109.0
C24A_14 C24B_14 H24C_14 109.0
C23B_14 C24B_14 H24D_14 109.0
C24A_14 C24B_14 H24D_14 109.0
H24C_14 C24B_14 H24D_14 107.8
C2_15 C1_15 C6_15 114.8(10)
C2_15 C1_15 B7_15 123.8(12)
C6_15 C1_15 B7_15 121.2(11)
N3_15 C2_15 C1_15 124.5(11)
N3_15 C2_15 H2_15 117.8
C1_15 C2_15 H2_15 117.8
C2_15 N3_15 C4_15 119.5(10)
C2_15 N3_15 Pd5_1 122.8(9)
C4_15 N3_15 Pd5_1 117.6(9)
N3_15 C4_15 C5_15 121.7(11)
N3_15 C4_15 H4_15 119.1
C5_15 C4_15 H4_15 119.1
C6_15 C5_15 C4_15 117.2(10)
C6_15 C5_15 H5_15 121.4
C4_15 C5_15 H5_15 121.4
C5_15 C6_15 C1_15 122.2(11)
C5_15 C6_15 H6_15 118.9
C1_15 C6_15 H6_15 118.9
O21_15 B7_15 O15_15 110.0(17)
O21_15 B7_15 O8_15 114.0(16)
O15_15 B7_15 O8_15 104.0(15)
O21_15 B7_15 C1_15 112.8(14)
O15_15 B7_15 C1_15 106.7(13)
O8_15 B7_15 C1_15 108.8(13)
N9_15 O8_15 B7_15 111.3(13)
C10_15 N9_15 O8_15 115.1(15)
C10_15 N9_15 Fe12 120.5(13)
O8_15 N9_15 Fe12 124.1(12)
N9_15 C10_15 C11_15 110.6(14)
N9_15 C10_15 C10A_15 127.8(15)
C11_15 C10_15 C10A_15 121.6(13)
N12_15 C11_15 C10_15 109.1(14)
N12_15 C11_15 C11A_15 128.6(16)
C10_15 C11_15 C11A_15 122.1(14)
C11_15 N12_15 O13_15 113.3(14)
C11_15 N12_15 Fe12 122.1(12)
O13_15 N12_15 Fe12 123.8(11)
N12_15 O13_15 B14_15 112.8(12)
O20_15 B14_15 O13_15 109.6(15)
O20_15 B14_15 O26_15 111.6(15)
O13_15 B14_15 O26_15 111.0(15)
O20_15 B14_15 C27_15 105.2(13)
O13_15 B14_15 C27_15 107.2(13)
O26_15 B14_15 C27_15 112.0(13)
N16_15 O15_15 B7_15 110.3(14)
C17_15 N16_15 O15_15 111.2(17)
C17_15 N16_15 Fe12 120.8(14)
O15_15 N16_15 Fe12 127.3(14)
N16_15 C17_15 C17A_15 130.4(18)
N16_15 C17_15 C18_15 108.1(16)
C17A_15 C17_15 C18_15 121.6(15)
N19_15 C18_15 C18A_15 127.1(18)
N19_15 C18_15 C17_15 111.5(16)
C18A_15 C18_15 C17_15 121.4(15)
C18_15 N19_15 O20_15 113.7(17)
C18_15 N19_15 Fe12 117.3(14)
O20_15 N19_15 Fe12 128.4(14)
N19_15 O20_15 B14_15 110.5(14)
N22_15 O21_15 B7_15 115.7(13)
C23_15 N22_15 O21_15 116.4(14)
C23_15 N22_15 Fe12 119.9(12)
O21_15 N22_15 Fe12 123.7(11)
N22_15 C23_15 C23A_15 127.2(15)
N22_15 C23_15 C24_15 111.6(13)
C23A_15 C23_15 C24_15 121.2(13)
N25_15 C24_15 C24A_15 126.7(15)
N25_15 C24_15 C23_15 111.1(13)
C24A_15 C24_15 C23_15 122.1(13)
O26_15 N25_15 C24_15 114.1(14)
O26_15 N25_15 Fe12 128.0(11)
C24_15 N25_15 Fe12 117.9(12)
N25_15 O26_15 B14_15 110.5(12)
C28_15 C27_15 C32_15 115.2(10)
C28_15 C27_15 B14_15 124.2(12)
C32_15 C27_15 B14_15 120.5(11)
N29_15 C28_15 C27_15 123.1(11)
N29_15 C28_15 H28_15 118.5
C27_15 C28_15 H28_15 118.5
C28_15 N29_15 C30_15 120.6(10)
C28_15 N29_15 Pd3_1 122.4(9)
C30_15 N29_15 Pd3_1 116.6(9)
N29_15 C30_15 C31_15 121.4(11)
N29_15 C30_15 H30_15 119.3
C31_15 C30_15 H30_15 119.3
C32_15 C31_15 C30_15 117.8(10)
C32_15 C31_15 H31_15 121.1
C30_15 C31_15 H31_15 121.1
C31_15 C32_15 C27_15 121.9(11)
C31_15 C32_15 H32_15 119.0
C27_15 C32_15 H32_15 119.0
C10_15 C10A_15 C10B_15 113.0(14)
C10_15 C10A_15 H10A_15 109.0
C10B_15 C10A_15 H10A_15 109.0
C10_15 C10A_15 H10B_15 109.0
C10B_15 C10A_15 H10B_15 109.0
H10A_15 C10A_15 H10B_15 107.8
C11_15 C11A_15 C11B_15 109.7(14)
C11_15 C11A_15 H11A_15 109.7
C11B_15 C11A_15 H11A_15 109.7
C11_15 C11A_15 H11B_15 109.7
C11B_15 C11A_15 H11B_15 109.7
H11A_15 C11A_15 H11B_15 108.2
C17_15 C17A_15 C17B_15 107.8(16)
C17_15 C17A_15 H17A_15 110.2
C17B_15 C17A_15 H17A_15 110.2
C17_15 C17A_15 H17B_15 110.2
C17B_15 C17A_15 H17B_15 110.2
H17A_15 C17A_15 H17B_15 108.5
C18_15 C18A_15 C18B_15 113.9(16)
C18_15 C18A_15 H18A_15 108.8
C18B_15 C18A_15 H18A_15 108.8
C18_15 C18A_15 H18B_15 108.8
C18B_15 C18A_15 H18B_15 108.8
H18A_15 C18A_15 H18B_15 107.7
C23B_15 C23A_15 C23_15 112.8(14)
C23B_15 C23A_15 H23A_15 109.0
C23_15 C23A_15 H23A_15 109.0
C23B_15 C23A_15 H23B_15 109.0
C23_15 C23A_15 H23B_15 109.0
H23A_15 C23A_15 H23B_15 107.8
C24_15 C24A_15 C24B_15 110.9(14)
C24_15 C24A_15 H24A_15 109.5
C24B_15 C24A_15 H24A_15 109.5
C24_15 C24A_15 H24B_15 109.5
C24B_15 C24A_15 H24B_15 109.5
H24A_15 C24A_15 H24B_15 108.1
C11B_15 C10B_15 C10A_15 114.4(17)
C11B_15 C10B_15 H10C_15 108.7
C10A_15 C10B_15 H10C_15 108.7
C11B_15 C10B_15 H10D_15 108.7
C10A_15 C10B_15 H10D_15 108.7
H10C_15 C10B_15 H10D_15 107.6
C10B_15 C11B_15 C11A_15 110.4(17)
C10B_15 C11B_15 H11C_15 109.6
C11A_15 C11B_15 H11C_15 109.6
C10B_15 C11B_15 H11D_15 109.6
C11A_15 C11B_15 H11D_15 109.6
H11C_15 C11B_15 H11D_15 108.1
C18B_15 C17B_15 C17A_15 110.2(19)
C18B_15 C17B_15 H17C_15 109.6
C17A_15 C17B_15 H17C_15 109.6
C18B_15 C17B_15 H17D_15 109.6
C17A_15 C17B_15 H17D_15 109.6
H17C_15 C17B_15 H17D_15 108.1
C18A_15 C18B_15 C17B_15 109.7(19)
C18A_15 C18B_15 H18C_15 109.7
C17B_15 C18B_15 H18C_15 109.7
C18A_15 C18B_15 H18D_15 109.7
C17B_15 C18B_15 H18D_15 109.7
H18C_15 C18B_15 H18D_15 108.2
C23A_15 C23B_15 C24B_15 122.5(16)
C23A_15 C23B_15 H23C_15 106.7
C24B_15 C23B_15 H23C_15 106.7
C23A_15 C23B_15 H23D_15 106.7
C24B_15 C23B_15 H23D_15 106.7
H23C_15 C23B_15 H23D_15 106.6
C23B_15 C24B_15 C24A_15 112.5(17)
C23B_15 C24B_15 H24C_15 109.1
C24A_15 C24B_15 H24C_15 109.1
C23B_15 C24B_15 H24D_15 109.1
C24A_15 C24B_15 H24D_15 109.1
H24C_15 C24B_15 H24D_15 107.8
C2_16 C1_16 C6_16 115.3(10)
C2_16 C1_16 B7_16 123.5(11)
C6_16 C1_16 B7_16 121.1(10)
N3_16 C2_16 C1_16 124.8(10)
N3_16 C2_16 H2_16 117.6
C1_16 C2_16 H2_16 117.6
C2_16 N3_16 C4_16 118.2(10)
C2_16 N3_16 Pd3_1 125.3(8)
C4_16 N3_16 Pd3_1 116.5(9)
N3_16 C4_16 C5_16 122.6(11)
N3_16 C4_16 H4_16 118.7
C5_16 C4_16 H4_16 118.7
C6_16 C5_16 C4_16 117.7(10)
C6_16 C5_16 H5_16 121.2
C4_16 C5_16 H5_16 121.2
C5_16 C6_16 C1_16 121.4(10)
C5_16 C6_16 H6_16 119.3
C1_16 C6_16 H6_16 119.3
O15_16 B7_16 O8_16 104.7(15)
O15_16 B7_16 O21_16 110.9(15)
O8_16 B7_16 O21_16 114.0(16)
O15_16 B7_16 C1_16 109.9(13)
O8_16 B7_16 C1_16 105.5(13)
O21_16 B7_16 C1_16 111.4(12)
N9_16 O8_16 B7_16 114.6(12)
C10_16 N9_16 O8_16 118.0(15)
C10_16 N9_16 Fe6 118.4(11)
O8_16 N9_16 Fe6 123.1(12)
N9_16 C10_16 C11_16 112.3(13)
N9_16 C10_16 C10A_16 125.2(16)
C11_16 C10_16 C10A_16 122.5(14)
N12_16 C11_16 C10_16 111.7(14)
N12_16 C11_16 C11A_16 126.1(15)
C10_16 C11_16 C11A_16 122.2(14)
O13_16 N12_16 C11_16 117.5(15)
O13_16 N12_16 Fe6 122.5(11)
C11_16 N12_16 Fe6 119.7(11)
N12_16 O13_16 B14_16 115.4(13)
O26_16 B14_16 O20_16 112.1(15)
O26_16 B14_16 O13_16 109.5(14)
O20_16 B14_16 O13_16 109.9(13)
O26_16 B14_16 C27_16 112.3(11)
O20_16 B14_16 C27_16 105.2(11)
O13_16 B14_16 C27_16 107.6(12)
N16_16 O15_16 B7_16 115.5(11)
C17_16 N16_16 O15_16 117.0(13)
C17_16 N16_16 Fe6 119.5(11)
O15_16 N16_16 Fe6 123.0(11)
N16_16 C17_16 C18_16 112.5(12)
N16_16 C17_16 C17A_16 125.8(14)
C18_16 C17_16 C17A_16 121.7(13)
N19_16 C18_16 C17_16 109.0(13)
N19_16 C18_16 C18A_16 127.3(14)
C17_16 C18_16 C18A_16 123.7(13)
C18_16 N19_16 O20_16 114.9(13)
C18_16 N19_16 Fe6 121.4(11)
O20_16 N19_16 Fe6 123.6(11)
N19_16 O20_16 B14_16 112.3(11)
N22_16 O21_16 B7_16 112.4(11)
C23_16 N22_16 O21_16 114.1(12)
C23_16 N22_16 Fe6 120.7(9)
O21_16 N22_16 Fe6 125.2(9)
N22_16 C23_16 C24_16 109.6(11)
N22_16 C23_16 C23A_16 127.5(12)
C24_16 C23_16 C23A_16 122.9(11)
N25_16 C24_16 C23_16 112.7(10)
N25_16 C24_16 C24A_16 125.6(12)
C23_16 C24_16 C24A_16 121.7(11)
C24_16 N25_16 O26_16 116.6(11)
C24_16 N25_16 Fe6 118.1(9)
O26_16 N25_16 Fe6 125.2(9)
N25_16 O26_16 B14_16 112.3(9)
C28_16 C27_16 C32_16 114.1(9)
C28_16 C27_16 B14_16 125.7(10)
C32_16 C27_16 B14_16 120.2(9)
N29_16 C28_16 C27_16 124.5(9)
N29_16 C28_16 H28_16 117.7
C27_16 C28_16 H28_16 117.7
C30_16 N29_16 C28_16 119.5(8)
C30_16 N29_16 Pd6_1 117.9(7)
C28_16 N29_16 Pd6_1 122.6(7)
N29_16 C30_16 C31_16 121.5(9)
N29_16 C30_16 H30_16 119.2
C31_16 C30_16 H30_16 119.2
C32_16 C31_16 C30_16 117.5(9)
C32_16 C31_16 H31_16 121.3
C30_16 C31_16 H31_16 121.3
C31_16 C32_16 C27_16 122.7(9)
C31_16 C32_16 H32_16 118.6
C27_16 C32_16 H32_16 118.6
C10_16 C10A_16 C10B_16 108.9(14)
C10_16 C10A_16 H10A_16 109.9
C10B_16 C10A_16 H10A_16 109.9
C10_16 C10A_16 H10B_16 109.9
C10B_16 C10A_16 H10B_16 109.9
H10A_16 C10A_16 H10B_16 108.3
C11_16 C11A_16 C11B_16 114.4(14)
C11_16 C11A_16 H11A_16 108.7
C11B_16 C11A_16 H11A_16 108.7
C11_16 C11A_16 H11B_16 108.7
C11B_16 C11A_16 H11B_16 108.7
H11A_16 C11A_16 H11B_16 107.6
C17_16 C17A_16 C17B_16 112.5(13)
C17_16 C17A_16 H17A_16 109.1
C17B_16 C17A_16 H17A_16 109.1
C17_16 C17A_16 H17B_16 109.1
C17B_16 C17A_16 H17B_16 109.1
H17A_16 C17A_16 H17B_16 107.8
C18_16 C18A_16 C18B_16 114.5(13)
C18_16 C18A_16 H18A_16 108.6
C18B_16 C18A_16 H18A_16 108.6
C18_16 C18A_16 H18B_16 108.6
C18B_16 C18A_16 H18B_16 108.6
H18A_16 C18A_16 H18B_16 107.6
C23B_16 C23A_16 C23_16 113.7(11)
C23B_16 C23A_16 H23A_16 108.8
C23_16 C23A_16 H23A_16 108.8
C23B_16 C23A_16 H23B_16 108.8
C23_16 C23A_16 H23B_16 108.8
H23A_16 C23A_16 H23B_16 107.7
C24B_16 C24A_16 C24_16 112.5(11)
C24B_16 C24A_16 H24A_16 109.1
C24_16 C24A_16 H24A_16 109.1
C24B_16 C24A_16 H24B_16 109.1
C24_16 C24A_16 H24B_16 109.1
H24A_16 C24A_16 H24B_16 107.8
C11B_16 C10B_16 C10A_16 119.4(19)
C11B_16 C10B_16 H10C_16 107.5
C10A_16 C10B_16 H10C_16 107.5
C11B_16 C10B_16 H10D_16 107.5
C10A_16 C10B_16 H10D_16 107.5
H10C_16 C10B_16 H10D_16 107.0
C10B_16 C11B_16 C11A_16 111.6(16)
C10B_16 C11B_16 H11C_16 109.3
C11A_16 C11B_16 H11C_16 109.3
C10B_16 C11B_16 H11D_16 109.3
C11A_16 C11B_16 H11D_16 109.3
H11C_16 C11B_16 H11D_16 108.0
C18B_16 C17B_16 C17A_16 123.7(17)
C18B_16 C17B_16 H17C_16 106.4
C17A_16 C17B_16 H17C_16 106.4
C18B_16 C17B_16 H17D_16 106.4
C17A_16 C17B_16 H17D_16 106.4
H17C_16 C17B_16 H17D_16 106.5
C17B_16 C18B_16 C18A_16 116.9(15)
C17B_16 C18B_16 H18C_16 108.1
C18A_16 C18B_16 H18C_16 108.1
C17B_16 C18B_16 H18D_16 108.1
C18A_16 C18B_16 H18D_16 108.1
H18C_16 C18B_16 H18D_16 107.3
C23A_16 C23B_16 C24B_16 119.1(13)
C23A_16 C23B_16 H23C_16 107.5
C24B_16 C23B_16 H23C_16 107.5
C23A_16 C23B_16 H23D_16 107.5
C24B_16 C23B_16 H23D_16 107.5
H23C_16 C23B_16 H23D_16 107.0
C24A_16 C24B_16 C23B_16 121.2(14)
C24A_16 C24B_16 H24C_16 107.0
C23B_16 C24B_16 H24C_16 107.0
C24A_16 C24B_16 H24D_16 107.0
C23B_16 C24B_16 H24D_16 107.0
H24C_16 C24B_16 H24D_16 106.8
C2_17 C1_17 C6_17 115.2(8)
C2_17 C1_17 B7_17 124.4(9)
C6_17 C1_17 B7_17 120.3(8)
N3_17 C2_17 C1_17 124.3(9)
N3_17 C2_17 H2_17 117.9
C1_17 C2_17 H2_17 117.9
C4_17 N3_17 C2_17 119.1(8)
C4_17 N3_17 Pd6_1 118.4(7)
C2_17 N3_17 Pd6_1 122.5(7)
N3_17 C4_17 C5_17 122.6(9)
N3_17 C4_17 H4_17 118.7
C5_17 C4_17 H4_17 118.7
C4_17 C5_17 C6_17 116.9(9)
C4_17 C5_17 H5_17 121.5
C6_17 C5_17 H5_17 121.5
C5_17 C6_17 C1_17 121.9(9)
C5_17 C6_17 H6_17 119.1
C1_17 C6_17 H6_17 119.1
O21_17 B7_17 O8_17 115.5(13)
O21_17 B7_17 O15_17 105.9(12)
O8_17 B7_17 O15_17 110.7(11)
O21_17 B7_17 C1_17 112.5(10)
O8_17 B7_17 C1_17 104.1(10)
O15_17 B7_17 C1_17 108.1(11)
N9_17 O8_17 B7_17 113.0(10)
C10_17 N9_17 O8_17 119.3(12)
C10_17 N9_17 Fe10 117.6(10)
O8_17 N9_17 Fe10 123.1(10)
N9_17 C10_17 C11_17 114.0(11)
N9_17 C10_17 C10A_17 124.2(13)
C11_17 C10_17 C10A_17 121.8(12)
N12_17 C11_17 C10_17 109.9(11)
N12_17 C11_17 C11A_17 126.5(13)
C10_17 C11_17 C11A_17 123.6(12)
C11_17 N12_17 O13_17 114.9(12)
C11_17 N12_17 Fe10 119.1(10)
O13_17 N12_17 Fe10 125.0(9)
N12_17 O13_17 B14_17 111.5(10)
O26_17 B14_17 O13_17 111.9(11)
O26_17 B14_17 O20_17 112.5(12)
O13_17 B14_17 O20_17 110.8(11)
O26_17 B14_17 C27_17 110.1(9)
O13_17 B14_17 C27_17 104.6(10)
O20_17 B14_17 C27_17 106.6(10)
N16_17 O15_17 B7_17 110.3(11)
C17_17 N16_17 O15_17 116.1(13)
C17_17 N16_17 Fe10 118.9(10)
O15_17 N16_17 Fe10 124.2(10)
N16_17 C17_17 C18_17 110.7(12)
N16_17 C17_17 C17A_17 124.9(13)
C18_17 C17_17 C17A_17 124.4(12)
N19_17 C18_17 C17_17 112.6(11)
N19_17 C18_17 C18A_17 126.8(13)
C17_17 C18_17 C18A_17 120.6(12)
C18_17 N19_17 O20_17 115.2(11)
C18_17 N19_17 Fe10 119.8(9)
O20_17 N19_17 Fe10 124.7(9)
N19_17 O20_17 B14_17 110.4(9)
N22_17 O21_17 B7_17 113.4(8)
C23_17 N22_17 O21_17 117.2(10)
C23_17 N22_17 Fe10 118.3(8)
O21_17 N22_17 Fe10 124.3(8)
N22_17 C23_17 C24_17 112.0(9)
N22_17 C23_17 C23A_17 127.1(11)
C24_17 C23_17 C23A_17 120.9(10)
N25_17 C24_17 C23_17 111.9(10)
N25_17 C24_17 C24A_17 125.1(11)
C23_17 C24_17 C24A_17 123.0(9)
C24_17 N25_17 O26_17 116.0(10)
C24_17 N25_17 Fe10 117.9(9)
O26_17 N25_17 Fe10 125.6(7)
N25_17 O26_17 B14_17 110.3(9)
C28_17 C27_17 C32_17 114.0(8)
C28_17 C27_17 B14_17 127.1(9)
C32_17 C27_17 B14_17 118.9(8)
N29_17 C28_17 C27_17 125.0(9)
N29_17 C28_17 H28_17 117.5
C27_17 C28_17 H28_17 117.5
C30_17 N29_17 C28_17 118.9(8)
C30_17 N29_17 Pd1_1 115.9(7)
C28_17 N29_17 Pd1_1 125.3(7)
N29_17 C30_17 C31_17 122.0(9)
N29_17 C30_17 H30_17 119.0
C31_17 C30_17 H30_17 119.0
C30_17 C31_17 C32_17 117.5(9)
C30_17 C31_17 H31_17 121.2
C32_17 C31_17 H31_17 121.2
C31_17 C32_17 C27_17 122.5(9)
C31_17 C32_17 H32_17 118.8
C27_17 C32_17 H32_17 118.8
C10_17 C10A_17 C10B_17 110.4(12)
C10_17 C10A_17 H10A_17 109.6
C10B_17 C10A_17 H10A_17 109.6
C10_17 C10A_17 H10B_17 109.6
C10B_17 C10A_17 H10B_17 109.6
H10A_17 C10A_17 H10B_17 108.1
C11_17 C11A_17 C11B_17 107.5(12)
C11_17 C11A_17 H11A_17 110.2
C11B_17 C11A_17 H11A_17 110.2
C11_17 C11A_17 H11B_17 110.2
C11B_17 C11A_17 H11B_17 110.2
H11A_17 C11A_17 H11B_17 108.5
C17_17 C17A_17 C17B_17 109.6(12)
C17_17 C17A_17 H17A_17 109.8
C17B_17 C17A_17 H17A_17 109.8
C17_17 C17A_17 H17B_17 109.8
C17B_17 C17A_17 H17B_17 109.8
H17A_17 C17A_17 H17B_17 108.2
C18_17 C18A_17 C18B_17 110.4(12)
C18_17 C18A_17 H18A_17 109.6
C18B_17 C18A_17 H18A_17 109.6
C18_17 C18A_17 H18B_17 109.6
C18B_17 C18A_17 H18B_17 109.6
H18A_17 C18A_17 H18B_17 108.1
C23B_17 C23A_17 C23_17 111.7(11)
C23B_17 C23A_17 H23A_17 109.3
C23_17 C23A_17 H23A_17 109.3
C23B_17 C23A_17 H23B_17 109.3
C23_17 C23A_17 H23B_17 109.3
H23A_17 C23A_17 H23B_17 107.9
C24_17 C24A_17 C24B_17 111.4(10)
C24_17 C24A_17 H24A_17 109.3
C24B_17 C24A_17 H24A_17 109.3
C24_17 C24A_17 H24B_17 109.3
C24B_17 C24A_17 H24B_17 109.3
H24A_17 C24A_17 H24B_17 108.0
C10A_17 C10B_17 C11B_17 117.9(14)
C10A_17 C10B_17 H10C_17 107.8
C11B_17 C10B_17 H10C_17 107.8
C10A_17 C10B_17 H10D_17 107.8
C11B_17 C10B_17 H10D_17 107.8
H10C_17 C10B_17 H10D_17 107.2
C10B_17 C11B_17 C11A_17 106.5(15)
C10B_17 C11B_17 H11C_17 110.4
C11A_17 C11B_17 H11C_17 110.4
C10B_17 C11B_17 H11D_17 110.4
C11A_17 C11B_17 H11D_17 110.4
H11C_17 C11B_17 H11D_17 108.6
C17A_17 C17B_17 C18B_17 109.7(14)
C17A_17 C17B_17 H17C_17 109.7
C18B_17 C17B_17 H17C_17 109.7
C17A_17 C17B_17 H17D_17 109.7
C18B_17 C17B_17 H17D_17 109.7
H17C_17 C17B_17 H17D_17 108.2
C18A_17 C18B_17 C17B_17 111.6(16)
C18A_17 C18B_17 H18C_17 109.3
C17B_17 C18B_17 H18C_17 109.3
C18A_17 C18B_17 H18D_17 109.3
C17B_17 C18B_17 H18D_17 109.3
H18C_17 C18B_17 H18D_17 108.0
C23A_17 C23B_17 C24B_17 117.6(14)
C23A_17 C23B_17 H23C_17 107.9
C24B_17 C23B_17 H23C_17 107.9
C23A_17 C23B_17 H23D_17 107.9
C24B_17 C23B_17 H23D_17 107.9
H23C_17 C23B_17 H23D_17 107.2
C23B_17 C24B_17 C24A_17 114.0(13)
C23B_17 C24B_17 H24C_17 108.7
C24A_17 C24B_17 H24C_17 108.7
C23B_17 C24B_17 H24D_17 108.7
C24A_17 C24B_17 H24D_17 108.7
H24C_17 C24B_17 H24D_17 107.6
C2_18 C1_18 C6_18 115.0(11)
C2_18 C1_18 B7_18 124.2(12)
C6_18 C1_18 B7_18 120.9(11)
N3_18 C2_18 C1_18 125.8(11)
N3_18 C2_18 H2_18 117.1
C1_18 C2_18 H2_18 117.1
C2_18 N3_18 C4_18 116.4(11)
C2_18 N3_18 Pd2_1 125.7(11)
C4_18 N3_18 Pd2_1 117.7(11)
N3_18 C4_18 C5_18 124.2(12)
N3_18 C4_18 H4_18 117.9
C5_18 C4_18 H4_18 117.9
C4_18 C5_18 C6_18 117.3(11)
C4_18 C5_18 H5_18 121.4
C6_18 C5_18 H5_18 121.4
C5_18 C6_18 C1_18 121.4(11)
C5_18 C6_18 H6_18 119.3
C1_18 C6_18 H6_18 119.3
O8_18 B7_18 O15_18 112.0(14)
O8_18 B7_18 O21_18 110.8(14)
O15_18 B7_18 O21_18 111.0(14)
O8_18 B7_18 C1_18 107.5(12)
O15_18 B7_18 C1_18 107.2(12)
O21_18 B7_18 C1_18 108.2(12)
N9_18 O8_18 B7_18 111.4(11)
C10_18 N9_18 O8_18 116.5(13)
C10_18 N9_18 Fe9 117.7(11)
O8_18 N9_18 Fe9 125.1(10)
N9_18 C10_18 C10A_18 126.0(14)
N9_18 C10_18 C11_18 111.5(12)
C10A_18 C10_18 C11_18 122.5(12)
N12_18 C11_18 C11A_18 126.0(14)
N12_18 C11_18 C10_18 112.1(12)
C11A_18 C11_18 C10_18 121.9(12)
C11_18 N12_18 O13_18 117.8(14)
C11_18 N12_18 Fe9 118.3(11)
O13_18 N12_18 Fe9 123.8(10)
N12_18 O13_18 B14_18 112.0(11)
O13_18 B14_18 O20_18 119.8(16)
O13_18 B14_18 O26_18 109.1(15)
O20_18 B14_18 O26_18 105.1(14)
O13_18 B14_18 C27_18 106.0(12)
O20_18 B14_18 C27_18 106.1(13)
O26_18 B14_18 C27_18 110.6(13)
N16_18 O15_18 B7_18 109.6(13)
C17_18 N16_18 O15_18 115.8(17)
C17_18 N16_18 Fe9 118.1(14)
O15_18 N16_18 Fe9 125.4(13)
N16_18 C17_18 C18_18 112.6(16)
N16_18 C17_18 C17A_18 125.2(17)
C18_18 C17_18 C17A_18 122.1(15)
N19_18 C18_18 C17_18 111.1(16)
N19_18 C18_18 C18A_18 128.6(17)
C17_18 C18_18 C18A_18 120.3(15)
C18_18 N19_18 O20_18 119.3(17)
C18_18 N19_18 Fe9 118.0(13)
O20_18 N19_18 Fe9 122.5(13)
N19_18 O20_18 B14_18 111.4(13)
N22_18 O21_18 B7_18 111.8(12)
C23_18 N22_18 O21_18 118.0(15)
C23_18 N22_18 Fe9 117.6(12)
O21_18 N22_18 Fe9 123.9(10)
N22_18 C23_18 C23A_18 124.7(15)
N22_18 C23_18 C24_18 113.7(14)
C23A_18 C23_18 C24_18 121.4(14)
N25_18 C24_18 C24A_18 127.1(15)
N25_18 C24_18 C23_18 111.4(14)
C24A_18 C24_18 C23_18 121.4(13)
C24_18 N25_18 O26_18 116.9(14)
C24_18 N25_18 Fe9 118.5(12)
O26_18 N25_18 Fe9 123.5(11)
N25_18 O26_18 B14_18 111.9(13)
C28_18 C27_18 C32_18 113.3(10)
C28_18 C27_18 B14_18 122.7(12)
C32_18 C27_18 B14_18 123.9(11)
N29_18 C28_18 C27_18 127.4(11)
N29_18 C28_18 H28_18 116.3
C27_18 C28_18 H28_18 116.3
C28_18 N29_18 C30_18 117.2(10)
C28_18 N29_18 Pd5_1 122.7(9)
C30_18 N29_18 Pd5_1 119.6(10)
N29_18 C30_18 C31_18 121.8(11)
N29_18 C30_18 H30_18 119.1
C31_18 C30_18 H30_18 119.1
C30_18 C31_18 C32_18 119.1(11)
C30_18 C31_18 H31_18 120.4
C32_18 C31_18 H31_18 120.4
C31_18 C32_18 C27_18 121.1(11)
C31_18 C32_18 H32_18 119.4
C27_18 C32_18 H32_18 119.4
C10_18 C10A_18 C10B_18 111.3(12)
C10_18 C10A_18 H10A_18 109.4
C10B_18 C10A_18 H10A_18 109.4
C10_18 C10A_18 H10B_18 109.4
C10B_18 C10A_18 H10B_18 109.4
H10A_18 C10A_18 H10B_18 108.0
C11_18 C11A_18 C11B_18 108.7(12)
C11_18 C11A_18 H11A_18 109.9
C11B_18 C11A_18 H11A_18 109.9
C11_18 C11A_18 H11B_18 109.9
C11B_18 C11A_18 H11B_18 110.0
H11A_18 C11A_18 H11B_18 108.3
C17_18 C17A_18 C17B_18 114.1(15)
C17_18 C17A_18 H17A_18 108.7
C17B_18 C17A_18 H17A_18 108.7
C17_18 C17A_18 H17B_18 108.7
C17B_18 C17A_18 H17B_18 108.7
H17A_18 C17A_18 H17B_18 107.6
C18_18 C18A_18 C18B_18 112.9(15)
C18_18 C18A_18 H18A_18 109.0
C18B_18 C18A_18 H18A_18 109.0
C18_18 C18A_18 H18B_18 109.0
C18B_18 C18A_18 H18B_18 109.0
H18A_18 C18A_18 H18B_18 107.8
C23_18 C23A_18 C23B_18 105.7(14)
C23_18 C23A_18 H23A_18 110.6
C23B_18 C23A_18 H23A_18 110.6
C23_18 C23A_18 H23B_18 110.6
C23B_18 C23A_18 H23B_18 110.6
H23A_18 C23A_18 H23B_18 108.7
C24_18 C24A_18 C24B_18 111.3(14)
C24_18 C24A_18 H24A_18 109.4
C24B_18 C24A_18 H24A_18 109.4
C24_18 C24A_18 H24B_18 109.4
C24B_18 C24A_18 H24B_18 109.4
H24A_18 C24A_18 H24B_18 108.0
C10A_18 C10B_18 C11B_18 113.6(16)
C10A_18 C10B_18 H10C_18 108.8
C11B_18 C10B_18 H10C_18 108.8
C10A_18 C10B_18 H10D_18 108.8
C11B_18 C10B_18 H10D_18 108.8
H10C_18 C10B_18 H10D_18 107.7
C10B_18 C11B_18 C11A_18 108.9(14)
C10B_18 C11B_18 H11C_18 109.9
C11A_18 C11B_18 H11C_18 109.9
C10B_18 C11B_18 H11D_18 109.9
C11A_18 C11B_18 H11D_18 109.9
H11C_18 C11B_18 H11D_18 108.3
C18B_18 C17B_18 C17A_18 114.0(18)
C18B_18 C17B_18 H17C_18 108.7
C17A_18 C17B_18 H17C_18 108.7
C18B_18 C17B_18 H17D_18 108.7
C17A_18 C17B_18 H17D_18 108.7
H17C_18 C17B_18 H17D_18 107.6
C17B_18 C18B_18 C18A_18 113.7(18)
C17B_18 C18B_18 H18C_18 108.8
C18A_18 C18B_18 H18C_18 108.8
C17B_18 C18B_18 H18D_18 108.8
C18A_18 C18B_18 H18D_18 108.8
H18C_18 C18B_18 H18D_18 107.7
C24B_18 C23B_18 C23A_18 108.9(18)
C24B_18 C23B_18 H23C_18 109.9
C23A_18 C23B_18 H23C_18 109.9
C24B_18 C23B_18 H23D_18 109.9
C23A_18 C23B_18 H23D_18 109.9
H23C_18 C23B_18 H23D_18 108.3
C24A_18 C24B_18 C23B_18 109.1(19)
C24A_18 C24B_18 H24C_18 109.9
C23B_18 C24B_18 H24C_18 109.9
C24A_18 C24B_18 H24D_18 109.9
C23B_18 C24B_18 H24D_18 109.9
H24C_18 C24B_18 H24D_18 108.3
C2_19 C1_19 C6_19 115.8(9)
C2_19 C1_19 B7_19 123.2(10)
C6_19 C1_19 B7_19 121.0(10)
N3_19 C2_19 C1_19 124.2(10)
N3_19 C2_19 H2_19 117.9
C1_19 C2_19 H2_19 117.9
C4_19 N3_19 C2_19 118.7(9)
C4_19 N3_19 Pd5_1 119.5(8)
C2_19 N3_19 Pd5_1 121.7(8)
N3_19 C4_19 C5_19 122.8(10)
N3_19 C4_19 H4_19 118.6
C5_19 C4_19 H4_19 118.6
C4_19 C5_19 C6_19 117.3(10)
C4_19 C5_19 H5_19 121.3
C6_19 C5_19 H5_19 121.3
C5_19 C6_19 C1_19 121.1(10)
C5_19 C6_19 H6_19 119.4
C1_19 C6_19 H6_19 119.4
O8_19 B7_19 O21_19 111.5(13)
O8_19 B7_19 O15_19 110.2(13)
O21_19 B7_19 O15_19 108.4(13)
O8_19 B7_19 C1_19 112.6(12)
O21_19 B7_19 C1_19 107.0(11)
O15_19 B7_19 C1_19 106.9(12)
N9_19 O8_19 B7_19 112.5(11)
C10_19 N9_19 O8_19 115.6(14)
C10_19 N9_19 Fe7 118.7(11)
O8_19 N9_19 Fe7 124.9(10)
N9_19 C10_19 C11_19 111.0(12)
N9_19 C10_19 C10A_19 126.2(14)
C11_19 C10_19 C10A_19 122.8(12)
N12_19 C11_19 C10_19 113.9(12)
N12_19 C11_19 C11A_19 124.9(14)
C10_19 C11_19 C11A_19 121.1(12)
C11_19 N12_19 O13_19 117.9(13)
C11_19 N12_19 Fe7 115.3(11)
O13_19 N12_19 Fe7 126.7(10)
N12_19 O13_19 B14_19 109.8(10)
O13_19 B14_19 O26_19 116.3(13)
O13_19 B14_19 O20_19 109.3(11)
O26_19 B14_19 O20_19 109.4(11)
O13_19 B14_19 C27_19 109.3(10)
O26_19 B14_19 C27_19 106.2(10)
O20_19 B14_19 C27_19 105.8(11)
N16_19 O15_19 B7_19 111.7(11)
C17_19 N16_19 O15_19 116.5(14)
C17_19 N16_19 Fe7 118.2(12)
O15_19 N16_19 Fe7 125.2(11)
N16_19 C17_19 C18_19 111.7(13)
N16_19 C17_19 C17A_19 124.8(15)
C18_19 C17_19 C17A_19 123.5(14)
N19_19 C18_19 C18A_19 127.9(15)
N19_19 C18_19 C17_19 111.0(13)
C18A_19 C18_19 C17_19 120.9(13)
C18_19 N19_19 O20_19 114.2(14)
C18_19 N19_19 Fe7 119.0(11)
O20_19 N19_19 Fe7 125.3(10)
N19_19 O20_19 B14_19 111.3(11)
N22_19 O21_19 B7_19 111.6(12)
C23_19 N22_19 O21_19 115.8(13)
C23_19 N22_19 Fe7 118.7(12)
O21_19 N22_19 Fe7 124.7(10)
N22_19 C23_19 C23A_19 126.9(14)
N22_19 C23_19 C24_19 111.2(12)
C23A_19 C23_19 C24_19 121.8(12)
N25_19 C24_19 C24A_19 127.4(14)
N25_19 C24_19 C23_19 113.1(12)
C24A_19 C24_19 C23_19 119.4(12)
C24_19 N25_19 O26_19 116.1(12)
C24_19 N25_19 Fe7 116.5(11)
O26_19 N25_19 Fe7 126.8(9)
N25_19 O26_19 B14_19 110.1(10)
C28_19 C27_19 C32_19 113.5(9)
C28_19 C27_19 B14_19 125.1(10)
C32_19 C27_19 B14_19 121.2(9)
N29_19 C28_19 C27_19 125.1(10)
N29_19 C28_19 H28_19 117.4
C27_19 C28_19 H28_19 117.4
C30_19 N29_19 C28_19 118.8(9)
C30_19 N29_19 Pd4_1 113.9(8)
C28_19 N29_19 Pd4_1 127.1(8)
N29_19 C30_19 C31_19 122.2(10)
N29_19 C30_19 H30_19 118.9
C31_19 C30_19 H30_19 118.9
C30_19 C31_19 C32_19 118.0(10)
C30_19 C31_19 H31_19 121.0
C32_19 C31_19 H31_19 121.0
C31_19 C32_19 C27_19 122.3(10)
C31_19 C32_19 H32_19 118.9
C27_19 C32_19 H32_19 118.9
C10B_19 C10A_19 C10_19 111.2(13)
C10B_19 C10A_19 H10A_19 109.4
C10_19 C10A_19 H10A_19 109.4
C10B_19 C10A_19 H10B_19 109.4
C10_19 C10A_19 H10B_19 109.4
H10A_19 C10A_19 H10B_19 108.0
C11B_19 C11A_19 C11_19 113.7(13)
C11B_19 C11A_19 H11A_19 108.8
C11_19 C11A_19 H11A_19 108.8
C11B_19 C11A_19 H11B_19 108.8
C11_19 C11A_19 H11B_19 108.8
H11A_19 C11A_19 H11B_19 107.7
C17_19 C17A_19 C17B_19 111.0(14)
C17_19 C17A_19 H17A_19 109.4
C17B_19 C17A_19 H17A_19 109.4
C17_19 C17A_19 H17B_19 109.4
C17B_19 C17A_19 H17B_19 109.4
H17A_19 C17A_19 H17B_19 108.0
C18_19 C18A_19 C18B_19 112.6(14)
C18_19 C18A_19 H18A_19 109.1
C18B_19 C18A_19 H18A_19 109.1
C18_19 C18A_19 H18B_19 109.1
C18B_19 C18A_19 H18B_19 109.1
H18A_19 C18A_19 H18B_19 107.8
C23_19 C23A_19 C23B_19 114.1(14)
C23_19 C23A_19 H23A_19 108.7
C23B_19 C23A_19 H23A_19 108.7
C23_19 C23A_19 H23B_19 108.7
C23B_19 C23A_19 H23B_19 108.7
H23A_19 C23A_19 H23B_19 107.6
C24_19 C24A_19 C24B_19 112.9(14)
C24_19 C24A_19 H24A_19 109.0
C24B_19 C24A_19 H24A_19 109.0
C24_19 C24A_19 H24B_19 109.0
C24B_19 C24A_19 H24B_19 109.0
H24A_19 C24A_19 H24B_19 107.8
C11B_19 C10B_19 C10A_19 117.1(17)
C11B_19 C10B_19 H10C_19 108.0
C10A_19 C10B_19 H10C_19 108.0
C11B_19 C10B_19 H10D_19 108.0
C10A_19 C10B_19 H10D_19 108.0
H10C_19 C10B_19 H10D_19 107.3
C11A_19 C11B_19 C10B_19 114.2(16)
C11A_19 C11B_19 H11C_19 108.7
C10B_19 C11B_19 H11C_19 108.7
C11A_19 C11B_19 H11D_19 108.7
C10B_19 C11B_19 H11D_19 108.7
H11C_19 C11B_19 H11D_19 107.6
C18B_19 C17B_19 C17A_19 117.4(16)
C18B_19 C17B_19 H17C_19 107.9
C17A_19 C17B_19 H17C_19 108.0
C18B_19 C17B_19 H17D_19 107.9
C17A_19 C17B_19 H17D_19 107.9
H17C_19 C17B_19 H17D_19 107.2
C17B_19 C18B_19 C18A_19 110.4(15)
C17B_19 C18B_19 H18C_19 109.6
C18A_19 C18B_19 H18C_19 109.6
C17B_19 C18B_19 H18D_19 109.6
C18A_19 C18B_19 H18D_19 109.6
H18C_19 C18B_19 H18D_19 108.1
C24B_19 C23B_19 C23A_19 110.4(15)
C24B_19 C23B_19 H23C_19 109.6
C23A_19 C23B_19 H23C_19 109.6
C24B_19 C23B_19 H23D_19 109.6
C23A_19 C23B_19 H23D_19 109.6
H23C_19 C23B_19 H23D_19 108.1
C23B_19 C24B_19 C24A_19 112.4(16)
C23B_19 C24B_19 H24C_19 109.1
C24A_19 C24B_19 H24C_19 109.1
C23B_19 C24B_19 H24D_19 109.1
C24A_19 C24B_19 H24D_19 109.1
H24C_19 C24B_19 H24D_19 107.9
C2_20 C1_20 C6_20 115.3(10)
C2_20 C1_20 B7_20 124.5(12)
C6_20 C1_20 B7_20 120.2(10)
N3_20 C2_20 C1_20 125.0(11)
N3_20 C2_20 H2_20 117.5
C1_20 C2_20 H2_20 117.5
C4_20 N3_20 C2_20 117.1(10)
C4_20 N3_20 Pd4_1 118.5(9)
C2_20 N3_20 Pd4_1 124.3(9)
N3_20 C4_20 C5_20 124.0(11)
N3_20 C4_20 H4_20 118.0
C5_20 C4_20 H4_20 118.0
C4_20 C5_20 C6_20 117.3(10)
C4_20 C5_20 H5_20 121.3
C6_20 C5_20 H5_20 121.3
C5_20 C6_20 C1_20 121.2(10)
C5_20 C6_20 H6_20 119.4
C1_20 C6_20 H6_20 119.4
O21_20 B7_20 O15_20 109.9(14)
O21_20 B7_20 O8_20 104.2(15)
O15_20 B7_20 O8_20 117.8(16)
O21_20 B7_20 C1_20 107.5(13)
O15_20 B7_20 C1_20 104.3(12)
O8_20 B7_20 C1_20 112.9(13)
N9_20 O8_20 B7_20 109.9(11)
C10_20 N9_20 O8_20 111.5(13)
C10_20 N9_20 Fe8 123.4(11)
O8_20 N9_20 Fe8 125.0(11)
N9_20 C10_20 C10A_20 130.6(14)
N9_20 C10_20 C11_20 107.3(11)
C10A_20 C10_20 C11_20 122.0(12)
N12_20 C11_20 C11A_20 127.8(13)
N12_20 C11_20 C10_20 111.2(12)
C11A_20 C11_20 C10_20 121.0(11)
C11_20 N12_20 O13_20 114.6(13)
C11_20 N12_20 Fe8 120.5(10)
O13_20 N12_20 Fe8 124.8(9)
N12_20 O13_20 B14_20 115.2(11)
O20_20 B14_20 O26_20 103.7(14)
O20_20 B14_20 O13_20 110.5(13)
O26_20 B14_20 O13_20 111.9(11)
O20_20 B14_20 C27_20 106.8(10)
O26_20 B14_20 C27_20 111.2(11)
O13_20 B14_20 C27_20 112.3(12)
N16_20 O15_20 B7_20 114.3(12)
C17_20 N16_20 O15_20 115.7(14)
C17_20 N16_20 Fe8 122.7(11)
O15_20 N16_20 Fe8 121.7(10)
N16_20 C17_20 C18_20 109.4(12)
N16_20 C17_20 C17A_20 129.2(14)
C18_20 C17_20 C17A_20 121.4(12)
N19_20 C18_20 C17_20 111.2(11)
N19_20 C18_20 C18A_20 126.9(13)
C17_20 C18_20 C18A_20 121.8(12)
C18_20 N19_20 O20_20 118.3(12)
C18_20 N19_20 Fe8 120.0(10)
O20_20 N19_20 Fe8 121.3(9)
N19_20 O20_20 B14_20 115.7(10)
N22_20 O21_20 B7_20 111.9(13)
C23_20 N22_20 O21_20 113.6(14)
C23_20 N22_20 Fe8 120.3(11)
O21_20 N22_20 Fe8 126.1(11)
N22_20 C23_20 C24_20 110.7(13)
N22_20 C23_20 C23A_20 126.6(15)
C24_20 C23_20 C23A_20 122.6(13)
N25_20 C24_20 C23_20 111.1(12)
N25_20 C24_20 C24A_20 128.5(14)
C23_20 C24_20 C24A_20 120.3(13)
C24_20 N25_20 O26_20 116.9(13)
C24_20 N25_20 Fe8 119.3(10)
O26_20 N25_20 Fe8 123.8(10)
N25_20 O26_20 B14_20 115.5(11)
C28_20 C27_20 C32_20 116.3(9)
C28_20 C27_20 B14_20 124.8(10)
C32_20 C27_20 B14_20 118.9(10)
N29_20 C28_20 C27_20 123.9(9)
N29_20 C28_20 H28_20 118.1
C27_20 C28_20 H28_20 118.1
C28_20 N29_20 C30_20 118.7(9)
C28_20 N29_20 Pd6_1 123.7(8)
C30_20 N29_20 Pd6_1 117.6(8)
N29_20 C30_20 C31_20 122.2(10)
N29_20 C30_20 H30_20 118.9
C31_20 C30_20 H30_20 118.9
C30_20 C31_20 C32_20 118.4(10)
C30_20 C31_20 H31_20 120.8
C32_20 C31_20 H31_20 120.8
C31_20 C32_20 C27_20 120.6(10)
C31_20 C32_20 H32_20 119.7
C27_20 C32_20 H32_20 119.7
C10_20 C10A_20 C10B_20 112.6(12)
C10_20 C10A_20 H10A_20 109.1
C10B_20 C10A_20 H10A_20 109.1
C10_20 C10A_20 H10B_20 109.1
C10B_20 C10A_20 H10B_20 109.1
H10A_20 C10A_20 H10B_20 107.8
C11_20 C11A_20 C11B_20 116.0(12)
C11_20 C11A_20 H11A_20 108.3
C11B_20 C11A_20 H11A_20 108.3
C11_20 C11A_20 H11B_20 108.3
C11B_20 C11A_20 H11B_20 108.3
H11A_20 C11A_20 H11B_20 107.4
C17_20 C17A_20 C17B_20 110.8(12)
C17_20 C17A_20 H17A_20 109.5
C17B_20 C17A_20 H17A_20 109.5
C17_20 C17A_20 H17B_20 109.5
C17B_20 C17A_20 H17B_20 109.5
H17A_20 C17A_20 H17B_20 108.1
C18_20 C18A_20 C18B_20 109.9(12)
C18_20 C18A_20 H18A_20 109.7
C18B_20 C18A_20 H18A_20 109.7
C18_20 C18A_20 H18B_20 109.7
C18B_20 C18A_20 H18B_20 109.7
H18A_20 C18A_20 H18B_20 108.2
C23_20 C23A_20 C23B_20 110.3(13)
C23_20 C23A_20 H23A_20 109.6
C23B_20 C23A_20 H23A_20 109.6
C23_20 C23A_20 H23B_20 109.6
C23B_20 C23A_20 H23B_20 109.6
H23A_20 C23A_20 H23B_20 108.1
C24_20 C24A_20 C24B_20 112.4(13)
C24_20 C24A_20 H24A_20 109.1
C24B_20 C24A_20 H24A_20 109.1
C24_20 C24A_20 H24B_20 109.1
C24B_20 C24A_20 H24B_20 109.1
H24A_20 C24A_20 H24B_20 107.9
C10A_20 C10B_20 C11B_20 119.6(14)
C10A_20 C10B_20 H10C_20 107.4
C11B_20 C10B_20 H10C_20 107.4
C10A_20 C10B_20 H10D_20 107.4
C11B_20 C10B_20 H10D_20 107.4
H10C_20 C10B_20 H10D_20 106.9
C11A_20 C11B_20 C10B_20 116.7(14)
C11A_20 C11B_20 H11C_20 108.1
C10B_20 C11B_20 H11C_20 108.1
C11A_20 C11B_20 H11D_20 108.1
C10B_20 C11B_20 H11D_20 108.1
H11C_20 C11B_20 H11D_20 107.3
C18B_20 C17B_20 C17A_20 111.4(13)
C18B_20 C17B_20 H17C_20 109.3
C17A_20 C17B_20 H17C_20 109.3
C18B_20 C17B_20 H17D_20 109.3
C17A_20 C17B_20 H17D_20 109.3
H17C_20 C17B_20 H17D_20 108.0
C18A_20 C18B_20 C17B_20 112.8(14)
C18A_20 C18B_20 H18C_20 109.0
C17B_20 C18B_20 H18C_20 109.0
C18A_20 C18B_20 H18D_20 109.0
C17B_20 C18B_20 H18D_20 109.0
H18C_20 C18B_20 H18D_20 107.8
C23A_20 C23B_20 C24B_20 109.5(17)
C23A_20 C23B_20 H23C_20 109.8
C24B_20 C23B_20 H23C_20 109.8
C23A_20 C23B_20 H23D_20 109.8
C24B_20 C23B_20 H23D_20 109.8
H23C_20 C23B_20 H23D_20 108.2
C23B_20 C24B_20 C24A_20 110.6(16)
C23B_20 C24B_20 H24C_20 109.5
C24A_20 C24B_20 H24C_20 109.5
C23B_20 C24B_20 H24D_20 109.5
C24A_20 C24B_20 H24D_20 109.5
H24C_20 C24B_20 H24D_20 108.1
C2_21 C1_21 C6_21 112.2(10)
C2_21 C1_21 B7_21 125.4(12)
C6_21 C1_21 B7_21 122.4(11)
N3_21 C2_21 C1_21 126.2(11)
N3_21 C2_21 H2_21 116.9
C1_21 C2_21 H2_21 116.9
C4_21 N3_21 C2_21 119.1(10)
C4_21 N3_21 Pd6_1 120.6(10)
C2_21 N3_21 Pd6_1 119.7(9)
N3_21 C4_21 C5_21 121.5(11)
N3_21 C4_21 H4_21 119.3
C5_21 C4_21 H4_21 119.3
C4_21 C5_21 C6_21 117.1(11)
C4_21 C5_21 H5_21 121.4
C6_21 C5_21 H5_21 121.4
C5_21 C6_21 C1_21 123.9(11)
C5_21 C6_21 H6_21 118.1
C1_21 C6_21 H6_21 118.1
O8_21 B7_21 O15_21 111.5(15)
O8_21 B7_21 O21_21 113.7(16)
O15_21 B7_21 O21_21 107.5(14)
O8_21 B7_21 C1_21 109.9(13)
O15_21 B7_21 C1_21 106.8(13)
O21_21 B7_21 C1_21 107.1(12)
N9_21 O8_21 B7_21 111.8(13)
C10_21 N9_21 O8_21 116.0(17)
C10_21 N9_21 Fe11 117.5(14)
O8_21 N9_21 Fe11 126.5(13)
N9_21 C10_21 C11_21 111.7(16)
N9_21 C10_21 C10A_21 127.7(18)
C11_21 C10_21 C10A_21 120.5(15)
N12_21 C11_21 C10_21 109.6(15)
N12_21 C11_21 C11A_21 130.6(18)
C10_21 C11_21 C11A_21 119.8(15)
C11_21 N12_21 O13_21 114.3(17)
C11_21 N12_21 Fe11 118.2(14)
O13_21 N12_21 Fe11 125.5(14)
N12_21 O13_21 B14_21 111.6(16)
O13_21 B14_21 O26_21 112.2(17)
O13_21 B14_21 O20_21 109.3(16)
O26_21 B14_21 O20_21 107.9(16)
O13_21 B14_21 C27_21 108.6(14)
O26_21 B14_21 C27_21 110.4(14)
O20_21 B14_21 C27_21 108.3(15)
N16_21 O15_21 B7_21 110.4(14)
C17_21 N16_21 O15_21 114.9(17)
C17_21 N16_21 Fe11 119.8(13)
O15_21 N16_21 Fe11 125.3(13)
N16_21 C17_21 C17A_21 127.3(17)
N16_21 C17_21 C18_21 111.2(15)
C17A_21 C17_21 C18_21 121.5(14)
N19_21 C18_21 C18A_21 124.5(17)
N19_21 C18_21 C17_21 109.7(15)
C18A_21 C18_21 C17_21 125.8(15)
C18_21 N19_21 O20_21 117.3(16)
C18_21 N19_21 Fe11 119.0(13)
O20_21 N19_21 Fe11 122.2(13)
N19_21 O20_21 B14_21 113.3(13)
N22_21 O21_21 B7_21 109.9(12)
C23_21 N22_21 O21_21 115.3(15)
C23_21 N22_21 Fe11 117.6(13)
O21_21 N22_21 Fe11 127.0(12)
N22_21 C23_21 C24_21 113.4(14)
N22_21 C23_21 C23A_21 124.5(16)
C24_21 C23_21 C23A_21 122.1(14)
N25_21 C24_21 C23_21 110.4(14)
N25_21 C24_21 C24A_21 128.6(16)
C23_21 C24_21 C24A_21 120.9(13)
C24_21 N25_21 O26_21 115.7(15)
C24_21 N25_21 Fe11 118.2(13)
O26_21 N25_21 Fe11 125.9(11)
N25_21 O26_21 B14_21 111.2(13)
C28_21 C27_21 C32_21 114.5(11)
C28_21 C27_21 B14_21 122.5(12)
C32_21 C27_21 B14_21 123.0(12)
N29_21 C28_21 C27_21 124.6(11)
N29_21 C28_21 H28_21 117.7
C27_21 C28_21 H28_21 117.7
C28_21 N29_21 C30_21 119.6(11)
C28_21 N29_21 Pd2_1 122.3(10)
C30_21 N29_21 Pd2_1 117.5(11)
N29_21 C30_21 C31_21 121.7(12)
N29_21 C30_21 H30_21 119.2
C31_21 C30_21 H30_21 119.2
C32_21 C31_21 C30_21 117.2(11)
C32_21 C31_21 H31_21 121.4
C30_21 C31_21 H31_21 121.4
C31_21 C32_21 C27_21 122.4(11)
C31_21 C32_21 H32_21 118.8
C27_21 C32_21 H32_21 118.8
C10_21 C10A_21 C10B_21 114.8(16)
C10_21 C10A_21 H10A_21 108.6
C10B_21 C10A_21 H10A_21 108.6
C10_21 C10A_21 H10B_21 108.6
C10B_21 C10A_21 H10B_21 108.6
H10A_21 C10A_21 H10B_21 107.5
C11_21 C11A_21 C11B_21 115.9(17)
C11_21 C11A_21 H11A_21 108.3
C11B_21 C11A_21 H11A_21 108.3
C11_21 C11A_21 H11B_21 108.3
C11B_21 C11A_21 H11B_21 108.3
H11A_21 C11A_21 H11B_21 107.4
C17B_21 C17A_21 C17_21 111.3(15)
C17B_21 C17A_21 H17A_21 109.4
C17_21 C17A_21 H17A_21 109.4
C17B_21 C17A_21 H17B_21 109.4
C17_21 C17A_21 H17B_21 109.4
H17A_21 C17A_21 H17B_21 108.0
C18_21 C18A_21 C18B_21 110.1(15)
C18_21 C18A_21 H18A_21 109.6
C18B_21 C18A_21 H18A_21 109.6
C18_21 C18A_21 H18B_21 109.6
C18B_21 C18A_21 H18B_21 109.6
H18A_21 C18A_21 H18B_21 108.2
C23_21 C23A_21 C23B_21 111.5(15)
C23_21 C23A_21 H23A_21 109.3
C23B_21 C23A_21 H23A_21 109.3
C23_21 C23A_21 H23B_21 109.3
C23B_21 C23A_21 H23B_21 109.3
H23A_21 C23A_21 H23B_21 108.0
C24_21 C24A_21 C24B_21 111.9(14)
C24_21 C24A_21 H24A_21 109.2
C24B_21 C24A_21 H24A_21 109.2
C24_21 C24A_21 H24B_21 109.2
C24B_21 C24A_21 H24B_21 109.2
H24A_21 C24A_21 H24B_21 107.9
C11B_21 C10B_21 C10A_21 115.0(19)
C11B_21 C10B_21 H10C_21 108.5
C10A_21 C10B_21 H10C_21 108.5
C11B_21 C10B_21 H10D_21 108.5
C10A_21 C10B_21 H10D_21 108.5
H10C_21 C10B_21 H10D_21 107.5
C10B_21 C11B_21 C11A_21 112.9(19)
C10B_21 C11B_21 H11C_21 109.0
C11A_21 C11B_21 H11C_21 109.0
C10B_21 C11B_21 H11D_21 109.0
C11A_21 C11B_21 H11D_21 109.0
H11C_21 C11B_21 H11D_21 107.8
C17A_21 C17B_21 C18B_21 123.3(17)
C17A_21 C17B_21 H17C_21 106.5
C18B_21 C17B_21 H17C_21 106.5
C17A_21 C17B_21 H17D_21 106.5
C18B_21 C17B_21 H17D_21 106.5
H17C_21 C17B_21 H17D_21 106.5
C18A_21 C18B_21 C17B_21 116.1(19)
C18A_21 C18B_21 H18C_21 108.3
C17B_21 C18B_21 H18C_21 108.3
C18A_21 C18B_21 H18D_21 108.3
C17B_21 C18B_21 H18D_21 108.3
H18C_21 C18B_21 H18D_21 107.4
C24B_21 C23B_21 C23A_21 109.1(17)
C24B_21 C23B_21 H23C_21 109.9
C23A_21 C23B_21 H23C_21 109.9
C24B_21 C23B_21 H23D_21 109.9
C23A_21 C23B_21 H23D_21 109.9
H23C_21 C23B_21 H23D_21 108.3
C24A_21 C24B_21 C23B_21 110.2(17)
C24A_21 C24B_21 H24C_21 109.6
C23B_21 C24B_21 H24C_21 109.6
C24A_21 C24B_21 H24D_21 109.6
C23B_21 C24B_21 H24D_21 109.6
H24C_21 C24B_21 H24D_21 108.1
C2_50 C1_50 C6_50 118.4(11)
C2_50 C1_50 C7_50 121.5(13)
C6_50 C1_50 C7_50 120.1(13)
C1_50 C2_50 C3_50 119.8(12)
C1_50 C2_50 H2_50 120.1
C3_50 C2_50 H2_50 120.1
C4_50 C3_50 C2_50 120.5(14)
C4_50 C3_50 H3_50 119.8
C2_50 C3_50 H3_50 119.8
C3_50 C4_50 C5_50 120.8(13)
C3_50 C4_50 H4_50 119.6
C5_50 C4_50 H4_50 119.6
C4_50 C5_50 C6_50 118.6(13)
C4_50 C5_50 H5_50 120.7
C6_50 C5_50 H5_50 120.7
C5_50 C6_50 C1_50 121.9(13)
C5_50 C6_50 H6_50 119.1
C1_50 C6_50 H6_50 119.1
C1_50 C7_50 H7A_50 109.5
C1_50 C7_50 H7B_50 109.5
H7A_50 C7_50 H7B_50 109.5
C1_50 C7_50 H7C_50 109.5
H7A_50 C7_50 H7C_50 109.5
H7B_50 C7_50 H7C_50 109.5
C6_51 C1_51 C2_51 118.6(11)
C6_51 C1_51 C7_51 120.5(13)
C2_51 C1_51 C7_51 120.8(13)
C3_51 C2_51 C1_51 120.8(12)
C3_51 C2_51 H2_51 119.6
C1_51 C2_51 H2_51 119.6
C4_51 C3_51 C2_51 119.7(13)
C4_51 C3_51 H3_51 120.2
C2_51 C3_51 H3_51 120.2
C5_51 C4_51 C3_51 120.5(13)
C5_51 C4_51 H4_51 119.7
C3_51 C4_51 H4_51 119.7
C4_51 C5_51 C6_51 119.1(13)
C4_51 C5_51 H5_51 120.4
C6_51 C5_51 H5_51 120.4
C1_51 C6_51 C5_51 121.2(13)
C1_51 C6_51 H6_51 119.4
C5_51 C6_51 H6_51 119.4
C1_51 C7_51 H7A_51 109.5
C1_51 C7_51 H7B_51 109.5
H7A_51 C7_51 H7B_51 109.5
C1_51 C7_51 H7C_51 109.5
H7A_51 C7_51 H7C_51 109.5
H7B_51 C7_51 H7C_51 109.5
O3_60 N1_60 O4_60 122(2)
O3_60 N1_60 O2_60 129(2)
O4_60 N1_60 O2_60 109(2)
O3_61 N1_61 O2_61 132(2)
O3_61 N1_61 O4_61 116(2)
O2_61 N1_61 O4_61 107.5(18)
O2_62 N1_62 O3_62 124(3)
O2_62 N1_62 O4_62 113(3)
O3_62 N1_62 O4_62 122(3)
O2_63 N1_63 O3_63 122(4)
O2_63 N1_63 O4_63 120(3)
O3_63 N1_63 O4_63 117(3)
O3_64 N1_64 O2_64 128(2)
O3_64 N1_64 O4_64 119(2)
O2_64 N1_64 O4_64 113(2)
O4_65 N1_65 O2_65 127(3)
O4_65 N1_65 O3_65 117(3)
O2_65 N1_65 O3_65 114(3)
O4_66 N1_66 O2_66 123(3)
O4_66 N1_66 O3_66 117(3)
O2_66 N1_66 O3_66 120(3)
O2_67 N1_67 O3_67 132(4)
O2_67 N1_67 O4_67 115(4)
O3_67 N1_67 O4_67 112(3)
O4_68 N1_68 O2_68 131(4)
O4_68 N1_68 O3_68 113(3)
O2_68 N1_68 O3_68 115(4)

loop_
_geom_bond_atom_site_label_1
_geom_bond_atom_site_label_2
_geom_bond_distance
Fe1 N22_10 1.872(15)
Fe1 N9_10 1.882(14)
Fe1 N12_10 1.878(16)
Fe1 N16_10 1.920(17)
Fe1 N25_10 1.897(14)
Fe1 N19_10 1.919(15)
Fe2 N9_11 1.848(15)
Fe2 N19_11 1.886(15)
Fe2 N25_11 1.897(15)
Fe2 N12_11 1.946(15)
Fe2 N22_11 1.892(13)
Fe2 N16_11 1.95(2)
Fe3 N25_12 1.814(18)
Fe3 N19_12 1.856(18)
Fe3 N16_12 1.857(19)
Fe3 N9_12 1.920(19)
Fe3 N12_12 1.94(2)
Fe3 N22_12 1.947(19)
Fe4 N9_13 1.87(2)
Fe4 N19_13 1.882(15)
Fe4 N22_13 1.914(15)
Fe4 N12_13 1.840(18)
Fe4 N25_13 1.941(16)
Fe4 N16_13 1.938(16)
Fe5 N9_14 1.860(14)
Fe5 N19_14 1.884(12)
Fe5 N22_14 1.909(12)
Fe5 N25_14 1.900(12)
Fe5 N16_14 1.895(12)
Fe5 N12_14 1.912(13)
Fe6 N22_16 1.888(13)
Fe6 N16_16 1.887(15)
Fe6 N19_16 1.908(15)
Fe6 N25_16 1.911(12)
Fe6 N12_16 1.900(17)
Fe6 N9_16 1.948(15)
Fe7 N9_19 1.879(15)
Fe7 N16_19 1.873(14)
Fe7 N22_19 1.908(15)
Fe7 N19_19 1.885(15)
Fe7 N25_19 1.925(13)
Fe7 N12_19 1.948(13)
Fe8 N16_20 1.870(15)
Fe8 N12_20 1.865(14)
Fe8 N9_20 1.861(14)
Fe8 N25_20 1.899(14)
Fe8 N22_20 1.894(15)
Fe8 N19_20 1.928(12)
Fe9 N12_18 1.892(15)
Fe9 N16_18 1.885(18)
Fe9 N19_18 1.918(17)
Fe9 N9_18 1.924(14)
Fe9 N22_18 1.943(16)
Fe9 N25_18 1.962(16)
Fe10 N9_17 1.878(13)
Fe10 N22_17 1.901(10)
Fe10 N25_17 1.905(11)
Fe10 N12_17 1.917(13)
Fe10 N19_17 1.915(12)
Fe10 N16_17 1.953(14)
Fe11 N22_21 1.875(16)
Fe11 N12_21 1.868(19)
Fe11 N16_21 1.880(19)
Fe11 N19_21 1.914(16)
Fe11 N25_21 1.898(16)
Fe11 N9_21 1.879(18)
Fe12 N16_15 1.811(18)
Fe12 N19_15 1.847(19)
Fe12 N22_15 1.848(15)
Fe12 N9_15 1.873(16)
Fe12 N12_15 1.891(16)
Fe12 N25_15 1.924(15)
Pd1_1 N29_13 1.974(14)
Pd1_1 N29_17 2.013(9)
Pd1_1 N3_14 2.011(10)
Pd1_1 N29_10 2.049(11)
Pd2_1 N3_18 1.972(12)
Pd2_1 N29_21 2.007(12)
Pd2_1 N3_11 1.995(11)
Pd2_1 N3_10 1.994(11)
Pd3_1 N29_11 1.982(12)
Pd3_1 N3_12 1.987(12)
Pd3_1 N29_15 2.042(12)
Pd3_1 N3_16 2.034(12)
Pd4_1 N3_13 1.999(13)
Pd4_1 N29_19 2.014(9)
Pd4_1 N3_20 2.010(11)
Pd4_1 N29_12 2.072(13)
Pd5_1 N29_18 1.986(11)
Pd5_1 N3_19 2.015(10)
Pd5_1 N29_14 2.019(10)
Pd5_1 N3_15 2.019(12)
Pd6_1 N29_20 1.983(11)
Pd6_1 N29_16 2.012(9)
Pd6_1 N3_21 2.017(12)
Pd6_1 N3_17 2.028(9)
C1_10 C2_10 1.391(4)
C1_10 C6_10 1.396(9)
C1_10 B7_10 1.596(9)
C2_10 N3_10 1.336(9)
C2_10 H2_10 0.9300
N3_10 C4_10 1.345(10)
C4_10 C5_10 1.357(12)
C4_10 H4_10 0.9300
C5_10 C6_10 1.385(9)
C5_10 H5_10 0.9300
C6_10 H6_10 0.9300
B7_10 O21_10 1.446(19)
B7_10 O8_10 1.429(18)
B7_10 O15_10 1.471(19)
O8_10 N9_10 1.326(16)
N9_10 C10_10 1.288(11)
C10_10 C11_10 1.484(17)
C10_10 C10A_10 1.503(10)
C11_10 N12_10 1.291(10)
C11_10 C11A_10 1.485(10)
N12_10 O13_10 1.373(16)
O13_10 B14_10 1.478(17)
B14_10 O26_10 1.452(19)
B14_10 O20_10 1.409(18)
B14_10 C27_10 1.603(9)
O15_10 N16_10 1.344(17)
N16_10 C17_10 1.279(11)
C17_10 C17A_10 1.493(10)
C17_10 C18_10 1.457(18)
C18_10 N19_10 1.283(11)
C18_10 C18A_10 1.511(10)
N19_10 O20_10 1.347(16)
O21_10 N22_10 1.343(15)
N22_10 C23_10 1.291(10)
C23_10 C24_10 1.444(17)
C23_10 C23A_10 1.491(10)
C24_10 N25_10 1.278(11)
C24_10 C24A_10 1.507(10)
N25_10 O26_10 1.375(15)
C27_10 C28_10 1.391(4)
C27_10 C32_10 1.404(8)
C28_10 N29_10 1.331(9)
C28_10 H28_10 0.9300
N29_10 C30_10 1.337(9)
C30_10 C31_10 1.385(12)
C30_10 H30_10 0.9300
C31_10 C32_10 1.385(9)
C31_10 H31_10 0.9300
C32_10 H32_10 0.9300
C10A_10 C10B_10 1.477(16)
C10A_10 H10A_10 0.9700
C10A_10 H10B_10 0.9700
C11A_10 C11B_10 1.503(15)
C11A_10 H11A_10 0.9700
C11A_10 H11B_10 0.9700
C17A_10 C17B_10 1.517(16)
C17A_10 H17A_10 0.9700
C17A_10 H17B_10 0.9700
C18A_10 C18B_10 1.516(16)
C18A_10 H18A_10 0.9700
C18A_10 H18B_10 0.9700
C23A_10 C23B_10 1.493(15)
C23A_10 H23A_10 0.9700
C23A_10 H23B_10 0.9700
C24A_10 C24B_10 1.469(16)
C24A_10 H24A_10 0.9700
C24A_10 H24B_10 0.9700
C10B_10 C11B_10 1.476(16)
C10B_10 H10C_10 0.9700
C10B_10 H10D_10 0.9700
C11B_10 H11C_10 0.9700
C11B_10 H11D_10 0.9700
C17B_10 C18B_10 1.499(16)
C17B_10 H17C_10 0.9700
C17B_10 H17D_10 0.9700
C18B_10 H18C_10 0.9700
C18B_10 H18D_10 0.9700
C23B_10 C24B_10 1.496(15)
C23B_10 H23C_10 0.9700
C23B_10 H23D_10 0.9700
C24B_10 H24C_10 0.9700
C24B_10 H24D_10 0.9700
C1_11 C2_11 1.392(4)
C1_11 C6_11 1.403(9)
C1_11 B7_11 1.599(9)
C2_11 N3_11 1.338(9)
C2_11 H2_11 0.9300
N3_11 C4_11 1.334(10)
C4_11 C5_11 1.380(12)
C4_11 H4_11 0.9300
C5_11 C6_11 1.387(9)
C5_11 H5_11 0.9300
C6_11 H6_11 0.9300
B7_11 O21_11 1.432(19)
B7_11 O8_11 1.41(2)
B7_11 O15_11 1.48(2)
O8_11 N9_11 1.378(15)
N9_11 C10_11 1.295(11)
C10_11 C11_11 1.454(17)
C10_11 C10A_11 1.495(10)
C11_11 N12_11 1.284(11)
C11_11 C11A_11 1.504(10)
N12_11 O13_11 1.295(15)
O13_11 B14_11 1.443(19)
B14_11 O26_11 1.438(19)
B14_11 O20_11 1.45(2)
B14_11 C27_11 1.594(9)
O15_11 N16_11 1.344(16)
N16_11 C17_11 1.295(11)
C17_11 C18_11 1.488(19)
C17_11 C17A_11 1.498(10)
C18_11 N19_11 1.285(11)
C18_11 C18A_11 1.496(10)
N19_11 O20_11 1.380(16)
O21_11 N22_11 1.352(15)
N22_11 C23_11 1.288(11)
C23_11 C24_11 1.456(17)
C23_11 C23A_11 1.505(10)
C24_11 N25_11 1.292(10)
C24_11 C24A_11 1.494(10)
N25_11 O26_11 1.351(15)
C27_11 C28_11 1.391(4)
C27_11 C32_11 1.404(9)
C28_11 N29_11 1.333(9)
C28_11 H28_11 0.9300
N29_11 C30_11 1.330(10)
C30_11 C31_11 1.396(12)
C30_11 H30_11 0.9300
C31_11 C32_11 1.377(9)
C31_11 H31_11 0.9300
C32_11 H32_11 0.9300
C10A_11 C10B_11 1.551(17)
C10A_11 H10A_11 0.9700
C10A_11 H10B_11 0.9700
C11A_11 C11B_11 1.544(17)
C11A_11 H11A_11 0.9700
C11A_11 H11B_11 0.9700
C17A_11 C17B_11 1.545(16)
C17A_11 H17A_11 0.9700
C17A_11 H17B_11 0.9700
C18A_11 C18B_11 1.507(18)
C18A_11 H18A_11 0.9700
C18A_11 H18B_11 0.9700
C23A_11 C23B_11 1.514(17)
C23A_11 H23A_11 0.9700
C23A_11 H23B_11 0.9700
C24A_11 C24B_11 1.492(15)
C24A_11 H24A_11 0.9700
C24A_11 H24B_11 0.9700
C10B_11 C11B_11 1.503(14)
C10B_11 H10C_11 0.9700
C10B_11 H10D_11 0.9700
C11B_11 H11C_11 0.9700
C11B_11 H11D_11 0.9700
C17B_11 C18B_11 1.537(16)
C17B_11 H17C_11 0.9700
C17B_11 H17D_11 0.9700
C18B_11 H18C_11 0.9700
C18B_11 H18D_11 0.9700
C23B_11 C24B_11 1.500(15)
C23B_11 H23C_11 0.9700
C23B_11 H23D_11 0.9700
C24B_11 H24C_11 0.9700
C24B_11 H24D_11 0.9700
C1_12 C2_12 1.390(4)
C1_12 C6_12 1.405(9)
C1_12 B7_12 1.589(9)
C2_12 N3_12 1.335(9)
C2_12 H2_12 0.9300
N3_12 C4_12 1.337(10)
C4_12 C5_12 1.385(13)
C4_12 H4_12 0.9300
C5_12 C6_12 1.381(9)
C5_12 H5_12 0.9300
C6_12 H6_12 0.9300
B7_12 O15_12 1.436(19)
B7_12 O8_12 1.46(2)
B7_12 O21_12 1.43(2)
O8_12 N9_12 1.315(18)
N9_12 C10_12 1.295(11)
C10_12 C11_12 1.453(19)
C10_12 C10A_12 1.499(10)
C11_12 N12_12 1.290(11)
C11_12 C11A_12 1.494(10)
N12_12 O13_12 1.308(18)
O13_12 B14_12 1.43(2)
B14_12 O26_12 1.47(2)
B14_12 O20_12 1.45(2)
B14_12 C27_12 1.597(9)
O15_12 N16_12 1.386(18)
N16_12 C17_12 1.281(11)
C17_12 C18_12 1.463(19)
C17_12 C17A_12 1.494(10)
C18_12 N19_12 1.287(11)
C18_12 C18A_12 1.491(10)
N19_12 O20_12 1.354(18)
O21_12 N22_12 1.339(18)
N22_12 C23_12 1.292(11)
C23_12 C23A_12 1.505(10)
C23_12 C24_12 1.502(19)
C24_12 N25_12 1.288(11)
C24_12 C24A_12 1.502(10)
N25_12 O26_12 1.365(18)
C27_12 C28_12 1.391(4)
C27_12 C32_12 1.402(9)
C28_12 N29_12 1.334(9)
C28_12 H28_12 0.9300
N29_12 C30_12 1.335(10)
C30_12 C31_12 1.389(13)
C30_12 H30_12 0.9300
C31_12 C32_12 1.391(9)
C31_12 H31_12 0.9300
C32_12 H32_12 0.9300
C10A_12 C10B_12 1.520(17)
C10A_12 H10A_12 0.9700
C10A_12 H10B_12 0.9700
C11A_12 C11B_12 1.494(17)
C11A_12 H11A_12 0.9700
C11A_12 H11B_12 0.9700
C17A_12 C17B_12 1.499(17)
C17A_12 H17A_12 0.9700
C17A_12 H17B_12 0.9700
C18A_12 C18B_12 1.529(17)
C18A_12 H18A_12 0.9700
C18A_12 H18B_12 0.9700
C23A_12 C23B_12 1.547(18)
C23A_12 H23A_12 0.9700
C23A_12 H23B_12 0.9700
C24A_12 C24B_12 1.551(19)
C24A_12 H24A_12 0.9700
C24A_12 H24B_12 0.9700
C10B_12 C11B_12 1.504(17)
C10B_12 H10C_12 0.9700
C10B_12 H10D_12 0.9700
C11B_12 H11C_12 0.9700
C11B_12 H11D_12 0.9700
C17B_12 C18B_12 1.517(16)
C17B_12 H17C_12 0.9700
C17B_12 H17D_12 0.9700
C18B_12 H18C_12 0.9700
C18B_12 H18D_12 0.9700
C23B_12 C24B_12 1.528(17)
C23B_12 H23C_12 0.9700
C23B_12 H23D_12 0.9700
C24B_12 H24C_12 0.9700
C24B_12 H24D_12 0.9700
C1_13 C2_13 1.388(4)
C1_13 C6_13 1.398(9)
C1_13 B7_13 1.594(9)
C2_13 N3_13 1.336(9)
C2_13 H2_13 0.9300
N3_13 C4_13 1.330(10)
C4_13 C5_13 1.385(13)
C4_13 H4_13 0.9300
C5_13 C6_13 1.380(9)
C5_13 H5_13 0.9300
C6_13 H6_13 0.9300
B7_13 O21_13 1.45(2)
B7_13 O8_13 1.43(2)
B7_13 O15_13 1.45(2)
O8_13 N9_13 1.373(17)
N9_13 C10_13 1.302(11)
C10_13 C10A_13 1.499(10)
C10_13 C11_13 1.51(2)
C11_13 N12_13 1.293(12)
C11_13 C11A_13 1.514(10)
N12_13 O13_13 1.357(17)
O13_13 B14_13 1.48(2)
B14_13 O20_13 1.45(2)
B14_13 O26_13 1.48(2)
B14_13 C27_13 1.595(9)
O15_13 N16_13 1.325(14)
N16_13 C17_13 1.299(11)
C17_13 C17A_13 1.504(10)
C17_13 C18_13 1.486(18)
C18_13 N19_13 1.286(11)
C18_13 C18A_13 1.500(10)
N19_13 O20_13 1.361(15)
O21_13 N22_13 1.376(15)
N22_13 C23_13 1.287(11)
C23_13 C24_13 1.488(18)
C23_13 C23A_13 1.505(10)
C24_13 N25_13 1.291(11)
C24_13 C24A_13 1.495(10)
N25_13 O26_13 1.310(14)
C27_13 C28_13 1.388(4)
C27_13 C32_13 1.412(9)
C28_13 N29_13 1.347(9)
C28_13 H28_13 0.9300
N29_13 C30_13 1.331(10)
C30_13 C31_13 1.387(13)
C30_13 H30_13 0.9300
C31_13 C32_13 1.390(9)
C31_13 H31_13 0.9300
C32_13 H32_13 0.9300
C10A_13 C10B_13 1.532(18)
C10A_13 H10A_13 0.9700
C10A_13 H10B_13 0.9700
C11A_13 C11B_13 1.531(18)
C11A_13 H11A_13 0.9700
C11A_13 H11B_13 0.9700
C17A_13 C17B_13 1.537(17)
C17A_13 H17A_13 0.9700
C17A_13 H17B_13 0.9700
C18A_13 C18B_13 1.527(17)
C18A_13 H18A_13 0.9700
C18A_13 H18B_13 0.9700
C23A_13 C23B_13 1.548(17)
C23A_13 H23A_13 0.9700
C23A_13 H23B_13 0.9700
C24A_13 C24B_13 1.514(16)
C24A_13 H24A_13 0.9700
C24A_13 H24B_13 0.9700
C10B_13 C11B_13 1.491(16)
C10B_13 H10C_13 0.9700
C10B_13 H10D_13 0.9700
C11B_13 H11C_13 0.9700
C11B_13 H11D_13 0.9700
C17B_13 C18B_13 1.531(16)
C17B_13 H17C_13 0.9700
C17B_13 H17D_13 0.9700
C18B_13 H18C_13 0.9700
C18B_13 H18D_13 0.9700
C23B_13 C24B_13 1.506(16)
C23B_13 H23C_13 0.9700
C23B_13 H23D_13 0.9700
C24B_13 H24C_13 0.9700
C24B_13 H24D_13 0.9700
C1_14 C2_14 1.392(4)
C1_14 C6_14 1.408(8)
C1_14 B7_14 1.589(8)
C2_14 N3_14 1.324(9)
C2_14 H2_14 0.9300
N3_14 C4_14 1.341(10)
C4_14 C5_14 1.378(12)
C4_14 H4_14 0.9300
C5_14 C6_14 1.393(9)
C5_14 H5_14 0.9300
C6_14 H6_14 0.9300
B7_14 O21_14 1.432(17)
B7_14 O8_14 1.469(19)
B7_14 O15_14 1.465(19)
O8_14 N9_14 1.367(14)
N9_14 C10_14 1.280(11)
C10_14 C11_14 1.456(16)
C10_14 C10A_14 1.491(10)
C11_14 N12_14 1.283(11)
C11_14 C11A_14 1.504(9)
N12_14 O13_14 1.358(13)
O13_14 B14_14 1.482(18)
B14_14 O26_14 1.458(16)
B14_14 O20_14 1.472(17)
B14_14 C27_14 1.601(8)
O15_14 N16_14 1.383(13)
N16_14 C17_14 1.285(11)
C17_14 C18_14 1.445(16)
C17_14 C17A_14 1.504(9)
C18_14 N19_14 1.293(10)
C18_14 C18A_14 1.494(10)
N19_14 O20_14 1.353(12)
O21_14 N22_14 1.337(13)
N22_14 C23_14 1.294(10)
C23_14 C24_14 1.481(16)
C23_14 C23A_14 1.492(9)
C24_14 N25_14 1.279(10)
C24_14 C24A_14 1.488(9)
N25_14 O26_14 1.355(13)
C27_14 C28_14 1.389(4)
C27_14 C32_14 1.403(8)
C28_14 N29_14 1.334(8)
C28_14 H28_14 0.9300
N29_14 C30_14 1.336(9)
C30_14 C31_14 1.373(12)
C30_14 H30_14 0.9300
C31_14 C32_14 1.386(9)
C31_14 H31_14 0.9300
C32_14 H32_14 0.9300
C10A_14 C10B_14 1.536(15)
C10A_14 H10A_14 0.9700
C10A_14 H10B_14 0.9700
C11A_14 C11B_14 1.528(15)
C11A_14 H11A_14 0.9700
C11A_14 H11B_14 0.9700
C17A_14 C17B_14 1.471(16)
C17A_14 H17A_14 0.9700
C17A_14 H17B_14 0.9700
C18A_14 C18B_14 1.492(15)
C18A_14 H18A_14 0.9700
C18A_14 H18B_14 0.9700
C23A_14 C23B_14 1.528(16)
C23A_14 H23A_14 0.9700
C23A_14 H23B_14 0.9700
C24A_14 C24B_14 1.533(15)
C24A_14 H24A_14 0.9700
C24A_14 H24B_14 0.9700
C10B_14 C11B_14 1.502(14)
C10B_14 H10C_14 0.9700
C10B_14 H10D_14 0.9700
C11B_14 H11C_14 0.9700
C11B_14 H11D_14 0.9700
C17B_14 C18B_14 1.502(15)
C17B_14 H17C_14 0.9700
C17B_14 H17D_14 0.9700
C18B_14 H18C_14 0.9700
C18B_14 H18D_14 0.9700
C23B_14 C24B_14 1.490(14)
C23B_14 H23C_14 0.9700
C23B_14 H23D_14 0.9700
C24B_14 H24C_14 0.9700
C24B_14 H24D_14 0.9700
C1_15 C2_15 1.388(4)
C1_15 C6_15 1.397(9)
C1_15 B7_15 1.598(9)
C2_15 N3_15 1.319(9)
C2_15 H2_15 0.9300
N3_15 C4_15 1.334(10)
C4_15 C5_15 1.392(13)
C4_15 H4_15 0.9300
C5_15 C6_15 1.381(9)
C5_15 H5_15 0.9300
C6_15 H6_15 0.9300
B7_15 O21_15 1.394(19)
B7_15 O15_15 1.46(2)
B7_15 O8_15 1.48(2)
O8_15 N9_15 1.359(16)
N9_15 C10_15 1.312(11)
C10_15 C11_15 1.471(18)
C10_15 C10A_15 1.504(10)
C11_15 N12_15 1.285(11)
C11_15 C11A_15 1.497(10)
N12_15 O13_15 1.376(15)
O13_15 B14_15 1.46(2)
B14_15 O20_15 1.43(2)
B14_15 O26_15 1.438(19)
B14_15 C27_15 1.594(9)
O15_15 N16_15 1.373(16)
N16_15 C17_15 1.277(11)
C17_15 C17A_15 1.503(10)
C17_15 C18_15 1.50(2)
C18_15 N19_15 1.286(12)
C18_15 C18A_15 1.499(10)
N19_15 O20_15 1.344(16)
O21_15 N22_15 1.336(15)
N22_15 C23_15 1.291(11)
C23_15 C23A_15 1.489(10)
C23_15 C24_15 1.470(18)
C24_15 N25_15 1.282(11)
C24_15 C24A_15 1.501(10)
N25_15 O26_15 1.301(15)
C27_15 C28_15 1.390(4)
C27_15 C32_15 1.408(9)
C28_15 N29_15 1.332(9)
C28_15 H28_15 0.9300
N29_15 C30_15 1.331(10)
C30_15 C31_15 1.384(13)
C30_15 H30_15 0.9300
C31_15 C32_15 1.379(9)
C31_15 H31_15 0.9300
C32_15 H32_15 0.9300
C10A_15 C10B_15 1.530(17)
C10A_15 H10A_15 0.9700
C10A_15 H10B_15 0.9700
C11A_15 C11B_15 1.568(18)
C11A_15 H11A_15 0.9700
C11A_15 H11B_15 0.9700
C17A_15 C17B_15 1.553(18)
C17A_15 H17A_15 0.9700
C17A_15 H17B_15 0.9700
C18A_15 C18B_15 1.533(18)
C18A_15 H18A_15 0.9700
C18A_15 H18B_15 0.9700
C23A_15 C23B_15 1.496(16)
C23A_15 H23A_15 0.9700
C23A_15 H23B_15 0.9700
C24A_15 C24B_15 1.507(16)
C24A_15 H24A_15 0.9700
C24A_15 H24B_15 0.9700
C10B_15 C11B_15 1.493(16)
C10B_15 H10C_15 0.9700
C10B_15 H10D_15 0.9700
C11B_15 H11C_15 0.9700
C11B_15 H11D_15 0.9700
C17B_15 C18B_15 1.554(17)
C17B_15 H17C_15 0.9700
C17B_15 H17D_15 0.9700
C18B_15 H18C_15 0.9700
C18B_15 H18D_15 0.9700
C23B_15 C24B_15 1.496(16)
C23B_15 H23C_15 0.9700
C23B_15 H23D_15 0.9700
C24B_15 H24C_15 0.9700
C24B_15 H24D_15 0.9700
C1_16 C2_16 1.389(4)
C1_16 C6_16 1.405(9)
C1_16 B7_16 1.591(9)
C2_16 N3_16 1.334(9)
C2_16 H2_16 0.9300
N3_16 C4_16 1.341(10)
C4_16 C5_16 1.392(13)
C4_16 H4_16 0.9300
C5_16 C6_16 1.383(9)
C5_16 H5_16 0.9300
C6_16 H6_16 0.9300
B7_16 O15_16 1.45(2)
B7_16 O8_16 1.43(2)
B7_16 O21_16 1.436(18)
O8_16 N9_16 1.326(15)
N9_16 C10_16 1.285(11)
C10_16 C11_16 1.445(18)
C10_16 C10A_16 1.501(10)
C11_16 N12_16 1.303(11)
C11_16 C11A_16 1.497(10)
N12_16 O13_16 1.320(14)
O13_16 B14_16 1.45(2)
B14_16 O26_16 1.423(17)
B14_16 O20_16 1.444(19)
B14_16 C27_16 1.597(8)
O15_16 N16_16 1.335(14)
N16_16 C17_16 1.290(11)
C17_16 C18_16 1.466(17)
C17_16 C17A_16 1.501(10)
C18_16 N19_16 1.280(11)
C18_16 C18A_16 1.489(10)
N19_16 O20_16 1.368(14)
O21_16 N22_16 1.358(13)
N22_16 C23_16 1.293(10)
C23_16 C24_16 1.480(16)
C23_16 C23A_16 1.496(10)
C24_16 N25_16 1.289(10)
C24_16 C24A_16 1.498(9)
N25_16 O26_16 1.328(13)
C27_16 C28_16 1.390(4)
C27_16 C32_16 1.399(8)
C28_16 N29_16 1.333(8)
C28_16 H28_16 0.9300
N29_16 C30_16 1.328(9)
C30_16 C31_16 1.394(11)
C30_16 H30_16 0.9300
C31_16 C32_16 1.375(9)
C31_16 H31_16 0.9300
C32_16 H32_16 0.9300
C10A_16 C10B_16 1.502(18)
C10A_16 H10A_16 0.9700
C10A_16 H10B_16 0.9700
C11A_16 C11B_16 1.499(16)
C11A_16 H11A_16 0.9700
C11A_16 H11B_16 0.9700
C17A_16 C17B_16 1.488(16)
C17A_16 H17A_16 0.9700
C17A_16 H17B_16 0.9700
C18A_16 C18B_16 1.502(16)
C18A_16 H18A_16 0.9700
C18A_16 H18B_16 0.9700
C23A_16 C23B_16 1.506(14)
C23A_16 H23A_16 0.9700
C23A_16 H23B_16 0.9700
C24A_16 C24B_16 1.467(15)
C24A_16 H24A_16 0.9700
C24A_16 H24B_16 0.9700
C10B_16 C11B_16 1.486(16)
C10B_16 H10C_16 0.9700
C10B_16 H10D_16 0.9700
C11B_16 H11C_16 0.9700
C11B_16 H11D_16 0.9700
C17B_16 C18B_16 1.488(15)
C17B_16 H17C_16 0.9700
C17B_16 H17D_16 0.9700
C18B_16 H18C_16 0.9700
C18B_16 H18D_16 0.9700
C23B_16 C24B_16 1.483(15)
C23B_16 H23C_16 0.9700
C23B_16 H23D_16 0.9700
C24B_16 H24C_16 0.9700
C24B_16 H24D_16 0.9700
C1_17 C2_17 1.391(4)
C1_17 C6_17 1.396(8)
C1_17 B7_17 1.592(8)
C2_17 N3_17 1.331(8)
C2_17 H2_17 0.9300
N3_17 C4_17 1.325(9)
C4_17 C5_17 1.396(11)
C4_17 H4_17 0.9300
C5_17 C6_17 1.389(9)
C5_17 H5_17 0.9300
C6_17 H6_17 0.9300
B7_17 O21_17 1.394(15)
B7_17 O8_17 1.432(18)
B7_17 O15_17 1.534(19)
O8_17 N9_17 1.368(13)
N9_17 C10_17 1.289(11)
C10_17 C11_17 1.463(16)
C10_17 C10A_17 1.493(10)
C11_17 N12_17 1.279(10)
C11_17 C11A_17 1.503(10)
N12_17 O13_17 1.324(12)
O13_17 B14_17 1.481(18)
B14_17 O26_17 1.455(15)
B14_17 O20_17 1.458(17)
B14_17 C27_17 1.601(8)
O15_17 N16_17 1.334(13)
N16_17 C17_17 1.297(11)
C17_17 C18_17 1.469(16)
C17_17 C17A_17 1.495(10)
C18_17 N19_17 1.285(10)
C18_17 C18A_17 1.505(10)
N19_17 O20_17 1.365(12)
O21_17 N22_17 1.339(12)
N22_17 C23_17 1.295(10)
C23_17 C24_17 1.471(15)
C23_17 C23A_17 1.505(9)
C24_17 N25_17 1.303(10)
C24_17 C24A_17 1.494(9)
N25_17 O26_17 1.352(12)
C27_17 C28_17 1.390(4)
C27_17 C32_17 1.399(8)
C28_17 N29_17 1.330(8)
C28_17 H28_17 0.9300
N29_17 C30_17 1.336(9)
C30_17 C31_17 1.380(11)
C30_17 H30_17 0.9300
C31_17 C32_17 1.383(9)
C31_17 H31_17 0.9300
C32_17 H32_17 0.9300
C10A_17 C10B_17 1.516(16)
C10A_17 H10A_17 0.9700
C10A_17 H10B_17 0.9700
C11A_17 C11B_17 1.550(17)
C11A_17 H11A_17 0.9700
C11A_17 H11B_17 0.9700
C17A_17 C17B_17 1.534(15)
C17A_17 H17A_17 0.9700
C17A_17 H17B_17 0.9700
C18A_17 C18B_17 1.541(16)
C18A_17 H18A_17 0.9700
C18A_17 H18B_17 0.9700
C23A_17 C23B_17 1.475(15)
C23A_17 H23A_17 0.9700
C23A_17 H23B_17 0.9700
C24A_17 C24B_17 1.529(14)
C24A_17 H24A_17 0.9700
C24A_17 H24B_17 0.9700
C10B_17 C11B_17 1.541(15)
C10B_17 H10C_17 0.9700
C10B_17 H10D_17 0.9700
C11B_17 H11C_17 0.9700
C11B_17 H11D_17 0.9700
C17B_17 C18B_17 1.530(16)
C17B_17 H17C_17 0.9700
C17B_17 H17D_17 0.9700
C18B_17 H18C_17 0.9700
C18B_17 H18D_17 0.9700
C23B_17 C24B_17 1.485(15)
C23B_17 H23C_17 0.9700
C23B_17 H23D_17 0.9700
C24B_17 H24C_17 0.9700
C24B_17 H24D_17 0.9700
C1_18 C2_18 1.389(4)
C1_18 C6_18 1.399(9)
C1_18 B7_18 1.601(9)
C2_18 N3_18 1.338(9)
C2_18 H2_18 0.9300
N3_18 C4_18 1.335(10)
C4_18 C5_18 1.381(13)
C4_18 H4_18 0.9300
C5_18 C6_18 1.383(9)
C5_18 H5_18 0.9300
C6_18 H6_18 0.9300
B7_18 O8_18 1.469(19)
B7_18 O15_18 1.50(2)
B7_18 O21_18 1.454(19)
O8_18 N9_18 1.334(14)
N9_18 C10_18 1.290(11)
C10_18 C10A_18 1.498(10)
C10_18 C11_18 1.499(17)
C11_18 N12_18 1.296(11)
C11_18 C11A_18 1.498(10)
N12_18 O13_18 1.362(15)
O13_18 B14_18 1.425(19)
B14_18 O20_18 1.45(2)
B14_18 O26_18 1.459(19)
B14_18 C27_18 1.601(9)
O15_18 N16_18 1.360(16)
N16_18 C17_18 1.296(11)
C17_18 C18_18 1.478(19)
C17_18 C17A_18 1.496(10)
C18_18 N19_18 1.292(11)
C18_18 C18A_18 1.507(10)
N19_18 O20_18 1.382(16)
O21_18 N22_18 1.343(15)
N22_18 C23_18 1.298(11)
C23_18 C23A_18 1.504(10)
C23_18 C24_18 1.476(18)
C24_18 N25_18 1.292(11)
C24_18 C24A_18 1.501(10)
N25_18 O26_18 1.328(15)
C27_18 C28_18 1.389(4)
C27_18 C32_18 1.394(9)
C28_18 N29_18 1.333(9)
C28_18 H28_18 0.9300
N29_18 C30_18 1.330(10)
C30_18 C31_18 1.381(13)
C30_18 H30_18 0.9300
C31_18 C32_18 1.393(9)
C31_18 H31_18 0.9300
C32_18 H32_18 0.9300
C10A_18 C10B_18 1.525(16)
C10A_18 H10A_18 0.9700
C10A_18 H10B_18 0.9700
C11A_18 C11B_18 1.596(15)
C11A_18 H11A_18 0.9700
C11A_18 H11B_18 0.9700
C17A_18 C17B_18 1.500(17)
C17A_18 H17A_18 0.9700
C17A_18 H17B_18 0.9700
C18A_18 C18B_18 1.528(17)
C18A_18 H18A_18 0.9700
C18A_18 H18B_18 0.9700
C23A_18 C23B_18 1.544(17)
C23A_18 H23A_18 0.9700
C23A_18 H23B_18 0.9700
C24A_18 C24B_18 1.505(17)
C24A_18 H24A_18 0.9700
C24A_18 H24B_18 0.9700
C10B_18 C11B_18 1.525(15)
C10B_18 H10C_18 0.9700
C10B_18 H10D_18 0.9700
C11B_18 H11C_18 0.9700
C11B_18 H11D_18 0.9700
C17B_18 C18B_18 1.502(16)
C17B_18 H17C_18 0.9700
C17B_18 H17D_18 0.9700
C18B_18 H18C_18 0.9700
C18B_18 H18D_18 0.9700
C23B_18 C24B_18 1.519(17)
C23B_18 H23C_18 0.9700
C23B_18 H23D_18 0.9700
C24B_18 H24C_18 0.9700
C24B_18 H24D_18 0.9700
C1_19 C2_19 1.390(4)
C1_19 C6_19 1.398(8)
C1_19 B7_19 1.595(9)
C2_19 N3_19 1.329(9)
C2_19 H2_19 0.9300
N3_19 C4_19 1.334(9)
C4_19 C5_19 1.383(12)
C4_19 H4_19 0.9300
C5_19 C6_19 1.395(9)
C5_19 H5_19 0.9300
C6_19 H6_19 0.9300
B7_19 O8_19 1.465(17)
B7_19 O21_19 1.471(18)
B7_19 O15_19 1.458(19)
O8_19 N9_19 1.352(16)
N9_19 C10_19 1.297(11)
C10_19 C11_19 1.489(18)
C10_19 C10A_19 1.501(10)
C11_19 N12_19 1.283(11)
C11_19 C11A_19 1.494(10)
N12_19 O13_19 1.333(15)
O13_19 B14_19 1.466(16)
B14_19 O26_19 1.456(16)
B14_19 O20_19 1.461(17)
B14_19 C27_19 1.592(8)
O15_19 N16_19 1.369(16)
N16_19 C17_19 1.293(11)
C17_19 C18_19 1.467(18)
C17_19 C17A_19 1.507(10)
C18_19 N19_19 1.277(11)
C18_19 C18A_19 1.491(10)
N19_19 O20_19 1.372(15)
O21_19 N22_19 1.358(16)
N22_19 C23_19 1.286(10)
C23_19 C23A_19 1.492(10)
C23_19 C24_19 1.477(17)
C24_19 N25_19 1.298(10)
C24_19 C24A_19 1.495(10)
N25_19 O26_19 1.337(15)
C27_19 C28_19 1.388(4)
C27_19 C32_19 1.395(8)
C28_19 N29_19 1.331(9)
C28_19 H28_19 0.9300
N29_19 C30_19 1.316(9)
C30_19 C31_19 1.370(12)
C30_19 H30_19 0.9300
C31_19 C32_19 1.376(9)
C31_19 H31_19 0.9300
C32_19 H32_19 0.9300
C10A_19 C10B_19 1.525(16)
C10A_19 H10A_19 0.9700
C10A_19 H10B_19 0.9700
C11A_19 C11B_19 1.517(16)
C11A_19 H11A_19 0.9700
C11A_19 H11B_19 0.9700
C17A_19 C17B_19 1.536(17)
C17A_19 H17A_19 0.9700
C17A_19 H17B_19 0.9700
C18A_19 C18B_19 1.543(16)
C18A_19 H18A_19 0.9700
C18A_19 H18B_19 0.9700
C23A_19 C23B_19 1.510(17)
C23A_19 H23A_19 0.9700
C23A_19 H23B_19 0.9700
C24A_19 C24B_19 1.531(17)
C24A_19 H24A_19 0.9700
C24A_19 H24B_19 0.9700
C10B_19 C11B_19 1.489(16)
C10B_19 H10C_19 0.9700
C10B_19 H10D_19 0.9700
C11B_19 H11C_19 0.9700
C11B_19 H11D_19 0.9700
C17B_19 C18B_19 1.501(16)
C17B_19 H17C_19 0.9700
C17B_19 H17D_19 0.9700
C18B_19 H18C_19 0.9700
C18B_19 H18D_19 0.9700
C23B_19 C24B_19 1.502(16)
C23B_19 H23C_19 0.9700
C23B_19 H23D_19 0.9700
C24B_19 H24C_19 0.9700
C24B_19 H24D_19 0.9700
C1_20 C2_20 1.391(4)
C1_20 C6_20 1.401(9)
C1_20 B7_20 1.592(9)
C2_20 N3_20 1.336(9)
C2_20 H2_20 0.9300
N3_20 C4_20 1.331(10)
C4_20 C5_20 1.378(13)
C4_20 H4_20 0.9300
C5_20 C6_20 1.383(9)
C5_20 H5_20 0.9300
C6_20 H6_20 0.9300
B7_20 O21_20 1.40(2)
B7_20 O15_20 1.449(19)
B7_20 O8_20 1.470(19)
O8_20 N9_20 1.390(15)
N9_20 C10_20 1.283(11)
C10_20 C10A_20 1.492(10)
C10_20 C11_20 1.482(17)
C11_20 N12_20 1.292(10)
C11_20 C11A_20 1.486(10)
N12_20 O13_20 1.325(14)
O13_20 B14_20 1.452(18)
B14_20 O20_20 1.406(17)
B14_20 O26_20 1.460(18)
B14_20 C27_20 1.597(9)
O15_20 N16_20 1.386(14)
N16_20 C17_20 1.288(10)
C17_20 C18_20 1.468(17)
C17_20 C17A_20 1.502(10)
C18_20 N19_20 1.272(10)
C18_20 C18A_20 1.495(9)
N19_20 O20_20 1.375(14)
O21_20 N22_20 1.329(15)
N22_20 C23_20 1.286(11)
C23_20 C24_20 1.469(17)
C23_20 C23A_20 1.500(10)
C24_20 N25_20 1.297(11)
C24_20 C24A_20 1.495(10)
N25_20 O26_20 1.312(14)
C27_20 C28_20 1.390(4)
C27_20 C32_20 1.402(8)
C28_20 N29_20 1.329(8)
C28_20 H28_20 0.9300
N29_20 C30_20 1.346(9)
C30_20 C31_20 1.381(12)
C30_20 H30_20 0.9300
C31_20 C32_20 1.380(9)
C31_20 H31_20 0.9300
C32_20 H32_20 0.9300
C10A_20 C10B_20 1.493(16)
C10A_20 H10A_20 0.9700
C10A_20 H10B_20 0.9700
C11A_20 C11B_20 1.488(15)
C11A_20 H11A_20 0.9700
C11A_20 H11B_20 0.9700
C17A_20 C17B_20 1.501(15)
C17A_20 H17A_20 0.9700
C17A_20 H17B_20 0.9700
C18A_20 C18B_20 1.498(16)
C18A_20 H18A_20 0.9700
C18A_20 H18B_20 0.9700
C23A_20 C23B_20 1.522(17)
C23A_20 H23A_20 0.9700
C23A_20 H23B_20 0.9700
C24A_20 C24B_20 1.540(16)
C24A_20 H24A_20 0.9700
C24A_20 H24B_20 0.9700
C10B_20 C11B_20 1.475(15)
C10B_20 H10C_20 0.9700
C10B_20 H10D_20 0.9700
C11B_20 H11C_20 0.9700
C11B_20 H11D_20 0.9700
C17B_20 C18B_20 1.485(14)
C17B_20 H17C_20 0.9700
C17B_20 H17D_20 0.9700
C18B_20 H18C_20 0.9700
C18B_20 H18D_20 0.9700
C23B_20 C24B_20 1.514(16)
C23B_20 H23C_20 0.9700
C23B_20 H23D_20 0.9700
C24B_20 H24C_20 0.9700
C24B_20 H24D_20 0.9700
C1_21 C2_21 1.389(4)
C1_21 C6_21 1.392(9)
C1_21 B7_21 1.595(9)
C2_21 N3_21 1.330(9)
C2_21 H2_21 0.9300
N3_21 C4_21 1.323(10)
C4_21 C5_21 1.385(13)
C4_21 H4_21 0.9300
C5_21 C6_21 1.386(9)
C5_21 H5_21 0.9300
C6_21 H6_21 0.9300
B7_21 O8_21 1.439(19)
B7_21 O15_21 1.455(19)
B7_21 O21_21 1.453(19)
O8_21 N9_21 1.312(17)
N9_21 C10_21 1.294(11)
C10_21 C11_21 1.50(2)
C10_21 C10A_21 1.493(10)
C11_21 N12_21 1.299(11)
C11_21 C11A_21 1.505(10)
N12_21 O13_21 1.361(19)
O13_21 B14_21 1.46(2)
B14_21 O26_21 1.45(2)
B14_21 O20_21 1.47(2)
B14_21 C27_21 1.597(9)
O15_21 N16_21 1.374(17)
N16_21 C17_21 1.299(11)
C17_21 C17A_21 1.493(10)
C17_21 C18_21 1.488(19)
C18_21 N19_21 1.295(11)
C18_21 C18A_21 1.493(10)
N19_21 O20_21 1.360(17)
O21_21 N22_21 1.342(17)
N22_21 C23_21 1.281(11)
C23_21 C24_21 1.473(19)
C23_21 C23A_21 1.501(10)
C24_21 N25_21 1.288(11)
C24_21 C24A_21 1.501(10)
N25_21 O26_21 1.344(17)
C27_21 C28_21 1.391(4)
C27_21 C32_21 1.398(9)
C28_21 N29_21 1.332(9)
C28_21 H28_21 0.9300
N29_21 C30_21 1.332(10)
C30_21 C31_21 1.394(13)
C30_21 H30_21 0.9300
C31_21 C32_21 1.393(9)
C31_21 H31_21 0.9300
C32_21 H32_21 0.9300
C10A_21 C10B_21 1.527(18)
C10A_21 H10A_21 0.9700
C10A_21 H10B_21 0.9700
C11A_21 C11B_21 1.502(18)
C11A_21 H11A_21 0.9700
C11A_21 H11B_21 0.9700
C17A_21 C17B_21 1.499(17)
C17A_21 H17A_21 0.9700
C17A_21 H17B_21 0.9700
C18A_21 C18B_21 1.529(18)
C18A_21 H18A_21 0.9700
C18A_21 H18B_21 0.9700
C23A_21 C23B_21 1.539(18)
C23A_21 H23A_21 0.9700
C23A_21 H23B_21 0.9700
C24A_21 C24B_21 1.553(17)
C24A_21 H24A_21 0.9700
C24A_21 H24B_21 0.9700
C10B_21 C11B_21 1.501(16)
C10B_21 H10C_21 0.9700
C10B_21 H10D_21 0.9700
C11B_21 H11C_21 0.9700
C11B_21 H11D_21 0.9700
C17B_21 C18B_21 1.499(16)
C17B_21 H17C_21 0.9700
C17B_21 H17D_21 0.9700
C18B_21 H18C_21 0.9700
C18B_21 H18D_21 0.9700
C23B_21 C24B_21 1.539(16)
C23B_21 H23C_21 0.9700
C23B_21 H23D_21 0.9700
C24B_21 H24C_21 0.9700
C24B_21 H24D_21 0.9700
C1_50 C2_50 1.388(11)
C1_50 C6_50 1.389(11)
C1_50 C7_50 1.515(10)
C2_50 C3_50 1.383(10)
C2_50 H2_50 0.9300
C3_50 C4_50 1.378(14)
C3_50 H3_50 0.9300
C4_50 C5_50 1.371(14)
C4_50 H4_50 0.9300
C5_50 C6_50 1.383(10)
C5_50 H5_50 0.9300
C6_50 H6_50 0.9300
C7_50 H7A_50 0.9600
C7_50 H7B_50 0.9600
C7_50 H7C_50 0.9600
C1_51 C6_51 1.385(11)
C1_51 C2_51 1.391(11)
C1_51 C7_51 1.508(10)
C2_51 C3_51 1.383(10)
C2_51 H2_51 0.9300
C3_51 C4_51 1.383(14)
C3_51 H3_51 0.9300
C4_51 C5_51 1.385(14)
C4_51 H4_51 0.9300
C5_51 C6_51 1.386(10)
C5_51 H5_51 0.9300
C6_51 H6_51 0.9300
C7_51 H7A_51 0.9600
C7_51 H7B_51 0.9600
C7_51 H7C_51 0.9600
N1_60 O3_60 1.164(19)
N1_60 O4_60 1.25(2)
N1_60 O2_60 1.271(18)
N1_61 O3_61 1.129(18)
N1_61 O2_61 1.268(18)
N1_61 O4_61 1.336(19)
N1_62 O2_62 1.14(2)
N1_62 O3_62 1.18(2)
N1_62 O4_62 1.26(2)
N1_63 O2_63 1.20(3)
N1_63 O3_63 1.25(3)
N1_63 O4_63 1.29(2)
N1_64 O3_64 1.195(18)
N1_64 O2_64 1.190(19)
N1_64 O4_64 1.266(19)
N1_65 O4_65 1.13(2)
N1_65 O2_65 1.20(2)
N1_65 O3_65 1.29(2)
N1_66 O4_66 1.17(2)
N1_66 O2_66 1.27(2)
N1_66 O3_66 1.25(2)
N1_67 O2_67 1.15(3)
N1_67 O3_67 1.18(3)
N1_67 O4_67 1.22(3)
N1_68 O4_68 1.18(3)
N1_68 O2_68 1.17(3)
N1_68 O3_68 1.26(3)

loop_
_geom_torsion_atom_site_label_1
_geom_torsion_atom_site_label_2
_geom_torsion_atom_site_label_3
_geom_torsion_atom_site_label_4
_geom_torsion
C6_10 C1_10 C2_10 N3_10 -0.4(17)
B7_10 C1_10 C2_10 N3_10 178.8(16)
C1_10 C2_10 N3_10 C4_10 1.3(19)
C1_10 C2_10 N3_10 Pd2_1 -174.6(11)
C2_10 N3_10 C4_10 C5_10 -0.5(18)
Pd2_1 N3_10 C4_10 C5_10 175.6(12)
N3_10 C4_10 C5_10 C6_10 -1.1(19)
C4_10 C5_10 C6_10 C1_10 2.0(18)
C2_10 C1_10 C6_10 C5_10 -1.3(16)
B7_10 C1_10 C6_10 C5_10 179.5(16)
C2_10 C1_10 B7_10 O21_10 138.0(14)
C6_10 C1_10 B7_10 O21_10 -42.9(17)
C2_10 C1_10 B7_10 O8_10 15(2)
C6_10 C1_10 B7_10 O8_10 -165.5(15)
C2_10 C1_10 B7_10 O15_10 -103.4(15)
C6_10 C1_10 B7_10 O15_10 75.7(16)
O21_10 B7_10 O8_10 N9_10 56.0(19)
O15_10 B7_10 O8_10 N9_10 -68.0(18)
C1_10 B7_10 O8_10 N9_10 175.5(14)
B7_10 O8_10 N9_10 C10_10 -172.2(15)
B7_10 O8_10 N9_10 Fe1 7(2)
N22_10 Fe1 N9_10 C10_10 132.0(13)
N12_10 Fe1 N9_10 C10_10 0.9(12)
N16_10 Fe1 N9_10 C10_10 -141.4(14)
N25_10 Fe1 N9_10 C10_10 68.7(17)
N19_10 Fe1 N9_10 C10_10 -70.8(15)
N22_10 Fe1 N9_10 O8_10 -46.8(17)
N12_10 Fe1 N9_10 O8_10 -177.8(18)
N16_10 Fe1 N9_10 O8_10 39.8(17)
N25_10 Fe1 N9_10 O8_10 -110.1(17)
N19_10 Fe1 N9_10 O8_10 110.5(17)
O8_10 N9_10 C10_10 C11_10 179.5(15)
Fe1 N9_10 C10_10 C11_10 0.6(16)
O8_10 N9_10 C10_10 C10A_10 0(2)
Fe1 N9_10 C10_10 C10A_10 -178.5(14)
N9_10 C10_10 C11_10 N12_10 -2.7(16)
C10A_10 C10_10 C11_10 N12_10 176.5(14)
N9_10 C10_10 C11_10 C11A_10 178.6(15)
C10A_10 C10_10 C11_10 C11A_10 -2.3(19)
C10_10 C11_10 N12_10 O13_10 -179.2(13)
C11A_10 C11_10 N12_10 O13_10 -0.5(18)
C10_10 C11_10 N12_10 Fe1 3.6(15)
C11A_10 C11_10 N12_10 Fe1 -177.7(14)
N22_10 Fe1 N12_10 C11_10 -78.3(13)
N9_10 Fe1 N12_10 C11_10 -2.7(11)
N16_10 Fe1 N12_10 C11_10 64.5(15)
N25_10 Fe1 N12_10 C11_10 -146.6(12)
N19_10 Fe1 N12_10 C11_10 127.9(12)
N22_10 Fe1 N12_10 O13_10 104.8(14)
N9_10 Fe1 N12_10 O13_10 -179.5(15)
N16_10 Fe1 N12_10 O13_10 -112.4(14)
N25_10 Fe1 N12_10 O13_10 36.6(14)
N19_10 Fe1 N12_10 O13_10 -48.9(14)
C11_10 N12_10 O13_10 B14_10 -166.1(13)
Fe1 N12_10 O13_10 B14_10 10.8(19)
N12_10 O13_10 B14_10 O26_10 -66.6(17)
N12_10 O13_10 B14_10 O20_10 57.7(17)
N12_10 O13_10 B14_10 C27_10 176.9(12)
O21_10 B7_10 O15_10 N16_10 -62.7(18)
O8_10 B7_10 O15_10 N16_10 61.7(18)
C1_10 B7_10 O15_10 N16_10 -178.4(13)
B7_10 O15_10 N16_10 C17_10 -168.8(14)
B7_10 O15_10 N16_10 Fe1 4(2)
O15_10 N16_10 C17_10 C17A_10 -3(2)
Fe1 N16_10 C17_10 C17A_10 -176.9(14)
O15_10 N16_10 C17_10 C18_10 177.1(15)
Fe1 N16_10 C17_10 C18_10 3.4(16)
N16_10 C17_10 C18_10 N19_10 -2.4(17)
C17A_10 C17_10 C18_10 N19_10 178.0(15)
N16_10 C17_10 C18_10 C18A_10 175.2(15)
C17A_10 C17_10 C18_10 C18A_10 -4(2)
C17_10 C18_10 N19_10 O20_10 177.8(15)
C18A_10 C18_10 N19_10 O20_10 0(2)
C17_10 C18_10 N19_10 Fe1 0.3(16)
C18A_10 C18_10 N19_10 Fe1 -177.0(14)
C18_10 N19_10 O20_10 B14_10 -172.0(14)
Fe1 N19_10 O20_10 B14_10 5(2)
O26_10 B14_10 O20_10 N19_10 60.9(16)
O13_10 B14_10 O20_10 N19_10 -65.5(18)
C27_10 B14_10 O20_10 N19_10 174.2(12)
O8_10 B7_10 O21_10 N22_10 -63.5(18)
O15_10 B7_10 O21_10 N22_10 59.5(18)
C1_10 B7_10 O21_10 N22_10 174.4(12)
B7_10 O21_10 N22_10 C23_10 -170.6(13)
B7_10 O21_10 N22_10 Fe1 4.7(18)
N9_10 Fe1 N22_10 C23_10 -146.8(12)
N12_10 Fe1 N22_10 C23_10 -73.2(12)
N16_10 Fe1 N22_10 C23_10 130.2(11)
N25_10 Fe1 N22_10 C23_10 -2.1(11)
N19_10 Fe1 N22_10 C23_10 62.5(16)
N9_10 Fe1 N22_10 O21_10 38.2(12)
N12_10 Fe1 N22_10 O21_10 111.8(12)
N16_10 Fe1 N22_10 O21_10 -44.8(12)
N25_10 Fe1 N22_10 O21_10 -177.1(13)
N19_10 Fe1 N22_10 O21_10 -112.5(13)
O21_10 N22_10 C23_10 C24_10 179.2(12)
Fe1 N22_10 C23_10 C24_10 3.9(14)
O21_10 N22_10 C23_10 C23A_10 -1.2(18)
Fe1 N22_10 C23_10 C23A_10 -176.5(12)
N22_10 C23_10 C24_10 N25_10 -4.0(15)
C23A_10 C23_10 C24_10 N25_10 176.4(13)
N22_10 C23_10 C24_10 C24A_10 178.2(13)
C23A_10 C23_10 C24_10 C24A_10 -1.4(18)
C23_10 C24_10 N25_10 O26_10 -172.9(13)
C24A_10 C24_10 N25_10 O26_10 5(2)
C23_10 C24_10 N25_10 Fe1 2.6(16)
C24A_10 C24_10 N25_10 Fe1 -179.7(12)
N22_10 Fe1 N25_10 C24_10 -0.5(12)
N9_10 Fe1 N25_10 C24_10 65.3(17)
N12_10 Fe1 N25_10 C24_10 131.9(13)
N16_10 Fe1 N25_10 C24_10 -74.3(15)
N19_10 Fe1 N25_10 C24_10 -145.8(13)
N22_10 Fe1 N25_10 O26_10 174.7(15)
N9_10 Fe1 N25_10 O26_10 -119.6(14)
N12_10 Fe1 N25_10 O26_10 -52.9(14)
N16_10 Fe1 N25_10 O26_10 100.9(15)
N19_10 Fe1 N25_10 O26_10 29.4(14)
C24_10 N25_10 O26_10 B14_10 -167.2(14)
Fe1 N25_10 O26_10 B14_10 17(2)
O13_10 B14_10 O26_10 N25_10 51.8(18)
O20_10 B14_10 O26_10 N25_10 -74.2(16)
C27_10 B14_10 O26_10 N25_10 170.8(12)
O26_10 B14_10 C27_10 C28_10 -138.0(13)
O13_10 B14_10 C27_10 C28_10 -16.5(18)
O20_10 B14_10 C27_10 C28_10 105.7(15)
O26_10 B14_10 C27_10 C32_10 44.6(16)
O13_10 B14_10 C27_10 C32_10 166.1(12)
O20_10 B14_10 C27_10 C32_10 -71.7(15)
C32_10 C27_10 C28_10 N29_10 0.3(15)
B14_10 C27_10 C28_10 N29_10 -177.2(13)
C27_10 C28_10 N29_10 C30_10 -1.6(16)
C27_10 C28_10 N29_10 Pd1_1 171.5(9)
C28_10 N29_10 C30_10 C31_10 2.6(16)
Pd1_1 N29_10 C30_10 C31_10 -171.0(10)
N29_10 C30_10 C31_10 C32_10 -2.2(17)
C30_10 C31_10 C32_10 C27_10 0.9(16)
C28_10 C27_10 C32_10 C31_10 0.0(14)
B14_10 C27_10 C32_10 C31_10 177.7(14)
N9_10 C10_10 C10A_10 C10B_10 167(2)
C11_10 C10_10 C10A_10 C10B_10 -12(2)
N12_10 C11_10 C11A_10 C11B_10 175.4(17)
C10_10 C11_10 C11A_10 C11B_10 -6(2)
N16_10 C17_10 C17A_10 C17B_10 -162.6(19)
C18_10 C17_10 C17A_10 C17B_10 17(2)
N19_10 C18_10 C18A_10 C18B_10 -164.7(19)
C17_10 C18_10 C18A_10 C18B_10 18(2)
N22_10 C23_10 C23A_10 C23B_10 172.5(15)
C24_10 C23_10 C23A_10 C23B_10 -8(2)
N25_10 C24_10 C24A_10 C24B_10 170.0(18)
C23_10 C24_10 C24A_10 C24B_10 -13(2)
C10_10 C10A_10 C10B_10 C11B_10 39(3)
C10A_10 C10B_10 C11B_10 C11A_10 -48(3)
C11_10 C11A_10 C11B_10 C10B_10 29(3)
C17_10 C17A_10 C17B_10 C18B_10 -41(3)
C17A_10 C17B_10 C18B_10 C18A_10 59(3)
C18_10 C18A_10 C18B_10 C17B_10 -48(3)
C23_10 C23A_10 C23B_10 C24B_10 32(2)
C24_10 C24A_10 C24B_10 C23B_10 37(2)
C23A_10 C23B_10 C24B_10 C24A_10 -49(3)
C6_11 C1_11 C2_11 N3_11 1.7(17)
B7_11 C1_11 C2_11 N3_11 -176.8(17)
C1_11 C2_11 N3_11 C4_11 0.9(19)
C1_11 C2_11 N3_11 Pd2_1 -174.8(12)
C2_11 N3_11 C4_11 C5_11 -2.2(19)
Pd2_1 N3_11 C4_11 C5_11 173.8(13)
N3_11 C4_11 C5_11 C6_11 0.7(19)
C4_11 C5_11 C6_11 C1_11 2.2(19)
C2_11 C1_11 C6_11 C5_11 -3.2(16)
B7_11 C1_11 C6_11 C5_11 175.4(17)
C2_11 C1_11 B7_11 O21_11 21(2)
C6_11 C1_11 B7_11 O21_11 -157.5(17)
C2_11 C1_11 B7_11 O8_11 147.6(16)
C6_11 C1_11 B7_11 O8_11 -31(2)
C2_11 C1_11 B7_11 O15_11 -101.2(16)
C6_11 C1_11 B7_11 O15_11 80.3(17)
O21_11 B7_11 O8_11 N9_11 -57(2)
O15_11 B7_11 O8_11 N9_11 66.3(18)
C1_11 B7_11 O8_11 N9_11 176.6(14)
B7_11 O8_11 N9_11 C10_11 171.0(17)
B7_11 O8_11 N9_11 Fe2 -3(2)
N19_11 Fe2 N9_11 C10_11 74.4(16)
N25_11 Fe2 N9_11 C10_11 -66.2(16)
N12_11 Fe2 N9_11 C10_11 1.2(13)
N22_11 Fe2 N9_11 C10_11 -134.4(14)
N16_11 Fe2 N9_11 C10_11 142.8(14)
N19_11 Fe2 N9_11 O8_11 -112.3(15)
N25_11 Fe2 N9_11 O8_11 107.1(17)
N12_11 Fe2 N9_11 O8_11 174.5(17)
N22_11 Fe2 N9_11 O8_11 38.9(16)
N16_11 Fe2 N9_11 O8_11 -43.9(16)
O8_11 N9_11 C10_11 C11_11 -175.3(15)
Fe2 N9_11 C10_11 C11_11 -1.3(16)
O8_11 N9_11 C10_11 C10A_11 2.0(19)
Fe2 N9_11 C10_11 C10A_11 176.0(14)
N9_11 C10_11 C11_11 N12_11 0.5(17)
C10A_11 C10_11 C11_11 N12_11 -176.8(15)
N9_11 C10_11 C11_11 C11A_11 -177.1(15)
C10A_11 C10_11 C11_11 C11A_11 6(2)
C10_11 C11_11 N12_11 O13_11 -176.6(16)
C11A_11 C11_11 N12_11 O13_11 1(2)
C10_11 C11_11 N12_11 Fe2 0.4(16)
C11A_11 C11_11 N12_11 Fe2 178.0(13)
C11_11 N12_11 O13_11 B14_11 173.7(16)
Fe2 N12_11 O13_11 B14_11 -3(2)
N12_11 O13_11 B14_11 O26_11 61(2)
N12_11 O13_11 B14_11 O20_11 -58.6(18)
N12_11 O13_11 B14_11 C27_11 -176.1(14)
O21_11 B7_11 O15_11 N16_11 61.1(19)
O8_11 B7_11 O15_11 N16_11 -63.8(17)
C1_11 B7_11 O15_11 N16_11 -175.7(13)
B7_11 O15_11 N16_11 C17_11 179.5(15)
B7_11 O15_11 N16_11 Fe2 0(2)
O15_11 N16_11 C17_11 C18_11 -177.7(15)
Fe2 N16_11 C17_11 C18_11 1.8(16)
O15_11 N16_11 C17_11 C17A_11 5(2)
Fe2 N16_11 C17_11 C17A_11 -175.8(15)
N16_11 C17_11 C18_11 N19_11 1.8(17)
C17A_11 C17_11 C18_11 N19_11 179.6(17)
N16_11 C17_11 C18_11 C18A_11 -177.8(15)
C17A_11 C17_11 C18_11 C18A_11 0(2)
C17_11 C18_11 N19_11 O20_11 -177.8(13)
C18A_11 C18_11 N19_11 O20_11 2(2)
C17_11 C18_11 N19_11 Fe2 -4.9(18)
C18A_11 C18_11 N19_11 Fe2 174.7(14)
N9_11 Fe2 N19_11 C18_11 74.3(16)
N25_11 Fe2 N19_11 C18_11 -129.1(14)
N12_11 Fe2 N19_11 C18_11 146.0(14)
N22_11 Fe2 N19_11 C18_11 -61.4(18)
N16_11 Fe2 N19_11 C18_11 4.6(13)
N9_11 Fe2 N19_11 O20_11 -113.3(14)
N25_11 Fe2 N19_11 O20_11 43.3(14)
N12_11 Fe2 N19_11 O20_11 -41.6(14)
N22_11 Fe2 N19_11 O20_11 111.0(15)
N16_11 Fe2 N19_11 O20_11 177.0(15)
C18_11 N19_11 O20_11 B14_11 170.9(16)
Fe2 N19_11 O20_11 B14_11 -2(2)
O26_11 B14_11 O20_11 N19_11 -58.8(19)
O13_11 B14_11 O20_11 N19_11 61.3(17)
C27_11 B14_11 O20_11 N19_11 177.9(12)
O8_11 B7_11 O21_11 N22_11 63(2)
O15_11 B7_11 O21_11 N22_11 -57(2)
C1_11 B7_11 O21_11 N22_11 -175.1(14)
B7_11 O21_11 N22_11 C23_11 173.8(17)
B7_11 O21_11 N22_11 Fe2 -8(2)
N9_11 Fe2 N22_11 C23_11 144.9(14)
N19_11 Fe2 N22_11 C23_11 -68.8(18)
N25_11 Fe2 N22_11 C23_11 1.1(13)
N12_11 Fe2 N22_11 C23_11 71.9(16)
N16_11 Fe2 N22_11 C23_11 -133.3(14)
N9_11 Fe2 N22_11 O21_11 -33.0(17)
N19_11 Fe2 N22_11 O21_11 113.3(16)
N25_11 Fe2 N22_11 O21_11 -176.8(17)
N12_11 Fe2 N22_11 O21_11 -106.0(17)
N16_11 Fe2 N22_11 O21_11 48.8(16)
O21_11 N22_11 C23_11 C24_11 177.6(15)
Fe2 N22_11 C23_11 C24_11 -0.5(18)
O21_11 N22_11 C23_11 C23A_11 3(2)
Fe2 N22_11 C23_11 C23A_11 -175.5(14)
N22_11 C23_11 C24_11 N25_11 -0.7(17)
C23A_11 C23_11 C24_11 N25_11 174.5(15)
N22_11 C23_11 C24_11 C24A_11 -179.0(17)
C23A_11 C23_11 C24_11 C24A_11 -4(2)
C23_11 C24_11 N25_11 O26_11 -177.9(14)
C24A_11 C24_11 N25_11 O26_11 0.4(19)
C23_11 C24_11 N25_11 Fe2 1.6(16)
C24A_11 C24_11 N25_11 Fe2 179.9(15)
N9_11 Fe2 N25_11 C24_11 -72.5(16)
N19_11 Fe2 N25_11 C24_11 137.9(13)
N12_11 Fe2 N25_11 C24_11 -138.4(13)
N22_11 Fe2 N25_11 C24_11 -1.5(12)
N16_11 Fe2 N25_11 C24_11 68.2(14)
N9_11 Fe2 N25_11 O26_11 106.9(14)
N19_11 Fe2 N25_11 O26_11 -42.7(15)
N12_11 Fe2 N25_11 O26_11 41.0(15)
N22_11 Fe2 N25_11 O26_11 177.9(16)
N16_11 Fe2 N25_11 O26_11 -112.4(15)
C24_11 N25_11 O26_11 B14_11 178.4(16)
Fe2 N25_11 O26_11 B14_11 -1(2)
O20_11 B14_11 O26_11 N25_11 60.2(19)
O13_11 B14_11 O26_11 N25_11 -59(2)
C27_11 B14_11 O26_11 N25_11 -178.7(14)
O26_11 B14_11 C27_11 C28_11 -27(2)
O20_11 B14_11 C27_11 C28_11 94.1(17)
O13_11 B14_11 C27_11 C28_11 -148.9(15)
O26_11 B14_11 C27_11 C32_11 150.0(15)
O20_11 B14_11 C27_11 C32_11 -88.6(17)
O13_11 B14_11 C27_11 C32_11 28.3(19)
C32_11 C27_11 C28_11 N29_11 0.3(16)
B14_11 C27_11 C28_11 N29_11 177.7(15)
C27_11 C28_11 N29_11 C30_11 -1.1(17)
C27_11 C28_11 N29_11 Pd3_1 -179.0(11)
C28_11 N29_11 C30_11 C31_11 0.7(18)
Pd3_1 N29_11 C30_11 C31_11 178.8(12)
N29_11 C30_11 C31_11 C32_11 0.3(18)
C30_11 C31_11 C32_11 C27_11 -1.1(17)
C28_11 C27_11 C32_11 C31_11 0.8(15)
B14_11 C27_11 C32_11 C31_11 -176.7(15)
N9_11 C10_11 C10A_11 C10B_11 -169.0(17)
C11_11 C10_11 C10A_11 C10B_11 8(2)
N12_11 C11_11 C11A_11 C11B_11 -161.3(17)
C10_11 C11_11 C11A_11 C11B_11 16(2)
N16_11 C17_11 C17A_11 C17B_11 -163.1(18)
C18_11 C17_11 C17A_11 C17B_11 20(2)
N19_11 C18_11 C18A_11 C18B_11 -166(2)
C17_11 C18_11 C18A_11 C18B_11 13(2)
N22_11 C23_11 C23A_11 C23B_11 167(2)
C24_11 C23_11 C23A_11 C23B_11 -7(2)
N25_11 C24_11 C24A_11 C24B_11 175.0(18)
C23_11 C24_11 C24A_11 C24B_11 -7(2)
C10_11 C10A_11 C10B_11 C11B_11 -44(2)
C10A_11 C10B_11 C11B_11 C11A_11 69(2)
C11_11 C11A_11 C11B_11 C10B_11 -51(2)
C17_11 C17A_11 C17B_11 C18B_11 -50(2)
C18_11 C18A_11 C18B_11 C17B_11 -47(3)
C17A_11 C17B_11 C18B_11 C18A_11 66(2)
C23_11 C23A_11 C23B_11 C24B_11 30(3)
C24_11 C24A_11 C24B_11 C23B_11 29(3)
C23A_11 C23B_11 C24B_11 C24A_11 -44(3)
C6_12 C1_12 C2_12 N3_12 1.3(16)
B7_12 C1_12 C2_12 N3_12 -176.8(15)
C1_12 C2_12 N3_12 C4_12 0.0(17)
C1_12 C2_12 N3_12 Pd3_1 173.7(10)
C2_12 N3_12 C4_12 C5_12 -1.4(17)
Pd3_1 N3_12 C4_12 C5_12 -175.1(11)
N3_12 C4_12 C5_12 C6_12 1.3(18)
C4_12 C5_12 C6_12 C1_12 0.2(18)
C2_12 C1_12 C6_12 C5_12 -1.4(15)
B7_12 C1_12 C6_12 C5_12 176.8(15)
C2_12 C1_12 B7_12 O15_12 17(2)
C6_12 C1_12 B7_12 O15_12 -161.2(14)
C2_12 C1_12 B7_12 O8_12 135.7(15)
C6_12 C1_12 B7_12 O8_12 -42.2(18)
C2_12 C1_12 B7_12 O21_12 -102.6(17)
C6_12 C1_12 B7_12 O21_12 79.5(18)
O15_12 B7_12 O8_12 N9_12 -72.5(18)
O21_12 B7_12 O8_12 N9_12 54(2)
C1_12 B7_12 O8_12 N9_12 170.8(14)
B7_12 O8_12 N9_12 C10_12 -165.9(15)
B7_12 O8_12 N9_12 Fe3 15(2)
O8_12 N9_12 C10_12 C11_12 -178.4(15)
Fe3 N9_12 C10_12 C11_12 1.1(17)
O8_12 N9_12 C10_12 C10A_12 -1(2)
Fe3 N9_12 C10_12 C10A_12 179.0(14)
N9_12 C10_12 C11_12 N12_12 -2.6(18)
C10A_12 C10_12 C11_12 N12_12 179.4(15)
N9_12 C10_12 C11_12 C11A_12 174.2(16)
C10A_12 C10_12 C11_12 C11A_12 -4(2)
C10_12 C11_12 N12_12 O13_12 176.6(17)
C11A_12 C11_12 N12_12 O13_12 0(2)
C10_12 C11_12 N12_12 Fe3 3.0(16)
C11A_12 C11_12 N12_12 Fe3 -173.7(15)
C11_12 N12_12 O13_12 B14_12 -165.3(16)
Fe3 N12_12 O13_12 B14_12 8(2)
N12_12 O13_12 B14_12 O26_12 -66(2)
N12_12 O13_12 B14_12 O20_12 57(2)
N12_12 O13_12 B14_12 C27_12 174.5(15)
O8_12 B7_12 O15_12 N16_12 59.8(19)
O21_12 B7_12 O15_12 N16_12 -68.4(19)
C1_12 B7_12 O15_12 N16_12 175.5(14)
B7_12 O15_12 N16_12 C17_12 -173.8(15)
B7_12 O15_12 N16_12 Fe3 10(2)
N25_12 Fe3 N16_12 C17_12 -69.1(16)
N19_12 Fe3 N16_12 C17_12 8.3(13)
N9_12 Fe3 N16_12 C17_12 137.2(14)
N12_12 Fe3 N16_12 C17_12 75.3(18)
N22_12 Fe3 N16_12 C17_12 -137.7(14)
N25_12 Fe3 N16_12 O15_12 106.9(17)
N19_12 Fe3 N16_12 O15_12 -175.7(18)
N9_12 Fe3 N16_12 O15_12 -46.8(17)
N12_12 Fe3 N16_12 O15_12 -108.8(19)
N22_12 Fe3 N16_12 O15_12 38.2(17)
O15_12 N16_12 C17_12 C18_12 176.9(15)
Fe3 N16_12 C17_12 C18_12 -6.5(17)
O15_12 N16_12 C17_12 C17A_12 0(2)
Fe3 N16_12 C17_12 C17A_12 176.4(16)
N16_12 C17_12 C18_12 N19_12 -0.7(17)
C17A_12 C17_12 C18_12 N19_12 176.9(15)
N16_12 C17_12 C18_12 C18A_12 178.7(15)
C17A_12 C17_12 C18_12 C18A_12 -4(2)
C17_12 C18_12 N19_12 O20_12 173.7(15)
C18A_12 C18_12 N19_12 O20_12 -6(2)
C17_12 C18_12 N19_12 Fe3 7.5(17)
C18A_12 C18_12 N19_12 Fe3 -171.8(14)
N25_12 Fe3 N19_12 C18_12 117.4(14)
N16_12 Fe3 N19_12 C18_12 -8.6(13)
N9_12 Fe3 N19_12 C18_12 -80.2(15)
N12_12 Fe3 N19_12 C18_12 -154.5(14)
N22_12 Fe3 N19_12 C18_12 53.0(19)
N25_12 Fe3 N19_12 O20_12 -47.4(17)
N16_12 Fe3 N19_12 O20_12 -173.4(17)
N9_12 Fe3 N19_12 O20_12 115.0(16)
N12_12 Fe3 N19_12 O20_12 40.7(16)
N22_12 Fe3 N19_12 O20_12 -111.8(18)
C18_12 N19_12 O20_12 B14_12 -160.7(15)
Fe3 N19_12 O20_12 B14_12 5(2)
O13_12 B14_12 O20_12 N19_12 -64(2)
O26_12 B14_12 O20_12 N19_12 59(2)
C27_12 B14_12 O20_12 N19_12 -179.1(14)
O15_12 B7_12 O21_12 N22_12 56(2)
O8_12 B7_12 O21_12 N22_12 -71(2)
C1_12 B7_12 O21_12 N22_12 172.8(17)
B7_12 O21_12 N22_12 C23_12 -157.6(18)
B7_12 O21_12 N22_12 Fe3 14(3)
O21_12 N22_12 C23_12 C23A_12 1(2)
Fe3 N22_12 C23_12 C23A_12 -171.0(19)
O21_12 N22_12 C23_12 C24_12 -179(2)
Fe3 N22_12 C23_12 C24_12 9.2(18)
N22_12 C23_12 C24_12 N25_12 -5.9(18)
C23A_12 C23_12 C24_12 N25_12 174.2(18)
N22_12 C23_12 C24_12 C24A_12 173.8(18)
C23A_12 C23_12 C24_12 C24A_12 -6(2)
C24A_12 C24_12 N25_12 O26_12 -2(2)
C23_12 C24_12 N25_12 O26_12 177.8(18)
C24A_12 C24_12 N25_12 Fe3 -180(2)
C23_12 C24_12 N25_12 Fe3 0(2)
N19_12 Fe3 N25_12 C24_12 -140.9(18)
N16_12 Fe3 N25_12 C24_12 -67(2)
N9_12 Fe3 N25_12 C24_12 64(2)
N12_12 Fe3 N25_12 C24_12 133.3(18)
N22_12 Fe3 N25_12 C24_12 3.6(17)
N19_12 Fe3 N25_12 O26_12 42(2)
N16_12 Fe3 N25_12 O26_12 115(2)
N9_12 Fe3 N25_12 O26_12 -113(2)
N12_12 Fe3 N25_12 O26_12 -44(2)
N22_12 Fe3 N25_12 O26_12 -174(2)
C24_12 N25_12 O26_12 B14_12 -174.0(18)
Fe3 N25_12 O26_12 B14_12 4(3)
O13_12 B14_12 O26_12 N25_12 60(2)
O20_12 B14_12 O26_12 N25_12 -64(2)
C27_12 B14_12 O26_12 N25_12 175.2(17)
O13_12 B14_12 C27_12 C28_12 147.8(14)
O26_12 B14_12 C27_12 C28_12 29(2)
O20_12 B14_12 C27_12 C28_12 -92.7(17)
O13_12 B14_12 C27_12 C32_12 -35.3(19)
O26_12 B14_12 C27_12 C32_12 -154.5(16)
O20_12 B14_12 C27_12 C32_12 84.2(18)
C32_12 C27_12 C28_12 N29_12 -1.0(16)
B14_12 C27_12 C28_12 N29_12 176.0(16)
C27_12 C28_12 N29_12 C30_12 -1.5(18)
C27_12 C28_12 N29_12 Pd4_1 169.4(11)
C28_12 N29_12 C30_12 C31_12 2.0(18)
Pd4_1 N29_12 C30_12 C31_12 -169.1(12)
N29_12 C30_12 C31_12 C32_12 0.1(18)
C30_12 C31_12 C32_12 C27_12 -2.8(18)
C28_12 C27_12 C32_12 C31_12 3.2(16)
B14_12 C27_12 C32_12 C31_12 -173.9(16)
N9_12 C10_12 C10A_12 C10B_12 170(2)
C11_12 C10_12 C10A_12 C10B_12 -12(2)
N12_12 C11_12 C11A_12 C11B_12 164(2)
C10_12 C11_12 C11A_12 C11B_12 -12(2)
N16_12 C17_12 C17A_12 C17B_12 -168.1(19)
C18_12 C17_12 C17A_12 C17B_12 15(2)
N19_12 C18_12 C18A_12 C18B_12 -155.4(19)
C17_12 C18_12 C18A_12 C18B_12 25(2)
N22_12 C23_12 C23A_12 C23B_12 -157(2)
C24_12 C23_12 C23A_12 C23B_12 23(3)
N25_12 C24_12 C24A_12 C24B_12 -160(2)
C23_12 C24_12 C24A_12 C24B_12 20(3)
C10_12 C10A_12 C10B_12 C11B_12 45(3)
C10A_12 C10B_12 C11B_12 C11A_12 -61(3)
C11_12 C11A_12 C11B_12 C10B_12 43(3)
C17_12 C17A_12 C17B_12 C18B_12 -50(2)
C17A_12 C17B_12 C18B_12 C18A_12 71(2)
C18_12 C18A_12 C18B_12 C17B_12 -55(2)
C23_12 C23A_12 C23B_12 C24B_12 -56(3)
C24_12 C24A_12 C24B_12 C23B_12 -52(3)
C23A_12 C23B_12 C24B_12 C24A_12 72(3)
C6_13 C1_13 C2_13 N3_13 -0.6(16)
B7_13 C1_13 C2_13 N3_13 -179.6(15)
C1_13 C2_13 N3_13 C4_13 -1.1(18)
C1_13 C2_13 N3_13 Pd4_1 175.1(11)
C2_13 N3_13 C4_13 C5_13 3.0(19)
Pd4_1 N3_13 C4_13 C5_13 -173.5(12)
N3_13 C4_13 C5_13 C6_13 -3.1(19)
C4_13 C5_13 C6_13 C1_13 1.2(18)
C2_13 C1_13 C6_13 C5_13 0.5(16)
B7_13 C1_13 C6_13 C5_13 179.6(15)
C2_13 C1_13 B7_13 O21_13 -102.1(17)
C6_13 C1_13 B7_13 O21_13 78.9(19)
C2_13 C1_13 B7_13 O8_13 134.9(15)
C6_13 C1_13 B7_13 O8_13 -44.0(19)
C2_13 C1_13 B7_13 O15_13 22(2)
C6_13 C1_13 B7_13 O15_13 -156.9(15)
O21_13 B7_13 O8_13 N9_13 50(2)
O15_13 B7_13 O8_13 N9_13 -73.3(19)
C1_13 B7_13 O8_13 N9_13 170.8(15)
B7_13 O8_13 N9_13 C10_13 -137(2)
B7_13 O8_13 N9_13 Fe4 15(3)
N19_13 Fe4 N9_13 C10_13 -98.4(15)
N22_13 Fe4 N9_13 C10_13 105.6(14)
N12_13 Fe4 N9_13 C10_13 -15.1(15)
N25_13 Fe4 N9_13 C10_13 42(2)
N16_13 Fe4 N9_13 C10_13 -170.7(15)
N19_13 Fe4 N9_13 O8_13 108.1(18)
N22_13 Fe4 N9_13 O8_13 -47.9(18)
N12_13 Fe4 N9_13 O8_13 -169(2)
N25_13 Fe4 N9_13 O8_13 -111.7(19)
N16_13 Fe4 N9_13 O8_13 35.8(18)
O8_13 N9_13 C10_13 C10A_13 -4(2)
Fe4 N9_13 C10_13 C10A_13 -160(2)
O8_13 N9_13 C10_13 C11_13 172.0(19)
Fe4 N9_13 C10_13 C11_13 16.3(19)
N9_13 C10_13 C11_13 N12_13 -8(2)
C10A_13 C10_13 C11_13 N12_13 168(2)
N9_13 C10_13 C11_13 C11A_13 172(2)
C10A_13 C10_13 C11_13 C11A_13 -12(2)
C11A_13 C11_13 N12_13 O13_13 -1(2)
C10_13 C11_13 N12_13 O13_13 178.2(18)
C11A_13 C11_13 N12_13 Fe4 175.5(19)
C10_13 C11_13 N12_13 Fe4 -5(2)
N9_13 Fe4 N12_13 C11_13 11.1(17)
N19_13 Fe4 N12_13 C11_13 132.2(17)
N22_13 Fe4 N12_13 C11_13 -73.2(19)
N25_13 Fe4 N12_13 C11_13 -144.7(17)
N16_13 Fe4 N12_13 C11_13 69(2)
N9_13 Fe4 N12_13 O13_13 -173(2)
N19_13 Fe4 N12_13 O13_13 -51(2)
N22_13 Fe4 N12_13 O13_13 103(2)
N25_13 Fe4 N12_13 O13_13 32(2)
N16_13 Fe4 N12_13 O13_13 -115(2)
C11_13 N12_13 O13_13 B14_13 -162.4(19)
Fe4 N12_13 O13_13 B14_13 21(3)
N12_13 O13_13 B14_13 O20_13 44(2)
N12_13 O13_13 B14_13 O26_13 -76.4(18)
N12_13 O13_13 B14_13 C27_13 169.9(15)
O21_13 B7_13 O15_13 N16_13 -67.4(19)
O8_13 B7_13 O15_13 N16_13 57.1(18)
C1_13 B7_13 O15_13 N16_13 170.0(14)
B7_13 O15_13 N16_13 C17_13 -161.2(16)
B7_13 O15_13 N16_13 Fe4 13(2)
O15_13 N16_13 C17_13 C17A_13 -1(2)
Fe4 N16_13 C17_13 C17A_13 -176.1(16)
O15_13 N16_13 C17_13 C18_13 178.6(15)
Fe4 N16_13 C17_13 C18_13 3.5(16)
N16_13 C17_13 C18_13 N19_13 -3.3(18)
C17A_13 C17_13 C18_13 N19_13 176.3(17)
N16_13 C17_13 C18_13 C18A_13 177.7(16)
C17A_13 C17_13 C18_13 C18A_13 -3(2)
C18A_13 C18_13 N19_13 O20_13 -3(2)
C17_13 C18_13 N19_13 O20_13 177.7(16)
C18A_13 C18_13 N19_13 Fe4 -179.4(16)
C17_13 C18_13 N19_13 Fe4 1.7(18)
N9_13 Fe4 N19_13 C18_13 -72.2(16)
N22_13 Fe4 N19_13 C18_13 64.6(18)
N12_13 Fe4 N19_13 C18_13 -154.0(15)
N25_13 Fe4 N19_13 C18_13 125.9(14)
N16_13 Fe4 N19_13 C18_13 0.1(13)
N9_13 Fe4 N19_13 O20_13 112.1(16)
N22_13 Fe4 N19_13 O20_13 -111.1(16)
N12_13 Fe4 N19_13 O20_13 30.3(16)
N25_13 Fe4 N19_13 O20_13 -49.8(15)
N16_13 Fe4 N19_13 O20_13 -175.6(17)
C18_13 N19_13 O20_13 B14_13 -163.6(17)
Fe4 N19_13 O20_13 B14_13 12(2)
O26_13 B14_13 O20_13 N19_13 56(2)
O13_13 B14_13 O20_13 N19_13 -61(2)
C27_13 B14_13 O20_13 N19_13 175.4(14)
O8_13 B7_13 O21_13 N22_13 -69.7(19)
O15_13 B7_13 O21_13 N22_13 50(2)
C1_13 B7_13 O21_13 N22_13 172.4(13)
B7_13 O21_13 N22_13 C23_13 -161.0(17)
B7_13 O21_13 N22_13 Fe4 19(2)
O21_13 N22_13 C23_13 C24_13 -179.5(14)
Fe4 N22_13 C23_13 C24_13 0.1(16)
O21_13 N22_13 C23_13 C23A_13 -2(2)
Fe4 N22_13 C23_13 C23A_13 177.5(14)
N22_13 C23_13 C24_13 N25_13 -3.1(17)
C23A_13 C23_13 C24_13 N25_13 179.5(15)
N22_13 C23_13 C24_13 C24A_13 172.8(15)
C23A_13 C23_13 C24_13 C24A_13 -5(2)
C23_13 C24_13 N25_13 O26_13 176.8(14)
C24A_13 C24_13 N25_13 O26_13 1(2)
C23_13 C24_13 N25_13 Fe4 4.7(16)
C24A_13 C24_13 N25_13 Fe4 -170.9(14)
C24_13 N25_13 O26_13 B14_13 -159.4(15)
Fe4 N25_13 O26_13 B14_13 12(2)
O20_13 B14_13 O26_13 N25_13 -67.9(18)
O13_13 B14_13 O26_13 N25_13 59.2(16)
C27_13 B14_13 O26_13 N25_13 170.8(13)
O20_13 B14_13 C27_13 C28_13 -99.6(18)
O26_13 B14_13 C27_13 C28_13 20(2)
O13_13 B14_13 C27_13 C28_13 129.9(16)
O20_13 B14_13 C27_13 C32_13 80.7(18)
O26_13 B14_13 C27_13 C32_13 -159.5(14)
O13_13 B14_13 C27_13 C32_13 -49.8(19)
C32_13 C27_13 C28_13 N29_13 -1.3(16)
B14_13 C27_13 C28_13 N29_13 179.0(15)
C27_13 C28_13 N29_13 C30_13 0.3(17)
C27_13 C28_13 N29_13 Pd1_1 176.2(11)
C28_13 N29_13 C30_13 C31_13 0.7(18)
Pd1_1 N29_13 C30_13 C31_13 -175.6(12)
N29_13 C30_13 C31_13 C32_13 -0.5(18)
C30_13 C31_13 C32_13 C27_13 -0.7(17)
C28_13 C27_13 C32_13 C31_13 1.5(15)
B14_13 C27_13 C32_13 C31_13 -178.8(15)
N9_13 C10_13 C10A_13 C10B_13 -161(3)
C11_13 C10_13 C10A_13 C10B_13 23(3)
N12_13 C11_13 C11A_13 C11B_13 176(3)
C10_13 C11_13 C11A_13 C11B_13 -4(3)
N16_13 C17_13 C17A_13 C17B_13 -168(2)
C18_13 C17_13 C17A_13 C17B_13 13(2)
N19_13 C18_13 C18A_13 C18B_13 -154(2)
C17_13 C18_13 C18A_13 C18B_13 25(2)
N22_13 C23_13 C23A_13 C23B_13 -150.2(19)
C24_13 C23_13 C23A_13 C23B_13 27(2)
N25_13 C24_13 C24A_13 C24B_13 -175.9(19)
C23_13 C24_13 C24A_13 C24B_13 9(2)
C10_13 C10A_13 C10B_13 C11B_13 -23(5)
C11_13 C11A_13 C11B_13 C10B_13 6(5)
C10A_13 C10B_13 C11B_13 C11A_13 7(6)
C17_13 C17A_13 C17B_13 C18B_13 -46(2)
C17A_13 C17B_13 C18B_13 C18A_13 73(2)
C18_13 C18A_13 C18B_13 C17B_13 -58(2)
C23_13 C23A_13 C23B_13 C24B_13 -53(2)
C23A_13 C23B_13 C24B_13 C24A_13 64(3)
C24_13 C24A_13 C24B_13 C23B_13 -39(3)
C6_14 C1_14 C2_14 N3_14 1.4(16)
B7_14 C1_14 C2_14 N3_14 -177.8(16)
C1_14 C2_14 N3_14 C4_14 0.3(18)
C1_14 C2_14 N3_14 Pd1_1 -179.6(12)
C2_14 N3_14 C4_14 C5_14 -1.6(19)
Pd1_1 N3_14 C4_14 C5_14 178.4(13)
N3_14 C4_14 C5_14 C6_14 1.0(18)
C4_14 C5_14 C6_14 C1_14 0.8(18)
C2_14 C1_14 C6_14 C5_14 -1.9(16)
B7_14 C1_14 C6_14 C5_14 177.4(16)
C2_14 C1_14 B7_14 O21_14 -21(2)
C6_14 C1_14 B7_14 O21_14 160.2(15)
C2_14 C1_14 B7_14 O8_14 -143.9(14)
C6_14 C1_14 B7_14 O8_14 37.0(18)
C2_14 C1_14 B7_14 O15_14 99.8(15)
C6_14 C1_14 B7_14 O15_14 -79.4(15)
O21_14 B7_14 O8_14 N9_14 57.2(17)
O15_14 B7_14 O8_14 N9_14 -66.8(14)
C1_14 B7_14 O8_14 N9_14 -178.0(11)
B7_14 O8_14 N9_14 C10_14 -166.6(13)
B7_14 O8_14 N9_14 Fe5 8.1(18)
N19_14 Fe5 N9_14 C10_14 -74.7(13)
N22_14 Fe5 N9_14 C10_14 129.5(12)
N25_14 Fe5 N9_14 C10_14 63.8(14)
N16_14 Fe5 N9_14 C10_14 -146.7(12)
N12_14 Fe5 N9_14 C10_14 0.4(11)
N19_14 Fe5 N9_14 O8_14 110.9(11)
N22_14 Fe5 N9_14 O8_14 -44.9(12)
N25_14 Fe5 N9_14 O8_14 -110.6(12)
N16_14 Fe5 N9_14 O8_14 38.9(12)
N12_14 Fe5 N9_14 O8_14 -174.0(13)
O8_14 N9_14 C10_14 C11_14 177.4(11)
Fe5 N9_14 C10_14 C11_14 2.4(15)
O8_14 N9_14 C10_14 C10A_14 -2.4(18)
Fe5 N9_14 C10_14 C10A_14 -177.3(12)
N9_14 C10_14 C11_14 N12_14 -5.0(14)
C10A_14 C10_14 C11_14 N12_14 174.7(13)
N9_14 C10_14 C11_14 C11A_14 170.8(13)
C10A_14 C10_14 C11_14 C11A_14 -9.4(18)
C10_14 C11_14 N12_14 O13_14 178.1(11)
C11A_14 C11_14 N12_14 O13_14 2.4(18)
C10_14 C11_14 N12_14 Fe5 5.8(14)
C11A_14 C11_14 N12_14 Fe5 -170.0(11)
C11_14 N12_14 O13_14 B14_14 -163.7(13)
Fe5 N12_14 O13_14 B14_14 8.2(16)
N12_14 O13_14 B14_14 O26_14 -65.2(14)
N12_14 O13_14 B14_14 O20_14 56.8(13)
N12_14 O13_14 B14_14 C27_14 173.1(10)
O21_14 B7_14 O15_14 N16_14 -68.4(15)
O8_14 B7_14 O15_14 N16_14 55.9(14)
C1_14 B7_14 O15_14 N16_14 169.1(10)
B7_14 O15_14 N16_14 C17_14 -165.9(13)
B7_14 O15_14 N16_14 Fe5 9.9(17)
N9_14 Fe5 N16_14 C17_14 126.0(12)
N19_14 Fe5 N16_14 C17_14 -1.1(11)
N22_14 Fe5 N16_14 C17_14 -147.7(12)
N25_14 Fe5 N16_14 C17_14 -76.2(13)
N12_14 Fe5 N16_14 C17_14 64.1(16)
N9_14 Fe5 N16_14 O15_14 -49.6(12)
N19_14 Fe5 N16_14 O15_14 -176.7(13)
N22_14 Fe5 N16_14 O15_14 36.7(12)
N25_14 Fe5 N16_14 O15_14 108.2(12)
N12_14 Fe5 N16_14 O15_14 -111.5(12)
O15_14 N16_14 C17_14 C18_14 179.3(12)
Fe5 N16_14 C17_14 C18_14 3.3(15)
O15_14 N16_14 C17_14 C17A_14 -1.6(18)
Fe5 N16_14 C17_14 C17A_14 -177.6(12)
N16_14 C17_14 C18_14 N19_14 -4.4(15)
C17A_14 C17_14 C18_14 N19_14 176.4(13)
N16_14 C17_14 C18_14 C18A_14 175.8(13)
C17A_14 C17_14 C18_14 C18A_14 -3.3(18)
C17_14 C18_14 N19_14 O20_14 -179.6(12)
C18A_14 C18_14 N19_14 O20_14 0.1(18)
C17_14 C18_14 N19_14 Fe5 3.9(14)
C18A_14 C18_14 N19_14 Fe5 -176.4(12)
N9_14 Fe5 N19_14 C18_14 -77.3(12)
N22_14 Fe5 N19_14 C18_14 61.1(14)
N25_14 Fe5 N19_14 C18_14 126.4(11)
N16_14 Fe5 N19_14 C18_14 -1.8(11)
N12_14 Fe5 N19_14 C18_14 -148.6(11)
N9_14 Fe5 N19_14 O20_14 106.5(12)
N22_14 Fe5 N19_14 O20_14 -115.2(12)
N25_14 Fe5 N19_14 O20_14 -49.9(12)
N16_14 Fe5 N19_14 O20_14 -178.0(12)
N12_14 Fe5 N19_14 O20_14 35.2(12)
C18_14 N19_14 O20_14 B14_14 -162.3(13)
Fe5 N19_14 O20_14 B14_14 14.0(17)
O26_14 B14_14 O20_14 N19_14 52.2(17)
O13_14 B14_14 O20_14 N19_14 -70.2(13)
C27_14 B14_14 O20_14 N19_14 175.8(11)
O8_14 B7_14 O21_14 N22_14 -67.0(17)
O15_14 B7_14 O21_14 N22_14 56.8(16)
C1_14 B7_14 O21_14 N22_14 172.7(13)
B7_14 O21_14 N22_14 C23_14 -164.8(15)
B7_14 O21_14 N22_14 Fe5 12(2)
O21_14 N22_14 C23_14 C24_14 -179.8(13)
Fe5 N22_14 C23_14 C24_14 3.4(15)
O21_14 N22_14 C23_14 C23A_14 1.7(19)
Fe5 N22_14 C23_14 C23A_14 -175.1(13)
N22_14 C23_14 C24_14 N25_14 -2.3(16)
C23A_14 C23_14 C24_14 N25_14 176.3(14)
N22_14 C23_14 C24_14 C24A_14 178.0(14)
C23A_14 C23_14 C24_14 C24A_14 -3.4(18)
C23_14 C24_14 N25_14 O26_14 179.9(13)
C24A_14 C24_14 N25_14 O26_14 -0.4(18)
C23_14 C24_14 N25_14 Fe5 0.2(15)
C24A_14 C24_14 N25_14 Fe5 179.9(13)
C24_14 N25_14 O26_14 B14_14 -168.4(13)
Fe5 N25_14 O26_14 B14_14 11.2(17)
O13_14 B14_14 O26_14 N25_14 54.6(15)
O20_14 B14_14 O26_14 N25_14 -65.0(16)
C27_14 B14_14 O26_14 N25_14 172.9(12)
O26_14 B14_14 C27_14 C28_14 17.9(17)
O13_14 B14_14 C27_14 C28_14 139.7(12)
O20_14 B14_14 C27_14 C28_14 -105.4(14)
O26_14 B14_14 C27_14 C32_14 -163.0(12)
O13_14 B14_14 C27_14 C32_14 -41.2(15)
O20_14 B14_14 C27_14 C32_14 73.6(15)
C32_14 C27_14 C28_14 N29_14 0.6(14)
B14_14 C27_14 C28_14 N29_14 179.7(12)
C27_14 C28_14 N29_14 C30_14 1.5(15)
C27_14 C28_14 N29_14 Pd5_1 178.2(9)
C28_14 N29_14 C30_14 C31_14 -2.8(16)
Pd5_1 N29_14 C30_14 C31_14 -179.6(10)
N29_14 C30_14 C31_14 C32_14 1.9(16)
C30_14 C31_14 C32_14 C27_14 0.4(15)
C28_14 C27_14 C32_14 C31_14 -1.5(13)
B14_14 C27_14 C32_14 C31_14 179.4(12)
N9_14 C10_14 C10A_14 C10B_14 173.9(15)
C11_14 C10_14 C10A_14 C10B_14 -5.8(18)
N12_14 C11_14 C11A_14 C11B_14 164.6(15)
C10_14 C11_14 C11A_14 C11B_14 -10.6(18)
N16_14 C17_14 C17A_14 C17B_14 171.9(17)
C18_14 C17_14 C17A_14 C17B_14 -9(2)
N19_14 C18_14 C18A_14 C18B_14 165.9(15)
C17_14 C18_14 C18A_14 C18B_14 -14.4(19)
N22_14 C23_14 C23A_14 C23B_14 165.1(17)
C24_14 C23_14 C23A_14 C23B_14 -13(2)
N25_14 C24_14 C24A_14 C24B_14 168.8(17)
C23_14 C24_14 C24A_14 C24B_14 -12(2)
C10_14 C10A_14 C10B_14 C11B_14 40.8(19)
C10A_14 C10B_14 C11B_14 C11A_14 -65(2)
C11_14 C11A_14 C11B_14 C10B_14 46.2(19)
C17_14 C17A_14 C17B_14 C18B_14 41(2)
C17A_14 C17B_14 C18B_14 C18A_14 -60(2)
C18_14 C18A_14 C18B_14 C17B_14 43(2)
C23_14 C23A_14 C23B_14 C24B_14 45(2)
C23A_14 C23B_14 C24B_14 C24A_14 -62(2)
C24_14 C24A_14 C24B_14 C23B_14 44(2)
C6_15 C1_15 C2_15 N3_15 1.3(16)
B7_15 C1_15 C2_15 N3_15 177.5(16)
C1_15 C2_15 N3_15 C4_15 -0.6(18)
C1_15 C2_15 N3_15 Pd5_1 -178.0(10)
C2_15 N3_15 C4_15 C5_15 -1.0(19)
Pd5_1 N3_15 C4_15 C5_15 176.5(11)
N3_15 C4_15 C5_15 C6_15 1.8(18)
C4_15 C5_15 C6_15 C1_15 -1.1(18)
C2_15 C1_15 C6_15 C5_15 -0.4(16)
B7_15 C1_15 C6_15 C5_15 -176.7(16)
C2_15 C1_15 B7_15 O21_15 15(2)
C6_15 C1_15 B7_15 O21_15 -168.8(17)
C2_15 C1_15 B7_15 O15_15 136.2(15)
C6_15 C1_15 B7_15 O15_15 -47.9(19)
C2_15 C1_15 B7_15 O8_15 -112.2(16)
C6_15 C1_15 B7_15 O8_15 63.8(19)
O21_15 B7_15 O8_15 N9_15 47(2)
O15_15 B7_15 O8_15 N9_15 -73.0(18)
C1_15 B7_15 O8_15 N9_15 173.6(15)
B7_15 O8_15 N9_15 C10_15 -168.5(17)
B7_15 O8_15 N9_15 Fe12 17(2)
N16_15 Fe12 N9_15 C10_15 -139.8(15)
N19_15 Fe12 N9_15 C10_15 -67.3(17)
N22_15 Fe12 N9_15 C10_15 134.2(15)
N12_15 Fe12 N9_15 C10_15 5.4(14)
N25_15 Fe12 N9_15 C10_15 66.4(18)
N16_15 Fe12 N9_15 O8_15 34.3(17)
N19_15 Fe12 N9_15 O8_15 106.8(17)
N22_15 Fe12 N9_15 O8_15 -51.7(17)
N12_15 Fe12 N9_15 O8_15 179.4(18)
N25_15 Fe12 N9_15 O8_15 -119.5(16)
O8_15 N9_15 C10_15 C11_15 -179.7(17)
Fe12 N9_15 C10_15 C11_15 -5.1(18)
O8_15 N9_15 C10_15 C10A_15 1(2)
Fe12 N9_15 C10_15 C10A_15 175.2(17)
N9_15 C10_15 C11_15 N12_15 1.1(17)
C10A_15 C10_15 C11_15 N12_15 -179.2(17)
N9_15 C10_15 C11_15 C11A_15 176.3(17)
C10A_15 C10_15 C11_15 C11A_15 -4(2)
C10_15 C11_15 N12_15 O13_15 173.1(16)
C11A_15 C11_15 N12_15 O13_15 -2(2)
C10_15 C11_15 N12_15 Fe12 3.3(18)
C11A_15 C11_15 N12_15 Fe12 -171.5(17)
N16_15 Fe12 N12_15 C11_15 59(2)
N19_15 Fe12 N12_15 C11_15 127.5(15)
N22_15 Fe12 N12_15 C11_15 -79.5(16)
N9_15 Fe12 N12_15 C11_15 -4.8(14)
N25_15 Fe12 N12_15 C11_15 -149.9(15)
N16_15 Fe12 N12_15 O13_15 -110.2(17)
N19_15 Fe12 N12_15 O13_15 -41.2(16)
N22_15 Fe12 N12_15 O13_15 111.8(16)
N9_15 Fe12 N12_15 O13_15 -173.5(17)
N25_15 Fe12 N12_15 O13_15 41.4(16)
C11_15 N12_15 O13_15 B14_15 -167.9(16)
Fe12 N12_15 O13_15 B14_15 2(2)
N12_15 O13_15 B14_15 O20_15 60.6(18)
N12_15 O13_15 B14_15 O26_15 -63(2)
N12_15 O13_15 B14_15 C27_15 174.3(14)
O21_15 B7_15 O15_15 N16_15 -63(2)
O8_15 B7_15 O15_15 N16_15 59.4(18)
C1_15 B7_15 O15_15 N16_15 174.3(14)
B7_15 O15_15 N16_15 C17_15 -161.2(17)
B7_15 O15_15 N16_15 Fe12 9(3)
N19_15 Fe12 N16_15 C17_15 -12.7(16)
N22_15 Fe12 N16_15 C17_15 -155.0(16)
N9_15 Fe12 N16_15 C17_15 119.0(16)
N12_15 Fe12 N16_15 C17_15 58(2)
N25_15 Fe12 N16_15 C17_15 -83.3(18)
N19_15 Fe12 N16_15 O15_15 178(2)
N22_15 Fe12 N16_15 O15_15 36.2(18)
N9_15 Fe12 N16_15 O15_15 -49.8(18)
N12_15 Fe12 N16_15 O15_15 -111.1(19)
N25_15 Fe12 N16_15 O15_15 107.8(18)
O15_15 N16_15 C17_15 C17A_15 3(2)
Fe12 N16_15 C17_15 C17A_15 -167.5(18)
O15_15 N16_15 C17_15 C18_15 -177.2(16)
Fe12 N16_15 C17_15 C18_15 12.3(19)
N16_15 C17_15 C18_15 N19_15 -3.8(18)
C17A_15 C17_15 C18_15 N19_15 176.1(18)
N16_15 C17_15 C18_15 C18A_15 177.7(18)
C17A_15 C17_15 C18_15 C18A_15 -3(2)
C18A_15 C18_15 N19_15 O20_15 1(2)
C17_15 C18_15 N19_15 O20_15 -177.6(16)
C18A_15 C18_15 N19_15 Fe12 172.8(17)
C17_15 C18_15 N19_15 Fe12 -5.7(18)
N16_15 Fe12 N19_15 C18_15 9.6(15)
N22_15 Fe12 N19_15 C18_15 81.3(18)
N9_15 Fe12 N19_15 C18_15 -64.2(17)
N12_15 Fe12 N19_15 C18_15 -133.4(15)
N25_15 Fe12 N19_15 C18_15 144.0(15)
N16_15 Fe12 N19_15 O20_15 -179.9(19)
N22_15 Fe12 N19_15 O20_15 -108.3(18)
N9_15 Fe12 N19_15 O20_15 106.3(18)
N12_15 Fe12 N19_15 O20_15 37.1(17)
N25_15 Fe12 N19_15 O20_15 -45.5(17)
C18_15 N19_15 O20_15 B14_15 179.1(16)
Fe12 N19_15 O20_15 B14_15 8(2)
O13_15 B14_15 O20_15 N19_15 -65.9(18)
O26_15 B14_15 O20_15 N19_15 57(2)
C27_15 B14_15 O20_15 N19_15 179.1(13)
O15_15 B7_15 O21_15 N22_15 56(2)
O8_15 B7_15 O21_15 N22_15 -60(2)
C1_15 B7_15 O21_15 N22_15 174.9(16)
B7_15 O21_15 N22_15 C23_15 -174.8(19)
B7_15 O21_15 N22_15 Fe12 7(3)
N16_15 Fe12 N22_15 C23_15 136.4(16)
N19_15 Fe12 N22_15 C23_15 66(2)
N9_15 Fe12 N22_15 C23_15 -139.7(16)
N12_15 Fe12 N22_15 C23_15 -68.9(17)
N25_15 Fe12 N22_15 C23_15 2.8(14)
N16_15 Fe12 N22_15 O21_15 -45.0(18)
N19_15 Fe12 N22_15 O21_15 -115.0(18)
N9_15 Fe12 N22_15 O21_15 39.0(18)
N12_15 Fe12 N22_15 O21_15 109.8(17)
N25_15 Fe12 N22_15 O21_15 -178.5(19)
O21_15 N22_15 C23_15 C23A_15 -1(2)
Fe12 N22_15 C23_15 C23A_15 177.9(17)
O21_15 N22_15 C23_15 C24_15 177.3(17)
Fe12 N22_15 C23_15 C24_15 -4.0(19)
N22_15 C23_15 C24_15 N25_15 3.0(18)
C23A_15 C23_15 C24_15 N25_15 -178.7(17)
N22_15 C23_15 C24_15 C24A_15 -175.4(18)
C23A_15 C23_15 C24_15 C24A_15 3(2)
C24A_15 C24_15 N25_15 O26_15 -4(2)
C23_15 C24_15 N25_15 O26_15 177.6(17)
C24A_15 C24_15 N25_15 Fe12 177.4(17)
C23_15 C24_15 N25_15 Fe12 -0.9(17)
C24_15 N25_15 O26_15 B14_15 -170.3(16)
Fe12 N25_15 O26_15 B14_15 8(2)
O20_15 B14_15 O26_15 N25_15 -65(2)
O13_15 B14_15 O26_15 N25_15 57(2)
C27_15 B14_15 O26_15 N25_15 177.1(16)
O20_15 B14_15 C27_15 C28_15 -134.4(15)
O13_15 B14_15 C27_15 C28_15 109.0(16)
O26_15 B14_15 C27_15 C28_15 -13(2)
O20_15 B14_15 C27_15 C32_15 50.5(18)
O13_15 B14_15 C27_15 C32_15 -66.1(18)
O26_15 B14_15 C27_15 C32_15 171.9(15)
C32_15 C27_15 C28_15 N29_15 -0.2(16)
B14_15 C27_15 C28_15 N29_15 -175.5(16)
C27_15 C28_15 N29_15 C30_15 -0.2(18)
C27_15 C28_15 N29_15 Pd3_1 171.8(11)
C28_15 N29_15 C30_15 C31_15 1.0(18)
Pd3_1 N29_15 C30_15 C31_15 -171.5(12)
N29_15 C30_15 C31_15 C32_15 -1.3(18)
C30_15 C31_15 C32_15 C27_15 0.9(18)
C28_15 C27_15 C32_15 C31_15 -0.2(15)
B14_15 C27_15 C32_15 C31_15 175.4(16)
N9_15 C10_15 C10A_15 C10B_15 178(2)
C11_15 C10_15 C10A_15 C10B_15 -2(3)
N12_15 C11_15 C11A_15 C11B_15 153(2)
C10_15 C11_15 C11A_15 C11B_15 -21(2)
N16_15 C17_15 C17A_15 C17B_15 -154(2)
C18_15 C17_15 C17A_15 C17B_15 27(3)
N19_15 C18_15 C18A_15 C18B_15 -169(3)
C17_15 C18_15 C18A_15 C18B_15 9(3)
N22_15 C23_15 C23A_15 C23B_15 167(2)
C24_15 C23_15 C23A_15 C23B_15 -11(3)
N25_15 C24_15 C24A_15 C24B_15 -151(2)
C23_15 C24_15 C24A_15 C24B_15 27(3)
C10_15 C10A_15 C10B_15 C11B_15 36(3)
C10A_15 C10B_15 C11B_15 C11A_15 -62(3)
C11_15 C11A_15 C11B_15 C10B_15 53(3)
C17_15 C17A_15 C17B_15 C18B_15 -59(3)
C18_15 C18A_15 C18B_15 C17B_15 -41(3)
C17A_15 C17B_15 C18B_15 C18A_15 68(3)
C23_15 C23A_15 C23B_15 C24B_15 -13(4)
C23A_15 C23B_15 C24B_15 C24A_15 43(4)
C24_15 C24A_15 C24B_15 C23B_15 -47(3)
C6_16 C1_16 C2_16 N3_16 2.4(17)
B7_16 C1_16 C2_16 N3_16 -175.0(17)
C1_16 C2_16 N3_16 C4_16 -2.1(19)
C1_16 C2_16 N3_16 Pd3_1 177.4(13)
C2_16 N3_16 C4_16 C5_16 -0.2(19)
Pd3_1 N3_16 C4_16 C5_16 -179.8(14)
N3_16 C4_16 C5_16 C6_16 2.0(19)
C4_16 C5_16 C6_16 C1_16 -1.6(18)
C2_16 C1_16 C6_16 C5_16 -0.4(16)
B7_16 C1_16 C6_16 C5_16 177.1(17)
C2_16 C1_16 B7_16 O15_16 106.7(17)
C6_16 C1_16 B7_16 O15_16 -70.6(19)
C2_16 C1_16 B7_16 O8_16 -140.9(15)
C6_16 C1_16 B7_16 O8_16 41.8(19)
C2_16 C1_16 B7_16 O21_16 -17(2)
C6_16 C1_16 B7_16 O21_16 166.1(16)
O15_16 B7_16 O8_16 N9_16 -60.4(17)
O21_16 B7_16 O8_16 N9_16 61(2)
C1_16 B7_16 O8_16 N9_16 -176.4(13)
B7_16 O8_16 N9_16 C10_16 -174.8(16)
B7_16 O8_16 N9_16 Fe6 -3(2)
O8_16 N9_16 C10_16 C11_16 174.9(15)
Fe6 N9_16 C10_16 C11_16 2.8(17)
O8_16 N9_16 C10_16 C10A_16 -8(2)
Fe6 N9_16 C10_16 C10A_16 179.9(15)
N9_16 C10_16 C11_16 N12_16 0.2(17)
C10A_16 C10_16 C11_16 N12_16 -177.0(16)
N9_16 C10_16 C11_16 C11A_16 -178.7(16)
C10A_16 C10_16 C11_16 C11A_16 4(2)
C10_16 C11_16 N12_16 O13_16 -177.6(15)
C11A_16 C11_16 N12_16 O13_16 1(2)
C10_16 C11_16 N12_16 Fe6 -3.3(17)
C11A_16 C11_16 N12_16 Fe6 175.5(15)
C11_16 N12_16 O13_16 B14_16 -178.0(15)
Fe6 N12_16 O13_16 B14_16 8(2)
N12_16 O13_16 B14_16 O26_16 -66.3(18)
N12_16 O13_16 B14_16 O20_16 57.3(17)
N12_16 O13_16 B14_16 C27_16 171.4(13)
O8_16 B7_16 O15_16 N16_16 67.4(18)
O21_16 B7_16 O15_16 N16_16 -56(2)
C1_16 B7_16 O15_16 N16_16 -179.6(15)
B7_16 O15_16 N16_16 C17_16 -178.5(17)
B7_16 O15_16 N16_16 Fe6 -7(2)
N22_16 Fe6 N16_16 C17_16 -142.6(14)
N19_16 Fe6 N16_16 C17_16 -4.2(13)
N25_16 Fe6 N16_16 C17_16 -74.1(16)
N12_16 Fe6 N16_16 C17_16 65.6(17)
N9_16 Fe6 N16_16 C17_16 130.7(15)
N22_16 Fe6 N16_16 O15_16 45.9(16)
N19_16 Fe6 N16_16 O15_16 -175.7(17)
N25_16 Fe6 N16_16 O15_16 114.4(15)
N12_16 Fe6 N16_16 O15_16 -105.9(16)
N9_16 Fe6 N16_16 O15_16 -40.8(15)
O15_16 N16_16 C17_16 C18_16 176.7(17)
Fe6 N16_16 C17_16 C18_16 4.7(18)
O15_16 N16_16 C17_16 C17A_16 -1(2)
Fe6 N16_16 C17_16 C17A_16 -172.6(16)
N16_16 C17_16 C18_16 N19_16 -2.1(17)
C17A_16 C17_16 C18_16 N19_16 175.3(17)
N16_16 C17_16 C18_16 C18A_16 179.9(17)
C17A_16 C17_16 C18_16 C18A_16 -3(2)
C17_16 C18_16 N19_16 O20_16 -177.0(15)
C18A_16 C18_16 N19_16 O20_16 1(2)
C17_16 C18_16 N19_16 Fe6 -1.3(17)
C18A_16 C18_16 N19_16 Fe6 176.6(15)
C18_16 N19_16 O20_16 B14_16 -179.8(15)
Fe6 N19_16 O20_16 B14_16 5(2)
O26_16 B14_16 O20_16 N19_16 59.1(17)
O13_16 B14_16 O20_16 N19_16 -62.9(16)
C27_16 B14_16 O20_16 N19_16 -178.5(12)
O15_16 B7_16 O21_16 N22_16 60.6(19)
O8_16 B7_16 O21_16 N22_16 -57.3(19)
C1_16 B7_16 O21_16 N22_16 -176.6(14)
B7_16 O21_16 N22_16 C23_16 176.2(16)
B7_16 O21_16 N22_16 Fe6 -4(2)
N16_16 Fe6 N22_16 C23_16 139.4(13)
N19_16 Fe6 N22_16 C23_16 72.7(15)
N25_16 Fe6 N22_16 C23_16 1.1(12)
N12_16 Fe6 N22_16 C23_16 -69.1(15)
N9_16 Fe6 N22_16 C23_16 -137.7(13)
N16_16 Fe6 N22_16 O21_16 -40.7(15)
N19_16 Fe6 N22_16 O21_16 -107.4(14)
N25_16 Fe6 N22_16 O21_16 -179.0(16)
N12_16 Fe6 N22_16 O21_16 110.7(14)
N9_16 Fe6 N22_16 O21_16 42.2(15)
O21_16 N22_16 C23_16 C24_16 179.3(14)
Fe6 N22_16 C23_16 C24_16 -0.8(15)
O21_16 N22_16 C23_16 C23A_16 0.5(19)
Fe6 N22_16 C23_16 C23A_16 -179.6(15)
N22_16 C23_16 C24_16 N25_16 -0.1(16)
C23A_16 C23_16 C24_16 N25_16 178.7(15)
N22_16 C23_16 C24_16 C24A_16 -178.5(14)
C23A_16 C23_16 C24_16 C24A_16 0(2)
C23_16 C24_16 N25_16 O26_16 -175.5(14)
C24A_16 C24_16 N25_16 O26_16 3(2)
C23_16 C24_16 N25_16 Fe6 1.0(16)
C24A_16 C24_16 N25_16 Fe6 179.3(13)
C24_16 N25_16 O26_16 B14_16 -176.3(16)
Fe6 N25_16 O26_16 B14_16 7(2)
O20_16 B14_16 O26_16 N25_16 -66.0(18)
O13_16 B14_16 O26_16 N25_16 56.3(18)
C27_16 B14_16 O26_16 N25_16 175.8(13)
O26_16 B14_16 C27_16 C28_16 6(2)
O20_16 B14_16 C27_16 C28_16 -116.2(14)
O13_16 B14_16 C27_16 C28_16 126.6(14)
O26_16 B14_16 C27_16 C32_16 -175.5(15)
O20_16 B14_16 C27_16 C32_16 62.3(17)
O13_16 B14_16 C27_16 C32_16 -54.9(17)
C32_16 C27_16 C28_16 N29_16 -3.9(15)
B14_16 C27_16 C28_16 N29_16 174.6(15)
C27_16 C28_16 N29_16 C30_16 4.8(17)
C27_16 C28_16 N29_16 Pd6_1 -171.3(10)
C28_16 N29_16 C30_16 C31_16 -1.2(18)
Pd6_1 N29_16 C30_16 C31_16 175.1(11)
N29_16 C30_16 C31_16 C32_16 -2.9(17)
C30_16 C31_16 C32_16 C27_16 3.7(17)
C28_16 C27_16 C32_16 C31_16 -0.5(16)
B14_16 C27_16 C32_16 C31_16 -179.1(15)
N9_16 C10_16 C10A_16 C10B_16 166(2)
C11_16 C10_16 C10A_16 C10B_16 -17(2)
N12_16 C11_16 C11A_16 C11B_16 168(2)
C10_16 C11_16 C11A_16 C11B_16 -13(3)
N16_16 C17_16 C17A_16 C17B_16 -175(2)
C18_16 C17_16 C17A_16 C17B_16 8(3)
N19_16 C18_16 C18A_16 C18B_16 -167(2)
C17_16 C18_16 C18A_16 C18B_16 11(3)
N22_16 C23_16 C23A_16 C23B_16 177.3(18)
C24_16 C23_16 C23A_16 C23B_16 -1(2)
N25_16 C24_16 C24A_16 C24B_16 167(2)
C23_16 C24_16 C24A_16 C24B_16 -15(2)
C10_16 C10A_16 C10B_16 C11B_16 44(3)
C10A_16 C10B_16 C11B_16 C11A_16 -55(3)
C11_16 C11A_16 C11B_16 C10B_16 36(3)
C17_16 C17A_16 C17B_16 C18B_16 -23(3)
C17A_16 C17B_16 C18B_16 C18A_16 33(4)
C18_16 C18A_16 C18B_16 C17B_16 -25(3)
C23_16 C23A_16 C23B_16 C24B_16 18(3)
C24_16 C24A_16 C24B_16 C23B_16 33(3)
C23A_16 C23B_16 C24B_16 C24A_16 -36(3)
C6_17 C1_17 C2_17 N3_17 -0.5(15)
B7_17 C1_17 C2_17 N3_17 178.2(14)
C1_17 C2_17 N3_17 C4_17 -0.3(17)
C1_17 C2_17 N3_17 Pd6_1 177.2(10)
C2_17 N3_17 C4_17 C5_17 1.1(17)
Pd6_1 N3_17 C4_17 C5_17 -176.6(11)
N3_17 C4_17 C5_17 C6_17 -0.9(17)
C4_17 C5_17 C6_17 C1_17 0.1(16)
C2_17 C1_17 C6_17 C5_17 0.6(15)
B7_17 C1_17 C6_17 C5_17 -178.2(14)
C2_17 C1_17 B7_17 O21_17 12.8(19)
C6_17 C1_17 B7_17 O21_17 -168.5(14)
C2_17 C1_17 B7_17 O8_17 -112.9(13)
C6_17 C1_17 B7_17 O8_17 65.8(16)
C2_17 C1_17 B7_17 O15_17 129.3(12)
C6_17 C1_17 B7_17 O15_17 -52.0(15)
O21_17 B7_17 O8_17 N9_17 49.7(17)
O15_17 B7_17 O8_17 N9_17 -70.5(15)
C1_17 B7_17 O8_17 N9_17 173.5(12)
B7_17 O8_17 N9_17 C10_17 -165.0(14)
B7_17 O8_17 N9_17 Fe10 15.3(18)
N22_17 Fe10 N9_17 C10_17 131.9(11)
N25_17 Fe10 N9_17 C10_17 67.1(14)
N12_17 Fe10 N9_17 C10_17 2.9(10)
N19_17 Fe10 N9_17 C10_17 -73.6(13)
N16_17 Fe10 N9_17 C10_17 -146.0(11)
N22_17 Fe10 N9_17 O8_17 -48.4(12)
N25_17 Fe10 N9_17 O8_17 -113.2(13)
N12_17 Fe10 N9_17 O8_17 -177.4(13)
N19_17 Fe10 N9_17 O8_17 106.2(12)
N16_17 Fe10 N9_17 O8_17 33.7(12)
O8_17 N9_17 C10_17 C11_17 178.2(13)
Fe10 N9_17 C10_17 C11_17 -2.1(15)
O8_17 N9_17 C10_17 C10A_17 -0.1(18)
Fe10 N9_17 C10_17 C10A_17 179.6(13)
N9_17 C10_17 C11_17 N12_17 -0.7(15)
C10A_17 C10_17 C11_17 N12_17 177.7(14)
N9_17 C10_17 C11_17 C11A_17 176.0(13)
C10A_17 C10_17 C11_17 C11A_17 -5.6(19)
C10_17 C11_17 N12_17 O13_17 172.3(11)
C11A_17 C11_17 N12_17 O13_17 -4.2(18)
C10_17 C11_17 N12_17 Fe10 3.1(14)
C11A_17 C11_17 N12_17 Fe10 -173.5(11)
C11_17 N12_17 O13_17 B14_17 -163.6(12)
Fe10 N12_17 O13_17 B14_17 4.9(14)
N12_17 O13_17 B14_17 O26_17 -65.4(13)
N12_17 O13_17 B14_17 O20_17 61.0(12)
N12_17 O13_17 B14_17 C27_17 175.4(9)
O21_17 B7_17 O15_17 N16_17 -71.6(13)
O8_17 B7_17 O15_17 N16_17 54.2(14)
C1_17 B7_17 O15_17 N16_17 167.7(11)
B7_17 O15_17 N16_17 C17_17 -157.8(12)
B7_17 O15_17 N16_17 Fe10 12.3(16)
O15_17 N16_17 C17_17 C18_17 177.8(13)
Fe10 N16_17 C17_17 C18_17 7.1(15)
O15_17 N16_17 C17_17 C17A_17 -1.9(19)
Fe10 N16_17 C17_17 C17A_17 -172.6(14)
N16_17 C17_17 C18_17 N19_17 -4.8(16)
C17A_17 C17_17 C18_17 N19_17 174.9(15)
N16_17 C17_17 C18_17 C18A_17 174.8(14)
C17A_17 C17_17 C18_17 C18A_17 -5.5(19)
C17_17 C18_17 N19_17 O20_17 174.7(10)
C18A_17 C18_17 N19_17 O20_17 -4.9(17)
C17_17 C18_17 N19_17 Fe10 0.5(14)
C18A_17 C18_17 N19_17 Fe10 -179.1(12)
C18_17 N19_17 O20_17 B14_17 -166.7(12)
Fe10 N19_17 O20_17 B14_17 7.2(14)
O26_17 B14_17 O20_17 N19_17 59.3(14)
O13_17 B14_17 O20_17 N19_17 -66.8(12)
C27_17 B14_17 O20_17 N19_17 -180.0(9)
O8_17 B7_17 O21_17 N22_17 -62.9(18)
O15_17 B7_17 O21_17 N22_17 59.9(16)
C1_17 B7_17 O21_17 N22_17 177.8(13)
B7_17 O21_17 N22_17 C23_17 -165.5(15)
B7_17 O21_17 N22_17 Fe10 9(2)
O21_17 N22_17 C23_17 C24_17 177.7(14)
Fe10 N22_17 C23_17 C24_17 2.5(15)
O21_17 N22_17 C23_17 C23A_17 0.0(19)
Fe10 N22_17 C23_17 C23A_17 -175.2(14)
N22_17 C23_17 C24_17 N25_17 -4.1(16)
C23A_17 C23_17 C24_17 N25_17 173.8(14)
N22_17 C23_17 C24_17 C24A_17 175.6(15)
C23A_17 C23_17 C24_17 C24A_17 -6.5(19)
C23_17 C24_17 N25_17 O26_17 176.1(14)
C24A_17 C24_17 N25_17 O26_17 -3.6(18)
C23_17 C24_17 N25_17 Fe10 4.0(15)
C24A_17 C24_17 N25_17 Fe10 -175.7(13)
C24_17 N25_17 O26_17 B14_17 -167.6(13)
Fe10 N25_17 O26_17 B14_17 3.8(19)
O13_17 B14_17 O26_17 N25_17 60.0(15)
O20_17 B14_17 O26_17 N25_17 -65.4(15)
C27_17 B14_17 O26_17 N25_17 175.9(12)
O26_17 B14_17 C27_17 C28_17 -6.7(19)
O13_17 B14_17 C27_17 C28_17 113.7(13)
O20_17 B14_17 C27_17 C28_17 -128.9(13)
O26_17 B14_17 C27_17 C32_17 176.2(13)
O13_17 B14_17 C27_17 C32_17 -63.5(14)
O20_17 B14_17 C27_17 C32_17 53.9(15)
C32_17 C27_17 C28_17 N29_17 2.3(15)
B14_17 C27_17 C28_17 N29_17 -175.0(15)
C27_17 C28_17 N29_17 C30_17 -2.7(17)
C27_17 C28_17 N29_17 Pd1_1 177.6(11)
C28_17 N29_17 C30_17 C31_17 0.4(17)
Pd1_1 N29_17 C30_17 C31_17 -179.9(12)
N29_17 C30_17 C31_17 C32_17 2.1(17)
C30_17 C31_17 C32_17 C27_17 -2.4(17)
C28_17 C27_17 C32_17 C31_17 0.4(15)
B14_17 C27_17 C32_17 C31_17 178.0(14)
N9_17 C10_17 C10A_17 C10B_17 -176.1(16)
C11_17 C10_17 C10A_17 C10B_17 6(2)
N12_17 C11_17 C11A_17 C11B_17 -151.7(16)
C10_17 C11_17 C11A_17 C11B_17 32.2(19)
N16_17 C17_17 C17A_17 C17B_17 166.0(18)
C18_17 C17_17 C17A_17 C17B_17 -14(2)
N19_17 C18_17 C18A_17 C18B_17 168.2(17)
C17_17 C18_17 C18A_17 C18B_17 -11(2)
N22_17 C23_17 C23A_17 C23B_17 -165.2(18)
C24_17 C23_17 C23A_17 C23B_17 17(2)
N25_17 C24_17 C24A_17 C24B_17 -163.2(17)
C23_17 C24_17 C24A_17 C24B_17 17(2)
C10_17 C10A_17 C10B_17 C11B_17 -36(2)
C10A_17 C10B_17 C11B_17 C11A_17 64(2)
C11_17 C11A_17 C11B_17 C10B_17 -56.3(19)
C17_17 C17A_17 C17B_17 C18B_17 49(2)
C18_17 C18A_17 C18B_17 C17B_17 48(2)
C17A_17 C17B_17 C18B_17 C18A_17 -69(2)
C23_17 C23A_17 C23B_17 C24B_17 -42(2)
C23A_17 C23B_17 C24B_17 C24A_17 56(3)
C24_17 C24A_17 C24B_17 C23B_17 -39(2)
C6_18 C1_18 C2_18 N3_18 -0.1(16)
B7_18 C1_18 C2_18 N3_18 -178.8(14)
C1_18 C2_18 N3_18 C4_18 -0.2(17)
C1_18 C2_18 N3_18 Pd2_1 -175.0(10)
C2_18 N3_18 C4_18 C5_18 0.3(18)
Pd2_1 N3_18 C4_18 C5_18 175.5(12)
N3_18 C4_18 C5_18 C6_18 0.0(18)
C4_18 C5_18 C6_18 C1_18 -0.4(17)
C2_18 C1_18 C6_18 C5_18 0.5(15)
B7_18 C1_18 C6_18 C5_18 179.2(14)
C2_18 C1_18 B7_18 O8_18 -18.3(19)
C6_18 C1_18 B7_18 O8_18 163.1(13)
C2_18 C1_18 B7_18 O15_18 -138.9(13)
C6_18 C1_18 B7_18 O15_18 42.5(17)
C2_18 C1_18 B7_18 O21_18 101.4(16)
C6_18 C1_18 B7_18 O21_18 -77.2(17)
O15_18 B7_18 O8_18 N9_18 -57.3(17)
O21_18 B7_18 O8_18 N9_18 67.2(17)
C1_18 B7_18 O8_18 N9_18 -174.8(12)
B7_18 O8_18 N9_18 C10_18 163.3(14)
B7_18 O8_18 N9_18 Fe9 -7.0(19)
O8_18 N9_18 C10_18 C10A_18 4.5(19)
Fe9 N9_18 C10_18 C10A_18 175.6(13)
O8_18 N9_18 C10_18 C11_18 -174.2(14)
Fe9 N9_18 C10_18 C11_18 -3.1(15)
N9_18 C10_18 C11_18 N12_18 1.7(16)
C10A_18 C10_18 C11_18 N12_18 -177.1(14)
N9_18 C10_18 C11_18 C11A_18 -176.3(15)
C10A_18 C10_18 C11_18 C11A_18 5.0(19)
C11A_18 C11_18 N12_18 O13_18 1.4(19)
C10_18 C11_18 N12_18 O13_18 -176.4(14)
C11A_18 C11_18 N12_18 Fe9 178.3(14)
C10_18 C11_18 N12_18 Fe9 0.5(15)
N16_18 Fe9 N12_18 C11_18 77.6(14)
N19_18 Fe9 N12_18 C11_18 154.8(12)
N9_18 Fe9 N12_18 C11_18 -1.6(12)
N22_18 Fe9 N12_18 C11_18 -65.8(16)
N25_18 Fe9 N12_18 C11_18 -122.9(13)
N16_18 Fe9 N12_18 O13_18 -105.6(14)
N19_18 Fe9 N12_18 O13_18 -28.5(15)
N9_18 Fe9 N12_18 O13_18 175.1(15)
N22_18 Fe9 N12_18 O13_18 110.9(15)
N25_18 Fe9 N12_18 O13_18 53.9(14)
C11_18 N12_18 O13_18 B14_18 161.7(15)
Fe9 N12_18 O13_18 B14_18 -15(2)
N12_18 O13_18 B14_18 O20_18 65(2)
N12_18 O13_18 B14_18 O26_18 -55.9(19)
N12_18 O13_18 B14_18 C27_18 -175.0(13)
O8_18 B7_18 O15_18 N16_18 70.2(16)
O21_18 B7_18 O15_18 N16_18 -54.2(17)
C1_18 B7_18 O15_18 N16_18 -172.1(12)
B7_18 O15_18 N16_18 C17_18 153.5(14)
B7_18 O15_18 N16_18 Fe9 -16.1(18)
N12_18 Fe9 N16_18 C17_18 85.3(13)
N19_18 Fe9 N16_18 C17_18 3.4(12)
N9_18 Fe9 N16_18 C17_18 161.0(12)
N22_18 Fe9 N16_18 C17_18 -115.4(12)
N25_18 Fe9 N16_18 C17_18 -57.3(18)
N12_18 Fe9 N16_18 O15_18 -105.3(14)
N19_18 Fe9 N16_18 O15_18 172.8(14)
N9_18 Fe9 N16_18 O15_18 -29.6(13)
N22_18 Fe9 N16_18 O15_18 54.0(13)
N25_18 Fe9 N16_18 O15_18 112.1(15)
O15_18 N16_18 C17_18 C18_18 -175.6(13)
Fe9 N16_18 C17_18 C18_18 -5.1(16)
O15_18 N16_18 C17_18 C17A_18 3.9(19)
Fe9 N16_18 C17_18 C17A_18 174.3(14)
N16_18 C17_18 C18_18 N19_18 4.3(16)
C17A_18 C17_18 C18_18 N19_18 -175.1(15)
N16_18 C17_18 C18_18 C18A_18 -175.5(15)
C17A_18 C17_18 C18_18 C18A_18 5.0(19)
C17_18 C18_18 N19_18 O20_18 -176.8(14)
C18A_18 C18_18 N19_18 O20_18 3(2)
C17_18 C18_18 N19_18 Fe9 -1.7(16)
C18A_18 C18_18 N19_18 Fe9 178.1(14)
C18_18 N19_18 O20_18 B14_18 159.0(15)
Fe9 N19_18 O20_18 B14_18 -15.9(19)
O13_18 B14_18 O20_18 N19_18 -48(2)
O26_18 B14_18 O20_18 N19_18 75.4(16)
C27_18 B14_18 O20_18 N19_18 -167.4(12)
O8_18 B7_18 O21_18 N22_18 -57.6(19)
O15_18 B7_18 O21_18 N22_18 67.5(18)
C1_18 B7_18 O21_18 N22_18 -175.2(14)
B7_18 O21_18 N22_18 C23_18 161.6(15)
B7_18 O21_18 N22_18 Fe9 -9(2)
O21_18 N22_18 C23_18 C23A_18 3(2)
Fe9 N22_18 C23_18 C23A_18 174.9(15)
O21_18 N22_18 C23_18 C24_18 -172.8(16)
Fe9 N22_18 C23_18 C24_18 -1.1(17)
N22_18 C23_18 C24_18 N25_18 3.4(18)
C23A_18 C23_18 C24_18 N25_18 -172.8(16)
N22_18 C23_18 C24_18 C24A_18 -173.6(17)
C23A_18 C23_18 C24_18 C24A_18 10(2)
C24A_18 C24_18 N25_18 O26_18 4(2)
C23_18 C24_18 N25_18 O26_18 -173.0(16)
C24A_18 C24_18 N25_18 Fe9 172.6(16)
C23_18 C24_18 N25_18 Fe9 -4.3(17)
C24_18 N25_18 O26_18 B14_18 158.1(16)
Fe9 N25_18 O26_18 B14_18 -10(2)
O13_18 B14_18 O26_18 N25_18 69.2(19)
O20_18 B14_18 O26_18 N25_18 -60.5(17)
C27_18 B14_18 O26_18 N25_18 -174.6(14)
O13_18 B14_18 C27_18 C28_18 115.4(15)
O20_18 B14_18 C27_18 C28_18 -116.3(15)
O26_18 B14_18 C27_18 C28_18 -3(2)
O13_18 B14_18 C27_18 C32_18 -64.5(18)
O20_18 B14_18 C27_18 C32_18 63.8(17)
O26_18 B14_18 C27_18 C32_18 177.3(14)
C32_18 C27_18 C28_18 N29_18 -1.4(16)
B14_18 C27_18 C28_18 N29_18 178.7(15)
C27_18 C28_18 N29_18 C30_18 1.7(18)
C27_18 C28_18 N29_18 Pd5_1 -170.7(11)
C28_18 N29_18 C30_18 C31_18 -0.9(18)
Pd5_1 N29_18 C30_18 C31_18 171.7(12)
N29_18 C30_18 C31_18 C32_18 0.0(18)
C30_18 C31_18 C32_18 C27_18 0.2(18)
C28_18 C27_18 C32_18 C31_18 0.4(15)
B14_18 C27_18 C32_18 C31_18 -179.7(15)
N9_18 C10_18 C10A_18 C10B_18 168.7(18)
C11_18 C10_18 C10A_18 C10B_18 -13(2)
N12_18 C11_18 C11A_18 C11B_18 157.3(17)
C10_18 C11_18 C11A_18 C11B_18 -25(2)
N16_18 C17_18 C17A_18 C17B_18 -171.7(19)
C18_18 C17_18 C17A_18 C17B_18 8(2)
N19_18 C18_18 C18A_18 C18B_18 -167(2)
C17_18 C18_18 C18A_18 C18B_18 13(2)
N22_18 C23_18 C23A_18 C23B_18 154(2)
C24_18 C23_18 C23A_18 C23B_18 -31(2)
N25_18 C24_18 C24A_18 C24B_18 166(2)
C23_18 C24_18 C24A_18 C24B_18 -18(3)
C10_18 C10A_18 C10B_18 C11B_18 44(2)
C10A_18 C10B_18 C11B_18 C11A_18 -67(2)
C11_18 C11A_18 C11B_18 C10B_18 54(2)
C17_18 C17A_18 C17B_18 C18B_18 -38(3)
C17A_18 C17B_18 C18B_18 C18A_18 58(3)
C18_18 C18A_18 C18B_18 C17B_18 -43(3)
C23_18 C23A_18 C23B_18 C24B_18 61(3)
C24_18 C24A_18 C24B_18 C23B_18 48(3)
C23A_18 C23B_18 C24B_18 C24A_18 -74(3)
C6_19 C1_19 C2_19 N3_19 -1.7(15)
B7_19 C1_19 C2_19 N3_19 176.7(15)
C1_19 C2_19 N3_19 C4_19 0.5(17)
C1_19 C2_19 N3_19 Pd5_1 178.1(10)
C2_19 N3_19 C4_19 C5_19 0.9(17)
Pd5_1 N3_19 C4_19 C5_19 -176.7(11)
N3_19 C4_19 C5_19 C6_19 -1.0(17)
C4_19 C5_19 C6_19 C1_19 -0.3(17)
C2_19 C1_19 C6_19 C5_19 1.6(15)
B7_19 C1_19 C6_19 C5_19 -176.9(14)
C2_19 C1_19 B7_19 O8_19 7(2)
C6_19 C1_19 B7_19 O8_19 -174.4(13)
C2_19 C1_19 B7_19 O21_19 130.1(14)
C6_19 C1_19 B7_19 O21_19 -51.6(17)
C2_19 C1_19 B7_19 O15_19 -114.0(14)
C6_19 C1_19 B7_19 O15_19 64.4(16)
O21_19 B7_19 O8_19 N9_19 53.8(19)
O15_19 B7_19 O8_19 N9_19 -66.7(18)
C1_19 B7_19 O8_19 N9_19 174.1(14)
B7_19 O8_19 N9_19 C10_19 -157.9(15)
B7_19 O8_19 N9_19 Fe7 12(2)
N16_19 Fe7 N9_19 C10_19 -155.0(13)
N22_19 Fe7 N9_19 C10_19 121.2(13)
N19_19 Fe7 N9_19 C10_19 -81.1(14)
N25_19 Fe7 N9_19 C10_19 58.1(18)
N12_19 Fe7 N9_19 C10_19 -6.1(12)
N16_19 Fe7 N9_19 O8_19 35.5(15)
N22_19 Fe7 N9_19 O8_19 -48.3(15)
N19_19 Fe7 N9_19 O8_19 109.4(15)
N25_19 Fe7 N9_19 O8_19 -111.4(16)
N12_19 Fe7 N9_19 O8_19 -175.6(16)
O8_19 N9_19 C10_19 C11_19 177.2(15)
Fe7 N9_19 C10_19 C11_19 6.8(16)
O8_19 N9_19 C10_19 C10A_19 -2(2)
Fe7 N9_19 C10_19 C10A_19 -172.6(15)
N9_19 C10_19 C11_19 N12_19 -3.2(17)
C10A_19 C10_19 C11_19 N12_19 176.2(16)
N9_19 C10_19 C11_19 C11A_19 173.5(15)
C10A_19 C10_19 C11_19 C11A_19 -7(2)
C10_19 C11_19 N12_19 O13_19 175.6(14)
C11A_19 C11_19 N12_19 O13_19 -1(2)
C10_19 C11_19 N12_19 Fe7 -1.5(16)
C11A_19 C11_19 N12_19 Fe7 -178.1(14)
C11_19 N12_19 O13_19 B14_19 -171.1(13)
Fe7 N12_19 O13_19 B14_19 5.6(19)
N12_19 O13_19 B14_19 O26_19 -64.0(16)
N12_19 O13_19 B14_19 O20_19 60.5(15)
N12_19 O13_19 B14_19 C27_19 175.8(12)
O8_19 B7_19 O15_19 N16_19 53.5(16)
O21_19 B7_19 O15_19 N16_19 -68.8(15)
C1_19 B7_19 O15_19 N16_19 176.1(11)
B7_19 O15_19 N16_19 C17_19 -169.7(13)
B7_19 O15_19 N16_19 Fe7 12.1(18)
N9_19 Fe7 N16_19 C17_19 132.4(12)
N22_19 Fe7 N16_19 C17_19 -141.3(12)
N19_19 Fe7 N16_19 C17_19 7.0(11)
N25_19 Fe7 N16_19 C17_19 -67.4(13)
N12_19 Fe7 N16_19 C17_19 67.3(17)
N9_19 Fe7 N16_19 O15_19 -49.4(13)
N22_19 Fe7 N16_19 O15_19 36.9(13)
N19_19 Fe7 N16_19 O15_19 -174.8(13)
N25_19 Fe7 N16_19 O15_19 110.8(13)
N12_19 Fe7 N16_19 O15_19 -114.5(14)
O15_19 N16_19 C17_19 C18_19 175.0(12)
Fe7 N16_19 C17_19 C18_19 -6.6(15)
O15_19 N16_19 C17_19 C17A_19 -3.7(19)
Fe7 N16_19 C17_19 C17A_19 174.7(12)
N16_19 C17_19 C18_19 N19_19 1.5(15)
C17A_19 C17_19 C18_19 N19_19 -179.8(13)
N16_19 C17_19 C18_19 C18A_19 177.0(14)
C17A_19 C17_19 C18_19 C18A_19 -4.2(18)
C18A_19 C18_19 N19_19 O20_19 -4.1(17)
C17_19 C18_19 N19_19 O20_19 171.0(11)
C18A_19 C18_19 N19_19 Fe7 -170.9(12)
C17_19 C18_19 N19_19 Fe7 4.2(14)
N9_19 Fe7 N19_19 C18_19 -82.8(11)
N16_19 Fe7 N19_19 C18_19 -6.1(10)
N22_19 Fe7 N19_19 C18_19 56.9(14)
N25_19 Fe7 N19_19 C18_19 117.6(10)
N12_19 Fe7 N19_19 C18_19 -156.6(10)
N9_19 Fe7 N19_19 O20_19 111.9(10)
N16_19 Fe7 N19_19 O20_19 -171.3(11)
N22_19 Fe7 N19_19 O20_19 -108.3(12)
N25_19 Fe7 N19_19 O20_19 -47.6(10)
N12_19 Fe7 N19_19 O20_19 38.2(10)
C18_19 N19_19 O20_19 B14_19 -158.2(11)
Fe7 N19_19 O20_19 B14_19 7.7(14)
O13_19 B14_19 O20_19 N19_19 -68.7(13)
O26_19 B14_19 O20_19 N19_19 59.7(13)
C27_19 B14_19 O20_19 N19_19 173.8(9)
O8_19 B7_19 O21_19 N22_19 -66.1(18)
O15_19 B7_19 O21_19 N22_19 55.4(16)
C1_19 B7_19 O21_19 N22_19 170.4(13)
B7_19 O21_19 N22_19 C23_19 -157.6(14)
B7_19 O21_19 N22_19 Fe7 12(2)
O21_19 N22_19 C23_19 C23A_19 1(2)
Fe7 N22_19 C23_19 C23A_19 -169.3(15)
O21_19 N22_19 C23_19 C24_19 178.6(15)
Fe7 N22_19 C23_19 C24_19 8.3(16)
N22_19 C23_19 C24_19 N25_19 -8.2(17)
C23A_19 C23_19 C24_19 N25_19 169.6(15)
N22_19 C23_19 C24_19 C24A_19 171.6(15)
C23A_19 C23_19 C24_19 C24A_19 -11(2)
C24A_19 C24_19 N25_19 O26_19 -3.2(19)
C23_19 C24_19 N25_19 O26_19 176.6(14)
C24A_19 C24_19 N25_19 Fe7 -175.1(14)
C23_19 C24_19 N25_19 Fe7 4.7(15)
C24_19 N25_19 O26_19 B14_19 -163.8(13)
Fe7 N25_19 O26_19 B14_19 7.1(19)
O13_19 B14_19 O26_19 N25_19 57.4(16)
O20_19 B14_19 O26_19 N25_19 -67.0(15)
C27_19 B14_19 O26_19 N25_19 179.3(12)
O13_19 B14_19 C27_19 C28_19 -6.7(17)
O26_19 B14_19 C27_19 C28_19 -133.0(12)
O20_19 B14_19 C27_19 C28_19 110.8(13)
O13_19 B14_19 C27_19 C32_19 177.3(12)
O26_19 B14_19 C27_19 C32_19 51.0(16)
O20_19 B14_19 C27_19 C32_19 -65.2(14)
C32_19 C27_19 C28_19 N29_19 -2.4(15)
B14_19 C27_19 C28_19 N29_19 -178.7(14)
C27_19 C28_19 N29_19 C30_19 1.3(17)
C27_19 C28_19 N29_19 Pd4_1 176.4(9)
C28_19 N29_19 C30_19 C31_19 2.0(17)
Pd4_1 N29_19 C30_19 C31_19 -173.8(11)
N29_19 C30_19 C31_19 C32_19 -3.7(17)
C30_19 C31_19 C32_19 C27_19 2.4(17)
C28_19 C27_19 C32_19 C31_19 0.5(15)
B14_19 C27_19 C32_19 C31_19 176.9(14)
N9_19 C10_19 C10A_19 C10B_19 172.3(19)
C11_19 C10_19 C10A_19 C10B_19 -7(2)
N12_19 C11_19 C11A_19 C11B_19 168(2)
C10_19 C11_19 C11A_19 C11B_19 -8(2)
N16_19 C17_19 C17A_19 C17B_19 176.9(17)
C18_19 C17_19 C17A_19 C17B_19 -2(2)
N19_19 C18_19 C18A_19 C18B_19 155.0(15)
C17_19 C18_19 C18A_19 C18B_19 -20(2)
N22_19 C23_19 C23A_19 C23B_19 170.8(19)
C24_19 C23_19 C23A_19 C23B_19 -7(2)
N25_19 C24_19 C24A_19 C24B_19 170.7(18)
C23_19 C24_19 C24A_19 C24B_19 -9(2)
C10_19 C10A_19 C10B_19 C11B_19 38(3)
C11_19 C11A_19 C11B_19 C10B_19 38(3)
C10A_19 C10B_19 C11B_19 C11A_19 -55(3)
C17_19 C17A_19 C17B_19 C18B_19 33(3)
C17A_19 C17B_19 C18B_19 C18A_19 -58(3)
C18_19 C18A_19 C18B_19 C17B_19 48(2)
C23_19 C23A_19 C23B_19 C24B_19 43(3)
C23A_19 C23B_19 C24B_19 C24A_19 -64(3)
C24_19 C24A_19 C24B_19 C23B_19 46(3)
C6_20 C1_20 C2_20 N3_20 0.4(17)
B7_20 C1_20 C2_20 N3_20 -179.0(17)
C1_20 C2_20 N3_20 C4_20 -1.5(19)
C1_20 C2_20 N3_20 Pd4_1 176.8(13)
C2_20 N3_20 C4_20 C5_20 1(2)
Pd4_1 N3_20 C4_20 C5_20 -177.0(14)
N3_20 C4_20 C5_20 C6_20 0(2)
C4_20 C5_20 C6_20 C1_20 -1.1(18)
C2_20 C1_20 C6_20 C5_20 1.0(16)
B7_20 C1_20 C6_20 C5_20 -179.7(17)
C2_20 C1_20 B7_20 O21_20 110.6(16)
C6_20 C1_20 B7_20 O21_20 -68.7(18)
C2_20 C1_20 B7_20 O15_20 -132.8(15)
C6_20 C1_20 B7_20 O15_20 47.9(18)
C2_20 C1_20 B7_20 O8_20 -4(2)
C6_20 C1_20 B7_20 O8_20 177.0(16)
O21_20 B7_20 O8_20 N9_20 72.5(18)
O15_20 B7_20 O8_20 N9_20 -50(2)
C1_20 B7_20 O8_20 N9_20 -171.2(14)
B7_20 O8_20 N9_20 C10_20 166.9(16)
B7_20 O8_20 N9_20 Fe8 -12(2)
N16_20 Fe8 N9_20 C10_20 -131.2(15)
N12_20 Fe8 N9_20 C10_20 3.7(14)
N25_20 Fe8 N9_20 C10_20 77.0(16)
N22_20 Fe8 N9_20 C10_20 144.2(15)
N19_20 Fe8 N9_20 C10_20 -62.1(18)
N16_20 Fe8 N9_20 O8_20 47.8(16)
N12_20 Fe8 N9_20 O8_20 -177.3(17)
N25_20 Fe8 N9_20 O8_20 -104.0(16)
N22_20 Fe8 N9_20 O8_20 -36.8(16)
N19_20 Fe8 N9_20 O8_20 116.9(15)
O8_20 N9_20 C10_20 C10A_20 -1(2)
Fe8 N9_20 C10_20 C10A_20 178.3(15)
O8_20 N9_20 C10_20 C11_20 176.3(14)
Fe8 N9_20 C10_20 C11_20 -4.6(17)
N9_20 C10_20 C11_20 N12_20 2.9(15)
C10A_20 C10_20 C11_20 N12_20 -179.7(14)
N9_20 C10_20 C11_20 C11A_20 -175.1(14)
C10A_20 C10_20 C11_20 C11A_20 2.3(19)
C11A_20 C11_20 N12_20 O13_20 1.7(18)
C10_20 C11_20 N12_20 O13_20 -176.2(12)
C11A_20 C11_20 N12_20 Fe8 177.4(12)
C10_20 C11_20 N12_20 Fe8 -0.4(15)
N16_20 Fe8 N12_20 C11_20 75.8(13)
N9_20 Fe8 N12_20 C11_20 -1.5(11)
N25_20 Fe8 N12_20 C11_20 -133.5(11)
N22_20 Fe8 N12_20 C11_20 -65.3(14)
N19_20 Fe8 N12_20 C11_20 141.2(11)
N16_20 Fe8 N12_20 O13_20 -108.9(12)
N9_20 Fe8 N12_20 O13_20 173.8(13)
N25_20 Fe8 N12_20 O13_20 41.9(12)
N22_20 Fe8 N12_20 O13_20 110.1(12)
N19_20 Fe8 N12_20 O13_20 -43.4(12)
C11_20 N12_20 O13_20 B14_20 175.4(13)
Fe8 N12_20 O13_20 B14_20 -0.1(17)
N12_20 O13_20 B14_20 O20_20 59.5(16)
N12_20 O13_20 B14_20 O26_20 -55.6(17)
N12_20 O13_20 B14_20 C27_20 178.6(11)
O21_20 B7_20 O15_20 N16_20 -59.7(18)
O8_20 B7_20 O15_20 N16_20 59(2)
C1_20 B7_20 O15_20 N16_20 -174.6(12)
B7_20 O15_20 N16_20 C17_20 174.9(15)
B7_20 O15_20 N16_20 Fe8 -4.6(19)
N12_20 Fe8 N16_20 C17_20 71.0(14)
N9_20 Fe8 N16_20 C17_20 143.2(12)
N25_20 Fe8 N16_20 C17_20 -66.9(14)
N22_20 Fe8 N16_20 C17_20 -135.3(12)
N19_20 Fe8 N16_20 C17_20 2.6(12)
N12_20 Fe8 N16_20 O15_20 -109.6(12)
N9_20 Fe8 N16_20 O15_20 -37.4(13)
N25_20 Fe8 N16_20 O15_20 112.5(12)
N22_20 Fe8 N16_20 O15_20 44.2(12)
N19_20 Fe8 N16_20 O15_20 -178.0(13)
O15_20 N16_20 C17_20 C18_20 178.9(12)
Fe8 N16_20 C17_20 C18_20 -1.7(15)
O15_20 N16_20 C17_20 C17A_20 0.9(19)
Fe8 N16_20 C17_20 C17A_20 -179.6(13)
N16_20 C17_20 C18_20 N19_20 -1.0(15)
C17A_20 C17_20 C18_20 N19_20 177.2(13)
N16_20 C17_20 C18_20 C18A_20 176.9(13)
C17A_20 C17_20 C18_20 C18A_20 -5.0(18)
C17_20 C18_20 N19_20 O20_20 176.1(13)
C18A_20 C18_20 N19_20 O20_20 -2(2)
C17_20 C18_20 N19_20 Fe8 3.1(15)
C18A_20 C18_20 N19_20 Fe8 -174.6(12)
C18_20 N19_20 O20_20 B14_20 -179.5(15)
Fe8 N19_20 O20_20 B14_20 -6.6(19)
O26_20 B14_20 O20_20 N19_20 66.0(16)
O13_20 B14_20 O20_20 N19_20 -54.1(18)
C27_20 B14_20 O20_20 N19_20 -176.5(12)
O15_20 B7_20 O21_20 N22_20 64.0(17)
O8_20 B7_20 O21_20 N22_20 -63.1(16)
C1_20 B7_20 O21_20 N22_20 176.9(12)
B7_20 O21_20 N22_20 C23_20 175.9(14)
B7_20 O21_20 N22_20 Fe8 -5(2)
N16_20 Fe8 N22_20 C23_20 137.5(12)
N12_20 Fe8 N22_20 C23_20 -69.8(14)
N9_20 Fe8 N22_20 C23_20 -132.1(13)
N25_20 Fe8 N22_20 C23_20 1.1(12)
N19_20 Fe8 N22_20 C23_20 72.0(15)
N16_20 Fe8 N22_20 O21_20 -41.5(14)
N12_20 Fe8 N22_20 O21_20 111.2(14)
N9_20 Fe8 N22_20 O21_20 48.9(14)
N25_20 Fe8 N22_20 O21_20 -177.9(15)
N19_20 Fe8 N22_20 O21_20 -107.0(14)
O21_20 N22_20 C23_20 C24_20 -179.1(13)
Fe8 N22_20 C23_20 C24_20 1.8(16)
O21_20 N22_20 C23_20 C23A_20 0.5(19)
Fe8 N22_20 C23_20 C23A_20 -178.6(13)
N22_20 C23_20 C24_20 N25_20 -5.1(16)
C23A_20 C23_20 C24_20 N25_20 175.3(15)
N22_20 C23_20 C24_20 C24A_20 178.9(15)
C23A_20 C23_20 C24_20 C24A_20 -0.7(19)
C23_20 C24_20 N25_20 O26_20 -173.4(14)
C24A_20 C24_20 N25_20 O26_20 2(2)
C23_20 C24_20 N25_20 Fe8 6.4(16)
C24A_20 C24_20 N25_20 Fe8 -178.0(15)
N16_20 Fe8 N25_20 C24_20 -75.3(14)
N12_20 Fe8 N25_20 C24_20 133.9(13)
N9_20 Fe8 N25_20 C24_20 64.2(15)
N22_20 Fe8 N25_20 C24_20 -4.5(12)
N19_20 Fe8 N25_20 C24_20 -141.5(13)
N16_20 Fe8 N25_20 O26_20 104.5(15)
N12_20 Fe8 N25_20 O26_20 -46.2(14)
N9_20 Fe8 N25_20 O26_20 -115.9(14)
N22_20 Fe8 N25_20 O26_20 175.4(15)
N19_20 Fe8 N25_20 O26_20 38.3(14)
C24_20 N25_20 O26_20 B14_20 -172.2(15)
Fe8 N25_20 O26_20 B14_20 8(2)
O20_20 B14_20 O26_20 N25_20 -68.1(16)
O13_20 B14_20 O26_20 N25_20 51.1(19)
C27_20 B14_20 O26_20 N25_20 177.5(13)
O20_20 B14_20 C27_20 C28_20 152.5(13)
O26_20 B14_20 C27_20 C28_20 -95.1(15)
O13_20 B14_20 C27_20 C28_20 31.2(18)
O20_20 B14_20 C27_20 C32_20 -26.1(16)
O26_20 B14_20 C27_20 C32_20 86.4(15)
O13_20 B14_20 C27_20 C32_20 -147.3(12)
C32_20 C27_20 C28_20 N29_20 -1.3(14)
B14_20 C27_20 C28_20 N29_20 -179.9(12)
C27_20 C28_20 N29_20 C30_20 -1.3(14)
C27_20 C28_20 N29_20 Pd6_1 -179.5(8)
C28_20 N29_20 C30_20 C31_20 3.0(15)
Pd6_1 N29_20 C30_20 C31_20 -178.6(9)
N29_20 C30_20 C31_20 C32_20 -1.9(16)
C30_20 C31_20 C32_20 C27_20 -0.9(15)
C28_20 C27_20 C32_20 C31_20 2.4(13)
B14_20 C27_20 C32_20 C31_20 -178.9(12)
N9_20 C10_20 C10A_20 C10B_20 -171.8(19)
C11_20 C10_20 C10A_20 C10B_20 12(2)
N12_20 C11_20 C11A_20 C11B_20 -172.8(16)
C10_20 C11_20 C11A_20 C11B_20 5(2)
N16_20 C17_20 C17A_20 C17B_20 165.9(15)
C18_20 C17_20 C17A_20 C17B_20 -11.9(18)
N19_20 C18_20 C18A_20 C18B_20 164.9(16)
C17_20 C18_20 C18A_20 C18B_20 -12.5(18)
N22_20 C23_20 C23A_20 C23B_20 161.1(18)
C24_20 C23_20 C23A_20 C23B_20 -19(2)
N25_20 C24_20 C24A_20 C24B_20 172.2(19)
C23_20 C24_20 C24A_20 C24B_20 -13(2)
C10_20 C10A_20 C10B_20 C11B_20 -34(3)
C11_20 C11A_20 C11B_20 C10B_20 -26(2)
C10A_20 C10B_20 C11B_20 C11A_20 43(3)
C17_20 C17A_20 C17B_20 C18B_20 46(2)
C18_20 C18A_20 C18B_20 C17B_20 48(2)
C17A_20 C17B_20 C18B_20 C18A_20 -68(2)
C23_20 C23A_20 C23B_20 C24B_20 53(2)
C23A_20 C23B_20 C24B_20 C24A_20 -68(2)
C24_20 C24A_20 C24B_20 C23B_20 46(2)
C6_21 C1_21 C2_21 N3_21 -0.9(15)
B7_21 C1_21 C2_21 N3_21 179.6(13)
C1_21 C2_21 N3_21 C4_21 1.4(16)
C1_21 C2_21 N3_21 Pd6_1 -169.8(9)
C2_21 N3_21 C4_21 C5_21 -1.0(17)
Pd6_1 N3_21 C4_21 C5_21 170.1(10)
N3_21 C4_21 C5_21 C6_21 0.3(17)
C4_21 C5_21 C6_21 C1_21 0.2(17)
C2_21 C1_21 C6_21 C5_21 0.1(15)
B7_21 C1_21 C6_21 C5_21 179.6(15)
C2_21 C1_21 B7_21 O8_21 -129.6(15)
C6_21 C1_21 B7_21 O8_21 51.0(19)
C2_21 C1_21 B7_21 O15_21 -8.4(19)
C6_21 C1_21 B7_21 O15_21 172.1(13)
C2_21 C1_21 B7_21 O21_21 106.4(16)
C6_21 C1_21 B7_21 O21_21 -73.0(17)
O15_21 B7_21 O8_21 N9_21 67(2)
O21_21 B7_21 O8_21 N9_21 -55(2)
C1_21 B7_21 O8_21 N9_21 -174.9(15)
B7_21 O8_21 N9_21 C10_21 172.9(16)
B7_21 O8_21 N9_21 Fe11 -9(3)
N22_21 Fe11 N9_21 C10_21 -137.2(15)
N12_21 Fe11 N9_21 C10_21 -8.7(14)
N16_21 Fe11 N9_21 C10_21 141.3(15)
N19_21 Fe11 N9_21 C10_21 69.3(17)
N25_21 Fe11 N9_21 C10_21 -74(2)
N22_21 Fe11 N9_21 O8_21 45.2(19)
N12_21 Fe11 N9_21 O8_21 174(2)
N16_21 Fe11 N9_21 O8_21 -36.3(18)
N19_21 Fe11 N9_21 O8_21 -108.3(18)
N25_21 Fe11 N9_21 O8_21 108(2)
O8_21 N9_21 C10_21 C11_21 -179.8(18)
Fe11 N9_21 C10_21 C11_21 2.3(18)
O8_21 N9_21 C10_21 C10A_21 0(2)
Fe11 N9_21 C10_21 C10A_21 -177.8(17)
N9_21 C10_21 C11_21 N12_21 8.8(18)
C10A_21 C10_21 C11_21 N12_21 -171.0(17)
N9_21 C10_21 C11_21 C11A_21 -171.6(18)
C10A_21 C10_21 C11_21 C11A_21 9(2)
C10_21 C11_21 N12_21 O13_21 178.8(19)
C11A_21 C11_21 N12_21 O13_21 -1(2)
C10_21 C11_21 N12_21 Fe11 -16.6(18)
C11A_21 C11_21 N12_21 Fe11 163.9(18)
N22_21 Fe11 N12_21 C11_21 91.5(16)
N16_21 Fe11 N12_21 C11_21 -51(2)
N19_21 Fe11 N12_21 C11_21 -111.8(15)
N25_21 Fe11 N12_21 C11_21 165.7(15)
N9_21 Fe11 N12_21 C11_21 14.7(14)
N22_21 Fe11 N12_21 O13_21 -105.7(19)
N16_21 Fe11 N12_21 O13_21 112(2)
N19_21 Fe11 N12_21 O13_21 50.9(19)
N25_21 Fe11 N12_21 O13_21 -31.5(19)
N9_21 Fe11 N12_21 O13_21 177(2)
C11_21 N12_21 O13_21 B14_21 148.3(17)
Fe11 N12_21 O13_21 B14_21 -15(3)
N12_21 O13_21 B14_21 O26_21 67(2)
N12_21 O13_21 B14_21 O20_21 -52(2)
N12_21 O13_21 B14_21 C27_21 -170.2(16)
O8_21 B7_21 O15_21 N16_21 -56.9(19)
O21_21 B7_21 O15_21 N16_21 68.4(17)
C1_21 B7_21 O15_21 N16_21 -176.9(12)
B7_21 O15_21 N16_21 C17_21 172.7(14)
B7_21 O15_21 N16_21 Fe11 -8(2)
N22_21 Fe11 N16_21 C17_21 139.1(13)
N12_21 Fe11 N16_21 C17_21 -70.8(19)
N19_21 Fe11 N16_21 C17_21 -7.6(12)
N25_21 Fe11 N16_21 C17_21 65.9(14)
N9_21 Fe11 N16_21 C17_21 -134.9(13)
N22_21 Fe11 N16_21 O15_21 -40.7(14)
N12_21 Fe11 N16_21 O15_21 109.4(17)
N19_21 Fe11 N16_21 O15_21 172.7(15)
N25_21 Fe11 N16_21 O15_21 -113.8(14)
N9_21 Fe11 N16_21 O15_21 45.3(15)
O15_21 N16_21 C17_21 C17A_21 2(2)
Fe11 N16_21 C17_21 C17A_21 -177.6(15)
O15_21 N16_21 C17_21 C18_21 -178.0(14)
Fe11 N16_21 C17_21 C18_21 2.2(16)
N16_21 C17_21 C18_21 N19_21 7.6(16)
C17A_21 C17_21 C18_21 N19_21 -172.5(15)
N16_21 C17_21 C18_21 C18A_21 -173.8(16)
C17A_21 C17_21 C18_21 C18A_21 6(2)
C18A_21 C18_21 N19_21 O20_21 1(2)
C17_21 C18_21 N19_21 O20_21 179.3(14)
C18A_21 C18_21 N19_21 Fe11 167.0(14)
C17_21 C18_21 N19_21 Fe11 -14.5(16)
C18_21 N19_21 O20_21 B14_21 147.3(16)
Fe11 N19_21 O20_21 B14_21 -18(2)
O13_21 B14_21 O20_21 N19_21 70.7(19)
O26_21 B14_21 O20_21 N19_21 -52(2)
C27_21 B14_21 O20_21 N19_21 -171.2(14)
O8_21 B7_21 O21_21 N22_21 64.7(19)
O15_21 B7_21 O21_21 N22_21 -59.3(19)
C1_21 B7_21 O21_21 N22_21 -173.6(14)
B7_21 O21_21 N22_21 C23_21 166.5(16)
B7_21 O21_21 N22_21 Fe11 -10(2)
N12_21 Fe11 N22_21 C23_21 75.4(16)
N16_21 Fe11 N22_21 C23_21 -124.5(14)
N19_21 Fe11 N22_21 C23_21 -65.6(19)
N25_21 Fe11 N22_21 C23_21 -1.2(14)
N9_21 Fe11 N22_21 C23_21 150.0(15)
N12_21 Fe11 N22_21 O21_21 -108.0(18)
N16_21 Fe11 N22_21 O21_21 52.1(18)
N19_21 Fe11 N22_21 O21_21 111.0(18)
N25_21 Fe11 N22_21 O21_21 175.4(19)
N9_21 Fe11 N22_21 O21_21 -33.4(18)
O21_21 N22_21 C23_21 C24_21 -177.7(17)
Fe11 N22_21 C23_21 C24_21 -0.7(18)
O21_21 N22_21 C23_21 C23A_21 0(2)
Fe11 N22_21 C23_21 C23A_21 177.4(16)
N22_21 C23_21 C24_21 N25_21 3.1(18)
C23A_21 C23_21 C24_21 N25_21 -175.0(16)
N22_21 C23_21 C24_21 C24A_21 -178.1(17)
C23A_21 C23_21 C24_21 C24A_21 4(2)
C23_21 C24_21 N25_21 O26_21 -179.3(17)
C24A_21 C24_21 N25_21 O26_21 2(2)
C23_21 C24_21 N25_21 Fe11 -4.3(17)
C24A_21 C24_21 N25_21 Fe11 177.1(17)
N22_21 Fe11 N25_21 C24_21 3.2(14)
N12_21 Fe11 N25_21 C24_21 -125.3(15)
N16_21 Fe11 N25_21 C24_21 76.8(15)
N19_21 Fe11 N25_21 C24_21 148.4(15)
N9_21 Fe11 N25_21 C24_21 -61(2)
N22_21 Fe11 N25_21 O26_21 177.8(19)
N12_21 Fe11 N25_21 O26_21 49.2(19)
N16_21 Fe11 N25_21 O26_21 -108.7(18)
N19_21 Fe11 N25_21 O26_21 -37.1(18)
N9_21 Fe11 N25_21 O26_21 113.2(19)
C24_21 N25_21 O26_21 B14_21 160.1(17)
Fe11 N25_21 O26_21 B14_21 -15(3)
O13_21 B14_21 O26_21 N25_21 -51(2)
O20_21 B14_21 O26_21 N25_21 69(2)
C27_21 B14_21 O26_21 N25_21 -172.5(16)
O13_21 B14_21 C27_21 C28_21 -142.0(16)
O26_21 B14_21 C27_21 C28_21 -19(2)
O20_21 B14_21 C27_21 C28_21 99.4(17)
O13_21 B14_21 C27_21 C32_21 38(2)
O26_21 B14_21 C27_21 C32_21 161.0(16)
O20_21 B14_21 C27_21 C32_21 -81.0(18)
C32_21 C27_21 C28_21 N29_21 1.9(17)
B14_21 C27_21 C28_21 N29_21 -178.5(17)
C27_21 C28_21 N29_21 C30_21 -2(2)
C27_21 C28_21 N29_21 Pd2_1 -172.9(12)
C28_21 N29_21 C30_21 C31_21 0.2(19)
Pd2_1 N29_21 C30_21 C31_21 171.4(13)
N29_21 C30_21 C31_21 C32_21 1.7(19)
C30_21 C31_21 C32_21 C27_21 -1.9(19)
C28_21 C27_21 C32_21 C31_21 0.2(16)
B14_21 C27_21 C32_21 C31_21 -179.4(17)
N9_21 C10_21 C10A_21 C10B_21 -174(2)
C11_21 C10_21 C10A_21 C10B_21 5(3)
N12_21 C11_21 C11A_21 C11B_21 -171(2)
C10_21 C11_21 C11A_21 C11B_21 9(3)
N16_21 C17_21 C17A_21 C17B_21 178(2)
C18_21 C17_21 C17A_21 C17B_21 -2(2)
N19_21 C18_21 C18A_21 C18B_21 -169(2)
C17_21 C18_21 C18A_21 C18B_21 12(2)
N22_21 C23_21 C23A_21 C23B_21 161(2)
C24_21 C23_21 C23A_21 C23B_21 -21(2)
N25_21 C24_21 C24A_21 C24B_21 161(2)
C23_21 C24_21 C24A_21 C24B_21 -18(2)
C10_21 C10A_21 C10B_21 C11B_21 -37(4)
C10A_21 C10B_21 C11B_21 C11A_21 55(4)
C11_21 C11A_21 C11B_21 C10B_21 -40(4)
C17_21 C17A_21 C17B_21 C18B_21 -22(3)
C18_21 C18A_21 C18B_21 C17B_21 -34(3)
C17A_21 C17B_21 C18B_21 C18A_21 43(4)
C23_21 C23A_21 C23B_21 C24B_21 51(3)
C24_21 C24A_21 C24B_21 C23B_21 49(3)
C23A_21 C23B_21 C24B_21 C24A_21 -67(3)
C6_50 C1_50 C2_50 C3_50 -0.4(17)
C7_50 C1_50 C2_50 C3_50 179.9(18)
C1_50 C2_50 C3_50 C4_50 1.6(19)
C2_50 C3_50 C4_50 C5_50 -1(2)
C3_50 C4_50 C5_50 C6_50 -0.8(19)
C4_50 C5_50 C6_50 C1_50 2(2)
C2_50 C1_50 C6_50 C5_50 -1.5(18)
C7_50 C1_50 C6_50 C5_50 178.3(19)
C6_51 C1_51 C2_51 C3_51 2.0(19)
C7_51 C1_51 C2_51 C3_51 -175(2)
C1_51 C2_51 C3_51 C4_51 -1(2)
C2_51 C3_51 C4_51 C5_51 -1(2)
C3_51 C4_51 C5_51 C6_51 0(2)
C2_51 C1_51 C6_51 C5_51 -2.5(19)
C7_51 C1_51 C6_51 C5_51 175(2)
C4_51 C5_51 C6_51 C1_51 1(2)
